data_4347295
loop_
_publ_author_name
'Otake, Ken-ichi'
'Otsubo, Kazuya'
'Sugimoto, Kunihisa'
'Fujiwara, Akihiko'
'Kitagawa, Hiroshi'

_publ_section_title
;
 Neutral-Type One-Dimensional Mixed-Valence Halogen-Bridged Platinum Chain
 Complexes with Large Charge-Transfer Band Gaps.
;
_journal_issue 5
_journal_name_full 'Inorganic chemistry'
_journal_page_first 2620
_journal_page_last 2626
_journal_paper_doi 10.1021/acs.inorgchem.5b02980
_journal_volume 55
_journal_year 2016
_chemical_absolute_configuration ad
_chemical_formula_moiety 'C8 H14 Br2 N4 O Pt'
_chemical_formula_sum 'C8 H14 Br2 N4 O Pt'
_chemical_formula_weight 537.12
_space_group_crystal_system triclinic
_space_group_IT_number 1
_space_group_name_Hall 'P 1'
_space_group_name_H-M_alt 'P 1'
_atom_sites_solution_hydrogens geom
_atom_sites_solution_primary direct
_atom_sites_solution_secondary difmap
_cell_angle_alpha 81.487(4)
_cell_angle_beta 70.954(4)
_cell_angle_gamma 77.595(4)
_cell_formula_units_Z 4
_cell_length_a 9.622(3)
_cell_length_b 12.063(4)
_cell_length_c 12.924(5)
_cell_measurement_reflns_used 9968
_cell_measurement_temperature 100(2)
_cell_measurement_theta_max 28.44
_cell_measurement_theta_min 2.28
_cell_volume 1379.9(8)
_computing_cell_refinement 'APEX2 (Bruker, 2006)'
_computing_data_collection 'APEX2 (Bruker, 2006)'
_computing_data_reduction 'CrystalStructure 4.1'
_computing_molecular_graphics 'CrystalStructure 4.2'
_computing_publication_material 'CrystalStructure 4.2 (Rigaku, 2015)'
_computing_structure_refinement 'SHELXL Version 2014/3 (Sheldrick, 2008)'
_computing_structure_solution 'SIR2004 (Burla, et al., 2005)'
_diffrn_ambient_temperature 100(2)
_diffrn_detector_area_resol_mean 8.333
_diffrn_measured_fraction_theta_full 0.997
_diffrn_measured_fraction_theta_max 0.953
_diffrn_measurement_device_type 'Bruker SMART APEXII CCD detector'
_diffrn_measurement_method 'omega and phi scan'
_diffrn_radiation_monochromator graphite
_diffrn_radiation_source 'sealed tube'
_diffrn_radiation_type 'Mo K\a'
_diffrn_radiation_wavelength 0.71073
_diffrn_reflns_av_R_equivalents 0.0173
_diffrn_reflns_Laue_measured_fraction_full 0.997
_diffrn_reflns_Laue_measured_fraction_max 0.953
_diffrn_reflns_limit_h_max 12
_diffrn_reflns_limit_h_min -12
_diffrn_reflns_limit_k_max 15
_diffrn_reflns_limit_k_min -15
_diffrn_reflns_limit_l_max 16
_diffrn_reflns_limit_l_min -16
_diffrn_reflns_number 15774
_diffrn_reflns_point_group_measured_fraction_full 0.976
_diffrn_reflns_point_group_measured_fraction_max 0.902
_diffrn_reflns_theta_full 25.242
_diffrn_reflns_theta_max 27.888
_diffrn_reflns_theta_min 1.673
_diffrn_standards_number 0
_exptl_absorpt_coefficient_mu 15.924
_exptl_absorpt_correction_T_max 0.6460
_exptl_absorpt_correction_T_min 0.3444
_exptl_absorpt_process_details '(SADABS; Sheldrick, 1996)'
_exptl_crystal_colour yellow
_exptl_crystal_density_diffrn 2.585
_exptl_crystal_density_method 'not measured'
_exptl_crystal_description block
_exptl_crystal_F_000 984.00
_exptl_crystal_size_max 0.060
_exptl_crystal_size_mid 0.030
_exptl_crystal_size_min 0.030
_refine_diff_density_max 3.82
_refine_diff_density_min -1.19
_refine_ls_abs_structure_details
;
 Flack x determined using 4958 quotients [(I+)-(I-)]/[(I+)+(I-)]
 (Parsons, Flack and Wagner, Acta Cryst. B69 (2013) 249-259).
;
_refine_ls_abs_structure_Flack 0.025(6)
_refine_ls_extinction_method none
_refine_ls_goodness_of_fit_ref 1.035
_refine_ls_hydrogen_treatment constr
_refine_ls_number_parameters 493
_refine_ls_number_reflns 11875
_refine_ls_number_restraints 140
_refine_ls_R_factor_all 0.0256
_refine_ls_R_factor_gt 0.0234
_refine_ls_shift/su_max 0.003
_refine_ls_structure_factor_coef Fsqd
_refine_ls_weighting_details 'w = 1/[\s^2^(Fo^2^)+(0.0302P)^2^] where P=(Fo^2^+2Fc^2^)/3'
_refine_ls_weighting_scheme calc
_refine_ls_wR_factor_gt 0.0604
_refine_ls_wR_factor_ref 0.0611
_reflns_Friedel_coverage 0.892
_reflns_Friedel_fraction_full 0.954
_reflns_Friedel_fraction_max 0.850
_reflns_number_gt 11059
_reflns_number_total 11875
_reflns_threshold_expression F^2^>2.0\s(F^2^)
_cod_data_source_file ic5b02980_si_003.cif
_cod_data_source_block complex3
_cod_original_cell_volume 1380.0(8)
_cod_database_code 4347295
_shelxl_version_number 2014-3
_complex3-fcf
;
   0   0  -1    1.76    0.08
   0   0  -1    1.82    0.08
   0   0   1    1.55    0.08
   0  -1   0   41.88    1.21
   0   1   0   42.52    1.27
   0   1   0   43.87    1.35
  -1   0   0  119.68    3.36
   1   0   0  118.02    3.55
   1   0   0  112.84    3.35
  -1   0   0  117.38    3.59
   0  -1  -1   25.56    0.75
   0   1   1   25.50    0.79
   0   1   1   26.73    0.83
  -1   0  -1    5.99    0.21
   1   0   1    4.79    0.18
  -1   0  -1    5.28    0.19
   1   0   1    4.90    0.19
   0   1  -1  138.19    4.05
   0   1  -1  135.17    3.93
   0   1  -1  140.07    4.80
   0   1  -1  136.05    4.17
   1   1   1  304.83    8.92
  -1  -1  -1  316.94    8.89
   1   1   1  342.92    9.23
  -1  -1  -1  296.71    9.62
   1   1   0   85.06    2.55
  -1  -1   0   97.17    2.55
   1   1   0   82.78    2.49
  -1   1   0  178.11    5.76
  -1   1   0  182.31    5.26
   1  -1   0  196.24    5.34
  -1   1   0  190.92    5.62
   1   0  -1    1.75    0.11
  -1   0   1    1.61    0.14
   1   0  -1    1.52    0.08
   1   0  -1    1.51    0.10
   1  -1   1  187.20    5.40
  -1   1  -1  198.37    5.67
  -1   1  -1  194.19    5.42
  -1   1  -1  184.26    5.77
   0   0  -2  948.48   25.99
   0   0   2 1000.00   26.89
   0   0  -2  845.32   30.38
   0   0   2  939.18   30.72
  -1   0  -2   14.84    0.47
  -1   0  -2   13.87    0.48
   1   0   2   16.16    0.49
  -1   0  -2   13.69    0.46
   0   2   0    3.67    0.20
   0  -2   0    4.01    0.13
   0  -2   0    3.70    0.16
   0   2   0    3.97    0.28
  -1  -1  -2   24.37    0.81
  -1  -1  -2   24.52    0.74
   1   1   2   26.22    0.80
  -1  -1   1  192.26    6.00
   1   1  -1  203.68    5.66
   1   1  -1  192.00    5.53
   0  -1  -2   80.60    2.38
   0   1   2   88.18    2.58
   0  -1  -2   81.81    2.37
   0   1   2   88.50    2.48
   0   2   1  132.26    3.76
   0  -2  -1  129.04    3.61
   0  -2  -1  126.66    3.73
   0   2   1  131.66    3.95
  -1  -2  -1  204.41    5.59
   1   2   1  186.07    5.62
   1   2   1  199.36    5.62
   1  -1  -1  168.55    4.76
   1  -1  -1  167.01    4.69
  -1   1   1  167.19    5.08
   1   2   0   20.57    0.59
   1   2   0   18.65    0.65
  -1  -2   0   20.86    0.61
   0   1  -2    9.30    0.29
   0  -1   2    8.65    0.36
   0   1  -2    8.63    0.32
   0   2  -1  205.11    5.89
   0   2  -1  195.81    6.07
   0   2  -1  207.82    5.70
   0  -2   1  193.30    5.63
  -1   1  -2  249.25    6.84
  -1   1  -2  245.97    7.07
  -1   1  -2  236.11    7.41
  -1   1  -2  243.63    6.88
  -2  -1  -1  398.20   10.55
   2   1   1  347.30   10.94
  -2  -1  -1  393.94   11.53
   2   1   1  370.56   10.67
   2   0   1   39.92    1.16
  -2   0  -1   38.81    1.14
  -2   0  -1   40.89    1.27
   2   0   1   38.84    1.18
  -1  -2  -2   32.59    0.97
   1   2   2   32.78    1.11
  -1  -2  -2   34.81    1.01
  -1   2   0    3.15    0.25
   1  -2   0    2.81    0.15
  -1   2   0    3.16    0.18
   1  -2   0    2.84    0.14
   1   2  -1  161.28    4.44
   1   2  -1  156.17    4.56
  -1  -2   1  161.15    4.49
  -1  -2   1  157.14    4.81
   2   0   0  351.29    9.77
  -2   0   0  347.77    9.68
  -2   0   0  340.87   10.55
   2   0   0  347.40   10.06
  -2  -1   0   27.31    0.75
   2   1   0   25.35    0.78
  -2  -1   0   26.74    0.89
   2   1   0   23.82    0.80
  -1   0   2   97.26    3.06
  -1   0   2  101.33    2.92
   1   0  -2  101.59    2.83
   1   0  -2  102.54    2.82
   0  -2  -2   59.76    1.83
   0   2   2   67.46    1.94
   0  -2  -2   65.28    1.85
   0   2   2   66.14    2.01
  -1   2  -1  117.83    3.22
   1  -2   1  116.42    3.23
  -1   2  -1  115.98    3.33
  -1   2  -1  111.83    3.54
  -2  -1  -2   17.74    0.59
   2   1   2   16.83    0.55
  -2  -1  -2   17.47    0.56
   2   1   2   16.44    0.58
   2   0   2  175.48    5.12
   2   0   2  180.40    5.29
  -2   0  -2  185.44    5.03
  -2   0  -2  187.98    5.45
   1   0   3    9.58    0.35
  -1   0  -3    8.47    0.33
  -1   0  -3    8.08    0.34
  -1   0  -3    7.66    0.33
  -1  -1  -3  169.48    4.67
  -1  -1  -3  161.85    4.75
   1   1   3  173.13    4.85
  -1  -1   2  157.08    4.84
   1   1  -2  153.14    4.46
   1   1  -2  171.36    4.69
   1  -2  -1   38.76    1.10
  -1   2   1   37.87    1.16
  -1   2   1   37.50    1.25
   1  -2  -1   38.22    1.11
  -2  -2  -1   13.99    0.46
   2   2   1   12.22    0.48
  -2  -2  -1   13.71    0.53
   2   2   1   12.14    0.42
   1  -1  -2  131.09    3.71
  -1   1   2  135.28    4.01
  -1   1   2  131.66    3.83
   1  -1  -2  133.51    3.69
  -2   1  -1   88.43    2.45
   2  -1   1   88.38    2.47
   0   0  -3   14.79    0.51
   0   2  -2   25.82    1.00
  -2   1  -1   85.33    2.69
   0   2  -2   27.20    0.84
   0   2  -2   26.11    0.81
   0   0   3   14.24    0.51
   0   0   3   14.25    0.53
   0   2  -2   27.16    0.78
   0   0  -3   14.86    0.48
   2  -1   0   44.87    1.29
  -2   1   0   45.22    1.32
  -2   1   0   44.27    1.44
  -2   1   0   43.57    1.28
   0  -1  -3   20.66    0.67
   0   1   3   21.29    0.70
   0  -1  -3   21.81    0.69
   1   3   1   16.63    0.64
   1   3   1   18.37    0.76
   1   3   1   17.79    0.52
   2   2   2  220.79    6.08
   0   3   0   16.57    0.73
  -2  -2  -2  212.33    6.46
  -2  -2  -2  227.20    5.87
   0   3   0   17.91    0.61
   0  -3   0   17.18    0.51
   2   2   2  186.53    5.88
   2   2   0   20.52    0.65
  -2  -2   0   22.08    0.65
   2   2   0   21.49    0.71
   1   3   0   44.80    1.60
   1   3   0   47.64    1.31
  -1  -3   0   46.28    1.33
   1   3   0   44.20    1.41
   2   0  -1   78.26    2.26
  -2   0   1   78.54    2.42
   2   0  -1   76.62    2.21
   0   3   1    4.18    0.26
   0  -3  -1    4.79    0.16
   0  -3  -1    5.17    0.24
   0   3   1    4.76    0.35
  -1   2  -2   14.75    0.49
  -1   2  -2   14.23    0.48
  -1   2  -2   14.22    0.63
  -1   2  -2   14.96    0.48
  -2  -1   1  822.31   24.24
  -2  -1   1  829.43   25.20
   2   1  -1  843.46   23.97
   2   1  -1  841.52   23.29
  -1   1  -3   52.40    1.50
   1  -1   3   51.48    1.57
  -1   1  -3   51.11    1.68
  -1   1  -3   54.35    1.54
  -2   1  -2   90.30    2.58
  -2   1  -2   89.23    2.82
   2  -1   2   95.27    2.67
   2  -1   2   93.02    2.61
   0  -1   3  124.00    3.84
   1   2   3  376.34   11.79
   0   1  -3  129.56    3.66
   0   1  -3  126.06    3.57
  -1  -2  -3  390.78   11.03
   0   1  -3  126.85    3.54
  -1  -2  -3  405.90   10.97
   2   1   3  122.17    3.57
  -2  -1  -3  121.75    3.70
  -2  -1  -3  126.66    3.45
   2   1   3  121.24    3.46
   0  -3   1    4.29    0.19
   0   3  -1    3.42    0.37
   0   3  -1    3.11    0.22
   0   3  -1    3.36    0.17
   1   3   2    0.71    0.18
  -1  -3  -2    0.78    0.13
  -1  -3  -2    0.81    0.08
   1   3   2    0.80    0.15
   2   0   3    8.40    0.33
  -2   0  -3    8.19    0.33
  -2   0  -3    7.47    0.32
   2   0   3    8.34    0.34
  -1  -2   2   56.24    1.63
   1   2  -2   58.56    1.67
   1   2  -2   60.32    1.74
  -1  -2   2   56.72    1.87
   2  -1  -1    7.99    0.31
  -2   1   1    8.34    0.40
  -2   1   1    8.15    0.31
   2  -1  -1    8.05    0.29
  -1   2   2    2.38    0.20
   1  -2  -2    2.95    0.17
   1  -2  -2    3.14    0.19
  -1   2   2    2.23    0.22
   0   2   3   93.39    2.72
   0  -2  -3   89.11    2.59
   0  -2  -3   93.69    2.60
   0   2   3   89.64    2.79
  -1  -3   1    1.05    0.18
   1   3  -1    0.87    0.11
   1   3  -1    0.87    0.13
  -1  -3   1    1.03    0.12
   0   3   2   20.11    0.75
   0   3   2   19.54    0.70
   0  -3  -2   18.68    0.58
   2   2   3   54.05    1.67
  -2  -2  -3   54.44    1.60
  -2  -2  -3   52.70    1.67
   2   2   3   54.28    1.57
  -2  -2   1    0.53    0.15
   2   2  -1    1.04    0.13
   2   2  -1    0.71    0.11
  -2  -2   1    0.68    0.06
   2   3   1    0.46    0.13
  -2  -3  -1    0.68    0.15
   2   3   1    0.57    0.07
  -2  -3  -1    0.82    0.12
  -1   3   0   58.89    1.76
   1  -3   0   58.38    1.69
   1  -3   0   60.27    1.67
  -1   3   0   58.05    1.93
  -1   0   3   41.03    1.29
  -1   0   3   40.68    1.34
   1   0  -3   41.95    1.24
   1   0  -3   41.32    1.19
  -2   2  -1   48.45    1.41
   2  -2   1   46.38    1.39
  -2   2  -1   48.98    1.40
  -2   2  -1   47.02    1.57
   2   3   2   92.73    2.69
  -2  -3  -2   95.04    2.97
   2   3   2   99.96    2.87
  -2  -3  -2   96.04    2.73
  -2   2   0    1.42    0.18
  -2   2   0    1.04    0.13
   1  -3   1    2.76    0.17
  -1   3  -1    2.08    0.18
   1  -3   1    2.65    0.16
  -1   3  -1    2.18    0.30
   2  -1   3  222.21    6.26
  -2   1  -3  217.58    6.63
  -2   1  -3  229.31    6.23
   2  -1   3  216.79    6.43
  -2  -3   0    0.98    0.11
  -2  -3   0    0.94    0.18
   2   3   0    1.62    0.20
   1  -3  -1    7.57    0.32
   1  -3  -1    7.45    0.27
   0   2  -3   83.42    2.42
   0  -2   3   82.55    2.57
   0   2  -3   79.10    2.35
   0   2  -3   82.43    2.29
  -1  -1  -4    3.98    0.24
   1  -1  -3  110.70    3.06
  -1  -1  -4    4.89    0.27
   1  -1  -3  109.96    3.09
   1   1   4    3.66    0.28
  -1   1   3  106.85    3.33
   1   1  -3   45.29    1.40
   1   1  -3   42.57    1.28
  -1  -1   3   47.80    1.49
   1   0   4    2.06    0.14
  -1   0  -4    1.44    0.17
   1   0   4    2.08    0.21
  -1   0  -4    1.33    0.17
   3   1   1   19.07    0.64
  -3  -1  -1   19.40    0.62
   3   1   1   20.15    0.65
  -3  -1  -1   20.21    0.74
  -2   0   2  379.45   11.31
  -1   2  -3  212.06    6.14
  -1   2  -3  212.68    5.87
   0   3  -2   44.10    1.35
   0   3  -2   42.55    1.57
   0   3  -2   44.66    1.29
  -1   2  -3  208.08    6.39
   2   0  -2  367.39   10.32
   2   0  -2  364.98   10.60
  -1   2  -3  209.88    5.89
   3   1   2    2.38    0.19
   3   1   2    2.65    0.19
  -3  -1  -2    2.47    0.19
  -3  -1  -2    2.35    0.22
  -1  -3  -3   42.29    1.25
  -1  -3  -3   43.45    1.31
   1   3   3   45.08    1.39
   1   3   3   41.10    1.44
  -2   2  -2   74.50    2.23
   2  -2   2   79.35    2.22
  -2   2  -2   75.82    2.44
  -2   2  -2   79.48    2.21
   2   1  -2   91.98    2.65
  -2  -1   2   88.56    2.82
   3   0   1  158.00    4.67
   3   0   1  163.13    4.54
  -3   0  -1  163.97    4.92
  -3   0  -1  164.48    4.49
  -3   0  -2    1.19    0.16
  -3   0  -2    1.50    0.15
   0   0   4   37.92    1.22
   0   0  -4   39.72    1.14
   0   0  -4   38.43    1.18
   0   0   4   37.07    1.22
  -2   2   1    1.47    0.19
  -2   2   1    1.20    0.14
   2  -2  -1    1.09    0.14
   2  -2  -1    1.25    0.13
  -3  -2  -1   43.07    1.38
   3   2   1   37.58    1.26
  -3  -2  -1   44.56    1.21
   3   2   1   37.22    1.20
  -2  -1  -4   55.50    1.65
  -2  -1  -4   54.00    1.65
   2   1   4   58.34    1.73
  -3  -1   0    2.86    0.27
   3   1   0    3.11    0.21
  -3  -1   0    3.17    0.16
   3   1   0    2.92    0.19
   3   2   2  133.89    3.83
   3   2   2  133.85    3.97
  -3  -2  -2  143.68    4.16
  -3  -2  -2  134.36    3.82
   0  -1  -4  140.87    3.93
   0  -1  -4  141.09    3.89
   0   1   4  134.99    4.17
  -1   3  -2  284.64    8.75
  -1   3  -2  293.78    8.04
  -1   3  -2  286.51    8.41
  -1  -2  -4    3.87    0.23
  -1   3  -2  294.54    8.19
  -1  -2  -4    3.80    0.26
  -2   1   2    0.49    0.14
  -2   1   2    0.61    0.12
   2   3   3   20.88    0.67
  -2  -3  -3   22.32    0.77
  -2  -3  -3   20.67    0.73
   2   3   3   20.97    0.78
   1   4   1   60.02    1.94
  -1  -4  -1   66.50    1.84
   1   4   1   61.86    2.15
  -3   0   0  102.78    3.19
  -3   0   0  102.19    2.86
   3   0   0  102.13    2.96
   3   0   0  103.63    2.91
   1   3  -2    2.64    0.22
   1   3  -2    2.37    0.19
  -2   0  -4   76.01    2.49
  -2   0  -4   83.69    2.34
  -2   0  -4   81.06    2.36
   2   0   4   85.48    2.43
   1  -1   4  139.90    4.26
  -1   1  -4  144.96    4.50
  -1   1  -4  147.88    4.17
  -1   1  -4  157.06    4.11
   1   4   0   28.87    1.17
  -1  -4   0   26.34    0.88
   1   4   0   28.94    0.97
   1   4   0   29.83    0.83
   0  -3  -3    7.62    0.31
   0   3   3    8.65    0.41
   0   3   3    8.53    0.41
   0  -3  -3    7.15    0.36
   0   4   0    3.33    0.24
   0  -4   0    3.90    0.23
   0  -4   0    3.87    0.14
   0   4   0    3.55    0.39
  -2  -3   1    9.62    0.50
  -2  -3   1    9.26    0.33
   2   3  -1    9.59    0.41
   2   3  -1    9.83    0.35
   0   4   1    7.78    0.50
   0  -4  -1    7.70    0.25
   0  -4  -1    8.30    0.36
   0   4   1    8.01    0.39
  -1   2   3    2.46    0.25
  -1   2   3    2.66    0.24
  -2  -2  -4  123.02    3.68
   1  -3  -2    4.66    0.21
  -1   3   2    3.89    0.27
  -1   3   2    3.96    0.32
   1  -3  -2    4.96    0.26
  -2  -2  -4  123.04    3.45
  -2  -2  -4  120.91    3.43
   2   2   4  119.17    3.58
   1   2  -3  165.54    4.70
   1   2  -3  156.86    4.51
   1   2  -3  162.96    4.55
  -1  -2   3  164.26    4.96
  -2  -2   2   93.48    3.01
   2   2  -2   96.09    2.82
   2   2  -2   97.24    2.72
   0   1  -4   10.07    0.35
   0  -1   4    9.43    0.42
   0  -1   4    9.50    0.41
   0   1  -4    9.51    0.40
   3   2   0  277.96    8.75
  -3   1  -1   41.58    1.25
  -3  -2   0  295.83    8.28
   3   2   0  322.03    8.50
  -3  -2   0  294.70    8.92
   3  -1   1   42.81    1.27
  -3   1  -1   41.91    1.41
   1   4   2  334.76    9.72
   1   4   2  318.60    9.07
   1   4   2  315.49    9.20
  -1  -4  -2  317.25    9.13
   3   0   3   85.45    2.49
  -3   0  -3   82.89    2.43
  -3   0  -3   86.12    2.63
   3   0   3   85.97    2.46
  -3  -2  -3   26.66    0.92
   3   2   3   27.09    0.92
  -3  -2  -3   26.63    0.87
   3   2   3   26.86    0.85
   3  -1   2  211.19    5.90
  -3   1  -2  213.43    5.85
  -3   1  -2  210.92    6.37
  -2   2  -3  431.06   12.95
   2  -2   3  454.87   12.13
  -2   2  -3  425.77   12.49
  -2   2  -3  429.16   12.23
   0   4  -1   71.12    2.49
   0   4  -1   76.35    2.09
   0   2   4   61.14    1.90
   0  -2  -4   61.17    1.79
   0  -4   1   72.89    2.10
   0  -2  -4   60.93    1.79
   0   4  -1   74.40    2.21
   2   4   1   91.33    2.56
   2   4   1   87.88    2.74
  -2  -4  -1   93.23    2.92
  -2  -4  -1   92.74    2.61
  -3   1   0   28.46    0.87
  -3   1   0   29.28    1.04
  -3   1   0   29.38    0.88
   3  -1   0   27.90    0.90
  -2   1  -4   16.26    0.59
   2  -1   4   16.74    0.59
  -2   1  -4   16.60    0.66
  -2   1  -4   16.63    0.57
  -1  -4   1   53.69    1.42
   1   4  -1   46.70    1.51
   1   4  -1   44.64    1.39
  -3  -3  -1   18.80    0.75
   3   3   1   16.53    0.66
  -3  -3  -2   98.27    2.77
   3   3   2   92.73    2.89
   3   3   2  100.40    2.74
   3   3   1   16.87    0.58
  -3  -3  -1   19.04    0.61
  -3  -3  -2   95.85    3.02
   0   4   2   26.71    1.02
   0  -4  -2   24.49    0.76
   0   4   2   27.27    0.92
  -2  -4  -2    1.38    0.21
   2   4   2    1.91    0.24
   2   4   2    1.84    0.13
  -2  -4  -2    1.32    0.17
   3   1  -1    5.34    0.27
   3   1  -1    5.65    0.27
  -3  -1   1    5.34    0.36
  -3  -1   1    4.78    0.20
  -2   3  -1  151.94    4.18
   2  -3   1  155.36    4.17
  -2   3  -1  144.27    4.27
  -2   3  -1  145.17    4.59
  -2   3   0    1.18    0.20
   2  -3   0    1.14    0.13
  -2   3   0    1.45    0.16
   2  -3   0    0.97    0.11
  -3   0   1  305.65    8.77
   3   0  -1  281.90    8.43
   3   0  -1  285.70    8.32
  -3   0   1  296.47    8.12
   0   3  -3  115.66    3.27
   0   3  -3  112.06    3.36
   0   3  -3  119.18    3.21
   0   3  -3  113.15    3.69
   2  -2  -2    0.45    0.10
  -2   2   2    0.77    0.12
  -2   2   2    0.76    0.17
   2  -2  -2    0.46    0.10
   2   4   0    0.81    0.09
  -2  -4   0    0.46    0.11
   2   4   0    0.80    0.16
  -2  -4   0    0.41    0.17
   1   3   4   36.74    1.24
  -1  -3  -4   35.00    1.11
  -1  -3  -4   37.53    1.17
   1   3   4   38.05    1.24
  -1   4   0  405.32   12.47
   1  -4   0  427.12   11.65
   1  -4   0  417.96   11.53
  -1   4   0  416.26   11.83
  -1   3  -3   15.79    0.54
  -1   3  -3   15.71    0.56
  -1   3  -3   14.34    0.74
  -1   3  -3   15.41    0.55
   1   0  -4  114.01    3.08
   1   0  -4  112.53    3.15
  -1   0   4  108.60    3.37
  -1   0   4  104.94    3.25
  -1   2  -4   16.95    0.60
  -1   2  -4   17.36    0.75
  -1   2  -4   16.60    0.61
  -1   2  -4   15.85    0.55
   3  -1   3   35.81    1.12
  -3   1  -3   36.72    1.22
   3  -1   3   35.78    1.08
  -3   1  -3   35.02    1.09
   2   3   4  531.37   15.71
  -2  -3  -4  560.05   16.13
  -2  -3  -4  521.10   15.11
  -2  -3  -4  534.79   15.06
   2   0  -3  142.72    3.80
  -2   0   3  134.17    4.19
  -2   0   3  135.68    3.99
   2   0  -3  135.49    3.87
  -1  -4  -3  115.31    3.34
  -1  -4  -3  119.49    3.41
   1   4   3  125.15    3.58
   1   4   3  118.84    3.76
  -3  -1  -4   25.53    0.84
  -3  -1  -4   26.72    0.85
   3   1   4   24.43    0.86
   3   1   4   24.85    0.84
   0   2  -4   87.29    2.56
   0   2  -4   84.83    2.49
   0  -2   4   83.06    2.70
   0   2  -4   88.29    2.41
   3   3   3   14.60    0.62
  -3  -3  -3   15.41    0.58
  -3  -3  -3   15.29    0.61
   3   3   3   14.33    0.52
  -3  -2   1  116.91    3.65
   3   2  -1  119.87    3.42
  -3  -2   1  112.52    3.25
   3   2  -1  118.41    3.31
  -3  -3   0   34.86    1.22
   3   3   0   31.53    1.01
   3   3   0   31.08    1.09
  -3  -3   0   35.77    1.00
  -2   3  -2    0.43    0.11
   2  -3   2    0.54    0.10
  -2   3  -2    0.51    0.18
  -2   3  -2    0.40    0.08
   1  -4   1    5.28    0.24
  -1   4  -1    6.44    0.47
  -1   4  -1    6.15    0.30
   1  -4   1    5.27    0.28
   2   1  -3  457.12   13.01
   2   1  -3  446.55   12.86
  -2  -1   3  449.73   13.67
  -1   1   4  139.49    4.25
   1  -1  -4  140.65    3.91
   1  -1  -4  139.78    3.95
   1  -4  -1   19.48    0.63
  -1   4   1   24.89    0.91
   1  -4  -1   19.19    0.70
   2  -3  -1   38.32    1.12
   2  -3  -1   38.10    1.14
  -2   3   1   35.83    1.31
  -2   3   1   36.96    1.17
   1   1   5   74.58    2.17
  -1  -1  -5   69.17    2.04
  -1  -1  -5   66.62    2.06
  -2  -3   2   46.46    1.65
   2   3  -2   48.85    1.41
   2   3  -2   48.76    1.50
  -2  -3   2   46.83    1.36
   1   1  -4  107.82    3.12
  -1  -1   4  111.04    3.37
   1   1  -4  107.59    3.03
  -2  -4  -3  217.69    6.12
   2   4   3  220.01    6.09
   2   4   3  221.57    6.38
   3  -1  -1   15.49    0.49
   3  -1  -1   15.10    0.52
  -3   1   1   13.84    0.51
  -3   1   1   13.68    0.63
  -3  -2  -4  246.67    7.30
  -3  -2  -4  238.31    6.76
   3   2   4  240.57    7.01
   3   2   4  248.53    6.79
   0  -4   2   77.21    2.17
   0   4  -2   77.97    2.19
   0   4  -2   74.19    2.28
   0   4  -2   75.91    2.61
   1   0   5    5.89    0.26
  -3   0  -4    2.25    0.21
   1   0   5    6.06    0.35
  -3   0  -4    2.27    0.21
  -1   0  -5    5.48    0.29
  -1   0  -5    5.10    0.30
  -3   2  -1    3.28    0.30
   3  -2   1    3.06    0.22
  -3   2  -1    2.54    0.22
  -2   1   3   56.59    1.90
  -2   1   3   58.36    1.81
   2  -1  -3   61.71    1.70
  -1   3   3   86.42    2.60
   1  -3  -3   87.82    2.49
  -1   3   3   84.76    2.71
   1  -3  -3   85.71    2.45
   1   3  -3    1.62    0.19
   1   3  -3    1.40    0.18
   2   1   5   24.96    0.87
  -2  -1  -5   23.81    0.81
  -2  -1  -5   23.38    0.81
   0   3   4  240.80    7.24
   0  -3  -4  248.74    6.72
   0  -3  -4  231.57    6.72
   0   3   4  246.59    6.99
   3  -2   2   10.86    0.42
  -3   2  -2    9.63    0.41
  -3   2  -2    9.21    0.50
   2   4  -1    6.58    0.28
  -2  -4   1    6.86    0.29
  -2  -4   1    6.00    0.44
   2   4  -1    6.06    0.35
  -3   2   0   15.62    0.57
  -3   2   0   15.77    0.68
   3  -2   0   16.75    0.56
  -3   2   0   15.11    0.51
   1   4  -2   10.98    0.42
  -2   0  -5    7.61    0.36
   1   4  -2   10.80    0.48
   2   0   5    7.13    0.37
  -2   0  -5    7.38    0.35
   0   4   3  130.82    3.87
   0  -4  -3  126.37    3.65
   0  -4  -3  135.28    3.71
   0   4   3  129.34    4.05
  -1  -4   2   13.11    0.62
  -2   0  -5    7.17    0.35
   1   2   5  196.82    6.38
  -1  -2  -5  225.53    5.93
  -1  -2  -5  214.98    5.95
   2  -2   4   63.83    1.90
  -2   2  -4   62.47    1.88
  -2   2  -4   62.14    2.10
  -2   2  -4   65.48    1.85
  -2  -2  -5    3.09    0.24
   2   2   5    2.41    0.26
  -2  -2  -5    3.12    0.26
  -2  -2   3   16.38    0.69
   2   2  -3   15.08    0.59
   2   2  -3   14.56    0.55
   1  -4   2  394.55   10.90
  -1   4  -2  372.92   11.68
  -1   4  -2  395.90   11.26
   0   0   5    4.56    0.32
   0   0  -5    4.24    0.29
   0   0   5    4.59    0.26
   0   0  -5    4.30    0.25
   1  -2  -4    0.72    0.13
   1  -2  -4    0.76    0.13
  -1   1  -5    2.51    0.24
  -1   1  -5    2.37    0.19
   0  -1  -5    5.70    0.32
   0   1   5    5.98    0.36
   0   1   5    6.04    0.28
   0  -1  -5    6.02    0.31
   1  -4  -2  187.18    5.07
  -1   4   2  191.23    5.31
   1  -4  -2  180.30    5.10
  -1   4   2  172.21    5.58
  -3  -4  -2   68.83    1.98
   3   4   2   68.97    1.91
  -3  -4  -2   64.12    2.18
   3   4   2   64.36    2.08
   1   5   1  233.48    6.78
   1   5   1  234.62    7.25
   3   1  -2    1.73    0.19
   3   1  -2    1.74    0.10
   3   1  -2    1.68    0.18
  -3  -1   2    1.99    0.28
  -3   0   2  293.72    8.74
   3   4   1    3.16    0.19
   3   4   1    3.46    0.30
  -3  -4  -1    4.45    0.36
   3   0  -2  287.98    8.07
   4   1   2    1.63    0.19
  -2   3  -3  297.58    8.27
   2  -3   3  291.83    8.07
  -2   3  -3  298.41    8.02
  -2   3  -3  275.03    8.77
  -3  -3  -4  180.00    5.21
   3   3   4  183.82    5.42
   3   3   4  192.64    5.20
  -3  -3  -4  186.53    5.58
  -3  -3   1    5.28    0.41
  -3  -3   1    5.25    0.22
   3   3  -1    4.76    0.29
   3   3  -1    4.71    0.25
   1   2  -4   49.01    1.36
  -1  -2   4   48.22    1.62
   1   2  -4   46.94    1.46
  -3   1  -4  456.38   13.66
  -3   1  -4  490.25   12.96
   3  -1   4  448.37   13.06
   3  -1   4  446.50   13.26
  -4  -1  -1  301.77    9.21
   4   1   1  312.46    8.91
   4   1   1  308.62    8.53
  -4  -1  -1  307.29    8.48
  -1  -5   0    3.91    0.26
   1   5   0    3.65    0.30
   1   5   0    4.29    0.17
   1   5   0    3.66    0.47
   2  -3  -2   13.19    0.48
  -2   3   2   14.18    0.54
   2  -3  -2   13.46    0.51
  -2   3   2   13.78    0.63
   4   2   2    3.39    0.24
   4   2   2    3.14    0.25
  -4  -2  -2    4.31    0.26
  -3   2  -3    2.45    0.30
  -3   2  -3    2.85    0.22
   3  -2   3    2.41    0.16
  -4  -2  -2    4.35    0.32
   3  -2   3    2.65    0.23
   2  -2  -3   52.28    1.62
  -2   2   3   57.50    1.72
  -2   2   3   55.08    1.81
   2  -2  -3   54.79    1.61
  -1  -5  -2   93.72    2.68
   1   5   2   90.81    3.06
   1   5   2   92.08    2.82
   0   5   0   11.05    0.69
   0  -5   0   11.50    0.35
   0  -5   0   11.27    0.46
   0   5   0   11.28    0.50
   1   4   4  153.76    4.97
  -1  -4  -4  167.84    4.59
   1   4   4  163.27    4.79
  -1  -4  -4  164.43    4.53
   0   1  -5   53.94    1.64
   0  -1   5   54.19    1.73
   0  -1   5   52.15    1.69
   0   1  -5   53.90    1.55
  -4   0  -2  117.80    3.39
  -4   0  -2  122.47    3.74
   4   0   2  121.80    3.47
   0   5   1  557.53   17.23
   0   5   1  596.83   16.70
  -2   1  -5    3.03    0.31
   2  -1   5    2.46    0.23
  -2   1  -5    2.71    0.22
  -2   1  -5    3.12    0.26
  -3   2   1   10.82    0.40
  -3   2   1   10.96    0.55
   3  -2  -1    9.91    0.41
   3  -2  -1   10.21    0.40
  -2  -4  -4    0.31    0.14
   2   4   4    0.45    0.17
  -2  -4  -4    0.34    0.09
   4   1   3   19.34    0.69
  -4  -1  -3   20.95    0.77
  -4  -1  -3   20.08    0.69
   4   1   3   19.63    0.70
  -4  -2  -1  111.26    3.43
  -4  -2  -1  109.43    3.06
   4   2   1  108.56    3.11
   4   2   1  106.97    3.19
   3   4   3  107.22    3.29
  -3  -4  -3  108.96    3.40
   3   4   3  112.40    3.08
  -3  -4  -3  107.36    3.14
  -4   0  -1   28.27    0.89
   4   0   1   29.04    0.93
  -4   0  -1   29.02    1.06
   4   0   1   29.06    0.88
   0  -2  -5  162.06    4.62
   0   2   5  162.51    4.91
   0   2   5  167.62    4.81
   0  -2  -5  161.49    4.58
   3   2  -2  308.57    8.49
  -3  -2   2  295.62    8.95
   3   2  -2  287.40    8.69
  -2  -5  -1   95.66    2.59
   2   5   1   84.45    2.72
  -2  -5  -1   91.26    2.91
   2   5   1   85.80    2.49
   0   3  -4  231.76    6.42
   0  -3   4  232.07    7.06
   0   3  -4  229.15    6.52
   0   3  -4  239.45    6.71
  -1   3  -4   60.08    1.80
  -1   3  -4   61.27    1.84
  -1   3  -4   60.89    1.76
  -3  -4   0   34.30    1.26
  -3  -4   0   34.97    1.03
   3   4   0   32.11    1.00
   3   4   0   31.30    1.11
  -1   3  -4   58.75    2.09
  -3   1   2   69.47    2.32
  -3   1   2   70.33    2.14
   3  -1  -2   71.89    2.09
   4   2   3   87.33    2.67
   3  -1  -2   74.58    2.04
  -4  -2  -3   96.04    2.80
   4   2   3   83.55    2.57
  -4  -2  -3   90.00    2.58
  -3  -1  -5    9.03    0.35
  -3  -1  -5    9.03    0.42
   3   1   5    7.47    0.42
  -2  -3  -5   25.40    0.84
  -2  -3  -5   26.15    0.90
   2   3   5   25.07    0.95
  -2  -3  -5   25.73    0.84
   2   5   2   59.33    1.87
   2   5   2   56.12    1.63
  -2  -5  -2   57.90    1.75
  -1  -3  -5    3.04    0.28
   1   3   5    2.38    0.28
  -1  -3  -5    2.78    0.22
   1   3   5    2.14    0.24
   0   4  -3  118.43    3.29
   0   4  -3  112.79    3.78
   0   4  -3  114.81    3.40
   2  -4   0  117.99    3.21
  -2   4   0  109.17    3.61
  -2   4   0  115.35    3.33
   2  -4   0  113.38    3.23
  -4  -1   0   23.26    0.73
   2  -4   1   80.74    2.32
  -2   4  -1   79.91    2.68
   4   1   0   24.07    0.80
  -4  -1   0   23.53    0.93
  -2   4  -1   83.62    2.40
   2  -4   1   81.18    2.35
   4   1   0   24.22    0.78
   4   0   3    1.13    0.13
   4   0   3    0.98    0.15
   0   5  -1  340.93    9.79
   0   5  -1  346.13   10.47
   3   2   5   42.08    1.30
   0   5  -1  355.17    9.57
  -3  -2  -5   40.69    1.31
   0  -5   1  329.46    9.41
  -3  -2  -5   41.81    1.29
   3   2   5   40.95    1.37
   1   5  -1  221.87    6.03
   1   5  -1  213.01    6.81
  -1  -5   1  212.48    6.02
   1   5  -1  221.73    6.29
   0  -5  -2   22.76    0.70
   0   5   2   23.55    1.03
   0   5   2   24.89    0.90
   0  -5  -2   24.79    0.84
  -3   0  -5   40.74    1.25
  -3   0  -5   39.92    1.30
   3   0   5   39.90    1.28
   3   0   5   39.20    1.28
   2   5   0    0.43    0.15
  -2  -5   0    1.00    0.24
  -2  -5   0    1.09    0.16
   2   5   0    0.65    0.09
   2   4  -2   38.47    1.22
   2   4  -2   40.42    1.33
  -2  -4   2   42.32    1.19
  -2  -4   2   41.33    1.49
   4   3   2    9.24    0.47
   4   3   2    9.38    0.41
  -4  -3  -2    9.93    0.51
  -4  -3  -2   11.05    0.44
   2   3  -3    0.83    0.13
  -4   0   0   62.65    1.80
  -4   0   0   64.10    2.08
   2   3  -3    0.97    0.15
   4   0   0   61.93    1.85
   4   0   0   62.46    1.86
  -1   4  -3    2.49    0.22
  -1   4  -3    2.46    0.21
  -1   4  -3    2.02    0.33
  -1   4  -3    2.31    0.22
  -1   2  -5  215.08    5.91
  -1   2  -5  217.91    6.02
   1  -2   5  211.75    6.16
  -1   2  -5  210.31    6.54
  -3   3  -1  147.04    4.00
   4   2   0   50.35    1.58
  -3   3  -1  141.21    4.07
  -4  -2   0   50.82    1.47
  -4  -2   0   53.73    1.77
   3  -3   1  138.00    3.98
   4   2   0   51.13    1.54
  -3   3  -1  139.55    4.40
  -2   0   4   45.75    1.52
   2   0  -4   43.89    1.38
  -2   0   4   47.08    1.46
   2   0  -4   43.10    1.30
  -1  -5  -3  143.25    3.96
   1   5   3  138.23    4.22
  -1  -5  -3  148.71    4.06
   1   5   3  138.63    4.49
  -1   3   4   57.66    1.93
   1  -3  -4   61.94    1.76
  -1   3   4   57.01    1.88
   1  -3  -4   61.48    1.79
  -4   1  -2  161.45    4.99
  -4  -3  -1  129.03    3.33
  -4  -3  -1  122.76    3.72
   4   3   1  110.55    3.34
   0   4   4   46.63    1.61
   0   4   4   48.52    1.58
   0  -4  -4   48.07    1.49
  -4   1  -2  161.58    4.54
   0  -4  -4   47.83    1.42
   4   3   1  109.87    3.47
   4  -1   2  164.97    4.60
   1  -4  -3   82.94    2.33
   1  -4  -3   80.10    2.39
  -1   4   3   81.23    2.49
  -1   4   3   82.20    2.63
  -4   1  -1   41.77    1.48
  -4   1  -1   43.01    1.29
   4  -1   1   43.56    1.32
  -2   4   1   11.36    0.49
   2  -4  -1   11.81    0.47
  -2   4   1   10.65    0.59
   2  -4  -1   12.28    0.42
   2   5   3   78.26    2.24
  -1  -4   3  153.50    4.28
   1   4  -3  153.24    4.52
  -2  -5  -3   81.75    2.36
   1   4  -3  157.75    4.37
   2   5   3   79.19    2.69
  -1  -4   3  155.16    4.84
   2   5   3   78.87    2.48
  -4  -1  -4    9.51    0.44
   4   1   4    9.61    0.42
   4   1   4    9.58    0.44
  -4  -1  -4    9.34    0.43
  -4  -3  -3  150.11    4.19
   2  -4   2   30.17    0.86
   4   3   3  146.22    4.36
  -2   4  -2   26.25    0.86
   4   3   3  144.67    4.18
  -4  -3  -3  151.77    4.54
  -2   4  -2   24.02    1.08
  -2   4  -2   26.97    0.91
   2   1  -4   30.33    0.89
   2   1  -4   30.29    0.99
  -2  -1   4   29.90    1.12
   2   1  -4   31.24    1.03
  -3   3   0   94.95    3.02
   3  -3   0   94.03    2.69
   3  -3   0   94.85    2.69
  -3   3   0   92.46    2.73
   3  -3   2   55.12    1.68
  -3   3  -2   56.78    1.65
  -3   3  -2   56.07    1.69
  -3   3  -2   58.33    1.93
  -1   0   5    8.30    0.42
  -1   0   5    8.51    0.41
   1   0  -5    7.22    0.33
   1   0  -5    7.21    0.39
   0   2  -5   45.31    1.34
   0  -2   5   47.16    1.56
   0   2  -5   45.00    1.44
   0   2  -5   46.86    1.48
  -3  -4  -4   15.26    0.63
   3   4   4   14.19    0.65
  -3  -4  -4   15.66    0.63
   3   4   4   14.99    0.54
   4   2   4    4.66    0.30
  -4  -2  -4    4.86    0.32
  -4  -2  -4    4.54    0.30
   4   2   4    4.43    0.34
   1  -5   0    6.43    0.25
   1  -5   0    6.28    0.33
  -1   5   0    6.57    0.52
  -1   5   0    6.77    0.37
   3  -2   4    4.68    0.29
   3  -2   4    4.40    0.24
  -3   2  -4    3.81    0.27
   2  -1  -4    2.58    0.22
  -3   2  -4    3.14    0.34
   2  -1  -4    2.30    0.23
   1   3  -4   16.61    0.65
   1   3  -4   15.90    0.62
   1   3  -4   16.66    0.53
  -1  -3   4   18.52    0.77
  -2   3  -4   40.46    1.24
  -2   3  -4   38.10    1.23
  -2   3  -4   40.63    1.22
  -2   3  -4   38.99    1.47
  -1   1   5   86.64    2.71
   1  -1  -5   87.85    2.55
   1  -1  -5   87.60    2.49
  -1   1   5   85.96    2.66
  -3  -3  -5   19.62    0.75
   3   3   5   20.53    0.72
  -3  -3  -5   20.83    0.70
   3   3   5   19.24    0.79
  -3  -3   2   74.59    2.42
   3   3  -2   70.48    2.21
   3   3  -2   72.76    2.12
   3   4  -1    1.80    0.18
  -3  -4   1    1.93    0.29
  -3  -4   1    2.27    0.20
   3   4  -1    1.96    0.23
   0  -3  -5    3.13    0.25
   0  -3  -5    3.28    0.29
  -2   2  -5  404.47   11.79
  -2   2  -5  392.10   11.13
  -2   2  -5  402.83   10.80
   2  -2   5  373.53   11.34
  -1   5   1    3.12    0.40
  -1   5   1    3.24    0.28
   1  -5  -1    3.37    0.18
   1  -5  -1    3.14    0.27
  -3   2   2    0.42    0.17
   3  -2  -2    0.54    0.11
  -3   2   2    0.47    0.13
   3  -2  -2    0.71    0.13
  -4   1  -3   19.97    0.81
  -4   1  -3   20.38    0.71
   4  -1   3   21.86    0.74
   4  -1   3   20.52    0.65
   1  -5   1    5.71    0.25
  -1   5  -1    6.45    0.33
   1  -5   1    5.02    0.30
  -1   5  -1    6.47    0.53
  -4   0  -4   25.52    0.88
   4   0   4   28.01    0.91
  -4   0  -4   25.87    0.96
   4   0   4   27.86    0.89
  -1  -1  -6   13.28    0.54
  -1  -1  -6   13.58    0.52
   1   1   6   10.03    0.55
   1   1  -5   10.54    0.50
  -1  -1   5   12.27    0.55
  -1  -1   5   12.24    0.54
   1   1  -5   11.39    0.41
  -2  -1  -6    7.25    0.39
  -2  -1  -6    7.51    0.39
   2   1   6    7.42    0.42
  -2   3   3    2.71    0.27
   2  -3  -3    2.66    0.25
   2  -3  -3    2.97    0.21
  -2   3   3    2.82    0.32
   0   5  -2    0.96    0.12
   0   5  -2    1.02    0.17
   0   5  -2    0.77    0.30
  -3   1  -5    0.12    0.11
  -4   1   0   78.92    2.57
   4  -1   0   81.72    2.33
   3  -1   5    0.09    0.11
  -3   1  -5    0.23    0.15
  -4   1   0   77.70    2.31
   3  -1   5    0.08    0.13
  -4   1   0   79.24    2.28
   2   5  -1   22.17    0.84
  -2  -5   1   22.24    0.73
   2   5  -1   21.40    0.69
  -2  -5   1   22.25    0.96
   1   0   6   -0.02    0.12
  -1   0  -6    0.44    0.14
   1   0   6    0.08    0.09
  -1   0  -6    0.00    0.10
  -3   0   3  107.50    3.39
   3   0  -3  105.81    3.08
  -3   0   3  103.04    3.17
   3   0  -3  112.66    3.00
   4   1  -1  596.18   16.94
   4   1  -1  600.11   17.36
  -4  -1   1  615.45   16.52
  -4  -1   1  577.63   18.06
   3   1  -3    4.35    0.29
  -3  -1   3    4.92    0.39
   3   1  -3    4.31    0.28
   0  -5  -3  332.62    9.55
   4   3   0   26.37    0.94
   4   3   0   27.40    0.89
   0  -5  -3  351.61    9.47
   0   5   3  335.39   10.31
  -4  -3   0   29.81    0.85
  -4  -3   0   26.09    1.07
   0   5   3  348.27    9.83
   3   5   2   92.88    2.88
  -3  -5  -2   92.03    2.73
  -3  -5  -2   95.28    3.04
   3   5   2   94.97    2.64
   2   0   6   11.52    0.44
  -2   0  -6   11.93    0.52
  -2   0  -6   11.83    0.49
   2   0   6   11.70    0.53
  -3  -5  -1  206.01    6.40
   3   5   1  213.53    5.77
  -3  -5  -1  212.04    5.81
   3   5   1  201.30    6.07
  -1  -5   2   38.49    1.18
  -2  -2  -6   27.61    0.94
  -2  -2  -6   29.51    0.97
   1   5  -2   39.70    1.19
   1   5  -2   39.39    1.30
   2   2   6   26.99    1.03
   2   2  -4   84.40    2.56
  -2  -2   4   89.59    2.84
   2   2  -4   90.15    2.66
   2   4   5  113.63    3.55
  -2  -4  -5  116.94    3.39
   2   4   5  121.14    3.67
  -2  -4  -5  117.39    3.33
   3  -3  -1  134.40    3.75
  -3   3   1  130.54    4.17
  -3   3   1  132.34    3.86
   3  -3  -1  136.19    3.77
   4   3   4  141.43    4.40
   4   3   4  155.37    4.23
  -4  -3  -4  154.51    4.55
  -4  -3  -4  145.36    4.24
  -4   0   1    1.38    0.14
  -4   0   1    1.33    0.23
   4   0  -1    1.84    0.20
   4   0  -1    1.99    0.18
  -3   3  -3  295.36    8.39
  -3   3  -3  295.57    8.85
   3  -3   3  269.44    8.13
  -3   3  -3  311.16    8.23
   1   2   6   77.07    2.28
  -1  -2  -6   67.61    2.13
  -1  -2  -6   70.46    2.13
  -1  -4  -5  152.37    4.28
  -1  -4  -5  155.09    4.33
   1   4   5  147.34    4.65
   1   4   5  152.33    4.53
   1  -2  -5   17.76    0.64
   1  -2  -5   17.96    0.65
  -1   2   5   17.42    0.69
   2  -4  -2  190.85    5.34
   2  -4  -2  192.03    5.32
  -2   4   2  194.27    5.54
   4   2  -1   78.66    2.41
   4   2  -1   81.10    2.35
  -4  -2   1   80.60    2.65
  -4  -2   1   81.81    2.25
  -1   2   5   16.73    0.72
  -2   4   2  187.16    5.87
  -4  -4  -2    2.90    0.33
   4   4   2    3.01    0.22
   4   4   2    2.72    0.31
  -4  -4  -2    3.03    0.28
  -2   4  -3   37.20    1.15
  -2   4  -3   36.40    1.15
  -2   4  -3   36.56    1.42
   2  -4   3   35.20    1.13
  -3  -5  -3   95.46    2.84
   3   5   3  100.28    2.75
   3   5   3   98.32    3.00
  -3  -5  -3   95.31    3.11
   2  -2  -4    4.55    0.29
  -2   2   4    4.69    0.34
   2  -2  -4    4.33    0.27
  -2   2   4    4.07    0.35
  -2  -5  -4    6.66    0.42
   2   5   4    8.10    0.50
   2   5   4    7.56    0.55
  -1   5   2    1.48    0.21
  -1   5   2    1.85    0.29
   1  -5  -2    1.59    0.15
   1  -5  -2    1.51    0.19
  -3   1   3    2.68    0.25
   3  -1  -3    2.88    0.21
  -3   1   3    2.73    0.31
   3  -1  -3    2.50    0.22
   1  -5   2   48.87    1.46
  -1   5  -2   47.24    1.81
   1  -5   2   48.64    1.43
  -1   5  -2   48.41    1.52
   1   5   4   57.88    1.90
   1   5   4   56.58    2.00
  -1  -5  -4   59.79    1.81
  -1  -5  -4   59.07    1.69
   3   2  -3  257.90    7.14
  -3  -2   3  253.73    7.77
   1  -1   6   64.49    2.09
  -1   1  -6   69.96    1.98
  -1   1  -6   69.88    2.06
   1  -1   6   65.97    2.13
  -4  -4  -3  297.94    8.03
   4   4   3  268.25    8.00
   4   4   3  296.29    8.36
  -4  -4  -3  294.25    8.70
   4   4   1  163.77    4.87
  -4  -4  -1  173.66    4.66
  -4  -4  -1  160.82    5.15
   4   4   1  166.53    4.66
   4  -2   1   71.55    2.07
  -4   2  -1   69.00    2.05
  -4   2  -1   68.75    2.31
   0   0   6   14.64    0.65
   0   0   6   15.08    0.60
  -4   2  -2  129.36    3.67
  -4   2  -2  128.35    4.05
   0   0  -6   16.93    0.58
   4  -2   2  131.06    3.70
   3   5   0   50.81    1.70
  -3  -5   0   55.57    1.59
  -3  -5   0   53.20    1.88
   0   0  -6   15.38    0.62
   3   5   0   51.50    1.54
   0   4  -4   87.71    3.01
   0   1   6   20.10    0.70
   0   1   6   20.04    0.79
   0  -1  -6   19.66    0.70
   0   4  -4   87.54    2.56
   0  -1  -6   19.27    0.73
   0   4  -4   89.57    2.50
   0   4  -4   86.06    2.64
   1   2  -5  204.12    5.90
   1   2  -5  202.53    5.73
   1   2  -5  211.06    5.62
  -1  -2   5  194.96    6.18
  -4   1  -4  229.61    6.97
   4  -1   4  234.92    6.61
  -4   1  -4  230.34    6.43
   4  -1   4  229.80    6.49
   4   1   5   27.94    1.01
  -4  -1  -5   29.30    0.99
  -4  -1  -5   30.86    0.99
   4   1   5   28.54    0.98
   3   1   6    2.97    0.30
  -3  -1  -6    2.79    0.25
  -3  -1  -6    2.31    0.27
  -1   3  -5   55.38    2.00
  -1   3  -5   56.27    1.73
  -1   3  -5   56.05    1.75
  -1   4  -4  218.96    7.09
  -1   4  -4  225.91    6.57
  -1   4  -4  232.36    6.34
  -4  -2  -5    0.08    0.11
  -4  -2  -5    0.10    0.14
   4   2   5    0.32    0.14
   4   2   5    0.17    0.16
  -1   4  -4  236.57    6.41
  -2   1  -6    7.75    0.45
  -2   1  -6    7.73    0.41
   2  -1   6    7.29    0.41
  -2   1  -6    8.03    0.38
   2   4  -3   32.42    1.04
  -1  -6  -1   11.36    0.55
   1   6   1   14.18    0.85
   1   6   1   14.47    0.63
  -2  -4   3   32.53    1.27
  -2  -4   3   32.81    0.96
   2   4  -3   33.11    1.12
  -4   1   1    1.07    0.14
  -4   1   1    1.38    0.24
   3   4   5  330.12    9.10
   3   4   5  316.45    9.45
  -3  -4  -5  342.87    9.77
  -3  -4  -5  321.78    9.11
   3   2   6  247.53    7.12
  -3  -2  -6  240.56    6.86
  -3  -2  -6  247.68    6.86
  -2  -3  -6  635.65   17.00
   2   3   6  597.17   17.56
  -2  -3  -6  583.54   16.96
   0   3  -5  229.68    6.59
   0  -3   5  230.20    7.12
   0   3  -5  246.02    6.47
   0   3  -5  232.48    6.77
  -1  -6   0   33.36    1.08
   1   6   0   32.49    0.96
   1   6   0   33.50    1.18
   1   6   0   34.01    1.46
  -1   4   4  102.14    3.27
   1  -4  -4  105.46    3.00
   1  -4  -4  101.79    2.95
  -1   4   4  104.05    3.14
  -3   0  -6   43.40    1.39
  -3   0  -6   43.29    1.43
  -3   0  -6   45.03    1.37
   3   0   6   42.42    1.42
  -1  -6  -2  113.20    3.23
   1   6   2  108.92    3.69
   1   6   2  111.13    3.38
   1   3   6   40.61    1.35
  -1  -3  -6   40.23    1.31
   1   3   6   45.47    1.47
  -1  -3  -6   40.93    1.34
  -4   2   0  133.25    4.15
  -4   2   0  134.44    3.75
   4  -2   0  129.52    3.76
  -4   2   0  131.61    3.81
  -4   2  -3  178.44    5.43
  -4   0  -5   21.23    0.84
   4   0   5   24.34    0.85
   4   0   5   25.24    0.83
  -4   2  -3  177.25    4.95
   4  -2   3  174.05    4.99
  -4   0  -5   21.54    0.80
   4   3  -1    2.82    0.26
  -4  -3   1    2.95    0.16
   4   3  -1    2.74    0.24
  -4  -3   1    2.91    0.38
   0   1  -6    3.29    0.23
   0  -1   6    4.14    0.31
   0   1  -6    2.99    0.28
   0  -1   6    4.39    0.32
   0   2   6  115.27    3.49
   0  -2  -6  115.67    3.28
  -3  -4   2    3.33    0.19
   3   4  -2    3.65    0.30
   0  -2  -6  110.41    3.31
   3   4  -2    3.77    0.25
   0   2   6  116.52    3.49
  -3  -4   2    2.41    0.33
  -3   2  -5   17.36    0.64
   3  -2   5   17.28    0.64
   3  -2   5   17.77    0.69
  -3   2  -5   17.75    0.78
   2   5  -2   55.31    1.57
  -2  -5   2   50.45    1.54
   2   5  -2   51.48    1.68
  -2  -5   2   53.40    1.90
  -2  -6  -1   97.63    2.71
   2   6   1   89.27    2.58
   2   6   1   89.82    2.85
   0   5  -3  103.65    3.05
   0  -5   3   96.83    2.88
   0   5  -3  101.61    3.46
   0   5  -3  104.78    2.92
   3   5   4   90.27    2.49
  -3  -5  -4   84.87    2.59
   3   5   4   84.20    2.72
  -3  -5  -4   89.05    2.80
   0   6   1  191.28    5.46
   2   6   2  392.73   10.96
   0   6   1  179.37    5.86
   2   6   2  387.12   11.22
  -2  -6  -2  386.00   10.79
   2   6   2  396.14   11.92
   0  -6  -1  187.19    5.24
   4   4   4    2.11    0.27
  -4  -4  -4    2.69    0.31
  -4  -4  -4    2.56    0.30
   4   4   4    2.46    0.22
   0  -4  -5   23.54    0.79
   0   4   5   23.10    0.93
   0  -4  -5   23.54    0.85
   0  -6   0  180.12    5.08
   0   6   0  185.36    5.31
   0  -6   0  180.80    5.10
   0   6   0  178.69    5.77
   0   4   5   22.89    0.89
  -4  -4   0    1.09    0.15
  -4  -4   0    1.10    0.25
  -3   3   2   50.79    1.51
   3  -3  -2   45.36    1.45
  -2  -3   4  125.22    4.09
  -3   3   2   50.45    1.70
   3  -3  -2   45.91    1.45
   2   3  -4  133.48    3.71
   2   3  -4  130.40    3.85
  -3   3  -4   26.41    0.90
   3  -3   4   26.70    0.91
  -3   3  -4   27.07    1.09
   4   3   5   78.98    2.33
  -4  -3  -5   83.94    2.46
   4   3   5   76.26    2.46
  -4  -3  -5   76.28    2.36
  -3   4  -1   82.82    2.42
  -3   4  -1   82.50    2.75
   3  -4   1   84.39    2.42
   3  -4   1   82.81    2.40
  -1  -4   4  107.54    2.94
   1   4  -4  104.63    3.05
   1   4  -4  104.20    3.16
  -1  -4   4  105.14    3.40
   2  -5   0  180.52    4.83
   2  -5   0  172.11    4.86
  -2   5   0  175.01    5.02
  -2   5   0  164.41    5.41
   0   5   4    6.51    0.45
   3  -2  -3    2.98    0.24
   0  -5  -4    5.25    0.27
   3  -2  -3    3.33    0.26
   0   5   4    5.81    0.45
   0  -5  -4    5.63    0.39
  -3   2   3    4.74    0.38
  -2   3  -5  247.17    6.61
  -2   3  -5  231.56    6.82
  -2   3  -5  244.69    6.69
  -2   3  -5  228.44    7.30
  -2   5  -1  220.45    6.91
   2  -5   1  225.43    6.22
  -2   5  -1  219.68    6.40
   2  -5   1  227.36    6.20
  -1   3   5  150.91    4.58
   1  -3  -5  146.71    4.23
   1  -3  -5  148.87    4.24
  -1   3   5  151.36    4.45
   4   1  -2    3.21    0.27
   4   1  -2    3.04    0.15
   4   1  -2    2.99    0.25
   3   3   6   80.70    2.56
  -3  -3  -6   83.41    2.44
  -3  -3  -6   80.47    2.39
   3   3  -3   22.52    0.77
   3   3  -3   21.91    0.81
  -3  -3   3   21.74    0.96
   3  -4   0   91.58    2.65
   3  -4   0   90.90    2.63
  -3   4   0   92.04    3.00
  -3   4   0   92.17    2.69
  -2  -6   0  480.99   13.74
   2   6   0  442.03   12.70
  -2  -6   0  455.82   12.63
   2   6   0  445.67   13.03
   1  -5  -3    2.61    0.19
  -1   5   3    2.33    0.30
  -1   5   3    2.06    0.27
   1  -5  -3    2.23    0.28
  -5  -1  -2   35.08    1.12
  -5  -1  -2   38.30    1.33
   5   1   2   35.86    1.17
   5   1   2   36.18    1.13
   4   0  -2    1.93    0.22
   4   0  -2    2.02    0.15
  -4   0   2    1.91    0.28
   1  -2   6   18.78    0.79
  -1   2  -6   22.09    0.78
  -1   2  -6   22.39    0.70
   1  -2   6   17.49    0.76
  -3   4  -2   30.23    1.00
  -3   4  -2   29.14    1.18
   3  -4   2   27.86    0.94
  -3   4  -2   30.07    0.91
  -1  -5   3  134.97    4.23
   3   5  -1  132.48    4.06
  -3  -5   1  130.67    4.35
   3   5  -1  140.78    3.86
   1   5  -3  135.49    3.76
  -3  -5   1  143.31    3.84
   1   5  -3  130.92    3.92
  -1  -5   3  128.20    3.69
  -1   5  -3    0.49    0.14
  -1   5  -3    0.57    0.12
  -1   5  -3    0.38    0.27
   1  -5   3    0.30    0.13
   1   6  -1   22.34    1.16
   1   6  -1   22.60    0.86
   1   6  -1   23.37    0.70
  -1  -6   1   21.71    0.77
   2  -4  -3    3.53    0.26
   2  -4  -3    3.75    0.31
  -2   4   3    3.98    0.39
  -2   4   3    4.59    0.33
   5   2   2   62.84    1.88
  -5  -2  -2   63.47    2.09
   5   2   2   61.40    1.90
  -5  -2  -2   61.81    1.84
   0  -6  -2   55.57    1.69
   0   6   2   55.34    1.78
   0   6   2   52.89    1.98
   0  -6  -2   52.46    1.54
  -2   3   4  112.27    3.36
  -2   3   4  113.41    3.53
   2  -3  -4  110.79    3.20
   2  -3  -4  110.88    3.21
  -2   0   5   51.72    1.67
   2   0  -5   51.34    1.59
   2   0  -5   49.37    1.49
  -2   0   5   53.30    1.74
   0  -6   1  141.72    3.96
   0   6  -1  143.26    4.14
   0   6  -1  132.45    4.57
   0  -6   1  141.45    3.90
  -2   4  -4   24.56    1.08
  -2   4  -4   24.03    0.81
   2  -4   4   21.76    0.81
  -2   4  -4   24.45    0.82
  -5  -1  -3    0.45    0.17
   5   1   3    0.30    0.12
   5   1   3    0.23    0.13
  -5  -1  -3    0.51    0.14
   1   6   3    2.06    0.26
   1   6   3    2.17    0.36
  -1  -6  -3    2.30    0.26
   2   6   3   25.67    1.20
  -2  -6  -3   27.65    0.96
   2   6   3   25.51    1.03
   2   6   3   26.43    0.77
  -5  -2  -3   10.73    0.55
   5   2   3   10.63    0.47
   5   2   3   10.12    0.46
  -5  -2  -3   10.34    0.46
   2  -5  -1  330.99    8.94
   2  -5  -1  333.65    8.93
  -2   5   1  308.32    9.79
  -2   5   1  320.38    9.25
   4   2  -2  215.86    6.03
   4   2  -2  215.90    6.20
  -4  -2   2  213.11    6.60
   3  -1   6  300.91    9.29
  -3   1  -6  337.60    9.00
  -3   1  -6  328.60    9.08
  -3   1  -6  334.05    9.76
  -5  -1  -1    9.44    0.37
   5   1   1    7.38    0.35
  -5  -1  -1   10.11    0.55
   5   1   1    7.50    0.40
  -2  -5  -5   42.39    1.42
   2   5   5   44.28    1.53
   2   5   5   43.41    1.57
  -2  -5  -5   43.01    1.30
  -2  -1   5   88.95    2.75
   2   1  -5   90.72    2.52
   2   1  -5   90.36    2.65
  -2  -1   5   90.08    2.89
   2  -5   2  126.23    3.54
  -2   5  -2  118.33    4.04
  -2   5  -2  127.83    3.65
   2  -5   2  127.53    3.56
   1   3  -5    5.79    0.37
   1   3  -5    5.36    0.36
  -1  -3   5    7.26    0.47
   1   3  -5    5.77    0.26
  -2   2  -6   78.66    2.62
  -2   2  -6   78.81    2.31
  -2   2  -6   80.97    2.39
   2  -2   6   78.75    2.42
   2  -1  -5  110.64    3.18
   4  -2  -1    6.06    0.35
  -2   1   5  112.39    3.33
   2  -1  -5  111.77    3.11
   4  -2  -1    6.70    0.31
  -2   1   5  104.38    3.43
  -5   0  -2   20.11    0.69
   5   0   2   18.64    0.62
   5   0   2   19.62    0.72
  -4   1  -5    2.67    0.31
   4  -1   5    2.61    0.24
  -5   0  -2   20.31    0.84
  -4   1  -5    3.19    0.27
   4  -1   5    3.09    0.28
   4   5   2   99.42    3.23
  -4  -5  -2  110.83    3.09
   4   5   2  110.54    3.02
  -4   2  -4  219.19    6.77
   4  -2   4  223.02    6.36
   5   2   1   18.46    0.68
   5   2   1   17.91    0.66
  -5  -2  -1   18.15    0.62
   4  -2   4  225.58    6.27
  -5  -2  -1   18.13    0.81
  -4  -5  -2  103.84    3.41
   0   2  -6   10.55    0.40
   2   4   6   13.10    0.68
   2   4   6   13.47    0.62
   0  -2   6    9.79    0.52
  -2  -4  -6   15.73    0.57
  -2  -4  -6   15.91    0.65
   0  -2   6    9.81    0.51
   0   2  -6   10.31    0.49
   0  -3  -6  302.84    8.66
   0  -3  -6  303.04    8.62
   0   3   6  321.03    9.01
   0   3   6  317.30    9.28
  -3   0   4  276.49    7.88
  -3   0   4  267.44    8.27
   3   0  -4  280.51    7.52
   3   0  -4  269.60    7.64
  -3   4   1   18.53    0.87
   3  -4  -1   20.16    0.71
   1   5   5    5.15    0.42
   1   5   5    4.98    0.45
  -1  -5  -5    5.99    0.29
  -1  -5  -5    5.87    0.39
   3  -4  -1   19.88    0.68
  -3   4   1   19.49    0.71
  -5   0  -3  209.66    5.81
   5   0   3  205.89    5.87
   5   0   3  211.58    5.95
  -5   0  -3  205.98    6.34
   1   0  -6   18.99    0.73
  -1   0   6   18.36    0.78
  -4  -5  -3   31.62    1.21
  -1   0   6   18.47    0.75
   4   5   3   32.40    1.18
  -4  -5  -3   31.05    1.09
   4   5   3   32.44    0.99
   1   0  -6   20.55    0.66
   3   1  -4    3.14    0.28
   3   1  -4    3.03    0.26
  -3  -1   4    3.00    0.35
   4  -1  -2   28.41    0.94
  -4   1   2   27.55    0.94
  -4   1   2   27.67    1.11
   4  -1  -2   29.13    0.88
   5   3   2  156.99    4.46
   5   3   2  156.19    4.61
  -5  -3  -2  156.68    4.89
  -5  -3  -2  160.35    4.43
   5   0   1  151.79    4.22
  -5   0  -1  145.48    4.61
  -5   0  -1  144.89    4.14
   5   0   1  149.71    4.24
   4   5   1   20.49    0.82
   3   6   2   19.84    0.88
   4   5   1   19.60    0.68
  -3  -6  -2   22.66    0.82
  -3  -6  -2   23.68    0.98
   3   6   2   20.74    0.66
  -4  -5  -1   19.93    0.74
  -4  -5  -1   20.69    0.93
  -1   1   6  131.39    4.01
   1  -1  -6  127.73    3.76
   1  -1  -6  133.40    3.69
  -1   1   6  129.35    3.92
   5   3   3  137.90    3.94
  -5  -3  -3  139.46    3.93
  -5  -3  -3  139.51    4.30
   5   3   3  136.39    4.09
  -4   3  -1    1.70    0.21
   4  -3   1    1.90    0.22
  -4   3  -1    1.94    0.29
   5   2   4   12.29    0.54
  -5  -1  -4    0.26    0.15
  -3   4  -3    9.79    0.47
  -5  -1  -4    0.35    0.15
   3  -4   3   10.45    0.44
  -5  -2  -4   13.30    0.56
  -5  -2  -4   13.08    0.60
   5   2   4   12.84    0.57
   5   1   4    0.40    0.15
  -3   4  -3   10.08    0.39
   5   1   4    0.68    0.16
  -3   4  -3    9.83    0.63
   1  -6   0    6.27    0.27
   1  -6   0    6.05    0.38
  -1   6   0    7.94    0.43
  -1   6   0    8.60    0.63
   2   1   7   30.12    1.10
  -2  -1  -7   29.54    1.01
  -2  -1  -7   29.58    1.03
   4   4   5  419.23   12.17
   4   1   6   23.13    0.86
  -4  -4  -5  459.20   12.80
   4   1   6   23.51    0.88
  -4  -1  -6   24.20    0.82
  -4  -1  -6   22.99    0.85
  -4  -4  -5  400.66   11.72
   4   4   5  419.14   11.82
  -4   3  -2   88.87    2.61
   4  -3   2   88.14    2.60
  -4   3  -2   91.48    2.93
  -2  -6   1  111.03    3.14
  -3  -6  -1    5.71    0.48
   3   6   1    4.86    0.23
  -2  -6   1  110.31    3.61
  -4  -4   1   14.85    0.82
   3   6   1    5.36    0.40
  -4  -4   1   17.34    0.57
   2   6  -1  108.42    3.10
   4   4  -1   19.43    0.65
   4   4  -1   19.51    0.72
  -3  -6  -1    5.10    0.35
   2   6  -1  109.84    3.33
   1   4   6   60.30    1.99
   1   4   6   58.67    2.00
  -1  -4  -6   62.58    1.90
  -1  -4  -6   62.49    1.84
   4   2   6   10.71    0.52
  -4  -2  -6   12.86    0.46
  -4  -2  -6   12.27    0.55
   4   2   6   10.72    0.57
  -3  -5  -5   77.56    2.45
   3   5   5   80.10    2.59
  -3  -5  -5   83.23    2.60
   3   5   5   84.42    2.36
   1  -6  -1  201.90    5.91
  -1   6   1  217.85    6.14
   1  -6  -1  227.33    5.85
  -1   6   1  195.93    6.56
  -1  -1  -7  111.59    3.13
   1   1   7  112.79    3.28
   1   1   7  105.23    3.31
  -1  -1  -7  103.55    3.17
  -1  -1   6    6.56    0.41
  -1  -1   6    6.77    0.42
   1   1  -6    5.59    0.28
   1   1  -6    5.07    0.35
  -3   1   4   70.87    2.48
  -3   1   4   74.36    2.35
   3  -1  -4   81.21    2.20
   3  -1  -4   77.85    2.26
   0  -6  -3  153.43    4.28
   0   6   3  149.15    4.88
   0   6   3  157.99    4.59
   0  -6  -3  154.36    4.40
  -2  -2  -7   76.27    2.33
   2   2   7   80.00    2.46
  -2  -2  -7   76.14    2.32
  -5  -3  -1   28.92    1.15
  -3  -4  -6    8.73    0.40
  -3  -6  -3    5.79    0.41
  -3  -6  -3    6.68    0.49
  -3  -4  -6    8.82    0.49
   3   6   3    6.67    0.47
   3   6   3    6.44    0.27
   5   3   1   29.08    0.96
   5   3   1   27.59    1.00
  -5  -3  -1   30.50    0.93
   3   4   6    9.08    0.56
  -3  -4  -6    9.44    0.40
   2   2  -5    4.09    0.30
   2   2  -5    4.21    0.33
  -2  -2   5    4.39    0.40
   2   0   7   18.17    0.76
   1  -6   1  264.22    7.25
  -2   0  -7   17.77    0.72
  -1   6  -1  251.35    8.09
   1  -6   1  263.66    7.21
  -1   6  -1  264.13    7.51
  -2   0  -7   19.13    0.69
   2   0   7   18.34    0.63
   0   6  -2  134.29    3.66
   5   1   0   80.45    2.42
   0  -6   2  127.63    3.68
   0   6  -2  127.80    4.34
  -5  -1   0   82.27    2.70
   0   6  -2  130.76    3.87
  -5  -1   0   82.77    2.34
   5   1   0   82.90    2.43
   2  -5  -2  145.30    3.94
  -2   5   2  134.98    4.43
   2  -5  -2  145.00    4.01
  -2   5   2  135.30    4.13
   4   3  -2   34.87    1.12
   4   3  -2   33.54    1.16
  -4  -3   2   35.56    1.35
  -1   0  -7    0.32    0.16
   1   0   7    0.11    0.15
   1   0   7    0.15    0.10
  -1   0  -7    0.20    0.13
  -2  -6  -4  170.16    4.89
   2   6   4  181.50    4.77
   2  -2  -5  304.89    8.48
   2   6   4  169.96    5.43
  -2   2   5  301.05    9.14
   2   6   4  163.71    5.10
  -2   2   5  309.23    8.78
   2  -2  -5  301.61    8.40
   1   6  -2    9.24    0.50
  -4   3   0  106.30    3.15
   1   6  -2    9.71    0.40
  -1  -6   2   11.01    0.44
   3   2  -4   58.26    1.82
  -3  -2   4   57.39    1.99
   3   2  -4   56.30    1.75
   4  -3   0  110.41    3.12
   4  -3   0  108.48    3.13
   1   6  -2    8.79    0.75
  -4   3   0  110.74    3.51
  -1   4  -5    1.55    0.18
  -1   4  -5    1.68    0.21
  -1   4  -5    1.82    0.36
  -1   4  -5    1.70    0.20
  -5  -2   0   88.92    2.55
   5   2   0   94.43    2.66
   5   2   0   92.46    2.70
  -5  -2   0   86.33    2.95
  -4  -5  -4   24.79    0.95
  -4  -5  -4   22.54    0.88
   5   0   4   10.85    0.51
  -5   0  -4   12.09    0.52
   4   5   4   22.95    0.77
   4   5   4   22.73    0.94
   5   0   4   11.88    0.46
  -5   0  -4   12.45    0.58
   5   3   4  136.43    3.85
   0  -4   5   10.59    0.61
   0   4  -5   10.57    0.42
   0   4  -5   10.56    0.48
  -4   0  -6    6.88    0.40
   4   0   6    7.04    0.41
   0   4  -5   10.34    0.50
  -4   0  -6    7.70    0.41
   4   0   6    7.03    0.41
  -5  -3  -4  132.52    3.85
   5   3   4  132.92    4.00
  -5  -3  -4  134.92    4.15
  -3   3   3  104.64    3.51
   3  -3  -3  111.18    3.16
  -3   3   3  109.57    3.28
   3  -3  -3  114.82    3.16
  -2  -5   3    6.02    0.29
  -2  -5   3    5.53    0.50
   2   5  -3    7.11    0.41
   2   5  -3    6.90    0.34
  -5   1  -2   87.57    2.86
  -5   1  -2   90.10    2.56
  -1  -2  -7   85.90    2.45
   1   2   7   76.74    2.59
   5  -1   2   86.25    2.59
  -1  -2  -7   84.82    2.48
  -4   3  -3    1.71    0.29
   4  -3   3    1.95    0.12
   4  -3   3    1.80    0.24
  -4   3  -3    1.74    0.21
   2  -5   3   77.01    2.17
  -2   5  -3   71.58    2.21
  -2   5  -3   73.51    2.59
  -2   5  -3   72.81    2.22
  -1  -6  -4   58.44    1.66
   2   4  -4  170.90    4.97
   1   6   4   56.73    2.07
   1   6   4   57.96    1.92
  -2  -4   4  165.88    5.30
  -2  -4   4  161.45    4.66
  -1  -6  -4   57.91    1.82
   2   4  -4  178.85    4.81
   3  -3   5  327.29    9.16
   3  -3   5  328.79    9.34
  -3   3  -5  330.65    9.07
   1  -2  -6   11.65    0.48
   1  -2  -6   10.61    0.47
  -1   2   6    8.16    0.51
  -1   2   6    8.79    0.48
  -3   3  -5  324.98    9.93
  -4  -3  -6  228.83    6.65
  -4  -3  -6  220.85    6.28
   4   3   6  219.64    6.28
   4   3   6  222.33    6.53
   5   0   0   56.71    1.73
   5   0   0   58.21    1.69
  -5   0   0   54.83    1.66
   3   6   0   90.13    2.53
   3   6   0   88.64    2.77
  -3  -6   0   86.80    3.00
  -3  -6   0   91.49    2.60
   0   5  -4   -0.02    0.12
   0   5  -4    0.22    0.28
   0   5  -4    0.29    0.15
  -3  -4   3   12.58    0.73
   3   4  -3   13.94    0.54
   3   4  -3   13.21    0.58
   4   5   0   79.94    2.30
  -4  -5   0   83.97    2.32
  -4  -5   0   74.46    2.67
   4   5   0   79.39    2.48
   3   1   7   20.38    0.82
  -3  -1  -7   19.61    0.77
  -3  -1  -7   20.40    0.76
  -3  -5   2   22.28    0.65
   3   5  -2   17.56    0.75
   1  -4  -5   71.18    2.14
  -3  -5   2   20.77    0.96
  -1   4   5   74.40    2.38
   1  -4  -5   70.99    2.18
   3   5  -2   17.28    0.67
  -1   4   5   73.96    2.32
   5  -1   1    6.13    0.38
  -5   1  -1    5.94    0.45
  -5   1  -1    6.54    0.35
  -5   1  -1    6.20    0.24
   5  -1   3    5.93    0.36
  -5   1  -3    6.25    0.44
  -5   1  -3    6.46    0.36
   3   2   7   23.73    0.94
  -3  -2  -7   22.87    0.86
  -1   5   4    3.42    0.39
  -3  -2  -7   22.67    0.84
   1  -5  -4    2.95    0.23
  -1   5   4    3.27    0.36
   1  -5  -4    2.65    0.31
  -1   6   2   81.30    2.50
  -1   6   2   79.66    2.74
  -3   2  -6    8.37    0.42
   3  -2   6    8.06    0.41
  -3   2  -6    8.44    0.45
   1  -6  -2   77.58    2.39
   1  -6  -2   82.36    2.27
  -3   2  -6    7.90    0.54
  -1   3  -6    7.77    0.42
  -1   3  -6    7.82    0.37
  -1   3  -6    7.70    0.42
  -1   5  -4   10.96    0.47
  -1   5  -4   10.48    0.49
  -1   5  -4   10.80    0.77
  -1   5  -4   10.91    0.49
  -3   4   2  147.96    4.67
   3  -4  -2  150.38    4.19
  -3   4   2  148.85    4.33
   3  -4  -2  145.65    4.19
   0   5   5   65.10    2.06
   0  -5  -5   63.11    1.93
   0   5   5   60.24    2.09
   0  -5  -5   60.25    1.83
   5   4   2   11.76    0.49
  -5  -4  -2   12.28    0.64
   5   4   2   11.64    0.58
  -5  -4  -2   11.47    0.51
  -2  -3  -7   37.50    1.28
  -2  -3  -7   37.54    1.25
   2   3   7   39.51    1.40
  -1   1  -7   14.34    0.66
  -1   1  -7   15.36    0.60
  -4   2   2   17.27    0.62
  -5  -4  -3    1.94    0.23
  -5  -4  -3    2.52    0.34
   5   4   3    2.13    0.22
   5   4   3    2.33    0.31
   1  -1   7   17.92    0.73
   1  -1   7   17.99    0.66
  -4   2   2   15.93    0.77
   4  -2  -2   15.62    0.58
   4  -2  -2   15.08    0.62
  -1   6  -2    0.65    0.30
  -1   6  -2    0.70    0.17
   1  -6   2    0.76    0.16
   1  -6   2    0.79    0.12
   5   2   5    4.69    0.32
  -5  -2  -5    4.16    0.34
   5   2   5    5.02    0.37
  -5  -2  -5    4.40    0.33
   4  -2   5  228.04    6.75
   4  -2   5  240.49    6.87
  -4   2  -5  237.07    6.69
   2  -1   7   56.82    1.80
  -4   2  -5  254.75    7.31
  -2   1  -7   57.45    1.71
  -2   1  -7   57.03    1.78
   2  -1   7   53.00    1.80
   4   1  -3  556.48   15.78
   4   1  -3  582.66   16.31
   4   1  -3  582.26   15.47
  -4  -1   3  522.68   16.71
   3   6   4    0.06    0.18
   5   1   5    3.58    0.30
  -5  -1  -5    3.97    0.32
  -5  -1  -5    3.69    0.31
   5   1   5    3.95    0.32
   3   6   4    0.13    0.09
  -3  -6  -4    0.08    0.17
  -3  -6  -4    0.30    0.20
  -3   0  -7    5.81    0.33
   1   2  -6   20.71    0.67
  -3   0  -7    4.85    0.34
  -1  -2   6   22.14    0.89
   3   0   7    3.64    0.35
  -3   0  -7    5.16    0.36
   1   2  -6   21.08    0.80
  -5  -3   0  144.34    3.86
   5   3   0  135.32    4.07
  -5  -3   0  139.68    4.40
   5   3   0  135.43    3.95
   2  -4  -4  202.01    5.70
  -2   4   4  202.96    6.25
  -2   4   4  203.57    5.95
   2  -4  -4  204.97    5.72
   3  -2  -4   32.99    1.03
   3  -2  -4   31.89    1.05
  -3   2   4   31.23    1.21
  -3   2   4   31.46    1.12
   4   0  -3   26.78    0.81
  -4   0   3   26.71    0.93
  -4   0   3   25.65    1.07
   4   0  -3   24.58    0.89
   3  -4   4   23.89    0.88
  -3   4  -4   26.60    0.85
  -3   4  -4   25.68    1.13
  -3   4  -4   26.67    0.91
   0  -1  -7    2.08    0.26
   0  -1  -7    2.20    0.26
  -2   4  -5    0.50    0.27
   0   3  -6  368.76    9.77
   0   1   7    3.06    0.23
  -2   4  -5    0.43    0.15
  -2   4  -5    0.63    0.16
   0   1   7    2.46    0.31
   0   3  -6  345.43    9.92
  -2   4  -5    0.78    0.16
   0   3  -6  353.77   10.20
   0  -3   6  355.57   10.70
   0   4   6   27.25    1.07
   0   4   6   26.47    1.01
   0   0   7    1.59    0.22
   0  -4  -6   27.69    0.93
   0   0   7    1.40    0.23
   0  -4  -6   27.16    0.97
   0   0  -7    1.52    0.22
   0   0  -7    1.78    0.23
   1   5  -4   33.44    1.08
  -1  -5   4   32.62    1.00
   1   5  -4   33.25    1.15
  -1  -5   4   31.95    1.32
  -4   3   1    0.91    0.14
  -4   3   1    0.78    0.25
   4  -3  -1    0.84    0.15
   4  -3  -1    0.89    0.17
   2  -3   6   91.59    2.81
  -2   3  -6   92.89    2.70
  -2   3  -6   93.94    2.78
  -2   3  -6   95.42    3.12
  -2  -6   2  371.39    9.96
   2   6  -2  351.82   10.39
  -2  -6   2  369.84   11.02
   2   6  -2  355.63   10.07
  -1  -3  -7    9.55    0.50
  -1  -3  -7    9.48    0.47
   1   3   7    8.97    0.55
   1   3   7    9.02    0.41
   5   4   1   16.89    0.64
  -5  -4  -1   19.01    0.64
   5   4   1   16.38    0.70
  -5  -4  -1   17.16    0.83
   1   4  -5   89.77    2.68
   1   4  -5   92.85    2.57
  -3  -3  -7   16.12    0.67
   3   3   7   15.00    0.74
  -1  -4   5   87.39    2.98
  -3  -3  -7   15.55    0.62
   1   4  -5   93.40    2.79
  -4   1  -6  199.49    5.82
  -5   1   0   24.21    1.03
  -5   1   0   24.72    0.79
  -4   1  -6  205.40    6.30
  -5   1   0   25.00    0.84
   4  -1   6  215.18    6.00
   4  -1   6  209.91    5.91
   5  -1   0   25.30    0.88
   3   3  -4  116.62    3.38
  -3  -3   4  117.02    3.76
   4   2  -3   59.95    1.88
   4   2  -3   58.82    1.82
  -4  -2   3   60.52    2.09
  -5   1  -4   98.22    2.93
   5  -1   4   97.68    2.96
   5  -1   4  104.99    2.94
  -5   1  -4  103.51    3.23
   2   3  -5   44.78    1.51
   1   7   1   23.30    0.95
   2   3  -5   45.32    1.45
   1   7   1   24.23    1.22
  -2  -3   5   46.40    1.66
  -1  -7  -1   23.73    0.88
  -5  -3  -5  148.39    4.41
  -5  -4  -4    1.16    0.21
   5   4   4    0.96    0.16
  -5  -3  -5  137.35    4.13
   5   3   5  146.40    4.30
   5   4   4    1.01    0.22
   5   3   5  143.75    4.12
  -5  -4  -4    1.08    0.22
   2   5   6    2.71    0.37
  -2  -5  -6    2.56    0.23
   2   5   6    1.95    0.31
  -2  -5  -6    2.77    0.32
  -5  -1   1   42.45    1.20
  -5  -1   1   40.88    1.51
   5   1  -1   38.20    1.27
  -4   3  -4    1.61    0.29
  -4   3  -4    1.02    0.19
   5   1  -1   39.14    1.29
   4  -3   4    1.59    0.20
   4  -3   4    1.60    0.17
   3  -5   1    0.21    0.15
  -3   5  -1    0.46    0.13
   3  -5   1    0.24    0.12
  -3   5  -1    0.46    0.24
  -4  -5  -5    0.28    0.16
  -4  -5  -5    0.60    0.20
   4   5   5    0.44    0.14
   4   5   5    0.59    0.23
   0   6   4    7.35    0.51
   5   0   5  109.78    3.14
  -5   0  -5  104.32    3.07
   0  -6  -4    6.95    0.31
   0   6   4    7.55    0.56
   5   0   5  103.69    3.11
  -5   0  -5  106.12    3.32
   0  -6  -4    6.75    0.44
  -4  -4  -6    2.39    0.25
  -4  -4  -6    2.31    0.28
   4   4   6    2.03    0.26
  -2   5   3  232.17    6.72
   4   4   6    2.13    0.31
   2  -5  -3  237.39    6.49
  -2   5   3  218.34    7.10
   2  -5  -3  237.73    6.45
   2  -3  -5   30.66    1.06
   2  -3  -5   30.57    1.06
  -2   3   5   33.83    1.22
  -2   3   5   33.26    1.17
  -4  -4   2    2.94    0.38
   4   4  -2    2.99    0.28
   4   4  -2    3.40    0.27
   0   2   7  352.13   10.07
   0  -6   3   49.19    1.51
  -3  -6   1    6.84    0.56
  -3  -6   1    7.40    0.38
   0   6  -3   48.91    1.62
  -1   3   6  140.70    4.45
   3   6  -1    7.10    0.33
   1  -3  -6  151.73    4.25
   3   6  -1    6.63    0.43
   0   2   7  335.93    9.80
   0   6  -3   49.14    2.01
   0  -2  -7  321.55    9.44
   0   6  -3   53.12    1.52
  -1   3   6  151.33    4.57
   1  -3  -6  149.66    4.23
   0  -2  -7  343.28    9.37
  -1  -7  -2  178.92    5.03
   1   7   2  171.70    5.69
   1   7   2  179.19    5.26
   1   7   0  164.04    4.80
   5   2  -1    0.51    0.14
  -5  -2   1    0.39    0.22
   5   2  -1    0.30    0.14
   1   7   0  162.50    5.31
  -5  -2   1    0.36    0.09
  -1  -7   0  157.06    4.58
  -3   5   0   65.07    2.26
   3  -5   0   63.59    1.88
   3  -5   0   59.60    1.92
  -3   5   0   67.55    1.95
  -4   1   3    6.09    0.37
   4  -1  -3    5.55    0.30
  -4   1   3    5.71    0.46
   4  -1  -3    5.57    0.34
   2   7   1    1.67    0.41
   2   7   1    1.29    0.27
  -2  -7  -1    1.70    0.25
  -2  -7  -2  103.02    3.15
   2   7   2  111.56    3.73
   2   7   2  107.96    3.33
   0   1  -7    5.37    0.30
   0  -1   7    6.16    0.38
   0   1  -7    5.29    0.37
   0  -1   7    6.15    0.43
  -5   0   1   79.77    2.21
   5   0  -1   75.56    2.28
  -5   0   1   73.25    2.55
  -2  -6  -5   13.24    0.46
  -4  -6  -2  157.96    4.38
   2   6   5   12.04    0.66
   4   6   2  155.62    4.29
  -2  -6  -5   13.30    0.62
   4   6   2  145.82    4.58
   2   6   5   12.20    0.74
  -4  -6  -2  152.67    4.85
   4   5  -1    2.91    0.28
  -4  -5   1    2.02    0.23
  -4  -5   1    1.79    0.34
  -3  -5  -6   28.69    1.04
  -3  -5  -6   30.04    1.02
   3   5   6   24.89    1.08
   3  -5   2   38.01    1.25
   3  -5   2   37.23    1.20
  -3   5  -2   40.39    1.54
  -3   5  -2   39.97    1.21
   1  -6  -3   75.13    2.14
  -1   6   3   76.56    2.36
   1  -6  -3   75.65    2.27
  -1   6   3   70.81    2.55
   1   5   6    5.69    0.46
   1   5   6    5.22    0.44
  -5   2  -2   80.00    2.34
  -5   2  -2   78.55    2.63
   5  -2   2   79.35    2.37
  -1  -5  -6    5.95    0.42
  -1  -5  -6    5.80    0.31
   3  -1   7    3.23    0.31
  -3   1  -7    4.02    0.31
  -3   1  -7    3.44    0.37
  -3   1  -7    3.44    0.32
   2  -6   0  111.79    3.38
  -4  -6  -3    1.85    0.30
   4   6   3    2.48    0.20
  -2   5  -4    8.96    0.46
  -2   6   0  115.68    3.87
  -4  -6  -3    2.11    0.26
  -2   5  -4    8.81    0.67
  -2   5  -4    9.19    0.43
   4   6   3    2.07    0.30
   2  -6   0  121.17    3.31
  -2   6   0  120.98    3.49
  -1  -6   3    4.29    0.48
   1   6  -3    3.63    0.27
  -1  -6   3    4.45    0.28
   1   6  -3    3.63    0.31
   0   7   1    0.38    0.19
   0   7   1    0.43    0.29
   0  -7  -1    0.30    0.17
   2  -6   1    7.71    0.44
  -2   6  -1    9.18    0.67
  -2   6  -1   10.58    0.45
   2  -6   1    8.11    0.36
   0  -7   0    9.65    0.50
   0   7   0   10.23    0.80
   0   7   0   11.19    0.56
  -1   2  -7  190.41    5.20
   1  -2   7  183.48    5.67
  -5   2  -1  107.12    3.14
   5  -2   1  110.93    3.18
   1  -2   7  190.08    5.48
  -5   2  -1  109.60    3.53
  -1   2  -7  180.93    5.32
  -4  -6  -1    6.27    0.39
  -4  -6  -1    5.83    0.52
   4   6   1    5.19    0.43
   4   6   1    5.20    0.28
   2   7   0   25.51    1.01
   2   7   0   26.23    0.79
  -2  -7   0   27.04    0.93
   2   4   7   11.39    0.62
  -2  -4  -7   10.19    0.56
   2   4   7   11.68    0.50
  -2  -4  -7   10.69    0.49
   1   6   5    1.96    0.30
  -1  -6  -5    2.38    0.19
  -1  -6  -5    2.00    0.27
   1   6   5    2.39    0.34
  -5   2  -3   69.92    2.11
  -5   2  -3   72.68    2.38
   5  -2   3   68.82    2.13
   4   2   7   69.81    2.22
  -1   6  -3   53.45    1.70
   4  -4   1   21.77    0.78
  -4  -2  -7   67.54    2.11
  -4  -1  -7  118.63    3.48
   4   1   7  113.95    3.46
  -4   4  -1   22.20    1.00
   1  -6   3   53.49    1.63
  -4   4  -1   22.38    0.69
   1  -6   3   55.60    1.61
  -4  -2  -7   69.02    2.11
   4   2   7   68.60    2.13
  -1   6  -3   51.38    2.08
  -4  -1  -7  109.44    3.32
   2   0  -6   15.94    0.67
  -2   0   6   18.41    0.76
   2   0  -6   16.25    0.59
  -2   0   6   18.53    0.75
   2   7   3   47.70    1.91
   5   4   0    4.01    0.27
  -5  -4   0    3.64    0.25
  -5  -4   0    3.56    0.43
  -2  -7  -3   49.07    1.57
   5   4   0    3.90    0.32
   2   7   3   47.13    1.67
  -2   2  -7  274.26    8.18
  -2   2  -7  266.51    7.44
  -2   2  -7  267.27    7.56
   2  -2   7  264.44    7.74
   4  -4   2   29.22    0.94
  -3  -6  -5    3.91    0.38
  -3  -6  -5    3.71    0.36
  -4   4  -2   27.59    1.17
   3   6   5    3.46    0.39
  -4   4  -2   27.05    0.84
   3   6   5    3.53    0.24
  -4   4  -2   27.64    0.98
   3  -5  -1   31.63    0.98
   3  -5  -1   30.88    1.04
  -3   5   1   29.35    1.03
  -3   5   1   30.32    1.26
   2  -6  -1    3.57    0.23
   2  -6  -1    3.46    0.33
  -2   6   1    3.61    0.32
  -2   6   1    3.25    0.46
   4   3  -3   22.12    0.85
  -4  -3   3   22.94    1.04
   4   3  -3   23.43    0.82
  -1  -7  -3   11.70    0.57
   1   7   3   10.50    0.76
   1   7   3   10.48    0.61
  -5  -3   1   44.63    1.69
  -3   0   5    6.13    0.41
  -5  -3   1   45.13    1.31
   1   7  -1    1.05    0.11
   1   7  -1    1.25    0.40
   3   0  -5    6.59    0.38
  -3   0   5    4.80    0.43
   3   0  -5    6.14    0.29
   5   3  -1   45.71    1.48
   1   7  -1    0.73    0.21
   5   3  -1   47.37    1.44
   1   3  -6   59.92    1.93
  -5  -4  -5    3.04    0.31
   5   4   5    2.97    0.27
   1   3  -6   66.35    1.80
  -5  -4  -5    2.43    0.32
   1   3  -6   61.76    2.00
   5   4   5    2.97    0.36
  -1  -3   6   62.41    2.14
   0   7   2   14.56    0.67
   0   7   2   13.09    0.85
   3  -4  -3    0.46    0.17
   0  -7  -2   14.37    0.64
  -3   4   3    0.28    0.17
   3  -4  -3    0.37    0.14
  -3   4   3    0.35    0.22
  -2   1   6   29.02    1.07
   2  -1  -6   26.35    0.90
   2  -1  -6   26.18    0.96
  -2   1   6   29.22    1.07
   2   1  -6    2.65    0.19
   2   1  -6    2.48    0.30
  -2  -1   6    1.95    0.25
  -2  -1   6    2.12    0.28
   5   5   3  101.08    3.24
  -5  -5  -2  105.12    3.42
  -3  -4  -7  192.78    5.77
  -3  -4  -7  196.69    5.51
   5   5   2   99.89    3.21
  -5  -5  -3  106.61    3.09
   5   5   3  108.44    3.03
   3   4   7  189.10    5.75
  -5  -5  -2  113.23    3.06
  -3  -4  -7  193.21    5.45
   5   5   2  101.60    3.01
  -5  -5  -3  105.12    3.40
   5   2   6   28.20    1.03
   5   2   6   28.59    1.09
  -3  -1   5    9.64    0.59
  -5  -2  -6   30.57    1.04
   3   1  -5   11.51    0.52
   3   1  -5   10.75    0.36
  -5  -2  -6   30.94    1.06
  -3  -1   5    9.65    0.53
   3  -3  -4   69.20    2.11
  -3   3   4   68.25    2.38
  -3   3   4   72.74    2.24
   3  -3  -4   73.23    2.12
   4   6   4   15.30    0.76
  -4  -6  -4   15.87    0.76
   4   6   4   15.69    0.55
  -4  -6  -4   14.98    0.69
   5  -1  -1   -0.01    0.13
   5  -1  -1    0.10    0.11
  -5   1   1    0.16    0.20
  -5   1   1    0.34    0.12
   4  -4   0  228.66    6.40
   4  -4   0  229.62    6.39
  -4   4   0  227.73    6.53
   5   1   6    1.06    0.22
   0  -7   1   69.43    1.90
  -5  -1  -6    1.36    0.20
   5   1   6    1.21    0.22
  -5  -1  -6    1.17    0.21
   4  -3  -2   17.29    0.64
   4  -3  -2   16.26    0.64
   0  -7   1   65.33    2.02
   0   7  -1   67.39    2.13
  -4   3   2   16.91    0.82
  -4   3   2   17.79    0.66
   0   7  -1   66.00    2.53
   2  -6   2   98.12    2.79
  -2   6  -2   96.47    3.35
  -2   6  -2  100.22    2.92
   2  -6   2   96.71    2.86
   5  -1   5   50.84    1.56
  -5   1  -5   52.68    1.75
  -5   1  -5   51.46    1.59
   5  -1   5   47.60    1.60
   0   3   7   18.84    0.85
   0  -3  -7   19.14    0.75
   0   3   7   19.24    0.74
   0  -3  -7   18.59    0.74
  -3  -5   3  165.75    5.32
  -3   3  -6    3.97    0.47
  -3   3  -6    3.97    0.31
   3   5  -3  163.83    4.95
  -3  -5   3  178.15    4.66
   3   5  -3  163.37    4.74
   3  -3   6    3.82    0.31
  -3   5  -3    1.32    0.15
  -3   5  -3    1.37    0.22
  -3   5  -3    0.97    0.31
   3  -5   3    1.69    0.22
   1   4   7   87.22    2.86
   1   4   7   91.93    2.91
  -1  -4  -7   92.20    2.69
  -1  -4  -7   93.62    2.73
   3   7   2   31.20    0.92
  -4   0  -7   91.28    2.91
  -3  -7  -2   31.15    1.31
  -3  -7  -2   31.44    1.09
  -4   0  -7   86.79    2.73
   4   3   7   77.10    2.54
   4   3   7   79.26    2.41
   4   0   7   96.07    2.82
   3   7   2   30.88    1.20
   4   0   7   97.97    2.86
  -4  -3  -7   82.36    2.43
   2   5  -4  126.29    3.64
  -2  -5   4  131.41    4.12
   2   5  -4  126.78    3.79
  -2  -5   4  122.25    3.52
  -5   2   0   22.48    0.81
  -5   2   0   20.61    0.97
   5  -2   0   23.28    0.81
   0   2  -7   21.51    0.86
   0   2  -7   22.31    0.74
   0  -2   7   22.69    0.89
   0  -2   7   23.00    0.91
  -3   1   5    5.50    0.43
   4  -2  -3   25.66    0.88
   4  -2  -3   25.27    0.93
   3  -1  -5    5.45    0.35
   3  -1  -5    5.39    0.32
  -4   2   3   28.29    1.12
  -3   1   5    5.47    0.41
  -4   2   3   29.11    0.97
  -3   4  -5    1.61    0.35
  -3   4  -5    1.60    0.22
  -3   4  -5    1.66    0.20
  -4   4  -3    1.23    0.13
  -4   4  -3    1.31    0.29
  -4   4  -3    1.42    0.21
   4  -4   3    1.30    0.19
   1  -5  -5   10.31    0.52
   1  -5  -5   10.71    0.44
  -1   5   5    8.41    0.57
  -1   5   5    8.19    0.55
  -3  -7  -1  109.62    3.20
   3   7   1  111.87    3.08
  -3  -7  -1  108.20    3.64
   3   7   1  109.75    3.40
  -4   2  -6  273.11    7.52
   4  -2   6  264.33    7.73
  -4   2  -6  274.19    8.20
   4  -2   6  268.30    7.61
  -4  -6   0  238.06    7.54
   4   6   0  246.12    6.76
   0   5  -5   33.35    1.16
  -4  -6   0  246.38    6.77
   0   5  -5   33.92    1.07
   0   5  -5   33.66    1.12
   4   6   0  241.99    7.10
   0  -5   5   31.24    1.31
  -1   4  -6  147.12    4.02
  -1   4  -6  138.64    4.11
  -1   4  -6  139.10    4.20
  -1   4  -6  143.17    4.64
   4  -3   5    5.07    0.30
  -4   3  -5    5.99    0.52
   4  -3   5    5.56    0.37
  -4   3  -5    6.05    0.39
   5   3   6   17.03    0.78
  -5   2  -4  106.92    3.11
   5  -2   4  104.58    3.13
   5   3   6   17.70    0.70
  -5  -3  -6   18.41    0.70
  -5  -3  -6   17.71    0.74
  -5   2  -4  109.69    3.45
   5   5   4  165.67    5.12
   5   5   4  180.55    4.86
  -1   5  -5    1.44    0.20
  -5  -5  -4  160.73    4.89
  -5  -5  -4  180.82    5.34
  -1   5  -5    1.52    0.21
  -1   5  -5    2.10    0.26
  -1   5  -5    1.71    0.38
  -5  -5  -1   98.41    3.29
   5   5   1   97.29    2.87
   5   5   1   98.04    3.06
  -5  -5  -1  104.78    2.88
  -3  -4   4    8.61    0.64
   3   4  -4    9.80    0.45
   3   4  -4   10.17    0.51
   3   7   3   93.84    2.92
  -3  -7  -3   86.01    2.73
  -3  -7  -3   90.40    3.06
   3   7   3   95.96    2.57
  -1   0   7    4.10    0.38
  -1   0   7    4.37    0.34
   1   0  -7    4.74    0.29
   1   0  -7    4.41    0.38
  -2  -1  -8   43.33    1.42
  -2  -1  -8   40.63    1.36
   2   1   8   41.90    1.49
   2   7  -1   38.76    1.19
  -2  -7   1   42.85    1.29
   2   7  -1   37.73    1.38
  -2  -7   1   39.19    1.59
  -1   1   7  170.22    5.08
   1  -1  -7  160.71    4.67
   1  -1  -7  160.78    4.78
  -1   1   7  173.92    4.99
  -3  -2   5  106.12    3.44
   3   2  -5  106.47    3.22
   3   2  -5  105.93    3.12
   2   6  -3   43.83    1.51
   2   6  -3   45.04    1.39
  -2  -6   3   46.15    1.36
  -2  -6   3   44.39    1.74
   4   5   6   12.32    0.70
  -4  -5  -6   12.90    0.63
  -4  -5  -6   14.11    0.60
   4   5   6   12.84    0.55
  -2   6   2    1.79    0.25
   2  -6  -2    1.57    0.19
   2  -6  -2    1.67    0.24
  -2   6   2    1.48    0.33
   2   4  -5   76.92    2.42
   3   6  -2   63.33    2.05
  -2  -4   5   77.06    2.62
  -5   0  -6   25.14    0.93
   3   6  -2   66.24    1.90
   5   0   6   22.94    0.90
  -3  -6   2   64.08    1.88
   5   0   6   24.12    0.88
   2   4  -5   77.50    2.32
  -5   0  -6   23.87    0.88
  -3  -6   2   61.37    2.29
   0   4  -6   47.78    1.57
   0   4  -6   48.76    1.62
   0  -4   6   48.02    1.76
   0   4  -6   51.42    1.47
  -5  -1   2   23.32    0.99
   5   1  -2   21.26    0.67
   5   1  -2   20.60    0.78
   5   1  -2   21.14    0.78
  -2  -7  -4   50.32    1.71
   2   7   4   53.46    2.05
   2   7   4   55.30    1.85
   2  -2  -6    1.03    0.18
  -2   2   6    0.98    0.22
  -2   2   6    1.55    0.25
   2  -2  -6    0.66    0.17
  -2  -2  -8   13.58    0.59
  -2  -2  -8   12.83    0.59
   2   2   8   11.47    0.65
   0   5   6    3.42    0.38
   0  -5  -6    3.21    0.28
   0   5   6    3.16    0.41
   0  -5  -6    3.39    0.36
   2   2  -6   38.17    1.30
  -2  -2   6   40.16    1.45
  -1   4   6   36.76    1.33
   1  -4  -6   33.62    1.19
   1  -4  -6   33.04    1.15
  -1   4   6   37.93    1.31
  -6  -2  -3    1.69    0.21
  -6  -2  -3    1.53    0.27
   6   2   3    1.54    0.19
   6   2   3    1.48    0.22
  -3   2  -7    5.15    0.48
   3  -2   7    4.12    0.35
  -3   2  -7    5.30    0.36
   0   7   3   47.20    1.65
  -3   2  -7    5.43    0.38
   0  -7  -3   49.08    1.59
   0   7   3   49.22    1.88
  -1   7   0   81.88    3.00
  -1   7   0   87.73    2.65
   1  -7   0   85.70    2.54
   2   0   8   22.35    0.91
  -2   0  -8   21.50    0.80
  -2   0  -8   21.88    0.86
   6   1   3   16.15    0.58
  -6  -1  -3   15.91    0.75
   6   2   2   52.17    1.62
  -6  -1  -3   15.53    0.62
   6   2   2   52.53    1.64
   6   1   3   15.97    0.67
  -6  -2  -2   51.45    1.57
  -6  -2  -2   51.99    1.84
   3  -5  -2  100.28    2.85
   3  -5  -2   98.44    2.90
  -3   5   2   97.75    2.98
  -3   5   2   99.66    3.28
   6   1   2    6.75    0.32
   6   1   2    6.98    0.40
  -6  -1  -2    6.75    0.36
  -6  -1  -2    6.40    0.50
   1   1   8   14.82    0.73
  -2   4   5    8.38    0.55
  -2   4   5    8.85    0.53
  -1  -1  -8   15.09    0.62
   2  -4  -5    8.52    0.43
  -1  -1  -8   14.85    0.66
   2  -4  -5    8.64    0.47
  -4   4   1   56.55    2.05
   0   6   5   74.58    2.45
   0   6   5   73.06    2.56
  -2   5   4  104.71    3.23
  -2   5   4   98.37    3.41
   2  -5  -4  109.53    3.11
   0  -6  -5   78.71    2.34
   4  -4  -1   57.19    1.75
   4  -4  -1   58.57    1.74
   1   1  -7    1.14    0.15
   1   1  -7    1.01    0.21
  -4   4   1   57.12    1.75
  -1  -1   7    1.97    0.25
   2  -5  -4  109.27    3.04
   0  -6  -5   76.49    2.20
  -1  -1   7    1.79    0.25
  -5   0   2   30.72    1.29
   5   0  -2   34.94    1.12
   5   0  -2   34.80    1.01
   5   2  -2   79.99    2.40
  -5   0   2   30.82    1.10
  -5  -2   2   75.82    2.66
   5   2  -2   79.71    2.35
   4   1  -4    8.29    0.44
  -4  -1   4    9.18    0.58
   1  -6  -4   89.19    2.71
  -1   7   1    0.63    0.32
  -1   6   4   93.40    2.84
  -1   6   4   88.60    3.02
  -1   7   1    0.43    0.19
   1  -7  -1    0.19    0.18
   1  -6  -4   90.24    2.59
   4   5  -2    1.68    0.24
  -4  -5   2    1.17    0.31
   1   7   4  151.12    4.63
  -1  -7  -4  155.95    4.45
   4   5  -2    1.89    0.23
  -3  -7   0  119.01    4.00
   3   7   0  123.93    3.42
  -3  -7   0  121.70    3.51
   3   7   0  121.36    3.72
   1   7   4  152.99    4.96
   4   0  -4   25.54    0.92
  -4   0   4   24.80    0.95
  -4   0   4   25.12    1.07
   4   0  -4   26.24    0.81
  -2   4  -6    2.28    0.40
   0   6  -4   15.32    0.99
  -2   4  -6    2.63    0.28
   0  -6   4   15.22    0.58
  -2   4  -6    2.25    0.24
   3   1   8    4.95    0.42
   0   6  -4   16.46    0.62
  -2   4  -6    2.76    0.27
  -3  -1  -8    3.58    0.35
   0   6  -4   14.86    0.66
  -3  -1  -8    3.24    0.33
   1   7  -2  163.91    4.39
   1   7  -2  155.52    5.23
   0   7  -2    0.27    0.34
   0  -7   2    0.37    0.16
   1   7  -2  154.45    4.64
   0   7  -2    0.46    0.18
  -1  -7   2  150.70    4.41
  -3  -2  -8  154.41    4.39
   3   2   8  151.96    4.61
  -3  -2  -8  151.48    4.41
  -1   0  -8    3.90    0.34
  -1   0  -8    3.49    0.30
   1   0   8    4.64    0.41
  -5  -4   1    4.69    0.48
   5   4  -1    4.37    0.31
   5   4  -1    4.36    0.34
  -2   6  -3   22.57    0.79
   2  -6   3   20.52    0.74
  -2   6  -3   22.29    1.13
   2  -6   3   21.88    0.80
   4   6   5    0.31    0.12
  -4  -6  -5    0.93    0.23
   4   6   5    0.23    0.23
  -4  -6  -5    0.62    0.21
  -1   7  -1    3.70    0.34
   1  -7   1    4.26    0.34
  -1   7  -1    4.36    0.58
   1  -7   1    4.55    0.22
   1  -2  -7    2.74    0.30
  -1   2   7    3.26    0.32
  -1   2   7    3.43    0.40
   1  -2  -7    2.72    0.30
   6   2   4   22.75    0.84
  -6  -2  -4   21.70    0.81
   6   2   4   22.35    0.82
  -6  -2  -4   21.42    0.91
  -4  -4  -7  255.96    7.21
   3  -2  -5   41.62    1.35
   4   4   7  259.04    7.21
  -3   2   5   42.67    1.45
  -3   2   5   39.50    1.51
   4   4   7  252.46    7.51
   3  -2  -5   43.76    1.32
   1   2   8   94.78    2.91
  -1  -2  -8   89.40    2.69
  -4   1  -7   19.86    0.83
  -1  -2  -8   88.82    2.73
   4  -1   7   18.74    0.76
   4  -1   7   18.59    0.80
  -4   1  -7   19.36    0.74
   1   5  -5   82.92    2.58
  -1  -5   5   82.82    2.82
   6   3   3    1.68    0.22
   6   3   3    1.80    0.23
  -6  -3  -3    1.90    0.30
  -1  -5   5   82.34    2.36
  -6  -3  -3    1.98    0.23
   1   5  -5   84.20    2.48
  -4  -4   3   19.22    0.96
   4   4  -3   19.11    0.78
   4   4  -3   19.62    0.72
   2   6   6    9.36    0.63
  -2  -6  -6    9.51    0.54
   2   6   6    9.36    0.60
  -2  -6  -6    9.47    0.41
  -3  -7  -4    9.23    0.55
   3   7   4    9.91    0.62
   1  -3   7   35.18    1.27
  -1   3  -7   35.45    1.25
   3   7   4    9.73    0.35
  -3  -7  -4    8.15    0.59
   1  -3   7   36.98    1.35
  -1   3  -7   38.49    1.16
  -6  -1  -4   22.93    0.85
   6   1   4   26.07    0.84
  -6  -1  -4   22.47    0.96
  -5   3  -2    7.28    0.55
   5  -3   2    7.61    0.42
  -5   3  -2    8.24    0.44
  -6  -3  -2   41.54    1.28
  -6  -3  -2   41.61    1.53
   6   3   2   39.28    1.32
   6   3   2   41.10    1.35
  -5  -4  -6    1.24    0.20
   5   4   6    1.30    0.27
  -5  -4  -6    1.14    0.24
   5   4   6    1.69    0.22
   4  -4   4    1.51    0.21
  -4   4  -4    2.50    0.36
  -2   5  -5    3.85    0.30
  -5   2   1   79.88    2.77
   5  -2  -1   83.69    2.47
   4  -4   4    1.43    0.15
  -2   5  -5    3.53    0.32
  -2   5  -5    3.60    0.30
  -4   4  -4    1.85    0.24
   5  -2  -1   84.94    2.41
  -2   5  -5    3.03    0.46
  -5   2   1   82.51    2.45
  -5  -5  -5   28.80    1.11
  -5  -5  -5   29.55    1.07
   1  -6   4    6.52    0.36
   5   5   5   27.75    1.13
   5   5   5   29.56    0.97
  -1   6  -4    4.66    0.63
  -1   6  -4    5.30    0.38
  -1   6  -4    5.58    0.33
  -6  -1  -1   85.28    2.49
   6   1   1   85.96    2.55
  -6  -1  -1   87.30    2.89
  -2  -5  -7    6.97    0.47
   6   1   1   88.18    2.59
  -2  -5  -7    6.85    0.38
   4   2  -4  177.77    4.99
  -5  -5   0   19.86    0.93
  -5  -5   0   19.27    0.62
   6   2   1    0.60    0.14
  -6  -2  -1    0.41    0.22
   6   2   1    0.53    0.18
  -4  -2   4  175.75    5.49
   4   2  -4  171.26    5.13
  -6  -2  -1    0.55    0.13
   5   5   0   14.69    0.69
   5   5   0   13.77    0.61
   3  -5   4    8.17    0.42
  -2  -3  -8  229.32    6.70
   2   3   8  245.01    7.02
  -2  -3  -8  236.87    6.68
  -3   5  -4    8.05    0.38
  -3   5  -4    8.23    0.46
  -3   5  -4    8.44    0.65
   6   0   3   20.23    0.78
  -6   0  -2   16.90    0.81
   6   0   2   18.41    0.71
  -6   0  -2   16.69    0.65
  -6   0  -3   20.11    0.74
  -6   0  -3   19.61    0.88
  -3   0  -8   41.90    1.39
  -3   0  -8   40.93    1.34
   3   0   8   40.26    1.43
   5  -3   1  120.61    3.44
  -5   3  -1  116.49    3.43
  -5   3  -1  118.23    3.83
  -1  -6   4    6.17    0.56
   1   6  -4    6.44    0.37
  -1  -6   4    5.74    0.32
   1   6  -4    5.93    0.41
  -3  -6  -6    0.95    0.24
  -3  -6  -6    1.19    0.23
   3   6   6    1.45    0.18
   3   6   6    1.18    0.30
  -2   3  -7  149.56    4.20
  -2   3  -7  153.07    4.76
   2  -3   7  136.79    4.37
  -2   3  -7  153.23    4.32
   6   3   4    4.32    0.37
  -4   1   4   27.33    1.14
   4  -1  -4   28.32    0.90
  -6  -3  -4    4.23    0.36
  -6  -3  -4    3.99    0.40
  -1   7   2   21.04    0.87
  -4   1   4   28.18    1.03
   4  -1  -4   26.68    0.96
   6   3   4    4.54    0.33
  -1   7   2   20.47    1.06
   1  -7  -2   22.97    0.86
   0   4   7    2.93    0.33
   0  -4  -7    3.19    0.35
   0  -4  -7    2.63    0.26
   0   4   7    3.39    0.43
  -3  -5  -7   65.08    2.01
  -3  -5  -7   60.42    2.00
   3   5   7   64.14    2.15
  -3  -5  -7   62.57    1.90
  -5   3  -3   59.70    2.13
   4   6  -1    7.28    0.47
  -5   3  -3   61.78    1.88
  -4  -6   1    7.75    0.63
  -4  -6   1    8.75    0.42
  -2   1  -8    9.30    0.45
   4   6  -1    7.50    0.38
  -5   2  -5    2.08    0.31
   5  -2   5    2.45    0.29
   5  -3   3   61.32    1.88
  -5   2  -5    2.00    0.24
   2  -1   8    8.57    0.43
  -2   1  -8    8.41    0.49
   2  -1   8    8.28    0.51
  -3  -3  -8    2.89    0.35
  -3  -3  -8    2.35    0.28
   5   3  -2  101.46    3.12
  -5  -3   2  106.47    3.44
   5   3  -2  102.27    3.03
   5  -1  -2    1.00    0.15
  -5   1   2    1.63    0.30
   5  -1  -2    1.04    0.20
  -5   1   2    1.44    0.19
  -3  -3   5    6.08    0.52
   3   3  -5    4.59    0.34
   3   3  -5    4.70    0.38
   5  -1   6   42.59    1.36
  -5   1  -6   43.79    1.50
   5  -1   6   41.54    1.40
  -5   1  -6   39.96    1.36
  -1  -4   6  141.40    4.58
   1   4  -6  145.63    4.18
  -1   1  -8   79.06    2.24
   1   4  -6  144.65    4.32
  -1   1  -8   73.72    2.34
   1  -1   8   75.34    2.42
   1   4  -6  146.32    4.03
   1  -1   8   75.06    2.39
  -1  -6  -6   11.76    0.61
   1   6   6   10.81    0.65
  -1  -6  -6   11.77    0.46
   1   6   6   10.65    0.66
   0   3  -7  173.71    4.74
   0   3  -7  168.54    4.89
   0  -3   7  167.34    5.26
   1   2  -7  164.13    4.74
   1   2  -7  168.76    4.56
  -1  -2   7  155.03    4.88
  -1  -2   7  169.08    5.10
  -6   0  -1   44.16    1.36
  -6   0  -1   42.46    1.62
   6   0   1   45.57    1.44
  -4   3   3   13.18    0.59
   6   3   1   27.83    0.97
   6   3   1   28.26    0.98
  -6  -3  -1   28.83    0.90
  -6   0  -4    9.54    0.56
  -6   0  -4    9.94    0.48
  -6  -3  -1   26.87    1.16
   6   0   4    9.27    0.49
   4  -3  -3   12.54    0.56
   4  -3  -3   14.19    0.56
  -4   3   3   11.84    0.71
  -2  -7   2   24.21    1.15
   2   7  -2   24.72    0.81
   2   7  -2   22.60    0.95
  -2  -7   2   25.82    0.86
   1  -7   2  159.69    4.38
  -1   7  -2  155.18    4.62
   1  -7   2  157.84    4.46
  -1   7  -2  153.55    5.17
  -2   3   6   79.57    2.50
   2  -3  -6   72.06    2.26
  -2   3   6   76.49    2.43
   2  -3  -6   72.98    2.25
   2  -6  -3    1.79    0.22
   2  -6  -3    1.79    0.25
  -2   6   3    1.81    0.34
  -2   6   3    1.47    0.25
   3  -4  -4   39.19    1.31
  -3   4   4   43.64    1.43
  -5  -2  -7   16.61    0.75
   5   2   7   18.83    0.76
  -5  -2  -7   19.12    0.71
   5   2   7   20.21    0.83
   3  -4  -4   39.50    1.34
  -3   4   4   42.76    1.57
   4   7   2   83.86    2.43
   4   7   2   82.72    2.74
  -4  -7  -2   86.17    2.92
  -4  -7  -2   89.18    2.58
   2   3  -6  204.06    5.77
  -1  -3  -8   52.06    1.69
  -1  -3  -8   52.88    1.70
  -2  -3   6  199.05    6.27
   2   3  -6  204.87    5.95
   1   3   8   54.31    1.85
   6   2   5    5.94    0.41
  -6  -2  -5    5.88    0.40
   6   2   5    5.25    0.39
  -6  -2  -5    6.38    0.42
   1   5   7    9.80    0.63
   5   6   3   55.43    1.90
  -1  -5  -7    9.82    0.54
   1   5   7    9.36    0.55
  -1  -5  -7    9.61    0.45
  -5  -6  -3   55.39    2.00
   5   6   3   57.73    1.68
  -5  -6  -3   55.59    1.78
  -5   3   0   24.27    1.12
   5  -3   0   27.91    0.92
   5  -3   0   26.42    0.92
   5   6   2   50.11    1.76
   3   7  -1   77.75    2.20
  -3  -7   1   74.94    2.25
   3   7  -1   74.84    2.43
  -5  -6  -2   49.39    1.89
  -5  -6  -2   53.95    1.64
   5   6   2   51.70    1.56
  -3  -7   1   75.50    2.69
  -5  -1  -7    4.59    0.38
  -5  -1  -7    5.18    0.34
   5   1   7    4.84    0.38
   5   1   7    4.50    0.41
  -4  -7  -3   30.93    1.26
  -4  -7  -3   29.60    1.09
   4   7   3   29.91    0.92
   4   7   3   28.80    1.17
  -2  -7  -5    7.67    0.50
   2   7   5    6.77    0.31
   2   7   5    7.02    0.64
   2   7   5    6.40    0.53
   0   1   8   33.14    1.09
   0   1   8   32.28    1.22
   0  -1  -8   30.34    1.12
   0  -1  -8   29.75    1.05
  -6  -4  -3  310.76    9.68
  -6  -4  -3  319.63    8.87
   6   4   3  320.00    8.92
   6   4   3  328.57    9.23
   0  -7  -4    8.36    0.53
   0   7   4    8.58    0.67
   0   7   4    9.16    0.57
   6   1   5    3.79    0.31
  -6  -1  -5    4.06    0.35
   6   1   5    3.84    0.33
  -6  -1  -5    3.47    0.36
   3  -6   1  137.68    3.87
   3  -6   1  136.31    3.93
  -3   6  -1  139.25    3.99
  -3   6  -1  133.51    4.46
   0   0   8   30.46    1.09
   0   0  -8   32.05    1.13
   0   0   8   29.26    1.19
   0   0  -8   33.74    1.04
  -4   4   2  462.43   13.03
   4  -4  -2  459.21   12.61
  -4   4   2  462.74   13.80
   4  -4  -2  448.69   12.87
  -1   3   7   39.17    1.31
  -1   3   7   37.16    1.37
   1  -3  -7   34.28    1.22
   1  -3  -7   34.33    1.21
  -6  -4  -2   57.25    1.74
   6   4   2   57.55    1.77
   6   4   2   56.89    1.86
  -6  -4  -2   57.74    2.04
   3  -6   0    4.22    0.36
   3  -6   0    3.82    0.27
  -3   6   0    3.18    0.44
  -3   6   0    3.57    0.30
  -4  -2  -8   18.89    0.77
  -4  -2  -8   17.81    0.73
   4   2   8   17.26    0.82
  -4   3  -6   72.19    2.47
   4  -3   6   73.12    2.18
  -4   3  -6   71.49    2.17
   4  -3   6   68.93    2.20
   4   3  -4   27.31    0.96
  -4  -3   4   28.51    1.20
   4   3  -4   26.42    1.00
  -4  -7  -1  151.48    4.84
   6   1   0    1.04    0.20
   4   7   1  148.25    4.19
   4   7   1  146.67    4.53
  -4  -7  -1  152.64    4.30
   6   1   0    1.49    0.20
   6   3   5    0.82    0.20
  -5  -3  -7  151.98    4.58
  -6  -3  -5    0.85    0.22
   5   3   7  163.58    4.59
  -4  -1  -8   49.40    1.59
   6   3   5    0.96    0.23
  -5  -3  -7  160.88    4.80
   5   3   7  159.49    4.78
  -6  -3  -5    0.93    0.22
  -4  -1  -8   49.62    1.58
   4   1   8   46.84    1.66
   3  -1   8  140.02    4.30
  -3   1  -8  146.99    4.13
  -3   1  -8  145.33    4.22
  -6  -2   0  193.40    5.29
  -6  -2   0  188.09    5.96
   3  -5  -3   98.39    2.87
   6   2   0  196.55    5.44
   6   2   0  185.95    5.52
   3  -5  -3  100.77    2.93
  -3   5   3   98.26    3.01
  -3   5   3   98.91    3.29
  -5   3  -4    1.83    0.24
   5  -3   4    1.93    0.24
  -5   3  -4    1.73    0.32
  -6  -4  -4   79.58    2.54
  -6  -4  -4   74.99    2.31
   6   4   4   75.16    2.42
   6   4   4   75.97    2.29
  -5  -6  -4   22.96    0.99
  -5  -6  -4   23.98    0.91
   5   6   4   20.96    0.96
  -6   1  -2  295.14    9.15
   5   6   4   22.45    0.78
   6  -1   2  306.61    8.44
  -4   5  -1   60.10    2.15
   4  -5   1   60.02    1.83
   4  -5   1   57.26    1.78
  -6   1  -2  300.68    8.35
  -3   4  -6   62.40    1.88
  -3   4  -6   59.92    2.22
   3  -4   6   61.63    1.90
   3  -4   6   59.27    1.91
  -3  -7  -5   47.59    1.71
   3   7   5   45.52    1.67
   3   7   5   48.46    1.39
  -3  -7  -5   45.45    1.58
  -6   1  -3  170.38    4.86
  -6   1  -3  169.60    5.35
   6  -1   3  174.75    4.92
   0   7  -3   79.02    2.96
   0  -7   3   77.68    2.33
   0   7  -3   81.41    2.31
   0   7  -3   78.92    2.47
  -1  -8  -1    4.23    0.39
   1   8   1    3.62    0.41
   1   8   1    3.93    0.57
   3   5  -4   34.19    1.20
  -3  -5   4   32.32    1.40
   3   5  -4   33.07    1.11
   0   2   8   73.31    2.39
   0  -2  -8   69.28    2.21
   0   2   8   74.57    2.27
   0  -2  -8   70.53    2.17
   3  -6   2    0.49    0.14
   3  -6   2    0.62    0.19
  -3   6  -2    0.17    0.29
  -3   6  -2    0.09    0.13
  -4   5  -2   18.39    0.94
   4  -5   2   17.65    0.67
  -3   3   5  103.17    3.34
  -3   3   5  101.92    3.16
   5   6   1   83.22    2.64
  -2   6  -4    6.26    0.37
  -5  -6  -1   87.95    2.47
   3  -3  -5  104.82    2.99
   3  -3  -5   99.79    3.00
   5   6   1   77.93    2.41
  -2   6  -4    5.76    0.65
   2  -6   4    7.93    0.40
  -2  -4  -8   69.85    2.11
  -2  -4  -8   69.95    2.16
   1   7   5   20.67    1.03
   2   4   8   66.60    2.31
   1   7   5   20.70    0.94
  -1  -7  -5   20.49    0.87
  -4   2   4    1.54    0.24
  -4   2   4    1.44    0.29
  -1   7   3   12.27    0.80
   1  -7  -3   12.74    0.62
  -1   7   3   11.96    0.63
  -3  -6   3   31.42    1.38
   3   6  -3   30.97    1.04
   3   6  -3   32.27    1.17
   4   6   6    5.56    0.32
  -4  -6  -6    3.74    0.37
   4   6   6    5.33    0.50
  -4  -6  -6    3.73    0.42
   4   7   4   11.71    0.70
  -4  -7  -4   13.40    0.65
   2   8   2   13.16    0.96
   2   8   2   12.49    0.69
  -2  -8  -2   11.39    0.60
   4   7   4   12.06    0.46
  -4  -7  -4   13.61    0.74
   4   5   7   21.15    0.96
  -4  -5  -7   21.26    0.89
   4   5   7   22.88    0.82
   2   8   1   17.92    1.13
  -2  -8  -1   18.91    0.77
   2   8   1   17.51    0.84
  -3   3  -7  130.71    4.18
   3  -3   7  132.55    3.84
  -3   3  -7  125.00    3.70
  -3   3  -7  127.45    3.78
  -4   2  -7   81.61    2.69
  -4   2  -7   81.04    2.41
   4  -2   7   79.21    2.46
   4  -2   7   79.53    2.48
   1   8   2   13.57    0.71
   1   8   2   12.94    0.92
   1   7  -3    1.02    0.21
  -1  -8  -2   14.45    0.67
   5   0   7  113.74    3.42
   1   7  -3    1.22    0.18
   5   0   7  109.01    3.37
  -5   0  -7  115.31    3.33
  -5   0  -7  115.31    3.54
  -1  -7   3    1.39    0.19
  -3  -4  -8    1.62    0.26
  -3  -4  -8    1.73    0.22
   3   4   8    1.58    0.30
  -5  -5  -6  173.52    5.06
   5   5   6  172.54    4.99
  -5  -5  -6  183.49    5.38
   5   5   6  174.37    5.28
  -4  -3  -8  122.52    3.50
   0   1  -8   53.01    1.78
   0   1  -8   55.94    1.66
   4   3   8  113.66    3.65
   0  -1   8   55.17    1.86
   0  -1   8   56.52    1.83
   4  -5   0   43.12    1.32
   4  -5   0   41.75    1.36
  -4   5   0   40.29    1.63
   5   5  -1   37.75    1.35
  -6   0   0   43.96    1.68
   5   5  -1   38.51    1.25
   6   0   0   46.07    1.47
  -5  -5   1   41.14    1.60
  -6   0   0   45.16    1.39
   1   8   0    0.91    0.25
   1   8   0    1.32    0.42
  -1  -8   0    1.64    0.25
  -6   0  -5   13.22    0.66
   6   0   5   12.46    0.59
  -6   0  -5   12.58    0.58
   4  -4   5   21.70    0.72
  -4   4  -5   18.48    0.98
   5   1  -3  158.03    4.46
  -4   4  -5   20.21    0.80
   4  -4   5   20.76    0.80
  -5  -1   3  151.93    4.91
   5   1  -3  155.00    4.55
  -3   6   1  128.42    4.36
   3  -6  -1  142.79    3.82
  -3   6   1  129.70    3.96
   3  -6  -1  136.44    3.88
  -6   1  -1   74.90    2.19
  -6   1  -1   72.37    2.51
   6  -1   1   73.89    2.25
   2   6  -4  101.56    2.90
   2   5  -5    1.37    0.25
   2   6  -4   96.95    3.03
   2   5  -5    0.98    0.20
  -2  -5   5    0.57    0.28
  -2  -6   4   95.87    3.33
  -2  -6   4   99.41    2.80
   1  -5  -6    2.22    0.29
  -1   5   6    2.05    0.30
   1  -5  -6    2.27    0.26
  -1   5   6    2.09    0.30
  -6  -4  -1  109.89    3.05
  -4   0  -8    6.69    0.42
   6   4   1  105.24    3.24
   4   0   8    5.60    0.43
   6   4   1  108.86    3.13
  -6  -4  -1  104.58    3.52
  -5  -4   2    1.03    0.31
   5   4  -2    0.61    0.17
  -2   7   0   17.41    0.72
  -2   7   0   15.92    0.96
   2  -7   0   17.41    0.58
   2  -7   0   17.07    0.72
   5   4  -2    0.56    0.19
  -5   2   2   10.30    0.50
   5  -2  -2   12.94    0.54
  -5   2   2    9.35    0.65
   5  -2  -2   13.07    0.49
   2  -2   8   20.47    0.84
  -2   2  -8   19.64    0.74
  -2   2  -8   18.79    0.81
  -6  -3   0   73.42    2.55
   2  -2   8   20.94    0.82
   6   3   0   73.18    2.27
   6   3   0   74.54    2.23
  -6  -3   0   73.51    2.10
  -1   2  -8   34.98    1.10
   1  -2   8   33.13    1.24
  -1   2  -8   34.08    1.21
   1  -2   8   34.09    1.23
   1  -6  -5   60.84    1.91
  -1   6   5   61.01    2.00
  -6   1  -4  361.18   10.65
   6  -1   4  352.90    9.87
   1  -6  -5   59.64    1.79
  -6   1  -4  344.82    9.77
  -1   6   5   56.41    2.10
  -1   5  -6    2.71    0.47
  -1   5  -6    2.50    0.28
  -1   5  -6    2.58    0.30
  -1   5  -6    2.28    0.27
   3   0  -6  125.01    3.67
  -3   0   6  125.09    3.99
  -3   0   6  126.79    3.82
  -5   0   3   88.03    2.98
  -5   0   3   89.96    2.72
   2  -7   1   68.96    1.92
   2  -7   1   66.66    2.03
   5   0  -3   89.67    2.52
  -2   7  -1   64.87    2.06
   5   0  -3   87.78    2.65
  -2   7  -1   62.52    2.45
   4   5  -3   46.45    1.52
  -3   5  -5    1.33    0.18
   4   5  -3   44.24    1.41
   5   2  -3   12.68    0.58
  -4  -5   3   42.84    1.73
  -5  -2   3   12.74    0.74
  -3   5  -5    1.89    0.39
   5   2  -3   12.56    0.57
   3  -5   5    1.98    0.23
   2   0  -7   11.45    0.46
   2   8   3   94.95    3.03
  -2  -8  -3   94.81    2.88
  -2   0   7   10.63    0.60
  -2   0   7   10.93    0.59
   2   8   3   95.06    3.40
  -3   5  -5    1.46    0.23
   2   0  -7   11.46    0.56
   5  -3  -1  239.07    6.70
  -5   3   1  239.19    7.43
   5  -3  -1  242.71    6.77
  -2  -8   0    0.72    0.21
   0   5  -6    6.87    0.37
   0  -5   6    7.46    0.57
   2   8   0    0.31    0.20
   0   5  -6    6.65    0.42
   0   5  -6    6.97    0.45
   4   7   0  174.96    4.92
  -2   5   5   87.56    2.85
  -4   5  -3    7.59    0.47
  -2   5   5   91.72    3.02
  -4   5  -3    7.52    0.64
   2  -5  -5   93.34    2.67
   2  -5  -5   91.51    2.73
  -3  -1   6    2.43    0.31
  -4  -7   0  181.97    4.98
   3   1  -6    2.58    0.33
   4  -5   3    8.22    0.42
  -3  -1   6    2.63    0.33
  -4  -7   0  174.10    5.62
   4   7   0  171.97    5.25
  -1   7  -3    3.75    0.33
   1  -7   3    3.77    0.27
   1  -7   3    4.18    0.34
  -1   7  -3    3.49    0.54
  -6  -4  -5  339.30   10.23
   6   4   5  345.28    9.51
   6   4   5  335.94    9.84
  -6  -4  -5  342.05    9.50
   0   8   1    8.72    0.78
   0   8   1    9.83    0.57
   0   6   6    3.86    0.45
   0   6   6    3.53    0.43
   0  -6  -6    2.75    0.33
   0  -6  -6    2.81    0.26
   0  -8  -1    9.34    0.54
   5   4   7    4.74    0.45
  -5  -4  -7    5.39    0.43
   1   3  -7   19.73    0.62
   5   4   7    4.64    0.37
  -1  -3   7   17.48    0.86
   1   3  -7   18.27    0.78
  -2   7   1   11.45    0.81
  -2   7   1   11.69    0.58
   2  -7  -1   11.91    0.59
   2  -7  -1   12.87    0.46
   3   4  -5   14.87    0.64
  -5   2  -6   85.09    2.73
   3   4  -5   14.79    0.68
  -3  -4   5   15.09    0.83
  -5   2  -6   82.50    2.46
   5  -2   6   77.76    2.49
   0   8   0    3.29    0.54
   0   8   0    3.81    0.39
  -1  -4  -8   53.12    1.71
  -1  -4  -8   54.77    1.75
   0  -8   0    3.55    0.36
  -5  -6  -5    0.93    0.24
   2  -1  -7  109.86    3.14
   5   6   5    0.12    0.14
  -5  -6  -5    0.95    0.24
  -2   1   7  109.91    3.41
   5   6   5    0.13    0.23
  -2   1   7  109.16    3.48
   2  -1  -7  109.94    3.26
   6   2   6   31.85    1.13
   6   2   6   32.87    1.17
  -6  -2  -6   32.93    1.18
  -6  -2  -6   31.90    1.14
   0   6  -5   18.84    0.73
   0  -6   5   19.09    0.67
   4   6  -2  153.70    4.24
  -1  -8  -3    8.83    0.55
  -4  -6   2  148.15    4.84
   0   6  -5   17.46    0.75
   1   8   3    7.61    0.73
   4   6  -2  144.96    4.46
   1   8   3    8.18    0.57
  -3   6  -3  158.37    5.17
  -3   6  -3  165.91    4.62
   3  -6   3  156.44    4.54
   3  -6   3  155.49    4.50
  -3   1   6   85.28    2.78
   3  -1  -6   93.45    2.68
   3  -1  -6   89.85    2.56
  -3   1   6   85.83    2.90
  -1   4  -7    3.18    0.35
  -1   4  -7    3.27    0.29
  -1   4  -7    3.03    0.33
   1  -4   7    3.29    0.41
  -2  -1   7   17.52    0.80
  -2  -1   7   18.33    0.81
   2   1  -7   17.49    0.75
   0  -3  -8  153.77    4.48
   0   3   8  156.12    4.74
   0  -3  -8  155.31    4.46
  -3  -8  -2   15.42    0.87
  -3  -8  -2   15.15    0.69
   3   8   2   13.91    0.74
  -1   6  -5   18.20    1.07
  -1   6  -5   16.87    0.72
  -1   6  -5   18.46    0.71
   0  -5  -7   19.48    0.80
   0   5   7   17.65    0.81
   6   1   6   61.52    1.96
  -6  -1  -6   61.93    1.94
   0  -5  -7   18.15    0.71
   0   5   7   17.86    0.88
   6   1   6   63.99    1.97
  -6  -1  -6   61.34    2.06
   6   5   3    9.74    0.49
  -6  -5  -3   11.21    0.67
  -6  -5  -3   11.42    0.54
   6   5   3    9.81    0.60
   1   8  -1   25.19    1.00
  -5  -6   0  192.92    6.41
  -1  -8   1   24.63    0.91
  -5  -6   0  213.69    5.70
   1   8  -1   23.89    1.35
   5   6   0  210.54    6.03
   5   6   0  198.12    5.72
  -4   5   1   79.13    2.75
   4  -5  -1   79.94    2.34
   4  -5  -1   78.33    2.37
   0   8   2    5.27    0.45
   0  -8  -2    5.08    0.42
   0   8   2    4.28    0.60
  -2  -6  -7    2.67    0.32
  -2  -6  -7    2.91    0.26
   2   6   7    2.66    0.35
   2   6   7    2.42    0.38
  -2   7  -2   80.65    2.49
   2  -7   2   83.06    2.35
  -3  -7   2   98.58    2.76
  -3  -7   2   92.02    3.26
   3   7  -2   96.29    2.75
   2  -7   2   84.14    2.46
  -6  -3  -6   64.45    2.11
   6   3   6   64.46    1.99
  -2   7  -2   77.61    2.93
  -6  -3  -6   62.61    2.01
   3   7  -2   93.14    2.96
   6   3   6   65.60    2.10
   5  -3   5  104.60    3.21
  -5   3  -5  110.22    3.56
  -5   3  -5  111.41    3.20
  -2   4   6   73.30    2.39
   2  -4  -6   73.52    2.23
  -2   4   6   73.86    2.45
   2  -4  -6   70.16    2.20
  -3  -6  -7    0.90    0.25
   3   6   7    0.30    0.25
  -3  -8  -1  100.46    3.34
   4   7   5    9.86    0.39
  -4  -7  -5    8.62    0.58
   3   8   1   91.56    3.06
  -3  -6  -7    0.68    0.19
  -4  -7  -5    7.77    0.53
   4   7   5    9.45    0.61
  -3  -6  -7    0.74    0.15
  -3  -8  -1   98.28    2.89
   2  -6  -4   59.41    1.74
   2  -6  -4   59.39    1.86
  -2   6   4   56.63    1.92
  -2   6   4   56.46    2.09
  -2   5  -6   11.39    0.54
  -5   4  -2    0.39    0.20
  -2   5  -6   11.79    0.55
   5  -4   2    0.43    0.17
  -2   5  -6   12.51    0.57
  -2   5  -6   11.54    0.84
  -5   4  -2    0.22    0.26
  -4  -4  -8    1.88    0.28
   4   4   8    1.65    0.31
   6  -1   0  116.61    3.40
  -6   1   0  116.94    3.33
  -6   1   0  114.01    3.77
   2   7  -3   80.30    2.38
  -3  -8  -3  137.35    4.35
   2   4  -6  242.69    6.84
   6   5   2  205.21    5.81
   3   8   3  132.21    4.11
  -6  -5  -2  204.31    6.42
  -3  -8  -3  129.89    3.90
  -2  -4   6  228.64    7.23
  -2  -7   3   81.69    2.85
   6   5   2  201.99    6.05
   2   4  -6  229.52    6.62
  -2  -7   3   82.13    2.36
   2   7  -3   78.88    2.55
  -6  -5  -2  212.16    5.79
   5  -1  -3    0.49    0.14
   5  -1  -3    0.41    0.17
  -5   1   3    0.42    0.25
  -5   1   3    0.39    0.18
  -6  -1   1   93.30    3.11
   6   1  -1   91.66    2.75
   4   4  -4    9.75    0.50
   6   1  -1   91.51    2.75
  -6  -1   1   91.59    2.63
  -4  -4   4   10.00    0.69
   4   4  -4    9.07    0.52
  -3   2  -8   10.26    0.50
  -3   2  -8   10.71    0.56
   3  -2   8    9.45    0.54
  -3   2  -8    9.62    0.61
  -2   4  -7   82.07    2.44
   2  -4   7   86.39    2.56
  -2   4  -7   79.18    2.88
  -2   4  -7   81.29    2.52
  -1   4   7   20.80    0.97
   1  -4  -7   20.57    0.84
   1  -4  -7   21.97    0.83
  -3  -2   6    7.36    0.56
  -1   4   7   22.75    0.91
   6   5   4  176.91    5.22
   5  -1   7   69.90    2.30
   5  -1   7   73.62    2.30
  -5   1  -7   76.91    2.45
  -6  -5  -4  174.03    5.44
  -5   1  -7   76.17    2.27
  -6  -5  -4  171.72    4.99
   6   5   4  176.34    4.97
  -5   4  -1    0.27    0.25
   5  -4   1    0.26    0.15
  -4  -1   5  146.37    4.62
   0  -2   8   33.09    1.22
   0   4  -7   30.40    0.97
  -4  -1   5  143.96    4.36
   0   2  -8   33.77    1.04
   0  -4   7   29.91    1.22
   0   2  -8   33.37    1.18
   0  -2   8   30.83    1.21
   0   4  -7   29.15    1.08
   4   1  -5  146.04    4.21
   0   4  -7   30.25    1.11
   0  -8   1   17.62    0.75
  -4   0   5   15.24    0.80
   6   2  -1    0.66    0.17
  -4   0   5   15.04    0.70
   4   0  -5   15.93    0.67
   0   8  -1   18.99    0.81
   0   8  -1   17.97    1.14
   6   2  -1    0.60    0.19
  -6  -2   1    0.76    0.27
  -3   6   2    3.83    0.36
   3  -6  -2    5.60    0.42
  -3   6   2    4.17    0.54
   3  -6  -2    5.66    0.31
  -5  -3   3   66.87    2.42
   5   3  -3   67.74    2.16
   5   3  -3   69.96    2.09
   0   7   5   60.40    2.28
   0   7   5   62.84    2.14
   4  -1   8   41.58    1.45
  -4   1  -8   43.03    1.39
   0  -7  -5   66.44    2.04
  -6   2  -2   64.39    1.98
  -6   2  -2   64.04    2.27
   6  -1   5  102.18    3.13
  -6   1  -5  106.25    3.10
   6  -2   2   66.38    2.02
  -6   1  -5  107.55    3.40
   4  -4  -3   45.90    1.47
  -4   4   3   45.38    1.76
  -4   4   3   47.67    1.54
   4  -4  -3   47.95    1.50
   2   7   6    2.09    0.34
  -2  -7  -6    2.64    0.33
   2   7   6    2.47    0.41
   6   4   0   28.54    1.04
   6   4   0   28.41    1.00
  -6  -4   0   29.55    1.26
  -2   2   7  353.01   10.15
  -2   2   7  353.01   10.51
   2  -2  -7  346.79    9.67
   2  -2  -7  345.96    9.79
   1   6  -5    3.05    0.32
   1   6  -5    2.89    0.34
   2   8   4    7.29    0.54
   2   8   4    6.67    0.73
  -2  -8  -4    7.26    0.52
  -1  -6   5    3.15    0.42
  -2  -1  -9   33.22    1.22
  -2  -1  -9   33.85    1.16
  -1  -6   5    3.16    0.25
   2   1   9   33.71    1.31
  -2   7   2    1.26    0.25
  -2   7   2    1.00    0.35
   2  -7  -2    1.79    0.27
   6  -2   3    5.60    0.42
  -6   2  -3    5.90    0.50
  -6   2  -3    5.84    0.40
   5  -4   3    0.86    0.20
  -5   4  -3    0.47    0.20
  -5   4  -3    0.54    0.28
   2   8  -1    7.28    0.51
  -2  -8   1    7.24    0.66
  -2  -8   1    7.14    0.43
   1   5  -6   13.27    0.65
  -1  -5   6   14.44    0.80
   1   5  -6   14.56    0.64
   1   0  -8   32.79    1.17
  -3  -7  -6   15.24    0.75
  -4   3   4    5.83    0.41
   3   7   6   14.07    0.77
   3   7   6   15.56    0.56
  -4   3   4    5.28    0.50
   1   0  -8   34.17    1.06
   4  -3  -4    4.72    0.37
  -3  -7  -6   14.44    0.72
  -1   7   4   32.79    1.42
   1  -7  -4   34.36    1.21
   4  -3  -4    5.04    0.37
  -1   0   8   30.97    1.24
  -1   7   4   32.25    1.25
  -1   0   8   31.94    1.18
   6   0  -1   54.79    1.75
  -6   0   1   55.12    1.71
   2   2   9   77.12    2.54
  -2  -2  -9   76.93    2.34
  -2  -2  -9   75.99    2.38
  -1   1   8   54.66    1.93
  -1   1   8   58.72    1.88
   1  -1  -8   55.82    1.82
   1  -1  -8   56.00    1.72
  -6   0  -6   73.62    2.24
   6   0   6   71.04    2.27
  -6   0  -6   75.62    2.42
  -4   5  -4   11.43    0.77
  -4   5  -4   11.79    0.59
   2   2  -7    4.30    0.39
   3  -2  -6   30.55    1.09
  -2  -2   7    2.94    0.41
   4  -5   4   12.71    0.55
  -3   2   6   31.69    1.24
   3  -2  -6   31.77    1.05
  -3   2   6   30.91    1.19
  -2  -2   7    3.17    0.36
   2   5   8   34.48    1.35
  -2  -5  -8   32.79    1.22
  -2  -5  -8   32.61    1.12
   3   5   8   17.74    0.88
  -3  -5  -8   18.15    0.71
  -3  -5  -8   17.38    0.80
   4   2  -5    6.58    0.44
  -3  -1  -9   90.32    2.76
  -4  -2   5    6.09    0.52
  -3  -1  -9   90.92    2.71
   3   1   9   89.64    2.87
   4   2  -5    6.33    0.41
  -6   2  -1    2.43    0.30
   6  -2   1    2.18    0.29
  -6   2  -1    2.55    0.37
  -3  -2  -9    4.27    0.39
   3   2   9    4.71    0.48
  -1  -6  -7    1.88    0.30
  -1  -6  -7    1.88    0.24
  -3  -2  -9    3.93    0.39
   1   6   7    0.99    0.28
  -3  -8   0    3.44    0.47
  -3  -8   0    3.76    0.37
  -4   1   5    3.78    0.38
   4  -1  -5    4.45    0.30
   3   8   0    3.07    0.41
  -4   1   5    3.52    0.44
   4  -1  -5    4.18    0.34
  -2   0  -9   96.22    2.93
   2   0   9   92.03    3.01
  -2   0  -9   99.76    2.84
   5  -4   0    1.89    0.24
   5  -4   0    1.94    0.25
   3  -5  -4   24.24    0.92
  -5   4   0    1.61    0.34
   5   2   8  163.50    4.89
  -5  -2  -8  160.19    4.69
   3  -5  -4   23.55    0.84
   5   2   8  164.32    4.73
  -3   5   4   22.86    1.08
  -3   5   4   24.43    0.96
   6   5   1    2.32    0.28
   6   5   1    2.52    0.34
   0   7  -4    2.55    0.27
   0  -7   4    2.52    0.27
  -6  -5  -1    3.07    0.30
   0   7  -4    2.36    0.31
   0   7  -4    2.43    0.52
  -6  -5  -1    2.71    0.39
   0  -8  -3   25.26    1.00
   0   8   3   25.78    1.05
   0   8   3   26.11    1.27
   6   4   6   48.48    1.56
  -6  -4  -6   51.01    1.68
  -6  -4  -6   47.43    1.62
   6   4   6   49.04    1.70
   1   8   4   23.41    1.21
  -6  -3   1    4.16    0.49
   1   8   4   22.85    1.02
  -1  -8  -4   24.15    0.97
   6   3  -1    4.25    0.32
   6   3  -1    3.88    0.32
   4   7  -1  231.96    6.83
   4   7  -1  237.74    6.48
  -4  -7   1  225.69    7.29
  -4  -7   1  232.29    6.48
  -3   4   5    6.04    0.47
   3  -4  -5    7.02    0.40
  -3   4   5    7.03    0.54
   3  -4  -5    6.69    0.44
  -3  -8  -4    5.32    0.54
   3   8   4    5.55    0.53
  -3  -8  -4    6.14    0.47
  -2   6  -5   12.68    0.61
  -2   6  -5   11.73    0.89
  -2   6  -5   11.92    0.56
   2  -6   5   15.23    0.60
  -6  -5  -5   12.69    0.68
   6   5   5   13.41    0.71
   6   5   5   14.00    0.59
  -6  -5  -5   12.93    0.64
  -5  -7  -3    6.56    0.56
   5   7   3    6.76    0.34
   5   7   3    6.95    0.55
  -5  -7  -3    7.36    0.49
   5   1   8    1.32    0.28
  -5  -1  -8    0.73    0.23
   5   1   8    1.18    0.26
  -1  -1  -9  118.04    3.55
   1   1   9  120.23    3.72
  -1  -1  -9  119.46    3.46
   5   5   7    6.64    0.56
  -6   2  -4   68.43    2.11
  -5  -5  -7    7.12    0.49
   5   5   7    6.75    0.41
  -6   2  -4   69.18    2.37
   6  -2   4   68.02    2.13
  -1  -1   8    2.42    0.29
   1   1  -8    2.72    0.24
  -1  -1   8    2.43    0.33
   1   1  -8    2.27    0.28
  -1   3  -8    8.56    0.51
   5   7   2    1.07    0.16
  -5  -7  -2    1.06    0.25
   5   5  -2    8.54    0.45
   1  -3   8    8.81    0.54
  -5  -5   2    9.83    0.70
  -1   3  -8    8.51    0.42
   5   5  -2    8.32    0.50
  -5  -7  -2    1.66    0.35
   5   7   2    1.05    0.28
   1  -3   8    9.33    0.56
  -3   6  -4    3.84    0.39
   3  -6   4    3.78    0.31
  -3   6  -4    3.58    0.30
   1   7   6  162.07    5.10
   4   6   7   11.63    0.53
  -1  -7  -6  161.11    4.65
   4   6   7   11.29    0.70
  -1   8   0    0.62    0.36
  -3   6  -4    3.51    0.51
   1   7   6  155.39    4.86
  -4  -6  -7   12.73    0.67
   1  -8   0    0.87    0.23
  -1   8   0    0.54    0.23
   5  -3  -2    5.56    0.37
  -5   3   2    5.01    0.52
   5  -3  -2    4.86    0.37
  -5  -6  -6   18.10    0.82
   5   6   6   19.63    0.72
  -5  -6  -6   20.71    0.85
   5   6   6   18.27    0.91
   4  -3   7   14.60    0.68
   4  -3   7   14.21    0.62
  -4   3  -7   15.13    0.65
  -4   3  -7   14.94    0.83
   2  -7   3   85.64    2.50
   2  -7   3   86.25    2.57
  -2   7  -3   86.31    3.11
  -2   7  -3   86.07    2.62
  -1   2   8    3.33    0.35
  -1   2   8    2.83    0.38
   1  -2  -8    2.83    0.33
   1  -2  -8    2.96    0.37
   2  -3   8   34.24    1.28
  -2   3  -8   36.78    1.19
  -5  -3  -8    2.72    0.36
   5   3   8    1.96    0.34
   5   3   8    2.29    0.29
  -2   3  -8   37.17    1.29
   1  -8  -1   -0.06    0.19
  -4   4  -6   13.73    0.81
   1   8  -2    2.73    0.56
   4  -4   6   12.18    0.53
   1   8  -2    3.32    0.37
  -1   8   1    0.27    0.21
  -4   4  -6   12.17    0.59
   4  -4   6   12.08    0.60
  -1   8   1    0.23    0.34
  -1  -7   4   95.97    3.29
   1   7  -4  101.29    2.82
  -1  -7   4   91.72    2.76
   1   7  -4   94.35    2.97
  -3   0  -9   23.00    0.93
   3   0   9   21.67    0.95
  -3   0  -9   23.21    0.87
   1   0   9    6.01    0.47
  -1   0  -9    6.48    0.47
  -1   0  -9    6.32    0.40
  -2  -3  -9   25.62    0.98
   4  -5  -2   47.56    1.46
   4  -5  -2   46.96    1.50
  -4   5   2   45.95    1.79
   2   3   9   26.11    1.12
  -4   5   2   44.49    1.50
  -2  -3  -9   26.55    0.99
  -1  -2  -9   13.42    0.61
   1   2   9   12.76    0.71
  -1  -2  -9   12.54    0.63
   0  -4  -8    1.92    0.26
   0  -8   2   60.21    1.85
  -1   7  -4  212.16    6.07
   0   8  -2   55.70    2.39
   0  -4  -8    2.16    0.28
   0   4   8    3.35    0.43
   0   8  -2   61.39    1.96
  -1   7  -4  208.48    6.76
   1  -7   4  202.43    5.83
   3   3   9   12.66    0.72
  -3  -3  -9   11.12    0.57
  -3  -3  -9   11.59    0.61
  -5   4  -4    3.72    0.51
  -5   4  -4    3.62    0.36
   5  -4   4    3.70    0.34
  -5  -7  -4    2.04    0.31
   3   3  -6  154.98    4.67
  -3  -3   6  158.27    4.97
   5   7   4    1.97    0.32
   3   3  -6  155.65    4.52
  -5  -7  -4    2.31    0.35
   5   7   4    2.04    0.23
  -5   2   3   39.48    1.57
   5  -2  -3   41.21    1.28
  -5   2   3   42.55    1.37
   5  -2  -3   39.39    1.34
   5   6  -1   20.62    0.77
  -5  -6   1   23.95    1.13
   5   6  -1   21.19    0.88
  -1   8  -1    0.22    0.34
   1  -8   1    0.02    0.19
  -1   8  -1    0.43    0.20
  -3   4  -7    5.21    0.38
  -3   4  -7    5.08    0.59
   3  -4   7    4.98    0.38
  -3   4  -7    4.81    0.40
   6  -1  -1   19.12    0.68
   6  -1  -1   18.64    0.75
   3   6  -4   25.84    1.00
  -6   1   1   19.00    0.93
   3   6  -4   26.99    0.92
  -3  -6   4   21.48    1.16
   6   2   7   42.88    1.50
   6   2   7   40.98    1.44
  -1  -5  -8    6.27    0.48
  -6  -2  -7   44.12    1.46
   1   5   8    5.18    0.54
  -1  -5  -8    6.23    0.39
  -6  -2  -7   42.60    1.44
   1   4  -7   16.67    0.76
  -1  -4   7   15.53    0.83
   1   4  -7   17.21    0.73
  -4  -8  -2   81.59    2.86
  -4  -8  -2   80.90    2.49
  -4  -5  -8   31.41    1.19
   4   5   8   32.13    1.31
   4   8   2   81.19    2.67
   4   5   8   32.75    1.13
   6  -2   0   56.99    1.78
  -4  -7  -6    0.33    0.21
   4   7   6    0.31    0.27
   4   7   6    0.35    0.14
  -6   2   0   54.97    2.04
  -4  -7  -6    0.10    0.23
  -5  -4   3   14.93    0.86
   5   4  -3   13.87    0.66
   5   4  -3   14.61    0.63
   5   7   1    4.11    0.44
  -5  -7  -1    4.29    0.38
  -5  -7  -1    3.76    0.53
   5   7   1    3.97    0.28
  -2   3   7    2.63    0.33
   2  -3  -7    1.90    0.25
  -2   3   7    2.52    0.35
   2  -3  -7    1.54    0.24
   5   0   8   19.08    0.81
   5   0   8   17.73    0.79
  -5   0  -8   17.96    0.77
  -2   1  -9   51.39    1.72
   2  -1   9   49.86    1.77
  -2   1  -9   53.37    1.63
  -4  -8  -3    0.56    0.23
   4   8   3    0.41    0.27
  -4  -8  -3    0.62    0.30
   3  -5   6    4.04    0.38
  -3   5  -6    4.82    0.33
  -3   5  -6    4.65    0.61
  -3   5  -6    4.24    0.37
   4   3  -5   16.17    0.71
  -2   7   3    1.36    0.37
   4   3  -5   16.41    0.74
   2  -7  -3    0.43    0.22
  -4  -3   5   17.08    0.90
  -2   7   3    0.91    0.25
  -1   8   2    0.36    0.22
   1  -8  -2    0.52    0.23
  -1   8   2    0.11    0.33
  -6  -1  -7   19.11    0.80
  -6  -1  -7   18.84    0.80
   6   1   7   19.78    0.83
   6   1   7   18.98    0.81
  -6  -3  -7    0.40    0.21
  -3   6   3   75.81    2.72
  -3   6   3   75.70    2.45
   3  -6  -3   80.60    2.30
   6   3   7    0.56    0.26
   3  -6  -3   79.15    2.39
   6   3   7    0.40    0.21
  -6  -3  -7    0.44    0.17
   5  -3   6    5.13    0.42
   4  -2  -5   66.92    2.11
   4  -2  -5   68.56    2.05
  -5   3  -6    5.76    0.41
  -5   3  -6    5.11    0.54
  -4   2   5   69.63    2.22
  -4   2   5   69.09    2.38
   3   5  -5  171.85    5.16
  -3  -5   5  173.84    5.54
   3   5  -5  174.49    4.97
  -4  -2  -9   58.63    1.93
   4   2   9   64.43    2.09
  -4  -2  -9   59.13    1.94
   0  -3   8  167.78    5.35
   0  -3   8  168.27    5.15
   6  -1   6   82.72    2.55
   2   8   5  271.09    7.88
   2   8   5  266.82    8.36
  -6   1  -6   82.88    2.51
  -2  -8  -5  261.21    7.54
  -6   1  -6   84.31    2.75
   0   3  -8  176.39    4.83
   0   3  -8  178.41    5.02
   5  -4  -1    0.51    0.18
   5  -4  -1    0.65    0.19
  -5   4   1    1.03    0.33
  -5   2  -7    3.73    0.47
  -5   2  -7    4.13    0.36
   5  -2   7    4.50    0.42
  -5  -1   4    1.06    0.31
   5   1  -4    0.95    0.21
  -5  -1   4    0.88    0.22
   4  -2   8   67.80    2.18
   6   6   3    2.18    0.30
   4  -2   8   67.16    2.16
  -6  -6  -3    1.60    0.26
   6   6   3    2.24    0.26
  -4   2  -8   68.97    2.10
  -6  -6  -3    2.18    0.36
  -4   2  -8   68.73    2.35
  -4  -1  -9  145.59    4.26
  -4  -1  -9  144.42    4.21
   4   1   9  144.97    4.41
  -1   6   6   60.78    2.03
  -1   6   6   59.37    2.08
   1  -6  -6   57.63    1.79
   1  -6  -6   55.44    1.88
   2   8  -2   42.05    1.49
  -3  -8   1   85.55    2.52
  -2  -8   2   42.34    1.74
  -2  -8   2   40.77    1.35
  -3  -8   1   81.26    2.98
   3   8  -1   85.42    2.71
   2   3  -7   24.15    0.96
  -4  -6   3   13.39    0.84
   4   6  -3   12.82    0.56
  -2  -3   7   24.80    1.08
   4   6  -3   12.73    0.65
  -6  -5   0   64.00    2.36
  -6  -4   1   35.32    1.45
   6   5   0   66.12    2.10
   6   4  -1   34.26    1.16
   6   4  -1   33.02    1.20
   6   5   0   65.42    1.99
   7   2   3   -0.04    0.18
  -7  -2  -3    0.12    0.23
  -7  -2  -3    0.03    0.16
   1  -1   9   42.48    1.56
  -1   1  -9   43.69    1.50
  -1   1  -9   45.00    1.39
  -1  -2   8   12.49    0.65
  -1  -2   8   11.92    0.63
   1   2  -8   10.32    0.57
  -4  -8  -1    2.18    0.29
  -3   3   6   84.51    2.87
   5   4   8    4.03    0.48
   3  -3  -6   88.72    2.60
   5   4   8    4.03    0.37
   4   8   1    2.42    0.33
   3  -3  -6   87.27    2.57
  -3   3   6   84.04    2.75
  -4  -8  -1    2.24    0.41
  -5  -4  -8    3.20    0.39
   2   6  -5   20.84    0.79
  -2  -6   5   19.58    1.03
   2   6  -5   19.84    0.86
  -5   0   4   11.32    0.72
   6  -2   5   30.82    1.12
  -6   2  -5   33.31    1.29
  -5   0   4   11.20    0.59
  -1  -3  -9   17.32    0.76
   5   0  -4   14.52    0.60
   1   3   9   18.71    0.89
  -6   2  -5   30.96    1.12
  -1  -3  -9   17.55    0.75
   3   7  -3    3.00    0.30
  -3  -7   3    4.38    0.55
   3   7  -3    2.79    0.34
   6   1  -2    9.19    0.45
   3   8   5  175.32    5.29
   6   1  -2    8.79    0.50
  -6  -1   2    8.87    0.66
  -3  -8  -5  172.07    5.05
   4  -6   1    9.40    0.46
  -4   6  -1   10.15    0.74
   4  -6   1   10.20    0.53
  -3   3  -8    4.50    0.35
   3  -3   8    5.11    0.39
   6   6   4    4.79    0.48
   6   6   4    4.87    0.34
  -6  -6  -4    4.78    0.49
  -3   3  -8    5.07    0.53
  -3   3  -8    4.64    0.43
  -6  -6  -4    4.80    0.42
   6   6   2   30.08    1.15
  -6  -6  -2   28.46    1.26
  -6  -6  -2   29.66    1.03
   6   6   2   28.54    0.98
   4   5  -4    5.92    0.39
   0   8   4   20.01    1.10
   0   8   4   20.07    0.92
   4   5  -4    5.81    0.42
   0  -8  -4   20.61    0.89
  -4  -5   4    5.73    0.61
  -7  -1  -3   16.95    0.68
   6   5   6   52.37    1.67
   6   5   6   53.05    1.85
   7   1   3   16.87    0.72
  -7  -1  -3   16.89    0.84
  -7  -2  -4    0.49    0.19
  -7  -2  -4    0.39    0.23
  -6  -5  -6   50.48    1.73
  -6  -5  -6   55.88    1.83
   7   2   4    0.33    0.20
   4  -5   5    0.38    0.18
  -4   5  -5    0.77    0.34
  -4   5  -5    0.61    0.21
  -3   1  -9    5.70    0.47
   3  -1   9    5.89    0.46
  -3   1  -9    6.13    0.42
  -5  -7  -5    0.65    0.26
  -1   3   8  165.92    5.17
   1  -3  -8  175.12    4.94
   1  -3  -8  165.70    4.86
  -4  -8  -4   35.77    1.48
  -1   3   8  174.77    5.24
  -4  -8  -4   35.70    1.31
  -5  -7  -5    0.21    0.23
   5   7   5    0.05    0.24
   5   7   5    0.09    0.14
   4   8   4   37.56    1.43
   5   2  -4   38.87    1.33
   6   2  -2  311.73    8.66
  -5  -2   4   40.47    1.59
  -6  -2   2  303.66    9.46
   5   2  -4   39.58    1.36
   6   2  -2  310.67    8.87
  -7  -2  -2    1.11    0.30
   7   2   2    1.20    0.22
  -7  -2  -2    1.42    0.20
  -3   7  -1    2.82    0.49
  -3   7  -1    2.93    0.31
   3  -7   1    4.16    0.28
   3  -7   1    4.41    0.38
  -4  -3  -9   13.90    0.67
   4   3   9   12.04    0.74
  -4  -3  -9   14.02    0.64
  -7  -3  -3   98.64    3.33
   7   3   3  102.43    3.03
   7   3   3  104.93    3.08
  -7  -3  -3  101.15    2.96
  -1   8  -2    1.04    0.24
   1  -8   2    0.88    0.23
   4  -6   2   43.10    1.34
  -4   6  -2   39.84    1.71
  -1   8  -2    0.55    0.41
   4  -6   2   42.26    1.40
  -3   7   0   10.56    0.81
   1  -5  -7    3.01    0.32
  -3   7   0   11.76    0.55
   3  -7   0   12.68    0.49
  -1   5   7    2.59    0.38
  -1   5   7    2.18    0.32
   3  -7   0   11.79    0.60
   1  -5  -7    2.89    0.33
  -2   5   6   25.49    1.11
   2  -5  -6   28.82    0.98
   2  -5  -6   28.82    1.05
  -2   5   6   26.15    1.15
  -3  -4  -9   58.38    1.87
  -3  -4  -9   59.21    1.91
   3   4   9   58.87    2.07
   2  -6  -5   14.10    0.59
  -2   6   5   15.14    0.83
   2  -6  -5   13.85    0.69
  -2   6   5   14.85    0.76
  -7  -1  -2   91.80    2.66
  -7  -1  -4   42.26    1.40
   7   1   2   92.20    2.76
  -7  -1  -2   89.73    3.06
  -7  -1  -4   43.05    1.60
   7   1   4   44.36    1.46
  -2  -4  -9    0.99    0.22
   2   4   9    1.05    0.33
   4  -6   0   56.18    1.69
  -2  -4  -9    0.67    0.23
   0  -6  -7   11.39    0.63
   0  -6  -7   11.00    0.51
  -4   6   0   52.50    2.08
   0   6   7   10.41    0.66
   0   6   7   11.11    0.71
   4  -6   0   56.55    1.76
  -6   3  -2    2.05    0.27
  -6   3  -2    1.61    0.35
   6  -3   2    2.03    0.27
  -7  -3  -4    7.96    0.57
   2   5  -6   18.61    0.76
   7   3   4    9.95    0.53
   7   3   4    8.83    0.52
  -7  -3  -4    8.61    0.49
  -2  -5   6   16.16    0.91
   2   5  -6   17.58    0.79
   1   8   5   12.02    0.85
   0  -1  -9    0.67    0.19
  -1  -8  -5   11.42    0.65
   1   8   5   11.22    0.70
   0  -1  -9    0.61    0.23
   0   1   9    1.15    0.30
   6   0  -2    6.91    0.33
   2   7  -4   32.72    1.07
  -6   0   2    6.28    0.56
   2   7  -4   30.64    1.17
  -1   5  -7   40.22    1.30
  -2  -7   4   29.72    1.39
   6   0  -2    6.52    0.42
  -1   5  -7   41.60    1.39
  -1   5  -7   39.60    1.40
  -6   0   2    6.95    0.40
   4   0   9  129.92    3.83
  -4   0  -9  125.67    3.72
  -4   0  -9  118.96    3.64
  -6   0  -7    0.17    0.19
   6   0   7    0.81    0.25
  -6   0  -7    0.15    0.20
  -1   6  -6    3.31    0.54
  -1   6  -6    2.24    0.31
  -1   6  -6    2.36    0.31
  -1   6  -6    2.42    0.31
   0   0   9   31.89    1.23
  -6  -4  -7   92.93    2.86
   6   4   7   95.13    2.82
   0   0  -9   31.28    1.05
   6  -3   3    7.45    0.46
  -6   3  -3    5.87    0.56
   0   6  -6    5.37    0.40
   0   0  -9   29.98    1.15
   0  -6   6    7.05    0.58
  -6   3  -3    6.17    0.44
   0   6  -6    5.51    0.40
   6   4   7   93.52    2.99
  -1   7   5   30.32    1.21
  -7  -3  -2    2.86    0.29
   1  -7  -5   30.31    1.13
  -1   7   5   28.38    1.30
   7   3   2    2.86    0.31
   7   3   2    3.25    0.35
  -7  -3  -2    2.75    0.38
  -5   4  -5    0.21    0.20
  -5   4  -5    0.12    0.27
   5  -4   5    0.29    0.19
   4   7  -2  141.92    4.38
   4   7  -2  147.42    4.13
  -4   4   4  292.49    8.97
  -4   4   4  291.01    8.47
   4  -4  -4  291.69    8.15
  -4  -7   2  144.85    4.78
   4  -4  -4  293.85    8.19
  -3   7  -2   55.33    1.74
   0   7   6   57.93    2.02
   0  -7  -6   60.06    1.92
   3  -7   2   56.32    1.68
   5   7   0    1.80    0.22
   3  -7   2   55.37    1.77
  -5  -7   0    2.02    0.41
   5   7   0    1.45    0.27
   0   7   6   55.67    2.11
  -3   7  -2   55.17    2.19
   2  -7   4  103.87    3.02
  -2   7  -4  103.27    3.68
   2  -7   4  107.04    3.06
  -2   7  -4  101.44    3.13
  -5   1   4    4.98    0.52
   5  -1  -4    4.66    0.37
  -5   1   4    5.61    0.42
  -3  -7  -7   27.57    1.13
  -3  -7  -7   29.94    1.16
   3   7   7   30.64    0.99
   3   7   7   29.79    1.25
   2   7   7    5.43    0.53
  -2  -7  -7    5.51    0.31
   6  -3   1   45.74    1.49
  -2  -7  -7    4.40    0.46
  -6   3  -1   44.71    1.50
  -6   3  -1   45.40    1.74
   2   7   7    5.33    0.55
  -1   8   3    1.27    0.39
   1  -8  -3    0.70    0.25
  -1   8   3    1.21    0.29
   3   6   8    0.51    0.32
   0   8  -3   78.49    3.04
   0  -8   3   77.26    2.36
  -3  -6  -8    0.24    0.23
   0  -5   7    2.31    0.38
   0   5  -7    3.44    0.34
   0   8  -3   81.27    2.51
   0   5  -7    3.79    0.30
   0   5  -7    4.08    0.38
  -3  -6  -8    0.48    0.16
   6   6   5   23.26    0.85
  -6  -6  -5   23.46    1.02
   5  -1   8   25.12    0.95
   5  -1   8   24.64    1.00
   6   6   5   23.29    1.03
  -5   1  -8   24.47    0.94
  -6  -6  -5   22.89    0.94
   0  -2  -9  159.69    4.59
  -3   7   1    0.29    0.19
   0  -2  -9  158.60    4.67
   3  -7  -1    0.40    0.15
  -7  -2  -5    0.34    0.20
   7   2   5    0.17    0.18
  -3   7   1    0.19    0.31
   0   2   9  163.44    4.93
   3  -7  -1    0.35    0.21
  -7  -2  -5    0.23    0.21
  -6  -6  -1   16.51    0.62
  -6  -6  -1   15.23    0.87
   6   6   1   12.79    0.58
   6   6   1   13.90    0.71
  -7   0  -3  240.76    7.61
  -3   6  -5  104.85    3.09
   6   3  -2   10.52    0.53
  -6  -3   2   12.32    0.75
   7   0   3  254.26    7.03
  -7   0  -3  247.95    6.93
  -3   6  -5  101.80    3.58
  -3   6  -5  106.40    3.08
   3  -6   5   98.84    3.03
   6   3  -2   10.83    0.54
  -4  -8   0   17.69    0.99
   4   8   0   18.21    0.84
  -4  -8   0   17.19    0.73
  -1  -8   3   85.93    2.55
   1   8  -3   86.54    2.72
  -2  -6  -8   15.29    0.76
  -2  -6  -8   16.25    0.65
   5   6   7    0.92    0.19
   5   6   7    0.83    0.31
  -5  -6  -7    1.06    0.27
   4  -6   3    5.77    0.36
   4  -6   3    6.04    0.43
  -4   6  -3    6.82    0.66
   6  -2  -1   15.25    0.61
   6  -2  -1   15.52    0.67
  -6   2   1   15.31    0.85
  -7  -2  -1    0.76    0.29
  -7  -2  -1    0.89    0.17
   7   2   1    1.24    0.23
  -2   5  -7   10.17    0.56
  -2   5  -7   10.42    0.80
  -2   5  -7    9.68    0.51
  -2   5  -7   10.13    0.53
  -4   5   3   17.13    0.76
   4  -5  -3   18.91    0.77
  -4   5   3   17.46    0.96
   4  -5  -3   18.19    0.70
  -2   2  -9   68.09    2.11
   2  -2   9   72.12    2.31
  -2   2  -9   70.57    2.25
   3   4  -6   15.21    0.69
  -3  -4   6   14.15    0.85
   2   9   2   13.57    0.74
  -2  -9  -2   14.20    0.71
   3   4  -6   15.69    0.73
   2   9   2   13.33    1.05
  -7   0  -2    2.79    0.38
   1   9   1    3.96    0.62
   1   9   1    4.13    0.46
  -1  -9  -1    4.43    0.43
   7   0   2    3.40    0.39
  -7   0  -2    3.23    0.31
   5   3  -4  111.64    3.36
   5   3  -4  113.29    3.47
  -5  -3   4  117.44    3.81
   3   0  -7   25.56    0.91
  -3   0   7   20.48    0.96
  -3   0   7   20.70    0.94
  -7  -3  -5  104.48    3.11
  -5   5  -2   76.05    2.66
   7   3   5  100.50    3.12
   5  -5   2   72.64    2.24
   7   3   5  107.56    3.22
  -7  -3  -5  107.56    3.40
   2   9   1    5.92    0.53
  -7  -1  -1   15.50    0.83
  -7  -1  -1   14.94    0.59
   2   9   1    6.13    0.78
   7   1   1   13.61    0.65
  -7  -1  -5   33.14    1.28
  -7  -4  -3  145.03    4.12
   7   4   3  148.53    4.31
   7   1   5   33.25    1.20
  -7  -1  -5   33.58    1.16
   7   4   3  141.07    4.16
  -7  -4  -3  140.91    4.59
  -5   3   3  184.35    5.95
   5  -3  -3  188.65    5.38
  -5   3   3  189.99    5.51
   5  -3  -3  191.00    5.31
   5  -5   1    4.11    0.36
  -5   5  -1    4.28    0.56
  -7   0  -4   15.27    0.79
  -7   0  -4   15.09    0.66
   5  -5   1    5.21    0.39
   7   0   4   15.82    0.72
  -6   3  -4   21.03    0.85
   6  -3   4   21.49    0.84
  -6   3  -4   21.40    1.02
  -4  -4  -9   62.74    1.99
   1   9   2    3.53    0.59
   4   4   9   62.22    2.15
   1   9   2    3.53    0.41
  -4  -4  -9   59.15    1.93
  -1  -9  -2    4.38    0.43
   0  -1   9    3.18    0.38
   4  -6  -1   10.38    0.56
  -4   6   1    9.43    0.75
   4  -6  -1   10.78    0.49
   0   1  -9    2.60    0.34
   0   1  -9    2.46    0.28
  -4  -8  -5    5.74    0.54
  -7  -4  -4   45.80    1.52
  -4  -8  -5    5.77    0.50
   7   4   4   46.22    1.53
  -7  -4  -4   47.87    1.74
   4   8   5    5.67    0.56
   7   4   4   47.92    1.61
   0   7  -5   12.16    0.56
   0   7  -5   11.06    0.59
   0  -7   5   12.45    0.53
   0   7  -5   11.55    0.96
   1  -2   9   67.16    2.25
   4   4  -5  109.25    3.34
   0  -5  -8    0.43    0.23
  -3  -1   7    0.46    0.24
  -3  -1   7    0.53    0.25
  -1   2  -9   69.29    2.19
  -4  -4   5  105.95    3.62
   4   4  -5  108.97    3.21
   0  -5  -8    0.29    0.18
  -1   2  -9   68.94    2.05
   0   5   8   -0.02    0.28
  -1   4  -8  141.66    4.01
  -1   4  -8  141.61    4.16
   1  -4   8  141.92    4.25
   1  -4   8  137.77    4.45
  -3   5   5   88.76    3.04
  -3   5   5   89.18    2.84
   3  -5  -5   89.84    2.71
   3  -5  -5   90.91    2.66
  -2   8   0   36.79    1.70
   2  -8   0   37.27    1.32
  -2   8   0   40.12    1.35
   6  -1  -2   16.12    0.69
   4  -3  -5   52.14    1.67
  -4   3   5   50.78    1.92
   6  -1  -2   16.55    0.61
  -4   3   5   53.10    1.78
   1   4   9   73.20    2.47
   4  -3  -5   53.34    1.65
  -1  -4  -9   72.61    2.24
   5   6  -2  167.54    4.97
  -1  -4  -9   70.44    2.26
   5   6  -2  166.44    4.74
  -5  -6   2  164.89    5.39
  -2   4   7    1.73    0.31
   2  -4  -7    1.41    0.24
   2  -4  -7    1.35    0.26
  -2   4   7    1.83    0.32
   5   5   8  112.99    3.63
   5   5   8  116.31    3.39
  -5   4   2    3.06    0.45
  -5  -5  -8  114.58    3.45
   5  -4  -2    4.51    0.36
   5  -4  -2    4.05    0.35
  -3   1   7    5.93    0.50
  -7  -3  -1  101.66    3.44
   7   3   1  100.51    3.10
  -7  -3  -1  106.10    2.95
  -3   1   7    6.77    0.52
   7   3   1  104.68    3.07
   1   9   0    2.05    0.33
   1   9   0    2.89    0.58
   3  -1  -7    7.62    0.46
  -1  -9   0    2.17    0.31
  -2   6  -6   13.89    0.96
  -2   6  -6   13.84    0.63
  -2   6  -6   13.43    0.63
  -2   6  -6   13.57    0.62
  -2   0   8    7.32    0.56
   5   5  -3    3.48    0.37
   2   0  -8    7.57    0.51
  -2   0   8    7.69    0.50
  -5  -5   3    3.43    0.47
   5   5  -3    4.45    0.35
  -2  -9  -3   27.67    1.15
  -7  -4  -2    7.63    0.59
   2   9   3   32.80    1.28
   7   4   2    5.59    0.40
   2   9   3   32.63    1.58
  -7  -4  -2    6.32    0.39
   7   4   2    5.47    0.41
  -1  -6   6    2.47    0.41
   1   6  -6    1.76    0.26
   1   6  -6    2.11    0.28
   5  -5   3    0.73    0.20
  -5   5  -3    0.81    0.33
  -2   7   4   33.22    1.29
   2  -7  -4   36.17    1.27
  -2   7   4   35.07    1.50
  -1  -3   8   46.30    1.67
  -1  -3   8   44.50    1.60
   1   3  -8   45.09    1.54
  -2   4  -8    0.65    0.20
  -2   4  -8    0.16    0.20
   2  -4   8    0.54    0.22
  -2   8  -1   16.93    0.71
   2  -8   1   13.14    0.68
  -2   4  -8    0.40    0.31
  -2   8  -1   17.07    1.06
   1  -7   5   28.46    0.97
  -1   7  -5   26.88    1.02
  -1   7  -5   25.23    1.41
  -1   7  -5   27.91    0.97
   3  -7   3   30.40    1.02
  -3   7  -3   29.02    1.46
  -3   7  -3   30.58    1.05
   3  -7   3   33.09    1.12
   5   7   6    2.56    0.26
   5   7   6    2.53    0.37
  -5  -7  -6    2.21    0.32
  -5  -7  -6    1.87    0.32
   3   8  -2    3.99    0.42
  -6   2  -6   38.47    1.46
  -3  -8   2    4.07    0.56
  -6   2  -6   37.13    1.28
  -3  -8   2    3.55    0.35
   6  -2   6   35.77    1.29
   6   5  -1    3.46    0.36
   6   5  -1    3.78    0.33
   6  -3   0    2.15    0.28
   4   6   8   92.57    3.08
  -4  -6  -8   91.92    2.90
  -6   3   0    2.50    0.40
   4   6   8   97.46    2.81
   6  -3   0    2.69    0.30
   2  -1  -8   72.16    2.29
  -2   1   8   72.92    2.44
  -2   1   8   74.93    2.45
  -4   1  -9   22.28    0.86
   4   7   7   35.41    1.44
  -4   1  -9   22.12    0.91
   4  -1   9   21.08    0.91
   1  -8   3    0.74    0.22
  -1   8  -3    0.26    0.39
   4   7   7   37.14    1.17
  -4  -7  -7   35.06    1.34
  -1   8  -3    0.56    0.20
  -2  -9   0    3.04    0.38
   2   9   0    2.06    0.34
  -4   0   6   27.43    1.18
   4   0  -6   28.03    1.03
  -4   4  -7   69.11    2.10
  -4   4  -7   68.20    2.46
   4  -4   7   67.84    2.10
  -4   0   6   26.28    1.07
  -2   8   1    3.85    0.39
  -2   8   1    4.15    0.57
   4  -4   7   64.11    2.12
   4   1  -6   13.14    0.62
   1   7   7   42.68    1.63
   1   7   7   42.34    1.60
  -4  -1   6   12.51    0.67
  -4  -1   6   12.60    0.74
  -1  -7  -7   38.76    1.45
   5  -5   0  145.83    4.22
  -5   5   0  147.50    4.77
   5  -5   0  145.76    4.21
  -3   2  -9    5.60    0.45
  -3   2  -9    5.86    0.41
   2   8   6    5.07    0.63
   2   8   6    4.64    0.53
   7   0   1  141.56    4.12
  -2  -8  -6    3.98    0.47
  -7   0  -1  140.14    4.54
  -7   0  -1  140.71    4.01
   0  -3  -9   25.82    0.98
   0   3   9   24.64    1.11
   0  -3  -9   25.78    0.99
   5   2   9    0.92    0.29
  -3  -9  -2    0.26    0.23
  -5  -2  -9    0.78    0.25
   5   2   9    1.23    0.27
  -3  -9  -2    0.13    0.30
   3   9   2    0.33    0.25
  -6   1  -7   29.60    1.18
   1  -4  -8   31.15    1.13
   6  -1   7   29.67    1.11
  -1   4   8   32.71    1.22
  -2  -4   7   90.81    3.03
   2   4  -7   88.14    2.73
  -3  -8  -6   10.41    0.65
  -1   4   8   32.02    1.30
   3   8   6   10.78    0.69
   2   4  -7   89.25    2.83
  -6   1  -7   29.03    1.07
   1  -4  -8   30.66    1.14
  -2  -1   8   11.28    0.63
  -2  -1   8   10.68    0.62
   2   1  -8   10.44    0.58
   3  -6  -4    4.48    0.34
  -3   6   4    4.27    0.45
  -3   6   4    3.95    0.53
   3  -6  -4    3.92    0.41
   1   9   3   49.52    2.11
  -1  -9  -3   50.75    1.70
   1   9   3   49.50    1.79
   6   2   8   81.09    2.53
  -7  -4  -5   33.90    1.19
  -6  -2  -8   80.26    2.51
   7   4   5   32.30    1.17
   7   4   5   34.09    1.24
   6   2   8   82.61    2.61
  -7  -4  -5   32.86    1.30
   1   7  -5    4.17    0.39
  -1  -7   5    3.66    0.49
   1   7  -5    4.38    0.34
  -1  -7   5    4.15    0.31
  -2  -8   3    6.67    0.41
   2   8  -3    6.80    0.49
  -2  -8   3    6.41    0.66
   3  -7  -2    2.07    0.24
  -6  -5  -7   32.36    1.21
  -3   7   2    1.76    0.27
   3  -7  -2    1.99    0.30
   6   5   7   32.62    1.14
  -3   7   2    1.62    0.41
   6   5   7   32.80    1.30
  -1  -6  -8   13.92    0.59
  -1  -6  -8   12.52    0.68
   0   9   1   13.62    0.73
   0   9   1   12.95    1.01
   0  -9  -1   13.95    0.70
   1   6   8   12.45    0.77
   3  -4  -6   16.96    0.76
  -7   0  -5  130.83    4.22
  -3   4   6   19.27    0.92
  -3   4   6   19.49    0.88
  -7   0  -5  133.17    3.85
   7   0   5  133.63    3.91
   3  -4  -6   16.64    0.73
  -3  -5  -9   49.41    1.70
   5  -2  -4   54.68    1.61
  -5   2   4   50.28    1.92
  -5   2   4   49.78    1.71
  -3  -5  -9   49.68    1.61
   5  -2  -4   52.19    1.67
   3   5   9   51.15    1.87
  -3  -2   7   12.67    0.75
   0   4  -8   66.28    1.91
   3   2  -7   15.68    0.68
   0   4  -8   65.41    2.07
   0   8   5  148.22    4.83
   0   8   5  141.61    4.49
  -3  -2   7   13.17    0.71
   0  -4   8   61.02    2.23
   0  -8  -5  150.02    4.34
  -5  -1  -9    1.28    0.26
   5   1   9    0.93    0.27
   5   1   9    0.79    0.27
  -7  -2  -6   12.77    0.62
  -7  -2  -6   11.53    0.63
   4  -3   8   30.24    1.09
  -4   3  -8   29.19    1.07
   7   2   6   11.75    0.60
  -4   3  -8   30.56    1.31
   4  -3   8   29.42    1.14
   3   9   3    2.00    0.34
  -3  -9  -3    2.11    0.33
  -3  -9  -3    2.28    0.42
   6   6   6    0.95    0.20
  -6  -6  -6    0.40    0.24
  -6  -6  -6    0.45    0.23
   6   6   6    0.85    0.27
   6   4  -2    6.41    0.42
  -6  -4   2    4.91    0.56
   0   9   0   10.40    0.91
   0  -9   0    8.68    0.55
   0   9   0    9.53    0.59
   5  -3   7  117.85    3.58
  -3  -9  -1    0.33    0.24
   6   4  -2    6.14    0.42
  -5   3  -7  122.29    3.94
  -3  -9  -1    0.36    0.32
   3   9   1    0.43    0.27
  -1  -5   7   77.58    2.78
   1   5  -7   82.16    2.58
   1   5  -7   82.37    2.50
  -6  -6   0   14.95    0.91
   6   3   8   46.88    1.58
   6   6   0   15.55    0.72
   6   6   0   15.76    0.63
   6   3   8   49.93    1.71
  -6  -3  -8   44.77    1.59
  -4   6  -4    1.02    0.27
   4  -6   4    0.69    0.20
  -4   6  -4    0.77    0.36
  -5  -8  -3   78.15    2.84
   5   8   3   79.93    2.69
  -5  -8  -3   85.06    2.54
  -7   1  -3   26.34    0.97
  -5  -3  -9   72.28    2.36
   5   3   9   75.98    2.38
   5   3   9   77.55    2.53
  -7   1  -3   26.12    1.17
   7  -1   3   27.70    1.01
   6   1   8  143.33    4.26
  -6  -1  -8  141.98    4.13
  -2  -5  -9   18.90    0.78
   2   5   9   22.14    1.02
   6   1   8  138.21    4.17
  -2  -5  -9   17.87    0.85
   4  -1  -6  132.35    3.86
  -4   1   6  130.41    4.22
  -4   1   6  130.11    4.01
  -5  -7   1    1.36    0.39
   5   7  -1    0.67    0.23
   5   7  -1    0.86    0.18
   7   3   6    8.54    0.53
   7   3   6    8.50    0.50
  -2   8  -2  198.48    6.49
   2  -8   2  193.35    5.67
  -7  -3  -6    8.11    0.51
  -2   8  -2  206.09    5.84
  -7  -3  -6    8.23    0.53
   1   9  -1    2.39    0.57
   1   9  -1    2.30    0.33
  -1  -9   1    1.95    0.29
   5   8   2   71.60    2.42
  -4   5  -6   72.24    2.25
  -4   5  -6   70.54    2.64
  -5  -8  -2   72.33    2.26
   4  -5   6   74.51    2.26
  -4  -2   6   46.13    1.79
   4   2  -6   48.73    1.59
  -5  -8  -2   72.58    2.63
   0   9   2   16.17    1.07
  -3   2   7   76.09    2.50
  -7  -2   0    4.59    0.53
   7   2   0    3.68    0.31
   0  -9  -2   17.07    0.79
   3  -2  -7   74.14    2.26
   0   9   2   15.77    0.80
  -3   2   7   77.78    2.58
   7   2   0    3.66    0.35
   3  -2  -7   75.93    2.36
  -7   1  -2   29.76    1.05
  -7   1  -2   29.69    1.28
   7  -1   2   29.98    1.10
  -4  -8   1    2.24    0.45
   6  -3   5    5.21    0.40
  -6   3  -5    6.29    0.57
   4   8  -1    2.12    0.31
  -6   3  -5    5.39    0.42
   2  -2  -8    5.75    0.41
   7   1   0  102.93    3.04
   2  -2  -8    6.54    0.47
  -2   2   8    7.47    0.51
  -7  -1   0  100.57    3.41
  -2   2   8    6.65    0.53
  -7  -1   0  100.50    2.91
   7   4   1  149.13    4.22
   7   4   1  145.02    4.32
  -7  -1  -6   37.80    1.41
  -7  -1  -6   37.74    1.31
   7   1   6   38.01    1.34
  -7  -4  -1  141.97    4.70
  -1   8   4    6.37    0.65
  -1   8   4    7.51    0.56
   1  -8  -4    4.79    0.47
   0  -2   9   26.74    1.09
   0   2  -9   26.39    1.05
   0   2  -9   27.08    0.90
   2   9   4  120.93    4.09
  -2  -9  -4  110.36    3.48
   2   9   4  115.68    3.66
   6   7   3   30.54    1.27
  -6  -7  -3   34.50    1.18
   6   7   3   32.72    1.07
  -6  -7  -3   31.07    1.37
  -5   5  -4   11.94    0.63
  -5   5  -4   11.85    0.81
   5  -5   4   12.85    0.59
   7  -1   4    3.36    0.36
  -7   1  -4    3.50    0.37
  -7   1  -4    3.42    0.44
  -2   8   2    5.78    0.44
   5   8   4   33.80    1.37
  -5  -4   4   15.08    0.86
   3  -5   7    3.05    0.32
   3  -5   7    2.67    0.34
   2  -8  -2    5.44    0.46
   5   4  -4   12.59    0.64
  -5  -8  -4   34.46    1.29
   5   4  -4   12.18    0.61
  -2   8   2    5.80    0.67
  -3   5  -7    3.97    0.54
  -3   5  -7    3.69    0.38
  -5  -8  -4   35.30    1.46
  -5   4  -6    9.28    0.53
  -5   4  -6    7.71    0.67
   5  -4   6    8.21    0.51
   4  -6  -2   13.36    0.65
   7   5   3    2.23    0.27
   4  -6  -2   13.24    0.56
  -7  -5  -3    1.91    0.36
  -7  -5  -3    2.37    0.28
   7   5   3    2.36    0.32
  -4   6   2   12.58    0.84
   3   6  -5   37.79    1.27
  -3  -6   5   38.01    1.58
   3   6  -5   35.82    1.35
   2   1  10   42.92    1.60
  -2  -1 -10   42.20    1.50
   6   1  -3   21.19    0.84
  -6  -1   3   20.96    1.05
  -2  -1 -10   43.31    1.43
  -7  -5  -4  114.85    3.39
  -5   2  -8   22.82    1.02
  -5   2  -8   21.11    0.85
   7   5   4  119.84    3.57
   7   5   4  113.14    3.38
  -7  -5  -4  112.90    3.75
   5  -2   8   20.13    0.91
  -1  -8  -6    0.81    0.29
   1   8   6    0.67    0.32
   1   8   6    0.97    0.37
  -6  -7  -4    1.76    0.35
   6   7   4    1.30    0.29
  -6  -7  -4    1.45    0.29
   6   7   4    1.47    0.21
  -3  -2 -10   83.40    2.58
   3   2  10   81.07    2.73
  -3  -2 -10   83.26    2.54
  -3  -1 -10    4.30    0.40
  -3   4  -8   71.80    2.21
  -2  -2 -10    5.34    0.46
  -2  -2 -10    5.75    0.44
   3   1  10    3.96    0.43
  -3  -1 -10    4.10    0.40
  -3   4  -8   71.61    2.28
  -3   4  -8   72.14    2.62
   3  -4   8   72.81    2.30
   0   9  -1   52.09    2.26
   0  -9   1   51.95    1.70
  -3  -7   4   49.53    1.94
   0   9  -1   51.08    1.77
   3   7  -4   46.99    1.52
   3   7  -4   46.23    1.65
  -2  -9   1    6.98    0.69
   2   9  -1    7.48    0.55
  -2  -9   1    7.03    0.48
   4   6  -4   58.95    1.88
   4   6  -4   60.31    2.02
  -4  -5  -9   33.30    1.26
  -4  -6   4   62.83    2.31
   4   5   9   34.35    1.40
  -6  -7  -2    6.44    0.62
   6   7   2    5.89    0.51
  -2  -2   8    0.33    0.24
  -2  -2   8    0.52    0.23
   6   7   2    6.16    0.38
   7   3   0    0.51    0.18
  -6  -7  -2    6.78    0.47
   7   3   0    0.48    0.19
  -7  -3   0    0.32    0.27
   2   2  -8    0.34    0.22
  -6  -2   3    1.54    0.36
   6   2  -3    1.96    0.26
   6   2  -3    2.14    0.27
  -5   0  -9  163.60    4.74
   5   0   9  169.07    4.93
  -3  -9  -4    0.42    0.26
   3   9   4    0.74    0.31
   5   0   9  158.95    4.82
   2  -7   5   15.79    0.71
  -2   7  -5   19.77    0.76
  -5   5   1    1.76    0.40
   5  -5  -1    1.83    0.26
   5  -5  -1    1.46    0.24
  -2   7  -5   18.95    1.16
   2  -7   5   16.81    0.70
  -4  -8  -6    2.06    0.35
   4   8   6    1.87    0.35
  -4  -8  -6    2.00    0.34
  -3  -9   0    0.71    0.24
   6  -2  -2   26.34    0.98
   3   9   0    0.51    0.27
  -3  -9   0    0.75    0.36
  -6   2   2   25.22    1.19
   6  -2  -2   27.15    0.91
   6   4   8   11.61    0.71
   6   4   8   11.85    0.60
   1  -1  -9  146.87    4.29
  -1   1   9  147.38    4.49
   1   0  -9    5.31    0.46
  -6  -4  -8   11.82    0.65
   1  -1  -9  141.56    4.13
  -1   0   9    5.33    0.48
  -5  -8  -1  132.15    3.80
   0   8  -4  154.23    5.33
   5   8   1  133.36    4.05
  -5  -8  -1  124.23    4.33
   0   8  -4  152.54    4.63
   0  -8   4  157.38    4.42
  -6   0   3    7.17    0.61
   6   0  -3    7.45    0.46
  -6   0   3    7.95    0.47
   7   5   2   59.26    1.94
  -7  -5  -2   57.61    2.14
   7   5   2   57.51    1.83
  -7  -5  -2   57.77    1.78
  -7   1  -1    6.68    0.60
   7   0   0   24.12    0.93
  -7   0   0   23.86    0.86
  -7   1  -1    7.82    0.46
  -7   0   0   23.66    1.12
   7  -1   1    8.44    0.51
   7   4   6   77.95    2.43
  -7  -4  -6   79.99    2.61
  -6   3   1  134.67    4.41
   6  -3  -1  136.71    3.87
   7   4   6   80.83    2.56
   6  -3  -1  132.57    3.92
  -7  -4  -6   77.82    2.45
   1   9   4    8.15    0.81
   6   0   8   35.62    1.31
  -6   0  -8   36.95    1.28
  -2   0 -10  111.26    3.40
  -1  -9  -4    8.37    0.58
   1   9   4    7.59    0.60
   5   4   9    2.80    0.42
  -2   0 -10  113.84    3.29
  -5  -4  -9    2.76    0.35
   2   0  10  111.55    3.53
   5   4   9    3.52    0.36
  -3   7  -4   51.92    2.13
   3  -7   4   51.37    1.62
   4   7  -3  125.54    3.83
   4   7  -3  124.49    3.61
  -3   7  -4   53.00    1.66
   3  -7   4   52.00    1.69
  -4  -7   3  123.64    4.20
  -2   3  -9   57.72    1.73
   2  -3   9   51.85    1.86
  -2   3  -9   56.51    1.85
   1  -6  -7   66.13    2.12
  -1   6   7   62.63    2.28
   1  -6  -7   65.45    2.02
  -1   6   7   67.74    2.27
   1  -3   9    6.29    0.47
  -1   3  -9    5.44    0.47
  -6   4  -2    8.14    0.52
  -6   4  -2    7.54    0.67
  -1   3  -9    5.55    0.36
   6  -4   2    8.99    0.48
   0  -9  -3    3.27    0.42
   0   9   3    2.74    0.37
   0   9   3    2.56    0.51
   5   1  -5  119.31    3.48
  -5  -1   5  115.02    3.87
  -5  -1   5  117.57    3.60
  -7  -5  -5    5.34    0.49
   7   5   5    4.63    0.40
  -7  -5  -5    5.49    0.45
   7   5   5    5.52    0.49
  -1  -8   4    6.10    0.39
   1   8  -4    4.96    0.44
  -1  -8   4    5.68    0.63
  -1   7   6   83.20    2.76
  -1   7   6   85.11    2.91
  -3  -3 -10    3.02    0.39
  -3  -3 -10    3.45    0.40
   1  -7  -6   83.17    2.62
   3   3  10    4.29    0.49
  -4   2   6    6.16    0.49
   4  -2  -6    5.91    0.45
  -4   2   6    6.81    0.56
   3  -6   6    3.98    0.39
   2  -6  -6   56.57    1.85
   2  -6  -6   55.60    1.74
  -7   0  -6   39.56    1.49
  -3   6  -6    4.02    0.40
  -2   6   6   56.64    1.97
   3   0  10   24.75    1.07
  -2   6   6   54.76    2.05
  -7   0  -6   38.78    1.35
  -3   6  -6    3.91    0.34
  -3   0 -10   24.44    0.94
  -3   0 -10   24.64    1.01
  -3   6  -6    3.76    0.57
   7   0   6   39.82    1.38
  -1  -5  -9   15.79    0.70
   0   4   9   39.20    1.57
  -1  -5  -9   16.32    0.78
   0  -4  -9   41.01    1.38
   1   5   9   17.23    0.93
   3   3  -7    8.96    0.54
   0  -4  -9   40.30    1.40
  -3  -3   7    8.70    0.66
  -5   0   5   85.99    2.72
  -6   4  -3   10.39    0.58
   6  -4   3   10.03    0.55
   5   0  -5   85.55    2.62
  -6   4  -3    9.50    0.71
  -5   0   5   86.51    2.95
   7  -1   5    4.29    0.40
  -7   1  -5    5.23    0.42
  -7   1  -5    5.83    0.52
  -6  -7  -5   10.89    0.70
   6   7   5    9.67    0.68
  -6  -7  -5   10.83    0.62
   6   7   5   10.20    0.49
   3   5  -6   15.35    0.73
  -3  -5   6   15.56    0.91
   3   5  -6   14.86    0.68
  -5  -8  -5   45.66    1.60
  -5  -8  -5   45.13    1.74
   5   8   5   44.37    1.70
   2   3  10   73.77    2.49
  -4   2  -9    1.87    0.31
   4  -2   9    3.13    0.38
  -4   2  -9    1.76    0.27
  -2  -3 -10   71.78    2.25
  -2  -3 -10   70.45    2.28
  -4   5   4   58.61    2.15
   5   6   8   49.10    1.84
   4   3  -6   14.45    0.68
   4   3  -6   14.65    0.72
  -4   5   4   56.99    1.91
  -5  -6  -8   48.67    1.70
   4  -5  -4   57.07    1.79
   5   6   8   51.65    1.61
   4  -5  -4   57.12    1.83
  -4  -3   6   15.39    0.87
   2   6  -6   20.29    0.83
   2   6  -6   20.44    0.90
  -2  -6   6   20.81    1.07
  -1  -1 -10    2.35    0.33
   1   1  10    3.00    0.39
   4   5  -5   64.42    2.19
  -4  -5   5   68.56    2.48
  -1  -1 -10    2.95    0.33
   4   5  -5   68.71    2.10
  -1  -1   9    7.44    0.55
  -1   2   9    8.17    0.63
   1  -2  -9    7.71    0.51
   1  -2  -9    7.97    0.48
   1   1  -9    7.61    0.50
   2   7  -5   18.02    0.81
  -2  -7   5   18.08    1.01
   2  -8   3   26.76    1.03
  -2   8  -3   29.97    1.49
   2   7  -5   17.35    0.72
  -2   8  -3   27.84    1.03
  -6   4  -1   19.06    1.03
   6  -4   1   20.36    0.80
   6  -4   1   20.99    0.82
  -3   7   3    0.64    0.35
   3  -7  -3    0.52    0.24
  -3   7   3    0.69    0.24
  -5  -7  -7    2.54    0.36
  -6  -3   3   15.10    0.89
   5   7   7    2.25    0.28
   5   7   7    2.22    0.40
   6   3  -3   14.98    0.68
  -5   4   3    8.10    0.67
   4   9   2   96.24    3.19
  -4  -9  -2  100.07    3.43
   5  -4  -3    8.69    0.47
   5  -4  -3    8.26    0.51
  -4  -9  -2   99.06    2.99
   4  -4  -5   12.12    0.60
  -1   8  -4    2.60    0.33
  -4   4   5   11.64    0.64
   4   9   3   20.53    1.00
  -4   4   5   10.52    0.73
  -4  -9  -3   22.16    0.93
  -4  -9  -3   21.30    1.12
   1  -8   4    2.92    0.34
   4  -4  -5   11.07    0.56
  -1   8  -4    2.93    0.58
   6   7   1  180.07    5.25
   5   2  -5    9.38    0.55
  -5  -2   5   10.92    0.73
   6   7   1  166.89    4.91
  -6  -7  -1  173.47    5.60
   3   7   8   22.05    1.11
  -3  -7  -8   24.09    1.02
  -3  -7  -8   23.68    0.83
   0   7   7   13.58    0.83
   0   7   7   13.98    0.82
   0  -7  -7   14.17    0.73
  -2   3   8    2.95    0.36
  -2   3   8    1.65    0.33
   2  -3  -8    2.33    0.28
   2  -3  -8    2.64    0.33
  -4  -2 -10    5.22    0.46
   1   9  -2   10.14    1.00
  -1  -9   2    9.13    0.54
   1   9  -2   10.69    0.61
  -4  -2 -10    5.67    0.45
   4   2  10    5.68    0.55
  -1  -4   8   95.98    3.15
   1   4  -8   92.24    2.87
  -1  -2 -10   43.01    1.48
  -1  -2 -10   42.00    1.42
   1   2  10   42.03    1.62
  -1   9   0    0.13    0.25
   1  -9   0    0.96    0.27
  -1   9   0    0.56    0.43
  -1   0 -10   17.94    0.81
   1   0  10   18.34    0.88
  -6   2  -7   29.61    1.21
  -1   0 -10   17.70    0.72
  -6   2  -7   26.72    1.04
   6  -2   7   27.13    1.06
  -3   3   7   60.05    2.10
   3  -3  -7   57.58    1.87
   3  -3  -7   58.00    1.83
  -3   3   7   58.26    2.03
   1  -9  -1   95.21    2.84
  -1   9   1   88.96    3.35
  -4  -1 -10   84.46    2.61
   4   1  10   81.82    2.72
  -4  -1 -10   84.04    2.57
  -1   9   1   93.08    2.93
  -7  -4   0   -0.06    0.27
   2  -5  -7   31.37    1.09
   7   4   0    0.09    0.20
  -2   5   7   30.10    1.26
   2  -5  -7   29.99    1.14
  -2   5   7   30.18    1.25
   7   4   0    0.20    0.19
   7   2   7    2.13    0.31
  -7  -2  -7    1.31    0.27
  -7  -2  -7    1.11    0.27
  -5   3   4   12.09    0.76
  -5   3   4   13.05    0.62
   5  -3  -4    9.96    0.54
   5  -3  -4   10.29    0.54
  -2  -7  -8   15.78    0.81
   2   7   8   16.86    0.91
   2  -8  -3   12.95    0.71
  -2   8   3   14.32    0.94
  -4   6  -5   12.44    0.90
   4  -6   5   13.23    0.60
  -2   8   3   13.86    0.72
   3   8  -3  112.67    3.46
   6   6   7   48.78    1.78
   6   6   7   49.39    1.55
  -3  -8   3  109.13    3.82
  -4   6  -5   12.73    0.67
  -6  -6  -7   46.41    1.65
  -6  -5   2   11.82    0.83
   6  -1  -3    2.77    0.36
  -6   1   3    2.12    0.39
  -1   6  -7    8.82    0.53
  -1   6  -7    9.31    0.50
   6   5  -2   13.42    0.60
   6   5  -2   12.48    0.63
  -1   6  -7    8.97    0.54
  -3   3  -9   28.74    1.06
   3  -3   9   31.40    1.17
  -3   3  -9   30.61    1.18
  -6  -6   1   20.39    1.08
   0  -9   2   12.45    0.63
   0   9  -2   13.23    0.68
   0   9  -2   12.97    1.07
   6   6  -1   19.48    0.76
   6   6  -1   19.41    0.86
  -2   7   5    1.16    0.32
  -2  -9  -5   57.56    1.97
   7   5   1    3.80    0.36
   2   9   5   58.48    2.09
   7   5   1    3.75    0.37
  -7  -5  -1    3.19    0.46
  -2   7   5    1.48    0.38
   2  -7  -5    1.28    0.30
   2   9   5   60.42    2.36
  -5   5  -5    5.84    0.47
  -5   5  -5    6.91    0.65
   0  -6  -8    8.37    0.47
   0  -6  -8    8.20    0.57
   0   6   8    8.54    0.64
   5  -5   5    5.78    0.42
  -7  -3  -7  116.76    3.53
   7   3   7  117.92    3.53
   7   3   7  121.31    3.66
  -5  -6   3    6.26    0.66
   5   6  -3    5.64    0.40
   5   6  -3    6.69    0.48
  -7   2  -3    6.09    0.57
  -7   2  -3    6.56    0.46
  -6   3  -6   43.97    1.71
  -6   3  -6   43.20    1.48
   6  -3   6   44.00    1.49
  -2   1 -10   23.69    0.99
   2  -1  10   24.29    1.03
  -2   1 -10   23.86    0.90
   5  -1  -5    0.30    0.19
  -5   1   5   -0.08    0.22
   4   9   1    2.09    0.34
  -5   1   5   -0.01    0.26
  -4  -9  -1    1.65    0.29
  -4  -9  -1    1.34    0.42
   6  -4   4    1.82    0.26
  -6   4  -4    1.74    0.39
  -6   4  -4    1.30    0.27
  -3  -9  -5    7.30    0.58
   3   9   5    7.76    0.64
  -4  -3 -10    8.32    0.54
  -4  -3 -10    7.57    0.49
   4   3  10    7.12    0.62
   1  -5  -8    0.13    0.20
  -1   5   8    0.39    0.24
   1  -5  -8    0.03    0.22
  -1   5   8    0.13    0.29
   5   8   0   58.71    2.04
  -5  -8   0   59.52    2.29
  -7  -2   1    3.07    0.44
  -4  -9  -4  233.17    6.94
   0   6  -7   24.85    0.88
   0   6  -7   24.32    0.98
   0  -6   7   22.98    1.12
   7   2  -1    3.35    0.37
   0   6  -7   23.35    0.94
   7   2  -1    3.23    0.30
  -7   2  -2  133.64    3.81
   7  -2   2  133.43    3.86
   4   9   4  248.81    7.29
  -4  -9  -4  248.54    7.64
  -7   2  -2  125.41    4.26
  -5   1  -9   18.34    0.80
   5  -1   9   18.33    0.85
   5  -1   9   19.16    0.83
  -7  -1   1   14.30    0.86
   7   1  -1   15.07    0.69
   3   8   7   98.26    3.23
  -3  -8  -7   99.06    3.06
  -3  -9   1    0.90    0.26
   1  -9   1  143.83    4.18
  -1   9  -1  143.05    4.32
  -7   1   0   39.82    1.65
  -1   9  -1  142.05    4.93
   3   9  -1    0.71    0.25
  -7   1   0   42.75    1.38
   7  -1   0   42.85    1.42
  -3  -9   1    0.95    0.39
  -4   7  -1  117.67    4.16
   4  -7   1  127.86    3.54
   4  -7   1  121.90    3.62
  -7  -1  -7   65.00    2.14
   7   1   7   61.33    2.02
  -7  -1  -7   62.10    2.00
   0  -3   9   76.00    2.51
   0   3  -9   77.31    2.43
  -3  -6  -9    4.52    0.47
   3   6   9    6.43    0.62
  -3  -6  -9    4.77    0.38
  -2  -3   8  128.55    3.95
   2   3  -8  125.83    3.81
  -2  -3   8  128.42    4.13
   6   5   8   16.56    0.70
  -1   5  -8    5.21    0.38
  -1   5  -8    4.87    0.42
  -1   5  -8    4.58    0.41
   6   5   8   16.63    0.86
  -6  -5  -8   13.60    0.73
   4   8  -2   11.76    0.67
  -2  -8  -7  217.12    6.18
  -4  -8   2   11.83    0.86
   2   8   7  214.10    6.76
   2   8   7  209.19    6.45
  -7  -5  -6   63.21    2.15
  -7  -5  -6   62.68    2.03
   7   5   6   61.94    1.97
  -6   4   0   70.80    2.63
   7   5   6   62.55    2.13
   6  -4   0   76.22    2.28
   6  -4   0   73.79    2.25
  -4  -7  -8    2.55    0.38
   4   7   8    2.55    0.30
  -2  -9   2   17.85    0.75
   2   9  -2   18.09    0.85
  -2  -9   2   17.59    1.04
   4   7   8    2.64    0.45
   3   4  10    5.08    0.53
  -3  -4 -10    5.01    0.43
  -3  -4 -10    5.14    0.47
  -1   9   2    1.45    0.47
   1  -9  -2    1.31    0.31
  -1   9   2    1.67    0.31
   2   5  -7    1.52    0.27
  -2  -5   7    1.58    0.36
   2   5  -7    1.39    0.27
   0   7  -6    0.60    0.24
   0  -7   6    0.14    0.17
   0   7  -6    0.84    0.24
   0  -7   6    0.18    0.30
   5   7  -2    0.57    0.26
   5   7  -2    0.64    0.19
  -3   1 -10  102.54    3.15
   3  -1  10  101.93    3.23
  -3   1 -10  102.85    3.04
  -5  -7   2    0.17    0.32
   4  -6  -3    9.31    0.48
   4  -7   2   89.56    2.81
  -4   6   3    8.82    0.72
  -7   2  -4  152.05    4.88
   7  -2   4  154.26    4.46
  -7   2  -4  151.13    4.41
   4  -7   2   91.30    2.73
   4  -6  -3    9.22    0.57
  -4   7  -2   98.46    3.36
   5  -5  -2  156.43    4.48
  -5   5   2  154.37    5.06
   5  -5  -2  155.93    4.48
  -6   1  -8   13.14    0.65
   6  -1   8   12.45    0.67
   4  -7   0   51.65    1.72
   5   5   9    8.84    0.70
  -5  -5  -9   10.15    0.61
   5   5   9   10.56    0.57
   4  -7   0   53.25    1.63
  -4   7   0   53.12    2.11
   0   8   6   36.41    1.58
  -1   7  -6  123.04    3.80
  -4   0 -10    3.99    0.41
  -1   7  -6  124.38    4.42
  -2  -8   4   67.94    2.48
   4   0  10    3.27    0.42
   0  -8  -6   35.62    1.37
   1  -7   6  126.92    3.63
  -4   0 -10    4.14    0.40
   2   8  -4   61.73    2.14
   0   8   6   37.30    1.47
  -1   7  -6  128.13    3.69
  -1  -3 -10   32.55    1.19
  -1  -3 -10   33.38    1.21
   1   3  10   32.79    1.38
   3  -6  -5   97.24    2.84
   3  -6  -5   94.39    2.91
  -3   6   5   96.35    3.28
  -3   6   5   94.75    3.03
  -2  -6  -9    1.14    0.22
   5   5  -4   31.72    1.18
   2   6   9    1.13    0.38
   7   6   3   60.28    2.04
  -2  -6  -9    0.57    0.28
  -7  -6  -3   62.39    1.91
  -7  -6  -3   58.38    2.19
   5   5  -4   32.17    1.11
   7   6   3   59.42    1.88
  -5  -5   4   27.98    1.38
  -3   5   6    1.41    0.34
  -5  -3   5   19.55    1.04
   1   2  -9  136.20    4.05
  -3   5   6    1.79    0.37
  -1  -2   9  134.16    4.29
   5   3  -5   20.90    0.85
  -1  -2   9  137.67    4.20
   5   3  -5   20.86    0.88
   0  -9  -4   65.39    2.12
   1  -3  -9   10.07    0.59
  -1   3   9   11.33    0.72
   0   9   4   65.97    2.49
   0   9   4   61.40    2.18
   1  -3  -9    9.07    0.55
  -2   6  -7   18.01    0.77
  -7  -6  -4   72.24    2.59
  -7  -6  -4   75.91    2.33
  -2   6  -7   18.14    0.78
  -2   6  -7   18.14    0.77
   7   6   4   77.47    2.49
   7   6   4   74.13    2.28
  -2   6  -7   17.48    1.10
  -1   8   5    8.73    0.63
   1  -8  -5    8.68    0.60
  -1   8   5    8.94    0.76
  -1   1 -10   78.20    2.51
  -1   1 -10   81.38    2.37
   1  -1  10   78.00    2.61
  -6  -7  -6    0.48    0.26
  -6  -7  -6    0.42    0.26
   6   7   6    0.42    0.18
   6   7   6    0.40    0.27
  -2  -4 -10   49.95    1.65
  -2   5  -8   75.03    2.87
  -2  -4 -10   49.15    1.66
   2   4  10   47.58    1.83
  -2   5  -8   81.03    2.47
   2  -5   8   77.42    2.49
  -2   5  -8   79.56    2.38
   7   3  -1   97.95    2.93
   7   3  -1   97.91    2.90
  -7  -3   1   91.64    3.27
   7   4   7    1.33    0.32
   7   4   7    1.62    0.28
  -7  -4  -7    1.53    0.30
  -3   8  -1   26.53    1.38
  -1  -9  -5  106.47    3.27
   1   9   5  104.63    3.41
   1   9   5  107.13    3.74
   3  -8   1   25.39    1.01
   7   0  -1   30.48    1.15
  -7   1  -6    0.83    0.25
  -7   1  -6    0.94    0.30
  -7   0   1   32.64    1.38
   7  -1   6    1.08    0.27
  -7   2  -1   19.22    1.00
  -3   8   0   28.77    1.50
  -7   2  -1   19.71    0.80
   7  -2   1   18.05    0.79
   3  -8   0   34.98    1.21
   5   8   6   38.30    1.52
  -5  -8  -6   41.11    1.53
  -5  -8  -6   36.02    1.42
   6   4  -3    9.17    0.50
  -6  -4   3    8.12    0.70
   6   4  -3   10.30    0.55
   5  -6   2   20.92    0.86
   5  -6   2   19.60    0.79
  -5   6  -2   21.50    1.12
   0  -5   8   50.30    1.89
   0   5  -8   50.44    1.70
   0   5  -8   51.21    1.75
   5  -6   1  136.72    4.03
   4  -4   8   16.95    0.74
  -4  -6  -9   19.20    0.88
  -4   4  -8   15.78    0.73
  -4   4  -8   17.89    1.01
   4   6   9   18.88    0.98
   6   2   9   42.70    1.55
  -5   6  -1  139.62    4.60
   4  -4   8   16.69    0.79
   6   2   9   40.70    1.47
  -6  -2  -9   41.61    1.46
   5  -6   1  137.99    3.98
  -4   3   6   22.92    0.99
  -4   3   6   23.49    1.09
   4  -3  -6   22.40    0.90
   4  -3  -6   22.79    0.87
  -6   3   2    0.91    0.35
   6   7   0   19.86    0.89
   6  -3  -2    1.24    0.23
   6   7   0   18.90    0.74
  -6  -7   0   18.73    1.07
   6  -3  -2    1.17    0.23
   4   8   7   50.67    1.92
  -4  -8  -7   52.60    1.80
  -5   4  -7    9.59    0.56
  -5   4  -7    8.52    0.74
   5  -4   7    9.74    0.58
  -4   5  -7    1.86    0.45
  -4   5  -7    1.66    0.30
   4  -5   7    1.94    0.30
  -5   3  -8   15.50    0.89
   5  -3   8   14.18    0.74
  -5   3  -8   14.85    0.69
   7   6   2   92.63    2.76
  -7  -6  -2   90.81    3.18
  -3   7  -5   82.44    2.47
  -3   7  -5   81.97    3.01
   7   6   2   94.22    2.95
   3  -7   5   76.34    2.41
  -4  -4 -10    1.34    0.26
  -1  -7  -8   79.07    2.53
  -4  -4 -10    1.22    0.29
   4   9   0   13.07    0.74
   4   4  10    0.98    0.33
  -4  -9   0   13.94    0.66
  -4  -9   0   12.99    0.90
   1   7   8   80.11    2.72
   6   3   9    1.62    0.29
   6   3   9    1.78    0.37
  -6  -3  -9    2.51    0.33
  -4  -4   6   28.44    1.27
   4   4  -6   27.03    1.08
   4   4  -6   25.95    1.01
  -7  -6  -5   61.98    2.25
   7   6   5   67.16    2.21
  -7  -6  -5   62.57    2.06
  -1   9  -2    5.63    0.77
   1  -9   2    4.44    0.44
  -1   9  -2    4.83    0.43
   7   6   5   65.49    2.00
   7   0   7   45.35    1.57
  -7   0  -7   45.09    1.54
  -7   0  -7   46.51    1.67
   4  -7   3  261.47    7.27
  -4   7  -3  256.42    8.21
   4  -7   3  259.23    7.31
  -4  -9  -5   14.08    0.76
   3   4  -7    0.30    0.24
  -4  -9  -5   13.01    0.81
   4   9   5   12.24    0.77
  -3  -4   7    1.00    0.34
   3   4  -7    0.44    0.24
   2  -8   4  304.90    8.67
  -2   8  -4  311.03    9.83
  -2   8  -4  314.51    8.94
   6   1   9   38.98    1.42
  -6  -1  -9   38.49    1.38
   6   1   9   38.86    1.44
  -3   8  -2   75.99    2.99
   3  -8   2   83.11    2.47
   0  -1 -10   50.22    1.59
   1   7  -6   71.01    2.29
  -1  -7   6   67.05    2.55
   0  -1 -10   48.15    1.69
   1   7  -6   71.22    2.18
   0   1  10   50.88    1.83
   6  -4   5   26.18    1.00
  -4   7   1   26.18    1.34
   4  -7  -1   29.03    0.98
  -6   4  -5   25.55    1.22
  -6   4  -5   25.60    1.01
   4  -7  -1   29.31    1.09
  -5   2   5   12.74    0.67
  -5   2   5   12.07    0.77
   5  -2  -5   12.05    0.60
  -3   8   1   15.57    1.04
   3  -8  -1   17.03    0.79
  -7   2  -5    7.60    0.62
   7  -2   5    7.13    0.51
   1   6  -7    0.82    0.24
  -1  -6   7    1.07    0.34
   1   6  -7    0.57    0.25
  -7   2  -5    7.54    0.49
  -5   6  -3   96.88    3.52
   5  -6   3  103.76    3.06
   5  -6   3  103.57    3.01
   6  -2  -3    1.89    0.29
   6  -2  -3    1.85    0.23
  -6   2   3    1.40    0.37
   7   5   0   11.02    0.55
   7   5   0   11.90    0.61
  -7  -5   0   12.18    0.81
   0   0 -10   63.01    1.88
   0   0 -10   60.64    2.01
   0   0  10   59.49    2.13
   5  -6   0    0.81    0.24
  -1  -8  -7    2.75    0.38
   0   5   9   29.91    1.31
   0  -5  -9   30.10    1.10
   1   8   7    2.50    0.45
   0  -5  -9   29.19    1.14
  -5   6   0    0.96    0.40
   1   8   7    2.42    0.45
  -1   9   3   91.33    3.33
  -1   9   3   94.47    2.96
   1  -9  -3   89.86    2.85
   2  -4  -8   20.33    0.84
   2  -4  -8   20.22    0.83
  -2   4   8   18.46    0.95
  -2   4   8   18.48    0.91
   2  -7   6   72.53    2.25
  -3   0   8   59.67    1.99
   3   0  -8   48.76    1.78
   5   2  10  165.71    4.91
  -2   7  -6   73.02    2.30
  -5  -2 -10  154.49    4.66
  -2   7  -6   71.80    2.82
  -3   0   8   55.27    1.93
   5   2  10  159.66    4.73
  -2   2 -10    1.06    0.23
  -2   2 -10    0.95    0.27
  -1  -9   3   26.97    0.99
   1   9  -3   27.03    1.09
   0  -2 -10   34.81    1.26
   0  -2 -10   33.43    1.18
   0   2  10   33.49    1.39
   0  -8   5  110.28    3.31
   0   9  -3   92.40    2.94
   0  -9   3   95.75    2.82
   0   8  -5  114.82    3.52
   0   9  -3   93.28    3.57
   0   8  -5  118.67    4.20
  -1   4  -9    9.25    0.58
   1  -4   9    9.83    0.59
  -1   4  -9   10.43    0.50
  -3   7   4    2.79    0.47
   3  -7  -4    2.48    0.35
  -3   7   4    2.35    0.35
  -2   4  -9   49.66    1.71
   2  -4   9   52.60    1.74
  -2   4  -9   47.55    1.59
  -6   4   1   53.43    2.15
   6  -4  -1   58.43    1.83
   6  -4  -1   59.66    1.82
  -6  -8  -3   43.80    1.81
   6   8   3   46.77    1.72
  -6  -8  -3   45.86    1.56
   4  -3   9   24.34    0.99
  -4   3  -9   25.81    0.97
  -4   1 -10    4.76    0.43
  -4   1 -10    5.46    0.49
   4  -1  10    5.58    0.48
  -2   8   4   13.22    0.71
  -6  -1   4   36.65    1.55
   7   4  -1   53.52    1.75
  -7  -4   1   52.82    2.06
  -6  -1   4   36.08    1.32
  -2   8   4   12.23    0.91
   2  -8  -4   12.01    0.69
   7   4  -1   52.11    1.71
   3  -4  -7    1.65    0.29
  -3   4   7    2.19    0.37
   3  -4  -7    1.84    0.26
  -3   4   7    1.76    0.37
  -5  -8   1  137.80    4.62
   5   8  -1  136.77    4.22
  -3  -1   8    0.31    0.26
   3   1  -8    0.46    0.23
  -3  -1   8    0.37    0.26
   5   1  10    4.68    0.50
  -5  -1 -10    5.61    0.47
   5   1  10    4.52    0.47
   5   3  10    3.00    0.38
   1   6   9   19.38    1.02
  -1  -6  -9   17.88    0.75
   5   3  10    2.79    0.44
  -5  -3 -10    3.08    0.37
   6   4   9    9.90    0.55
   6   4   9    9.55    0.69
  -6  -4  -9    8.53    0.58
  -1  -6  -9   17.77    0.86
  -3   1   8   69.19    2.35
  -1  -4 -10   34.91    1.26
   3  -1  -8   66.67    2.20
   1   4  10   34.84    1.45
  -1  -4 -10   35.11    1.28
  -3   1   8   72.01    2.40
  -6  -8  -4    1.11    0.36
  -6  -8  -4    1.02    0.29
  -4   0   7    0.57    0.29
   3   9   6   26.81    1.21
  -3  -9  -6   27.44    1.13
  -4   0   7    0.79    0.29
   6   8   4    1.32    0.32
   4   0  -7    0.41    0.21
  -7   1   1    1.13    0.36
   7  -1  -1    1.95    0.23
   7  -1  -1    1.96    0.28
   7  -2   0  107.92    3.17
  -7   2   0  102.66    3.57
  -2  -9  -6  131.71    4.09
   2   9   6  141.99    4.64
   2  10   2    0.13    0.29
   5  -5   6   50.21    1.63
  -5   5  -6   47.70    1.63
   2   9   6  136.12    4.30
  -5   5  -6   47.75    1.96
  -2 -10  -2    0.46    0.29
   2  10   2   -0.04    0.45
  -4  -1   7   22.63    1.04
   4   1  -7   21.20    0.89
  -4  -1   7   21.32    0.96
   6   2  -4  304.26    8.60
   7   5   7   11.07    0.58
  -6  -2   4  302.71    9.41
   7   5   7   11.12    0.70
  -3   5  -8    3.13    0.37
  -7  -5  -7   10.40    0.64
   6   2  -4  307.60    8.82
  -3   5  -8    3.03    0.52
  -3   5  -8    2.70    0.35
   3   9  -2    6.66    0.50
  -3  -9   2    7.09    0.71
   3   5  10   24.07    1.13
   3   7  -5    4.48    0.39
  -3  -7   5    4.39    0.63
   3   7  -5    4.02    0.44
  -3  -5 -10   22.54    0.98
  -3  -5 -10   23.79    0.93
   5  -2   9    0.88    0.30
  -7  -6  -1   53.58    2.07
  -5   2  -9    1.29    0.27
   7   6   1   53.85    1.82
  -1   2 -10   43.91    1.58
  -4  -7   4   63.58    2.57
  -1   2 -10   46.25    1.44
   7   6   1   51.76    1.68
   4   7  -4   69.59    2.28
   5   7   8    8.75    0.46
  -5  -7  -8    7.24    0.57
   1  -2  10   44.23    1.64
   4   7  -4   74.03    2.14
   5   7   8    8.58    0.65
   2  10   1    6.34    0.87
  -2 -10  -1    6.09    0.52
   2  10   1    6.37    0.56
   6   0  -4   12.12    0.62
  -6   0   4   11.92    0.62
  -6   0   4   11.23    0.77
   1  -8   5    3.35    0.36
  -5  -9  -3   14.48    0.91
  -3   2 -10    3.37    0.37
  -1   8  -5    3.36    0.64
  -1   8  -5    3.44    0.37
   3  -2  10    2.95    0.37
  -3   2 -10    3.41    0.41
  -5  -9  -3   15.69    0.76
  -6  -8  -2    1.23    0.39
   5   9   3   11.13    0.78
  -6  -8  -2    1.48    0.29
   5   4  -5   34.64    1.25
  -5  -4   5   36.28    1.53
   5   4  -5   33.49    1.29
   7   2   8   30.35    1.17
  -8  -2  -3    0.15    0.26
   8   2   3    0.91    0.25
  -7  -2  -8   31.00    1.17
  -8  -2  -3    0.16    0.19
  -4   6  -6   28.12    1.42
  -4   6  -6   28.80    1.10
   8   2   4   31.06    1.16
   4  -6   6   28.23    1.06
  -8  -2  -4   32.18    1.11
  -8  -2  -4   30.65    1.30
  -6   0  -9    1.67    0.30
  -1  -8   5  116.98    3.94
  -1 -10  -1    5.16    0.49
   1  10   1    3.55    0.45
   1   8  -5  113.05    3.54
   1  10   1    3.47    0.65
   6   0   9    1.66    0.31
   0   1 -10  104.89    3.19
   0  -1  10  102.57    3.33
  -6  -6  -8    1.32    0.31
   6   6   8    1.95    0.39
   6   6   8    2.04    0.27
  -7  -6  -6   49.74    1.72
   4   6  -5   29.18    1.06
   7   6   6   51.19    1.64
  -7  -6  -6   52.02    1.84
   4   6  -5   30.08    1.17
  -4  -6   5   27.78    1.37
   7   6   6   50.32    1.84
   7   3   8    0.88    0.30
   6  -3   7    0.22    0.22
  -7  -3  -8    0.55    0.26
  -6   3  -7    0.58    0.24
   7   3   8    0.78    0.24
  -6   3  -7    0.52    0.32
  -1  -3   9   32.15    1.31
   1  -4  -9    3.32    0.37
   1  -4  -9    3.98    0.42
  -1  -3   9   32.39    1.29
   1   3  -9   33.30    1.23
   1  10   2  173.44    5.22
  -1   4   9    2.06    0.42
   1  10   2  173.24    5.81
  -1 -10  -2  166.13    4.99
  -6  -6   2    1.65    0.43
  -5  -9  -2   55.81    2.20
  -5  -9  -2   57.82    1.86
   6   6  -2    2.15    0.32
   5   9   2   53.92    1.99
   6   6  -2    1.81    0.25
  -3   8  -3    6.89    0.80
   3  -8   3    6.71    0.50
  -3   6  -7   81.36    3.05
   3  -6   7   80.10    2.53
   2   0  -9   11.49    0.64
   5  -4  -4   17.81    0.75
   5  -4  -4   18.27    0.75
  -3   6  -7   84.27    2.53
  -2   0   9   11.75    0.73
  -3   6  -7   81.38    2.54
  -5   4   4   16.03    0.96
  -8  -3  -4    5.46    0.44
   8   3   4    5.61    0.47
  -8  -3  -4    6.05    0.56
  -2  -4   8  146.92    4.76
   2   4  -8  148.76    4.36
   3   6  -6   17.65    0.76
  -8  -3  -3   15.16    0.66
  -3  -6   6   14.94    0.95
  -8  -3  -3   13.87    0.84
   3   6  -6   16.82    0.81
   2  -9   0   30.87    1.21
   8   3   3   15.78    0.70
  -2   9   0   34.71    1.24
  -2   9   0   32.45    1.62
  -5   6  -4   70.35    2.62
  -5   6  -4   69.01    2.26
   5  -6   4   70.46    2.16
   4  -1  -7   13.59    0.67
  -4   1   7   13.53    0.74
   2  10   3   33.25    1.74
   2  10   3   35.93    1.42
  -4   1   7   13.55    0.79
  -2 -10  -3   34.13    1.32
  -3   8   2   23.04    1.27
   4  -5  -5    3.07    0.40
  -4   5   5    3.15    0.47
   4  -5  -5    2.90    0.34
  -4   5   5    2.70    0.37
   3  -8  -2   24.40    1.00
  -6  -7  -7   45.00    1.62
   6   7   7   46.37    1.76
   6   7   7   46.22    1.48
  -1  -5   8    8.12    0.64
   5   9   4   59.91    2.19
   2  -1  -9   42.54    1.49
   1   5  -8    6.21    0.50
  -5  -9  -4   65.33    2.33
  -5  -9  -4   59.76    2.04
   1   5  -8    6.63    0.49
  -2   1   9   41.53    1.60
  -2  -5 -10   55.25    1.80
  -2  -5 -10   52.96    1.85
   6  -2   8   15.13    0.77
   2   5  10   57.18    2.07
   4  -7   4   74.33    2.26
  -4   7  -4   74.74    2.82
   4  -7   4   75.09    2.33
   8   1   3    7.17    0.49
  -8  -1  -3    8.14    0.47
  -7   3  -3    8.71    0.54
   7  -3   3    8.02    0.53
  -7   3  -3    8.77    0.68
  -8  -1  -3    8.13    0.62
  -5   6   1   63.28    2.42
  -2  -9   3   80.35    2.98
  -2  -9   3   81.90    2.45
  -5  -6  -9    4.81    0.48
   2   9  -3   81.25    2.64
   5   6   9    4.08    0.41
   5  -6  -1   63.51    2.03
   5   6   9    3.94    0.52
   5  -6  -1   65.39    1.98
   7   1  -2   63.32    2.03
   0   9   5    0.65    0.32
  -8  -1  -4   14.39    0.81
  -8  -1  -4   14.98    0.67
   0   9   5    0.34    0.38
   8   1   4   14.73    0.71
   0  -9  -5    1.19    0.33
  -7  -2   2    7.85    0.67
   7   2  -2    7.42    0.47
   7   2  -2    7.04    0.44
  -7   3  -2    1.46    0.38
  -7   3  -2    1.33    0.28
   7  -3   2    1.49    0.29
  -1   7   7    0.73    0.35
  -1   7   7    0.92    0.34
   1  -7  -7    1.24    0.32
   6  -5   2    2.75    0.33
   7   1   8   43.22    1.53
   6  -5   2    2.39    0.30
   1  10   0  114.96    4.31
   1  10   0  122.30    3.73
  -1 -10   0  118.36    3.55
  -7  -1  -8   44.53    1.52
  -6   5  -2    3.24    0.49
   0   3  10   55.09    1.99
  -6  -8  -5    1.90    0.38
   0  -3 -10   52.98    1.75
   6   8   5    3.53    0.45
  -6  -8  -5    1.83    0.34
   0  -3 -10   53.79    1.81
   2  -9   1    6.65    0.52
  -4  -5 -10   27.27    1.02
   0  -4   9   36.36    1.38
   5  -5  -3   15.56    0.71
   0  -4   9   36.27    1.42
   0   4  -9   34.77    1.31
   5  -5  -3   14.87    0.67
  -2   9  -1    6.87    0.47
  -2   9  -1    6.76    0.82
  -4  -5 -10   26.89    1.10
  -4  -9   1    3.27    0.53
   4   9  -1    3.29    0.41
   4   5  10   28.18    1.26
  -5   5   3   14.75    0.92
  -4   7   2    6.33    0.67
  -4  -2   7    0.61    0.28
   4  -7  -2    5.32    0.47
  -4  -2   7    0.62    0.31
   4  -7  -2    5.76    0.38
  -3 -10  -2   63.15    2.04
  -2   9   1    2.24    0.32
   2  -9  -1    1.60    0.33
  -3 -10  -2   62.47    2.37
  -2   9   1    1.13    0.48
   3  10   2   58.23    2.15
  -3  -2   8    5.36    0.51
  -3  -2   8    5.25    0.52
  -8  -2  -5   17.49    0.87
  -8  -2  -2   17.55    0.69
  -1   9  -3  132.70    4.08
   8   2   2   16.43    0.76
   8   2   5   15.98    0.77
  -1   9  -3  132.65    4.76
  -8  -2  -2   16.71    0.93
   1  -9   3  139.53    3.95
  -8  -2  -5   18.20    0.77
  -3   4  -9   20.29    0.91
   5   0  10    0.99    0.31
   3  -4   9   20.33    0.88
   5   0  10    0.80    0.28
  -5   0 -10    0.57    0.25
  -3   4  -9   20.67    0.83
  -7   1  -7    1.30    0.28
  -7   1  -7    1.21    0.32
   7  -1   7    0.94    0.25
  -2 -10   0    2.65    0.37
   2  10   0    3.64    0.47
   3   8  -4    0.21    0.24
  -6  -5   3    3.41    0.52
   5   4  10    4.12    0.55
   6   5  -3    5.28    0.39
  -3  -8   4    0.51    0.36
   5   4  10    4.32    0.41
   3   8  -4    0.16    0.19
   6   5  -3    5.38    0.44
  -5  -4 -10    3.21    0.38
  -2  -1   9   21.70    0.98
   2   1  -9   24.30    0.99
  -2  -1   9   21.48    1.01
  -3   2   8    1.87    0.36
   3  -2  -8    1.62    0.28
  -3   2   8    1.53    0.34
  -5  -8  -7   48.14    1.73
   5   8   7   49.00    1.86
  -8  -3  -5   25.75    0.98
   8   3   5   25.02    0.99
  -8  -3  -5   25.05    1.11
  -7   2  -6   87.08    2.89
  -4  -9  -6  274.44    7.91
  -6   5  -3    5.48    0.63
  -4  -9  -6  286.71    8.57
   6   3  -4    4.72    0.41
  -6   5  -3    4.98    0.48
   4   9   6  270.31    8.25
  -6  -3   4    4.79    0.58
   6   3  -4    4.92    0.40
   6  -5   3    5.15    0.43
   7  -2   6   81.46    2.62
   6   7  -1  242.75    6.99
   3  10   3    9.31    0.67
  -6  -7   1  251.11    7.88
   6   7  -1  252.17    7.33
  -3 -10  -3    9.13    0.63
  -3 -10  -3   10.89    0.81
  -2   6   7    1.39    0.36
   4  -6  -4    7.38    0.54
  -4   6   4    8.70    0.71
   2  -6  -7    1.22    0.30
   4  -6  -4    8.14    0.46
   2  -6  -7    1.33    0.24
  -2   6   7    0.82    0.33
  -6   5  -1   41.86    1.76
   6  -5   1   42.35    1.43
   4   8  -3    2.82    0.37
   6  -5   1   42.53    1.42
   4   8  -3    2.72    0.32
  -4  -8   3    2.51    0.50
  -1 -10  -3    3.52    0.43
   1  10   3    4.03    0.52
   1  10   3    4.81    0.71
   7   4   8   19.51    0.83
  -2   7   6  159.21    4.87
   7   4   8   18.62    0.93
  -7  -4  -8   18.83    0.86
  -2   7   6  158.06    5.12
   8   3   2    2.68    0.34
  -8  -3  -2    1.94    0.40
   2  -7  -6  158.08    4.65
  -8  -3  -2    2.01    0.24
  -7   3  -4    1.10    0.27
   7  -3   4    0.51    0.23
  -7   3  -4    0.97    0.35
  -1   6   8   68.68    2.31
  -8  -1  -2    0.11    0.18
  -8  -1  -2    0.00    0.27
   1  -6  -8   64.08    2.03
   1  -6  -8   61.73    2.10
   8   1   2    0.60    0.25
  -6   1   4   16.85    0.76
  -6   1   4   16.42    0.93
   3  10   1    1.62    0.34
   6  -1  -4   15.18    0.71
  -3 -10  -1    1.99    0.35
  -3 -10  -1    2.17    0.47
  -6  -8  -1   92.87    3.29
   6   8   1   92.37    3.00
  -5  -9  -1   33.48    1.20
   5   9   1   29.96    1.30
   1   9   6   24.40    1.15
  -1  -9  -6   24.32    1.07
  -5  -9  -1   32.02    1.50
   1   9   6   25.24    1.31
  -6   4  -6    9.23    0.58
  -6   4  -6    9.95    0.76
  -8  -4  -4    7.47    0.48
   6  -4   6    9.14    0.54
  -8  -4  -4    7.43    0.63
   8   4   4    6.79    0.48
   7   0  -2    5.33    0.42
  -7   0   2    5.47    0.60
   3   8   8   38.03    1.54
  -3  -8  -8   34.75    1.38
   3   7   9   56.11    2.07
  -2  -7   6   18.33    1.05
  -3  -7  -9   54.16    1.91
   2   7  -6   18.88    0.85
   2   7  -6   18.23    0.78
  -3  -7  -9   55.92    1.74
   7   3  -2   14.81    0.68
  -8  -1  -5   31.92    1.13
  -7  -3   2   15.23    0.91
   7   3  -2   14.35    0.68
  -8  -1  -5   31.39    1.29
   8   1   5   29.32    1.15
   5   7  -3    4.43    0.43
  -2   2   9  211.81    6.50
   1  -9  -4    4.48    0.48
  -1   9   4    3.48    0.47
   5   7  -3    4.63    0.39
  -1   9   4    4.57    0.63
   2  -2  -9  219.24    6.23
  -4   4   6  100.89    3.41
   4  -4  -6   99.97    3.00
   4  -4  -6  100.26    3.02
   8   4   3   34.34    1.25
  -8  -4  -3   35.35    1.19
  -4   4   6  101.15    3.20
  -8  -4  -3   36.28    1.47
  -7  -7  -4    0.18    0.28
   7  -3   1    2.81    0.37
  -7  -7  -3    2.71    0.33
   7   7   4    0.46    0.29
  -5   3   5   50.60    1.96
  -7   3  -1    0.74    0.35
  -7  -7  -3    2.94    0.46
  -5   3   5   52.43    1.76
   5  -3  -5   50.22    1.67
  -7  -7  -4    0.11    0.23
   7   7   4    0.59    0.20
   5  -3  -5   49.97    1.63
   5   6  -4   92.39    3.01
   5   6  -4   99.26    2.87
  -5  -6   4   93.59    3.36
  -6  -5  -9   22.68    0.96
   5   1  -6    8.62    0.53
   6   5   9   20.77    0.86
   0  10   1    5.75    0.84
   6   5   9   20.13    1.04
   0  10   1    7.02    0.58
  -5  -1   6    8.41    0.66
   0 -10  -1    7.06    0.56
  -5  -1   6    7.87    0.56
   0   7   8   84.87    2.89
   0  -7  -8   86.39    2.71
  -5  -9  -5    0.15    0.30
  -5  -9  -5    0.08    0.27
   5   9   5    0.40    0.28
   5   0  -6   20.97    0.90
  -5   0   6   21.90    1.08
  -5   0   6   22.25    0.96
   1  -8  -6   31.07    1.26
  -1   8   6   32.79    1.35
   2  10   4    5.68    0.81
  -1   8   6   33.68    1.49
   2  10   4    5.19    0.53
  -2 -10  -4    4.86    0.52
  -2   9  -2   46.76    1.57
   2  -9   2   44.68    1.55
  -2   9  -2   45.69    2.05
  -8   0  -3  203.52    6.51
  -8   0  -3  208.35    5.87
   8   0   3  209.88    5.98
   0  10   0   61.72    2.66
   0  10   0   65.69    2.17
   0 -10   0   63.63    2.08
  -4  -5   6    3.56    0.52
   4   5  -6    5.66    0.42
   4   5  -6    5.57    0.45
   6  -3  -3  196.17    5.50
  -6   3   3  194.45    6.21
   7   5  -1    0.15    0.20
  -7  -5   1    0.27    0.33
   6  -3  -3  192.86    5.58
   7   5  -1    0.06    0.20
  -2   9   2    1.12    0.46
  -3  -2 -11    5.07    0.46
  -2  -8  -8    3.02    0.42
   2   8   8    3.73    0.49
  -2   9   2    1.32    0.30
  -3  -2 -11    5.61    0.46
   3   2  11    6.31    0.60
   4  -2  -7   67.69    2.21
  -4   2   7   72.64    2.48
   2  -9  -2    0.96    0.30
  -4   2   7   69.07    2.34
   8   0   4    2.80    0.35
   0   2 -10   43.19    1.52
   0  -2  10   40.95    1.58
  -8  -4  -5  100.26    3.34
  -8  -4  -5  101.22    3.04
   8   4   5  101.37    3.06
   2  -8   5   14.72    0.67
   1  10  -1   14.48    0.78
  -3  -1 -11   99.55    2.95
   3   1  11   95.95    3.17
  -3  -1 -11   96.48    3.03
  -1 -10   1   15.55    0.74
   1  10  -1   13.06    1.15
  -2   8  -5   12.35    0.64
  -2   8  -5   13.11    1.05
   0  -8  -7  264.29    7.57
   0  10   2   71.06    2.36
   0   8   7  257.80    7.88
   0 -10  -2   69.69    2.28
   0   8   7  271.58    8.27
   0  10   2   68.03    2.78
   2   7   9   20.43    1.08
  -2  -6   7   11.35    0.82
   2   6  -7   14.05    0.67
   2   6  -7   13.73    0.72
  -2  -7  -9   19.21    0.93
  -3 -10  -4   98.55    3.10
   3  10   4  101.46    3.29
  -6   5  -4    3.79    0.52
  -6   5  -4    3.52    0.42
   6  -5   4    2.61    0.31
   7   0   8   14.96    0.74
  -7   0  -8   13.98    0.71
   7   6   0   45.89    1.52
   4  -2  10    5.72    0.47
  -7  -6   0   45.46    1.89
  -4   2 -10    4.88    0.46
  -4   2 -10    5.04    0.43
   7   6   0   47.95    1.64
   2   1  11   34.38    1.44
   4   7   9   55.88    2.14
  -3   7  -6    7.15    0.54
   3  -7   6    6.94    0.47
  -3   7  -6    7.72    0.83
  -3   7  -6    7.72    0.46
   4   7   9   59.10    1.84
  -2  -1 -11   35.90    1.24
  -4  -7  -9   58.76    1.99
  -2  -1 -11   34.81    1.33
   6  -4  -2  120.01    3.55
   7  -2  -1    1.96    0.25
  -6   4   2  118.19    4.04
   7  -2  -1    2.18    0.31
  -7   2   1    1.61    0.40
   6  -4  -2  122.03    3.51
  -6   1  -9    3.64    0.41
  -2  -8   5   15.90    0.99
   2   8  -5   14.53    0.65
   2   8  -5   14.22    0.74
  -5  -2   6   17.78    0.82
   6  -5   0    0.25    0.22
   6  -5   0    0.07    0.20
  -7  -7  -5    5.60    0.49
   7   7   5    5.61    0.39
   7   7   5    5.54    0.56
  -6   5   0    0.49    0.35
   3   5  -7  131.55    4.08
  -7  -7  -5    5.97    0.56
  -5  -2   6   16.95    0.93
  -3  -5   7  131.18    4.38
   5   2  -6   14.23    0.73
   3   5  -7  134.96    3.95
  -2  -2 -11   16.01    0.74
  -4  -8  -8    2.99    0.42
   2   2  11   16.67    0.89
   4   8   8    3.24    0.48
  -2  -2 -11   15.35    0.77
   8   2   1   12.06    0.63
  -8  -2  -1   11.33    0.79
  -7  -7  -2    9.44    0.77
   7   7   2    9.58    0.50
   7   7   2   10.51    0.65
  -8  -2  -6   90.11    3.09
   8   2   6   95.53    2.90
  -8  -2  -6   96.09    2.86
   2  -3  10    8.12    0.59
   2   2  -9   20.36    0.91
  -2   3 -10    7.63    0.57
  -2  -2   9   21.15    0.98
  -2   3 -10    7.19    0.45
  -2  -2   9   21.52    0.99
   8   4   2   26.33    1.03
  -8  -4  -2   27.81    1.26
   3  -6  -6    1.14    0.24
  -6  -8  -6   27.49    1.15
  -3   6   6    0.94    0.36
  -6  -8  -6   29.31    1.23
   3  -6  -6    1.19    0.31
  -3   6   6    1.25    0.34
   6   8   6   27.10    1.23
  -8  -3  -6   35.19    1.27
  -8  -3  -6   33.42    1.36
   8   3   6   36.82    1.29
   3  10   0   43.77    1.68
  -3 -10   0   46.03    1.56
  -3 -10   0   44.83    1.92
   8   0   2   17.48    0.78
  -4  -3   7    8.74    0.68
   4   3  -7    7.30    0.53
  -8   0  -2   15.77    0.90
  -8   0  -2   16.84    0.71
   1   5  10    4.25    0.54
  -3   8  -4  109.06    3.91
  -1  -5 -10    4.73    0.48
  -1  -5 -10    4.51    0.41
   3  -8   4  109.33    3.27
   7   6   7   51.80    1.68
   7   6   7   53.53    1.90
  -7  -6  -7   49.22    1.75
   1  -6   8   12.42    0.79
  -1   6  -8   12.00    0.59
   2  10  -1   18.31    0.89
  -2 -10   1   17.30    0.79
  -1   6  -8   12.90    0.67
  -1   6  -8   12.12    0.66
  -2 -10   1   16.86    1.05
   0   9  -4    9.40    0.99
   0   9  -4    8.63    0.56
   0  -9   4    8.58    0.53
   7  -3   5   35.43    1.30
  -7   3  -5   38.10    1.55
  -7   3  -5   36.75    1.32
   2  -5  -8    3.30    0.37
  -2   5   8    2.74    0.41
   2  -5  -8    3.43    0.39
   5  -6   5   59.53    1.88
  -2   5   8    2.39    0.42
  -5   6  -5   58.49    1.96
  -5   6  -5   58.82    2.32
  -8  -1  -1   16.47    0.93
   5  -1  -6   15.34    0.72
  -5   1   6   14.09    0.76
  -3  -3 -11    0.19    0.23
  -5   1   6   14.09    0.86
  -3  -3 -11    0.19    0.25
   3   3  11    0.07    0.33
   8   1   1   16.13    0.74
  -3   8   3    3.80    0.57
   3  -8  -3    2.96    0.38
   8   3   1   16.90    0.79
  -8  -3  -1   19.83    1.02
  -1   7  -7   43.12    1.46
  -1   7  -7   41.21    1.49
   5  -4   8   21.73    0.94
   3   3  -8   93.64    2.91
  -5   4  -8   22.05    1.16
  -3  -3   8   90.90    3.02
  -3  -3   8   97.89    3.21
  -5   4  -8   21.34    0.91
   1  -3  10    6.23    0.51
   1  -1 -10    7.74    0.57
  -1   1  10    8.68    0.63
  -1   3 -10    5.71    0.39
  -1   3 -10    5.08    0.49
  -1  -9   4   14.99    0.69
   1   9  -4   15.98    0.78
  -1 -10  -4  104.11    3.25
  -1  -9   4   15.41    0.99
   1  10   4  106.81    3.82
   1  10   4  103.78    3.39
  -5   1 -10    8.85    0.57
  -5  -8   2   26.05    1.34
   5   8  -2   26.10    1.08
   5   8  -2   23.95    0.90
   5  -1  10   10.54    0.68
   5  -1  10   10.86    0.64
   1   0 -10   63.18    2.10
   2   0  11  143.04    4.57
  -2   0 -11  155.32    4.28
  -1   0  10   63.53    2.22
  -2   0 -11  144.10    4.40
  -8   0  -5   98.14    3.25
  -8   0  -5   94.75    2.91
  -5   6   2    1.89    0.46
   0   4  10    2.89    0.44
   0  -4 -10    2.71    0.35
   5  -6  -2    1.10    0.28
   0  -4 -10    3.15    0.37
   5  -6  -2    1.11    0.23
   8   0   5   97.27    2.97
   3   0  11   24.66    1.09
  -3   0 -11   24.39    0.96
   0  10  -1    5.38    0.49
   0   6   9    2.87    0.44
   0   7  -7   23.10    0.92
  -3   0 -11   24.11    1.03
   0   7  -7   22.73    0.96
   0  -6  -9    3.18    0.39
   0  -7   7   20.96    1.12
   0 -10   1    5.06    0.48
   0  10  -1    5.26    0.76
   0  -6  -9    2.96    0.39
  -5  -5 -10   88.98    2.79
   5   5  10   89.12    2.76
   5   5  10   88.84    2.99
   6   4  -4   12.90    0.66
  -6  -4   4   11.75    0.84
   6   4  -4   12.59    0.62
   7   5   8   10.19    0.69
   7  -1  -2   13.07    0.65
  -4  -2 -11    2.92    0.39
  -4  -2 -11    3.56    0.42
  -7  -5  -8    8.87    0.62
   4   2  11    4.35    0.55
   7   5   8   10.52    0.55
  -7   1   2   13.15    0.85
  -8  -1  -6   31.22    1.28
   8   1   6   30.60    1.17
  -3   3   8   44.05    1.69
   2  -8  -5   41.56    1.53
  -2   8   5   40.86    1.58
  -8  -1  -6   31.20    1.15
   3  -3  -8   47.27    1.54
  -2   8   5   45.42    1.83
  -3   3   8   40.88    1.64
  -5  -5   5    9.58    0.79
   5   5  -5   12.18    0.62
   5   5  -5   12.06    0.66
  -3  -9  -7    5.57    0.56
   5   9   0   22.89    1.06
   3   9   7    5.44    0.61
  -5  -9   0   22.99    1.25
   4  10   3   76.52    2.62
  -7  -4   2    4.88    0.60
  -4 -10  -3   76.08    2.45
  -4 -10  -3   76.44    2.81
   7   4  -2    5.65    0.45
   7   4  -2    5.59    0.44
   4  -7   5  189.60    5.33
   7  -3   0    5.32    0.42
   7  -3   0    5.83    0.42
  -7   3   0    5.75    0.61
   4  10   2   10.80    0.71
  -4 -10  -2   10.39    0.83
  -4   7  -5  182.18    6.11
  -4 -10  -2   11.35    0.68
  -3  -6 -10    3.66    0.37
   3   6  10    4.71    0.61
  -3  -6 -10    3.92    0.48
  -4   5  -8  174.85    5.06
   4  -5   8  177.61    5.13
  -4   5  -8  173.14    5.74
  -2  -3 -11    1.20    0.28
  -2  -3 -11    1.07    0.27
   2   3  11    2.28    0.44
   0   6  -8    3.20    0.38
   0  -6   8    3.66    0.52
   0   6  -8    2.89    0.39
  -8  -5  -4  250.61    7.18
   8   5   4  263.89    7.48
   8   5   4  255.83    7.24
  -8  -5  -4  249.36    7.89
   4   1  11   99.21    3.18
  -3   3 -10    3.98    0.38
  -3   7   5    0.99    0.34
   3  -3  10    4.94    0.49
   3  -7  -5    1.11    0.31
  -3   3 -10    4.17    0.44
  -4  -1 -11   95.81    2.96
  -3   7   5    1.31    0.41
  -4  -1 -11   97.85    3.04
   6   8   0    3.26    0.45
   2  -3  -9   19.48    0.85
  -2   6  -8   24.73    1.00
  -2   6  -8   24.15    0.94
  -2   6  -8   23.05    0.96
   0 -10  -3   31.42    1.26
   0  10   3   30.56    1.62
   2  -3  -9   18.49    0.79
   0  10   3   33.14    1.31
  -2   6  -8   24.02    1.35
  -6  -8   0    5.04    0.66
  -2   3   9   17.61    0.95
  -3   5   7   43.29    1.69
   3  -5  -7   46.23    1.57
  -3   5   7   46.48    1.79
   3  -5  -7   46.33    1.53
   3   9  -3    3.81    0.45
  -3  -9   3    3.79    0.58
  -6   2   4    1.31    0.38
   6  -2  -4    1.55    0.27
  -8  -4  -6    2.70    0.39
  -8  -4  -6    2.50    0.34
   8   4   6    3.00    0.40
  -6  -2 -10   72.33    2.43
   6   2  10   81.55    2.61
   6   2  10   77.98    2.49
   4  -7  -3    7.26    0.55
  -8  -5  -3    7.69    0.65
  -8  -5  -3    7.09    0.46
  -4   7   3    7.67    0.74
   8   5   3    5.49    0.48
   8   5   3    5.55    0.52
   5  -5   7    9.76    0.60
  -5   5  -7   10.66    0.62
  -5   5  -7   12.08    0.89
  -2  -9  -7   25.73    1.12
   1  -5  -9    3.19    0.39
   2   9   7   25.12    1.20
   1   4  -9    2.87    0.37
  -1  -4   9    3.50    0.47
  -1  -4   9    3.45    0.44
  -1   5   9    4.88    0.57
   1  -5  -9    2.94    0.37
   5  -3   9  117.44    3.58
  -5   3  -9  117.09    3.49
   4   3  11    4.27    0.57
  -1   2  10    1.53    0.39
  -4  -3 -11    5.89    0.46
  -4  -3 -11    5.93    0.49
   1  -2 -10    1.67    0.33
   6   3  10    3.27    0.43
  -6  -3 -10    2.51    0.36
   6   3  10    2.15    0.42
  -2   9  -3    0.14    0.43
   2  -9   3    0.38    0.26
  -2   9  -3    0.44    0.23
   4  -4   9   90.71    2.91
  -4   4  -9   93.46    2.82
   4  -4   9   93.93    2.91
  -1  -1 -11  142.09    4.03
   1   1  11  134.47    4.36
  -5  -9  -6   23.71    1.12
   5   9   6   21.48    1.08
  -1  -1 -11  139.25    4.16
  -4  -9   2   13.14    0.96
   4   9  -2   16.49    0.82
  -5  -9  -6   22.41    1.04
  -5  -3   6  100.04    3.50
   5   3  -6  104.45    3.22
   1  -9   4    1.25    0.28
  -1   9  -4    0.74    0.50
   5   3  -6  103.12    3.12
  -1   9  -4    0.98    0.27
  -1  -1  10   10.97    0.73
   1   1 -10   10.97    0.64
  -6  -7  -8    3.22    0.41
  -4  -6 -10  175.29    5.02
   6   7   8    3.75    0.35
  -7  -7  -6    0.60    0.29
   7   7   6    0.76    0.32
  -7  -7  -6    0.48    0.28
   6   7   8    3.43    0.48
   7   7   6    0.68    0.23
   4   6  10  178.54    5.44
  -4  -6 -10  169.59    5.12
   8   5   5   12.97    0.68
  -8  -5  -5   14.20    0.81
   8   5   5   14.32    0.75
  -8  -5  -5   13.56    0.70
  -7  -7  -1   13.94    0.91
   1  -5   9   47.57    1.82
  -1   5  -9   48.86    1.55
   1  -5   9   49.91    1.72
   7   7   1   11.77    0.58
  -1   5  -9   47.36    1.67
   7   7   1   11.84    0.70
  -4 -10  -4   14.60    0.78
  -4 -10  -4   13.97    0.91
   4  10   4   12.81    0.83
  -1  -8  -8    1.85    0.38
  -8   0  -1  141.51    4.08
  -8   0  -1  135.83    4.63
   1   8   8    2.27    0.43
   7  -2   7    7.88    0.53
   8   0   1  147.86    4.21
   2  -9  -3   10.08    0.66
  -7   2  -7    7.52    0.53
  -2   9   3    9.59    0.63
  -7   2  -7    8.47    0.66
  -2   9   3    9.53    0.87
  -2 -10  -5   33.52    1.33
   2  10   5   33.46    1.68
   2  10   5   33.50    1.40
  -3 -10  -5   23.94    1.04
   3  10   5   21.11    1.09
  -4 -10  -1   23.04    0.99
  -4 -10  -1   23.48    1.27
  -2  -6 -10   86.20    2.75
   2   6  10   83.10    2.97
  -2  -6 -10   90.81    2.66
   4  10   1   25.31    1.12
   6  -5   5   52.39    1.74
  -6   5  -5   54.06    2.10
  -6   5  -5   52.86    1.79
   8  -1   3  117.64    3.51
  -2   7  -7    2.10    0.33
  -2   7  -7    2.15    0.32
  -8   1  -3  112.39    3.87
  -8   1  -3  118.31    3.44
  -2   7  -7    2.03    0.31
  -2   7  -7    2.12    0.55
  -1  -2 -11    5.42    0.49
   6   1  10  204.34    5.93
  -1  -2 -11    5.75    0.46
   1   2  11    6.29    0.62
  -6  -1 -10  192.85    5.83
   6   1  10  211.34    6.08
   0  -8   6  115.08    3.43
   8   4   1    0.34    0.24
  -8  -4  -1    0.63    0.34
   0  -8   6  122.17    4.05
   0   8  -6  119.23    3.67
  -2   5  -9   35.36    1.24
   2  -5   9   35.79    1.34
  -2   5  -9   36.65    1.35
   4   9   7    5.00    0.61
  -4  -9  -7    4.64    0.53
  -1  -7  -9   56.52    1.92
  -2  -5   8   18.94    1.00
  -4   6  -7   22.38    1.25
  -4   6  -7   20.43    0.91
   1  10  -2   82.91    2.74
   1   7   9   54.84    2.09
   2   5  -8   17.06    0.83
   7   2   9   12.14    0.67
  -1 -10   2   88.09    2.61
   1  10  -2   82.07    3.37
   2   5  -8   16.65    0.79
  -7  -2  -9   11.81    0.67
   4  -6   7   20.78    0.88
   4  -8   1   44.86    1.57
  -4   8  -1   46.24    2.00
   0   9   6   35.85    1.62
   0  -9  -6   33.73    1.34
  -8   1  -4   35.09    1.27
  -6   5   1   44.68    1.83
   8  -1   4   36.14    1.32
   6  -5  -1   43.88    1.48
   6  -5  -1   42.65    1.46
   0   9   6   33.48    1.41
  -8   1  -4   37.45    1.51
  -6   3  -8   40.85    1.65
  -6   3  -8   38.29    1.40
   6  -3   8   41.00    1.45
   1   0  11    9.73    0.66
  -3  -4 -11   28.71    1.11
  -3  -4 -11   28.03    1.12
   3   4  11   27.18    1.28
  -1   0 -11    9.21    0.59
  -1   0 -11    9.37    0.53
   7   3   9   89.98    2.84
  -7  -3  -9   86.31    2.84
   7   3   9   98.85    3.01
   4  -3  -7   25.80    1.01
  -4   3   7   25.20    1.18
  -4   3   7   24.86    1.12
   6   6   9   58.28    2.11
  -6  -6  -9   55.33    1.94
   5   7   9   63.03    2.31
   6   6   9   58.69    1.87
  -5  -7  -9   64.35    2.15
   5   7   9   64.02    2.00
   4   0  11   87.00    2.88
  -1   8  -6    7.08    0.90
   1  -8   6    7.37    0.46
  -1   8  -6    6.90    0.50
  -4   0 -11   89.05    2.80
  -4   0 -11   87.99    2.70
  -7   1  -8    0.36    0.24
   2  -1  11   12.16    0.76
   7  -1   8    0.09    0.22
   8   5   2  254.27    7.27
  -2   1 -11   13.79    0.65
  -8  -5  -2  242.42    7.78
  -2   1 -11   13.82    0.73
   8   5   2  248.90    7.06
   6   6  -3    0.68    0.27
   6   6  -3    0.64    0.23
  -6  -6   3    0.97    0.40
  -5   2   6   68.79    2.23
   5  -2  -6   61.39    2.09
  -2  -9   4   44.64    1.91
   2   9  -4   44.62    1.62
  -3 -10   1    5.64    0.70
   3  10  -1    5.79    0.52
  -3 -10   1    6.06    0.50
  -5   2   6   66.62    2.39
  -1  10   0   32.70    1.26
   1 -10   0   29.72    1.21
   1   7  -7    5.49    0.46
  -1  10   0   33.62    1.71
  -1  -7   7    5.06    0.62
   1   7  -7    5.59    0.50
  -1  10   1   36.25    1.37
  -4   8   0   17.33    1.10
  -1  10   1   34.38    1.75
   4  -8   0   16.40    0.80
   1 -10  -1   34.44    1.33
   8  -1   2   37.17    1.39
  -8   1  -2   39.90    1.33
  -8   1  -2   39.01    1.63
  -5   7  -1    8.22    0.81
  -8   0  -6    0.24    0.24
   8   0   6    0.04    0.25
  -5  -8  -8   65.37    2.17
   5  -7   1    9.98    0.51
   5   8   8   62.26    2.28
   6   7  -2   24.11    0.88
  -6  -7   2   20.66    1.21
  -8   0  -6    0.43    0.29
   6   7  -2   22.91    1.00
   5  -7   1   10.28    0.61
   5  -7   2   12.12    0.65
  -5   7  -2   11.85    0.91
   8   2   0   45.04    1.52
  -8  -2   0   42.27    1.79
   5  -7   2   11.79    0.57
  -4   8  -2   48.05    2.10
   4  -8   2   49.82    1.67
   1  -9  -5   83.24    2.65
   2   3  -9    2.92    0.35
  -8  -2  -7   96.24    3.14
  -1   9   5   82.27    2.74
   8   2   7   95.65    2.96
  -8  -2  -7   95.61    2.92
  -2  -3   9    2.50    0.37
  -1   9   5   82.19    3.05
  -2  -3   9    2.70    0.40
  -3   1 -11    8.53    0.60
  -5   5   4   88.81    3.21
   5  -5  -4   93.87    2.78
  -3   1 -11    9.19    0.56
   3  -1  11   10.70    0.67
   5  -5  -4   93.11    2.79
   0  -3  10   39.60    1.49
   6  -4   7  144.18    4.44
  -8  -3  -7   23.20    0.97
   0   3 -10   36.98    1.41
  -6   4  -7  154.19    4.44
  -6   4  -7  154.02    4.95
   8   3   7   22.45    0.96
   6   4  10    7.01    0.53
  -6  -4 -10    6.95    0.55
   6   4  10    7.30    0.65
   0 -10   2   43.42    1.55
   0  10  -2   45.10    2.16
   0  10  -2   48.08    1.65
   7   1  -3   42.51    1.48
  -7   3  -6    9.06    0.57
  -7   3  -6    9.35    0.73
   7  -3   6    8.35    0.55
   7   1   9   12.38    0.71
   7   2  -3    0.30    0.24
   7   2  -3    0.17    0.19
  -7  -1  -9   12.19    0.67
  -7  -2   3    0.41    0.34
  -6  -1   5   10.30    0.76
  -6  -1   5   10.49    0.62
   6   1  -5    9.96    0.60
   8   1   0    8.53    0.56
  -8  -1   0    8.04    0.71
  -7   4  -3    1.52    0.31
  -4  -4 -11   14.94    0.76
  -7   4  -3    1.15    0.40
   7  -4   3    1.20    0.28
  -4  -4 -11   16.50    0.80
   4   4  11   17.46    0.95
  -2  -4 -11    0.21    0.25
  -2  -4 -11    0.17    0.24
   6   8   7   15.83    0.90
  -6  -8  -7   12.77    0.76
   2   4  11    0.26    0.35
  -7   4  -2    0.49    0.36
  -2 -10   2    5.00    0.46
   7  -4   2    0.19    0.21
   2  10  -2    5.39    0.51
  -2 -10   2    4.54    0.65
   5  -4  -5    0.52    0.25
   0  -5   9    0.88    0.33
   5  -4  -5    0.39    0.22
   0   5  -9    1.49    0.28
  -5   4   5    0.91    0.37
   4   4  -7  161.00    4.91
  -6  -9  -3   12.64    0.73
   6   9   3   13.08    0.79
  -4  -4   7  167.12    5.27
   4   4  -7  158.04    4.74
  -6  -9  -3   13.87    0.92
   4   7  -5   36.69    1.38
   4   7  -5   35.58    1.25
  -4  -7   5   34.42    1.62
   1   8  -6   62.42    2.13
   1   8  -6   67.89    2.03
   8   3   0   14.91    0.71
  -1  -8   6   60.38    2.41
   1  -3 -10  113.19    3.37
  -1   3  10  107.41    3.58
   1  -3 -10  110.32    3.29
  -1  -3 -11   11.47    0.66
   8   5   6  119.11    3.63
   1   3  11   11.49    0.80
   7   6  -1   18.60    0.79
  -7  -6   1   21.12    1.14
  -1  -3 -11   11.29    0.63
   7   6  -1   19.20    0.88
  -8  -5  -6  117.70    3.75
  -8  -5  -6  114.06    3.47
   8   5   6  111.02    3.44
  -8   1  -5   83.80    2.91
   8  -1   5   85.88    2.65
  -8   1  -5   83.52    2.60
   7   4   9    1.59    0.30
   7   4   9    1.48    0.37
  -7  -4  -9    1.18    0.31
  -1  10  -1   57.80    1.92
  -6   2  -9    4.43    0.44
   6  -2   9    4.67    0.46
   1 -10   1   52.53    1.84
  -1  10  -1   55.52    2.42
   6   9   4   83.38    2.91
  -6  -9  -4   92.45    2.78
  -6  -9  -4   86.17    3.08
  -1 -10  -5   11.12    0.74
   1  10   5   12.51    0.79
   1  10   5   13.03    1.01
  -6  -2   5    7.07    0.53
  -5   7   0   20.71    1.18
   6   2  -5    7.62    0.53
   6   0  -5    8.77    0.57
  -6   0   5   12.25    0.66
  -6  -2   5    7.71    0.68
   5  -7   0   21.81    0.81
   0  10   4   53.77    2.28
   5  -7   0   20.61    0.91
  -6   0   5   12.03    0.80
   0  10   4   53.99    1.93
   0 -10  -4   53.41    1.88
   1   9   7   75.71    2.63
  -1  -9  -7   73.84    2.48
  -1  10   2   54.36    2.29
   1   9   7   78.40    2.83
  -1  10   2   52.41    1.86
   1   6  -8    1.67    0.34
   1   6  -8    2.18    0.32
  -1  -6   8    2.94    0.46
   1 -10  -2   51.99    1.83
  -4 -10  -5   41.84    1.59
   4  10   5   42.23    1.69
  -4 -10  -5   45.26    1.80
  -4   6   5   32.58    1.49
   4  -6  -5   33.26    1.25
   4  -6  -5   34.76    1.18
   5  -7   3    8.73    0.57
  -5   7  -3    8.70    0.84
   5  -7   3    8.57    0.51
  -8  -1  -7   25.96    1.11
  -8  -1  -7   25.90    1.03
  -6   0 -10    3.80    0.45
   6   0  10    4.90    0.48
   8   1   7   23.45    1.01
  -7   2   2  111.76    3.84
   7  -2  -2  113.56    3.39
   3  -6   8    3.52    0.43
  -3   6  -8    2.49    0.55
  -1  -2  10    3.09    0.40
  -3   6  -8    3.24    0.41
   3  -6   8    3.38    0.42
   1   2 -10    3.41    0.41
  -7   0   3    6.90    0.66
   7   0  -3    7.15    0.52
  -3  -7   6    7.13    0.70
   3   7  -6    5.56    0.46
  -4 -10   0   10.96    0.90
   5   2  11   18.76    0.96
   3   7  -6    5.65    0.48
  -5  -2 -11   17.55    0.83
   4  10   0   12.76    0.77
  -3   8  -5    3.27    0.63
   3  -8   5    2.51    0.34
  -4   5   6   55.15    2.09
   8   4   7   34.20    1.26
  -4   5   6   54.34    1.92
   4  -5  -6   52.32    1.79
   4  -5  -6   55.95    1.78
  -8  -4  -7   34.15    1.28
   7  -3  -1   10.40    0.57
   7  -3  -1   10.33    0.54
  -7   3   1    8.21    0.73
  -4  -8   4   51.38    2.10
   4   8  -4   49.95    1.62
   1  -1  11   14.18    0.81
   4   8  -4   49.81    1.78
  -1   1 -11   15.19    0.79
  -1   1 -11   15.96    0.68
   7   5  -2    0.95    0.25
   7   5  -2    1.01    0.26
   3  -9   0   53.60    1.75
  -7  -5   2    1.42    0.42
  -3   9   0   47.76    2.16
   4  -3  10    1.29    0.29
   3   4  -8    2.85    0.35
  -3  -4   8    2.81    0.45
  -4   3 -10    0.74    0.25
  -4   3 -10    0.66    0.27
  -5   6  -6   61.58    2.04
   7   6   8   42.98    1.47
   3  -9   1   41.02    1.44
  -3   9  -1   38.68    1.86
  -4   8   1   31.82    1.56
   7   6   8   45.22    1.71
  -7  -6  -8   42.81    1.57
   4  -8  -1   30.65    1.20
   5  -6   6   64.88    2.00
  -5   6  -6   58.56    2.41
  -7   4  -4   11.27    0.64
  -7   4  -4   11.87    0.83
  -5  -9   1    6.17    0.73
  -6  -9  -2   63.87    2.44
   7  -4   4   10.83    0.60
   5   9  -1    7.11    0.58
   6   9   2   61.91    2.20
  -3   5  -9    4.88    0.44
  -3   5  -9    5.10    0.49
   3  -5   9    3.29    0.41
  -5   2 -10    2.81    0.35
   5  -2  10    2.11    0.39
  -6   4   3   88.41    3.19
   6  -4  -3   90.60    2.76
   6  -4  -3   92.87    2.74
  -4   8  -3    4.59    0.66
   4  -8   3    4.18    0.44
   7   3  -3  101.48    3.08
  -7  -3   3   98.47    3.46
   7  -4   1   15.19    0.70
   7  -4   1   14.24    0.69
  -6  -5   4   17.02    1.02
   7   3  -3   98.40    3.02
   6   5  -4   15.84    0.74
  -7   4  -1   16.39    0.96
   6   5  -4   15.85    0.78
   3  -8  -4   44.09    1.60
  -3   8   4   46.12    1.93
   3   8  -5   88.75    2.89
   3   8  -5   92.59    2.73
  -3  -8   5   87.90    3.24
  -5  -6 -10   39.34    1.46
   5   6  10   37.69    1.61
   5   6  10   39.43    1.39
   5   3  11    8.13    0.68
  -5  -3 -11    9.00    0.58
  -8   1  -1  109.74    3.20
   8  -1   1  106.02    3.27
  -8   1  -1  107.87    3.68
   0  -5 -10    6.67    0.49
   0   5  10    6.38    0.66
   0  -5 -10    6.70    0.55
   8   6   4    8.27    0.50
  -3   4   8    3.55    0.45
   8   6   4    8.41    0.59
  -3   4   8    3.62    0.46
  -8  -6  -4    9.27    0.70
   3  -4  -8    2.80    0.34
  -8  -6  -4    9.52    0.59
   3  -4  -8    2.60    0.34
  -2   4   9    4.07    0.54
  -5  -1 -11    4.38    0.46
   5   1  11    5.09    0.58
   2  -4  -9    3.32    0.37
   2  -4  -9    3.32    0.43
  -5   6   3   11.31    0.86
   5  -6  -3   13.42    0.70
   5  -6  -3   12.85    0.61
   8   0   0   12.71    0.66
  -8   0   0   11.71    0.82
  -4  -6   6   14.84    0.96
  -7  -7  -7    7.95    0.59
   7   7   7    8.76    0.68
   5   4  -6    3.53    0.42
   5   4  -6    4.08    0.45
   4   6  -6   14.59    0.70
  -5  -4   6    5.11    0.60
   7   7   7    8.08    0.49
   4   6  -6   13.37    0.73
  -7  -8  -4    4.24    0.59
  -7  -8  -4    4.20    0.48
   7   8   4    4.49    0.55
   8   5   1    4.39    0.43
  -6  -8   1   92.09    3.23
   6   8  -1   85.47    2.62
   8   5   1    3.68    0.41
   6   8  -1   87.14    2.86
  -8  -5  -1    4.11    0.57
   7   7   0   19.29    0.78
  -7  -7   0   19.72    1.13
  -7  -8  -3    0.27    0.34
   7   7   0   19.48    0.90
   2  -8   6  173.59    4.91
  -2   8  -6  163.12    5.78
   7   8   3    0.65    0.31
  -2   8  -6  174.51    5.08
  -1  -6 -10   35.34    1.37
   6   9   5    3.43    0.48
  -6  -9  -5    3.53    0.49
  -6  -9  -5    2.74    0.41
   1   6  10   35.80    1.55
  -1  -6 -10   36.85    1.28
   5   7  -4    5.41    0.49
  -5  -7   4    4.14    0.59
   5   7  -4    5.16    0.42
   8   6   3   25.28    1.05
   1  -7  -8   75.93    2.46
  -1   7   8   76.53    2.65
  -8  -6  -3   23.24    1.18
   8   6   3   23.73    0.94
  -2   4 -10    0.99    0.25
  -2   4 -10    0.82    0.31
   2  -4  10    0.94    0.30
   4  -1  11    0.07    0.27
  -4   1 -11    0.27    0.23
  -4   1 -11    0.41    0.26
   6  -3  -4    4.56    0.40
  -2   7   7    1.88    0.42
  -2   7   7    2.87    0.45
  -6   3   4    4.12    0.58
   2  -7  -7    2.33    0.38
  -3   9   1   74.27    2.87
   3  -9  -1   73.02    2.38
  -2   9  -4   14.31    1.12
  -2   9  -4   14.59    0.69
   2  -9   4   12.47    0.67
  -7   0  -9   28.73    1.11
  -3  -8  -9   28.23    1.20
   3   8   9   27.36    1.30
   7   0   9   27.46    1.13
  -3   9  -2   34.91    1.80
   3  -9   2   40.52    1.39
   8   4   0   55.63    1.81
   6  -6   2   92.49    2.77
  -8  -4   0   54.73    2.15
  -6   6  -2   91.10    3.27
   6  -6   2   89.86    2.79
   8   6   5    1.43    0.34
  -8  -6  -5    1.19    0.29
  -8  -6  -5    1.66    0.37
   8   6   5    1.23    0.26
   3  10   6  103.95    3.44
  -3 -10  -6  104.38    3.27
  -1   8   7   34.40    1.43
  -5  -9  -7    5.21    0.56
   1  -8  -7   31.35    1.31
  -1   8   7   34.58    1.53
   6  -1  -5    2.36    0.34
   5   9   7    6.29    0.61
  -6   1   5    1.45    0.41
  -6   1   5    2.02    0.33
   6   3  -5   52.06    1.73
  -6  -3   5   51.24    2.05
   6   3  -5   51.60    1.77
  -1   4 -10   74.20    2.42
   1  -4  10   74.28    2.48
  -4   7  -6   46.22    1.62
   4  -7   6   43.35    1.51
  -4   7  -6   47.50    2.03
   2  -9  -4   26.65    1.15
   6   5  10   14.28    0.72
  -2   9   4   27.87    1.17
  -6  -5 -10   12.23    0.73
  -2   9   4   28.06    1.44
   6   5  10   15.04    0.89
   0  -9   5  165.27    4.72
   0   9  -5  161.51    5.74
  -5 -10  -3   13.11    0.91
  -6   5  -6    3.44    0.54
   6  -5   6    3.46    0.42
   5  10   3   10.65    0.76
   0   9  -5  167.33    4.96
  -5 -10  -3   12.68    0.74
  -6   5  -6    3.53    0.44
  -3  -5 -11   37.37    1.31
  -3  -5 -11   34.95    1.34
   3   5  11   34.28    1.50
  -3   0   9   14.76    0.82
   3  -7   7   67.94    2.25
  -3  -6   7   10.34    0.80
  -3   7  -7   74.43    2.30
   3   0  -9   16.86    0.80
  -3   7  -7   72.25    2.84
   3   6  -7    9.93    0.60
   3   6  -7   10.53    0.63
  -3   0   9   14.43    0.84
   0  -1 -11    1.05    0.29
  -4   0   8   17.24    0.92
   4   0  -8   17.32    0.82
  -4   0   8   16.66    0.87
   0   1  11    0.72    0.36
  -1  10  -2    6.08    0.85
   1 -10   2    5.66    0.50
   7   8   5   11.13    0.75
  -7  -8  -5   10.27    0.75
  -1  10  -2    4.81    0.46
  -7  -8  -5    9.61    0.64
  -2   2 -11   11.55    0.68
   2  -2  11   11.28    0.70
  -2   2 -11   11.21    0.59
   6  -6   1  112.88    3.34
   5  -7  -1    6.75    0.45
  -6   6  -1  112.76    3.90
  -5   7   1    5.17    0.68
   5  -7  -1    6.11    0.51
   6  -6   1  111.91    3.37
  -2 -10  -6    2.84    0.44
   2  10   6    2.71    0.58
   2  10   6    2.92    0.44
  -4  -1   8    3.28    0.45
   5   8  -3   87.26    2.53
  -1  10   3    7.75    0.88
  -5  -8   3   79.18    3.07
   6  -6   3   78.96    2.45
   6  -6   3   78.16    2.41
   5   8  -3   83.27    2.73
  -4  -1   8    3.46    0.47
  -6   6  -3   77.14    2.88
  -1  10   3    7.90    0.60
   1 -10  -3    7.71    0.62
   4   1  -8    2.44    0.34
   4  -7  -4    8.45    0.61
   8  -1   6   13.98    0.72
  -4   7   4    8.73    0.77
  -8   1  -6   14.63    0.85
  -8   1  -6   13.37    0.71
  -6   5   2    4.53    0.60
   6  -5  -2    4.84    0.45
   6  -5  -2    4.87    0.42
   5  -7   4    1.55    0.31
   5  -7   4    1.57    0.26
   7   5   9    6.20    0.60
  -5   7  -4    1.60    0.49
  -7  -5  -9    6.09    0.54
   7   5   9    5.05    0.46
   4   8   9   49.64    1.94
   5   6  -5    0.17    0.26
   5  10   2   25.54    1.20
   5   6  -5    0.20    0.20
  -8   2  -3    6.30    0.48
   7   8   2   21.97    1.00
  -4  -8  -9   50.32    1.81
   8  -2   3    6.29    0.48
  -5  -6   5    0.43    0.37
  -5 -10  -2   27.35    1.38
  -8   2  -3    6.11    0.63
  -7  -8  -2   17.62    1.09
  -5 -10  -2   27.16    1.11
  -8   0  -7   26.09    1.15
  -8   0  -7   24.61    1.02
   8   0   7   26.40    1.07
  -6  -9  -1   26.83    1.36
   0   0 -11   47.68    1.68
  -2   6   8   13.30    0.82
  -2   6   8   11.44    0.78
   0   0  11   46.44    1.78
   2  -6  -8   11.51    0.71
   2  -6  -8   12.40    0.64
   6   9   1   26.00    1.18
   5   4  11    2.97    0.40
   1  10  -3   12.84    0.72
   5   4  11    2.92    0.45
  -5  -4 -11    2.56    0.37
   5  10   4   60.71    2.25
  -5 -10  -4   63.59    2.11
   3  -1  -9   12.70    0.70
  -1 -10   3   14.95    0.70
  -3   1   9   14.23    0.80
  -5 -10  -4   62.81    2.38
  -7   1   3    0.74    0.37
   7  -1  -3    1.75    0.30
   1   4  11   77.92    2.70
   5  -3  -6   13.90    0.69
  -1  -4 -11   78.05    2.43
  -1  -4 -11   72.42    2.39
   3   1  -9    2.92    0.37
  -5   3   6   15.58    0.92
  -5   3   6   15.29    0.80
  -3  -1   9    4.12    0.50
  -3  -1   9    3.74    0.47
  -4  -5 -11    5.59    0.51
  -4  -5 -11    5.52    0.46
   4   5  11    4.45    0.58
  -7   4  -5    4.75    0.61
  -7   4  -5    5.04    0.48
   7  -4   5    5.05    0.46
   0   2  11   31.67    1.43
   0  -2 -11   35.00    1.32
  -3   2 -11    1.79    0.29
   1   9  -5   24.67    1.03
   0  -2 -11   36.51    1.24
  -1  -9   5   23.15    1.27
  -3   2 -11    1.63    0.36
   3  -2  11    1.23    0.33
  -8   2  -4    0.06    0.31
   8  -2   4    0.10    0.22
  -8   2  -4    0.04    0.24
   3  10  -2   31.25    1.27
  -3 -10   2   30.54    1.53
   8   5   7    6.65    0.47
   8   6   2    0.25    0.24
  -8  -6  -2    0.18    0.33
  -8  -5  -7    5.99    0.55
   0   8   8   31.85    1.41
   5   0  11  109.42    3.50
   8   5   7    7.09    0.58
   8   6   2   -0.04    0.21
   0  -8  -8   31.73    1.28
  -3  -7 -10   13.07    0.78
  -2  -8  -9   98.84    3.03
  -5   0 -11  111.02    3.33
   3   7  10   14.57    0.91
   2   8   9   90.63    3.21
  -3  -9  -8   36.08    1.43
   3   9   8   36.81    1.54
   0 -10   3    3.61    0.44
   0  10  -3    4.36    0.78
   0  10  -3    4.80    0.46
  -4   1   8  209.66    6.31
  -4   1   8  196.09    6.04
   2  -8  -6   13.70    0.77
  -2   8   6   13.63    0.95
   4  -1  -8  193.87    5.79
  -2   8   6   14.66    0.85
   7  -4   0    1.53    0.27
   7  -4   0    1.48    0.28
  -7   4   0    2.01    0.46
  -3   4 -10   81.04    2.50
  -3   4 -10   81.68    2.62
   3  -4  10   81.70    2.64
   8  -2   2    1.59    0.32
   1  -9   5  122.64    3.69
  -4   4   7    4.09    0.56
  -8   2  -2    0.71    0.26
  -1   9  -5  131.18    3.86
  -1   9  -5  123.27    4.56
  -4   4   7    3.78    0.49
  -8   2  -2    0.79    0.38
   4  -4  -7    3.92    0.42
  -2  -7   7    1.95    0.45
   4   9  -3   18.02    0.89
   2   7  -7    1.50    0.30
  -4  -9   3   16.75    1.10
   2   7  -7    1.46    0.30
   7  -2   8   33.12    1.27
   7   4  -3   37.42    1.35
   7   4  -3   35.85    1.31
  -4   8   2    9.70    0.87
   4  -8  -2    8.30    0.61
  -7  -4   3   38.11    1.66
   1  -4 -10   27.44    1.08
   2   5  11   66.34    2.37
  -2  -5 -11   61.15    2.10
   1  -4 -10   28.24    1.10
  -1   4  10   25.27    1.23
  -2  -5 -11   64.56    2.08
  -3  -9   4   14.35    1.00
   3   9  -4   13.04    0.75
   2   8  -6   18.74    0.79
   2   8  -6   18.70    0.88
  -2  -8   6   17.03    1.06
  -1   6   9   40.36    1.68
  -1  -5   9   90.03    3.14
   1  -6  -9   44.58    1.48
   1   5  -9   93.68    2.87
   1  -6  -9   42.82    1.54
   0   7   9    3.54    0.53
   4  10   6   16.89    0.99
  -4 -10  -6   19.29    1.03
  -4 -10  -6   19.59    0.96
   0  -7  -9    3.99    0.50
   8   2  -1    7.79    0.51
  -8  -2   1    6.24    0.68
   6  -1  10    6.07    0.56
  -6   1 -10    6.37    0.51
  -8  -2  -8  100.32    3.07
   8   2   8  100.00    3.10
   8   3   8   19.37    0.84
  -8  -3  -8   16.82    0.84
  -4  -7 -10    5.41    0.54
   4   7  10    5.93    0.64
  -4   8  -4   55.94    2.38
  -2  -4   9   51.15    1.95
   2   4  -9   51.58    1.77
  -2  -4   9   50.12    1.83
   4  -8   4   57.67    1.89
  -7   3  -7   71.91    2.35
   8   6   6   42.77    1.61
  -1   2 -11   45.75    1.63
  -8  -6  -6   42.65    1.64
   1  -2  11   44.92    1.71
   7  -3   7   73.70    2.36
  -7   3  -7   75.93    2.65
   8   6   6   41.87    1.45
  -8  -6  -6   41.60    1.51
   4  10  -1    4.43    0.52
  -4 -10   1    4.06    0.61
  -3   9   2   27.94    1.50
   3  -9  -2   29.60    1.17
  -4  -2   8   21.84    1.07
   4   2  -8   21.08    0.92
  -4  -2   8   20.79    0.98
  -2 -11  -2   63.17    2.19
  -6  -9  -6   92.39    2.94
   6   9   6   89.69    3.10
  -6  -9  -6   95.07    3.18
   2  11   2   67.10    2.84
  -8  -1   1   39.44    1.68
   2  11   2   67.74    2.34
   8   1  -1   38.74    1.40
   6  -6   0   55.90    1.80
  -6  -7  -9  167.59    5.06
  -6   6   0   49.52    2.15
   6  -6   0   56.80    1.76
   6   7   9  169.62    5.32
   6   7   9  176.51    4.95
  -3   6   7  114.84    3.74
  -3   7   6    5.00    0.64
  -3   6   7  117.78    3.94
   3  -6  -7  122.28    3.50
   3  -6  -7  114.44    3.54
  -3   7   6    4.84    0.56
  -5   4  -9   29.06    1.17
   3  -7  -6    5.16    0.53
  -4  -9  -8  165.09    4.87
   4   9   8  159.43    5.10
   5  -4   9   33.18    1.25
   8  -1   0    5.55    0.47
  -5   5  -8   99.43    3.12
  -5   5  -8  103.91    3.62
  -8   1   0    7.13    0.68
   5  -5   8  103.22    3.15
   1   3 -10   14.83    0.76
   3  -9   3   40.78    1.48
  -3   9  -3   44.11    2.01
  -1  -3  10   14.12    0.82
   2   9   8   58.05    2.18
  -2  -9  -8   58.74    2.04
  -6   6  -4   46.30    1.96
   6  -6   4   46.14    1.55
   0  10   5    9.48    0.67
   0  10   5   10.16    0.91
   0 -10  -5    9.79    0.70
  -5 -10  -1    3.64    0.58
   5  10   1    2.95    0.45
  -2 -11  -1  119.78    3.70
   2  11   1  125.97    3.91
   2  11   1  121.06    4.53
  -2   0  10    6.68    0.62
   0  -1  11   18.14    0.95
   2   0 -10    7.22    0.55
   0   1 -11   17.10    0.84
  -5  -1   7   62.60    2.20
  -7  -8  -6   19.80    0.94
   5   1  -7   66.32    2.12
   7   8   6   20.45    1.05
  -2 -10   3   40.50    1.82
  -7  -8  -6   21.01    1.04
   2  10  -3   39.62    1.52
  -5  -1   7   64.55    2.38
  -5 -10  -5   46.72    1.76
  -5 -10  -5   52.81    2.01
   5  10   5   49.65    1.90
  -8  -3   1   69.53    2.53
   0   4 -10   25.78    1.06
   2   7  10   29.91    1.35
   3  -2  -9   66.96    2.16
   8   3  -1   63.97    2.13
  -2  -7 -10   27.44    1.19
   0  -4  10   23.15    1.08
  -3   2   9   64.06    2.31
   5   0  -7   82.11    2.65
  -5   0   7   84.77    2.79
  -5   0   7   86.57    2.97
   6   8   8   25.74    1.24
  -6  -8  -8   25.00    1.10
   8  -2   5   43.36    1.51
  -8   2  -5   42.08    1.49
  -2   1  10   48.77    1.86
  -8   2  -5   42.50    1.71
   2  -1 -10   49.17    1.72
  -3  -2   9    4.00    0.50
  -3  -2   9    4.42    0.52
   1  11   1    1.29    0.58
   1  11   1    1.10    0.35
  -1 -11  -1    1.10    0.35
  -2 -11  -3   83.31    2.72
   2  11   3   82.34    3.34
   2  11   3   88.07    2.88
   4   5  -7   99.81    3.14
   4   5  -7   99.77    3.02
  -4  -5   7   93.56    3.40
   8   4   8   10.14    0.59
  -8  -4  -8   10.05    0.64
   1  11   2    1.31    0.57
   0  -3 -11   12.32    0.69
   0  -3 -11   11.87    0.65
   0   3  11   11.46    0.82
   1  10   6   34.20    1.65
   1  11   2    1.49    0.34
   1  10   6   32.49    1.43
  -1 -10  -6   34.50    1.37
  -1 -11  -2    1.11    0.36
  -2  10   0   73.49    2.84
   1  -9  -6   10.43    0.70
   2 -10   0   64.53    2.24
  -1   9   6   10.10    0.86
   8   1   8   31.08    1.21
  -8  -1  -8   29.78    1.18
  -1   9   6    8.25    0.70
  -6   2   5   10.83    0.80
   0  -9  -7    1.19    0.37
   0   9   7    1.43    0.42
   0   9   7    1.47    0.46
   6  -2  -5   11.65    0.64
   8   5   0  107.18    3.29
  -7  -8  -1    1.19    0.43
  -8  -5   0  105.51    3.69
   6   4  -5   31.49    1.23
   6   4  -5   32.31    1.19
   7   8   1    1.66    0.24
  -6  -4   5   29.88    1.44
   8   5   0  105.53    3.19
   7   8   1    1.59    0.35
  -1   7  -8   70.79    2.26
  -1   7  -8   69.52    2.37
   1  -7   8   75.20    2.66
  -1   7  -8   74.78    2.33
  -3 -11  -2    0.35    0.32
   3  11   2    0.23    0.34
  -3 -11  -2    0.96    0.43
   8  -2   1    4.49    0.46
   7  -3  -2   12.91    0.67
   7  -3  -2   13.80    0.64
  -8   2  -1    4.84    0.62
  -7   3   2   11.69    0.87
  -8   2  -1    4.58    0.47
   7  -1   9    0.12    0.29
  -4   5  -9    1.43    0.31
  -7   1  -9   -0.17    0.23
   4  -5   9    1.98    0.35
   4  -2  -8    2.92    0.36
   6  -4   8   30.90    1.24
  -4   2   8    4.74    0.56
  -6   4  -8   34.56    1.54
  -4   2   8    4.86    0.55
   6   7  -3  172.35    4.82
   2   6  -8    6.53    0.51
  -2  -1  10   28.41    1.26
   6   7  -3  161.80    5.03
   2   6  -8    6.90    0.56
  -2  -6   8    4.97    0.62
   2   1 -10   28.06    1.16
  -6  -7   3  164.50    5.51
  -3 -11  -3   47.93    2.05
  -2  10   1  105.30    3.86
  -3 -11  -3   50.75    1.78
   2 -10  -1  104.78    3.24
   3  11   3   51.31    1.91
  -7  -6   2   47.44    1.99
   7   6  -2   47.38    1.66
   7   6  -2   46.51    1.57
  -8   0   1   72.87    2.75
   2 -10   1   43.42    1.56
  -2  10  -1   44.37    2.06
   8   0  -1   77.59    2.40
   5   2  -7    2.73    0.35
  -5  -2   7    3.37    0.46
  -5  -8  -9   26.93    1.17
   5   8   9   26.70    1.26
  -5  -2   7    3.68    0.50
   5   9  -2   21.72    1.03
   1 -10   3   31.43    1.22
  -5  -9   2   23.86    1.30
  -1  10  -3   34.59    1.27
  -1  10  -3   32.74    1.78
  -4   6  -8   37.21    1.75
  -4   6  -8   36.85    1.34
  -6   3  -9    4.46    0.46
   4  -6   8   34.73    1.33
   6  -3   9    3.88    0.49
   8   6   1   44.64    1.55
   5   5  11   10.88    0.65
   8   6   1   42.03    1.44
   5   5  11   10.11    0.80
  -5  -5 -11   10.75    0.67
  -4   2 -11    0.07    0.23
  -4   2 -11    0.18    0.25
  -8  -6  -1   40.50    1.78
   4  -2  11    0.35    0.28
  -7  -2 -10   32.20    1.25
   5  -7  -2    7.39    0.57
  -5   7   2    7.68    0.78
   7   2  10   32.15    1.28
  -1 -11   0    6.78    0.57
   1  11   0    5.99    0.86
   1  11   0    6.09    0.57
   2  11   0   65.89    2.31
   7   7   8    1.73    0.42
   7   7   8    1.66    0.28
   7   3  10    0.98    0.32
  -2 -11   0   65.77    2.16
   0  -7   8    1.48    0.42
   0   7  -8    1.62    0.32
  -7  -7  -8    2.09    0.37
   7   3  10    0.98    0.37
   0   7  -8    1.76    0.34
  -7  -3 -10    0.92    0.30
   1  -6   9   21.14    1.07
   6   9   0   20.94    1.02
  -1   6  -9   20.98    0.94
  -6  -9   0   21.95    1.25
   2   9  -5  185.60    5.75
  -2  -9   5  198.40    6.30
  -5   1   7    2.50    0.45
  -5   1   7    2.80    0.40
   5  -1  -7    2.15    0.33
  -1  10   4   33.88    1.68
  -3 -11  -1   94.93    3.42
   1 -10  -4   32.01    1.32
  -5  -5   6   47.37    1.98
   5   5  -6   49.70    1.67
   5   5  -6   49.64    1.75
   3  11   1   90.83    3.09
  -1  10   4   33.45    1.36
   7   7  -1   67.19    2.24
   7   7  -1   67.16    2.07
  -3 -11  -1   95.34    2.94
  -7  -7   1   63.37    2.54
   2  -2 -10    1.06    0.29
  -2   2  10    0.12    0.33
  -6  -6 -10   27.66    1.20
   5  -7   5    2.72    0.35
   3   5  -8    4.19    0.45
   3   5  -8    3.68    0.47
  -5   7  -5    2.05    0.54
   6   6  10   30.88    1.15
   6   6  10   30.84    1.38
  -3  -5   8    3.89    0.52
   3  -8   6   31.75    1.20
  -3   8  -6   34.06    1.72
  -5   5   5    9.78    0.80
   5  -5  -5    9.94    0.57
   5  -5  -5   10.77    0.63
   5  -1  11    7.00    0.62
  -5   1 -11    7.63    0.54
   5  -1  11    6.75    0.56
   1  11   3    1.73    0.38
   1  11   3    2.31    0.63
  -1 -11  -3    0.91    0.37
   5  -3  10    9.52    0.70
   6   2  11    9.52    0.65
  -8   1  -7   27.82    1.23
  -5   3 -10   13.03    0.67
   6   2  11    9.85    0.73
  -6  -2 -11   11.22    0.66
   8  -1   7   26.27    1.09
  -7   4  -6   19.34    0.89
  -7   4  -6   20.52    1.10
   6   6  -4    3.48    0.41
  -6  -6   4    3.37    0.55
   7  -4   6   18.77    0.87
   6   6  -4    3.70    0.44
  -5   6  -7   29.81    1.50
  -5   6  -7   28.80    1.15
   5  -6   7   27.10    1.09
  -7   2   3   17.08    1.01
   2  -5  -9   20.60    0.88
  -2   5   9   17.20    1.01
   7  -2  -3   15.86    0.78
   2  -5  -9   19.46    0.89
   8   7   4    7.96    0.62
  -8  -7  -4    7.83    0.68
   8   7   4    7.21    0.49
  -8  -7  -4    8.22    0.58
   7   6   9   63.03    2.25
  -1  -8  -9    3.24    0.44
   1   8   9    3.44    0.56
  -7  -6  -9   62.31    2.11
   7   6   9   62.34    2.02
  -2   7  -8   45.76    1.62
   0   8  -7   73.25    2.45
   0  -8   7   77.86    2.79
  -5  -7 -10    5.85    0.55
  -2   7  -8   45.19    1.58
   5   7  10    4.93    0.68
   5   7  10    5.98    0.46
   0   8  -7   73.74    2.35
  -2   7  -8   47.96    2.15
  -2   7  -8   47.00    1.61
   2  -6   9   63.03    2.01
  -6  -3 -11   11.91    0.70
   2  -6   9   59.21    2.17
   6   3  11   12.57    0.82
  -1   8  -7    5.89    0.85
  -1   8  -7    6.73    0.51
  -1   8  -7    6.27    0.50
   1  -8   7    4.68    0.42
  -2   6  -9   53.90    1.93
   6   3  11   12.75    0.74
  -2   6  -9   55.24    1.86
   8   4  -1    2.89    0.34
  -3  -2 -12   42.99    1.48
   8   4  -1    2.74    0.33
   3   2  12   42.03    1.68
  -8  -4   1    3.28    0.51
  -3  -2 -12   40.48    1.52
  -3   8   5    4.16    0.61
  -3   5   8   10.22    0.77
  -3   5   8    9.37    0.72
  -3   8   5    4.03    0.51
   3  -5  -8   10.90    0.65
   3  -5  -8   10.33    0.60
   3  -8  -5    3.59    0.44
  -4  -3   8    5.19    0.54
   7  -4  -1   60.47    1.94
  -4  -3   8    4.78    0.57
   4   3  -8    5.18    0.47
  -7   4   1   60.32    2.32
   7  -4  -1   57.56    1.89
   6   8  -2   37.17    1.43
   6   8  -2   36.93    1.25
  -6  -8   2   35.45    1.70
  -2 -11  -4   15.23    0.87
   2  11   4   15.39    0.91
   2  -9   5   11.33    0.63
   7   1  -4   49.38    1.74
  -2   9  -5   11.98    0.64
  -7  -1   4   55.46    2.11
   2  11   4   16.73    1.24
  -2   9  -5   11.83    1.08
   8   6   7    2.96    0.45
   8   6   7    2.99    0.35
   0  -6 -10   29.76    1.23
   0   6  10   32.72    1.44
  -8  -6  -7    3.34    0.41
   0  -6 -10   30.79    1.16
  -3  -1 -12   23.77    1.06
   3   1  12   23.32    1.14
  -3  -1 -12   24.64    0.98
   6  -6  -1   56.53    1.86
  -6   6   1   54.11    2.25
   6  -6  -1   58.77    1.83
  -3  -6 -11    1.46    0.28
  -8  -7  -3    5.34    0.63
   7   1  10   73.80    2.39
   8   7   3    5.91    0.45
   8   7   3    6.02    0.54
  -3  -6 -11    1.47    0.35
   5  -6  -4    1.01    0.27
  -7  -1 -10   70.70    2.33
   3   6  11    1.41    0.46
  -5   6   4    0.58    0.40
   5  -6  -4    0.82    0.29
  -1  -5 -11    6.72    0.56
  -3 -10  -7   27.35    1.19
   1   5  11    6.07    0.69
   3  10   7   25.23    1.25
  -1  -5 -11    6.56    0.51
   7   2  -4   24.09    0.99
  -7  -2   4   23.16    1.23
   3  11   4    4.48    0.58
  -3 -11  -4    5.10    0.57
   5  10   0    2.71    0.41
  -8  -7  -5   15.20    0.89
   4  -4  10   31.80    1.23
  -5 -10   0    3.32    0.58
  -2   3 -11   13.72    0.77
  -8  -7  -5   16.23    0.81
  -2   3 -11   13.74    0.64
   2  -3  11   13.06    0.79
  -4   4 -10   30.95    1.17
   8   7   5   16.36    0.89
   8   7   5   14.72    0.70
   7   4  10    1.43    0.30
   7   4  10    1.39    0.42
  -7  -4 -10    1.34    0.33
  -2  10   2  119.93    3.75
   2 -10  -2  118.04    3.67
  -2  10   2  123.06    4.32
   6  -6   5   51.15    1.67
  -6   6  -5   48.77    1.76
  -6   6  -5   50.62    2.10
   6  -5   7   37.08    1.37
  -6   5  -7   38.26    1.70
  -6   5  -7   37.50    1.39
  -2   9   5   14.52    0.83
   7   5  -3    1.62    0.31
   2  -9  -5   15.69    0.84
  -6  -1 -11   61.03    2.08
   6   1  11   66.30    2.24
   5   9   8    9.86    0.74
   6   1  11   62.45    2.15
   6  -4  -4   70.50    2.19
   7   5  -3    1.65    0.30
   6  -4  -4   70.93    2.15
  -5  -9  -8    8.63    0.68
  -7  -5   3    2.43    0.50
  -2   9   5   16.00    1.08
  -6   4   4   63.62    2.54
  -8   2  -6    2.99    0.38
   3  -9  -3  111.85    3.56
   8  -2   6    3.19    0.40
  -8   2  -6    2.65    0.45
  -3   9   3  122.57    4.17
  -8  -5  -8   24.40    1.06
   8   5   8   24.39    1.01
   8   5   8   26.08    1.14
   0  -2  11    2.61    0.44
   1   9   8   64.18    2.36
   0   6  -9   96.39    3.10
   0  11   1   72.64    3.06
   0 -11  -1   76.42    2.47
   0   2 -11    2.27    0.38
  -1  -9  -8   64.55    2.21
  -2  10  -2   18.63    1.29
   2 -10   2   18.38    0.87
   0   6  -9   98.19    3.02
   0  11   1   77.28    2.57
   0  -6   9   96.52    3.32
   4  -8  -3    0.29    0.28
   4   6  11   49.65    1.95
   7  -5   2  102.05    3.09
  -4   8   3    0.21    0.39
   7  -5   2  103.77    3.09
  -4  -6 -11   50.24    1.65
  -7   5  -2  100.22    3.58
  -4  -6 -11   46.88    1.73
   5  10   6   30.06    1.40
  -8   0  -8    0.34    0.27
   7  -5   3   20.68    0.90
   8   0   8    0.63    0.30
  -5 -10  -6   32.77    1.33
  -5 -10  -6   33.34    1.45
  -7   5  -3   21.74    1.20
  -2  -1 -12   10.27    0.65
  -2  -1 -12   10.25    0.59
   2   1  12   10.90    0.75
  -3   3   9   34.74    1.44
   3  -3  -9   32.48    1.27
  -2  -2 -12    9.81    0.62
  -2  -2 -12    9.54    0.57
   2   2  12    7.88    0.72
   3  -9   4   22.38    0.94
  -3  -3 -12    0.04    0.24
  -3  -3 -12    0.23    0.25
   6   9   7    2.13    0.45
  -3   9  -4   19.64    1.32
   3   3  12   -0.09    0.36
  -6  -9  -7    1.63    0.39
  -2  -2  10   11.53    0.76
   2   2 -10   12.74    0.72
  -9  -2  -4    8.56    0.54
   7   8   7   30.63    1.34
  -9  -2  -4    8.44    0.68
   6  -5  -3    8.81    0.54
   9   2   4    8.74    0.57
  -4  -2 -12    0.21    0.25
   6  -5  -3    8.69    0.58
  -4  -2 -12    0.18    0.26
   4   2  12    0.03    0.35
   7   0  -4    2.40    0.33
  -7  -8  -7   27.50    1.19
  -7   0   4    1.43    0.43
  -6   5   3    7.90    0.77
   4  -8   5    4.40    0.46
   3   3  -9    9.73    0.62
  -3  -3   9    9.18    0.67
  -4   8  -5    4.05    0.69
  -3  -3   9    9.04    0.70
   2  10   7    0.56    0.33
   4  -6  -6    9.66    0.56
  -2 -10  -7    0.01    0.31
  -9  -3  -4    1.52    0.39
  -4   6   6    8.97    0.76
   4  -6  -6    9.14    0.62
  -9  -3  -4    2.04    0.30
   9   3   4    1.46    0.30
   0 -11   0  185.35    5.28
  -5  -3   7    9.95    0.63
   5   3  -7    7.91    0.59
  -5  -3   7   10.63    0.78
   0  11   0  172.70    6.17
   0  11   0  180.96    5.46
   3  11   0   18.99    0.94
   1  11  -1    2.03    0.68
  -1 -11   1    1.88    0.35
   5  -4  -6   24.91    0.99
  -5   4   6   24.14    1.22
  -3 -11   0   15.57    1.09
   1  11  -1    1.43    0.35
  -3 -11   0   18.33    0.88
   0  11   2  230.72    6.71
  -3   3 -11   14.18    0.80
  -3   3 -11   14.19    0.68
   0  11   2  216.19    7.38
   0 -11  -2  221.40    6.47
   3  -3  11   14.64    0.82
  -6  -4 -11    9.73    0.65
   6   4  11   10.49    0.63
   6   4  11   10.44    0.78
   1   7  10   32.60    1.49
  -1  -7 -10   32.42    1.31
   0 -10   4   10.85    0.62
   0  10  -4   10.66    0.64
   0   4  11   49.21    1.95
   0  -4 -11   51.10    1.73
   0  -4 -11   47.77    1.68
   0  10  -4   10.75    1.10
  -4 -10  -7    1.24    0.38
   4  10   7    0.48    0.37
  -9  -2  -3    0.63    0.34
   9   2   3    0.64    0.27
  -1 -10   4   90.62    3.26
  -6   2 -10   21.33    0.91
   1  10  -4   87.05    2.87
  -9  -2  -3    0.87    0.25
   6  -2  10   18.49    0.95
   8  -2   0    4.12    0.45
  -8   2   0    4.00    0.56
   1  -3  11    1.02    0.35
   8  -2   0    3.93    0.39
  -1   3 -11    0.75    0.32
   4  -7   7   59.00    1.87
  -4   7  -7   56.23    1.92
  -4   7  -7   53.55    2.36
  -4  -1 -12   56.79    1.86
   4   1  12   55.08    2.03
  -3   0 -12    9.02    0.66
   1  -5 -10    1.77    0.33
  -4  -1 -12   55.15    1.94
   3   0  12    9.60    0.72
  -8   3  -3    5.04    0.48
  -3   0 -12    9.23    0.57
   8  -3   3    5.19    0.49
   1  -5 -10    1.48    0.33
  -8   3  -3    4.91    0.62
  -1   5  10    2.60    0.45
   3  10  -3    8.82    0.64
  -3 -10   3    8.67    0.83
  -4 -11  -3   10.77    0.87
   4  11   3   11.43    0.80
  -4 -11  -3   10.81    0.72
   8  -1  -1   48.72    1.69
   4   8  -5    5.87    0.45
  -4  -8   5    4.26    0.63
   9   3   3    1.21    0.31
   4   8  -5    5.36    0.52
  -8   1   1   51.18    2.02
  -9  -3  -3    2.23    0.44
  -2 -11   1  107.67    3.90
   9   3   5   16.53    0.81
  -9  -2  -5    0.32    0.25
  -2 -11   1  109.43    3.35
  -9  -2  -5    0.32    0.31
  -9  -3  -5   19.47    0.83
   2  11  -1  113.76    3.56
   9   2   5    0.33    0.26
  -9  -3  -5   18.62    0.96
  -4 -11  -2   30.57    1.25
   4  11   2   32.06    1.38
   7   3  -4   38.40    1.39
  -4 -11  -2   30.70    1.53
  -7  -3   4   38.50    1.69
   7   3  -4   39.15    1.40
  -4  -3 -12    0.35    0.27
   4  10  -2   16.53    0.87
  -5   2   7   48.30    1.80
   4   3  12    0.69    0.35
   7  -5   1    5.07    0.46
  -5   2   7   48.26    1.93
  -4 -10   2   16.57    1.10
  -4  -3 -12    0.27    0.28
   7  -5   1    4.07    0.41
   5  -2  -7   50.51    1.70
  -7   5  -1    4.04    0.59
  -8  -7  -2    1.05    0.41
   8   7   2    1.38    0.33
   8   7   2    1.15    0.25
  -1  -8   7   55.89    2.15
   2   6  11    4.56    0.61
   1   8  -7   51.90    1.74
  -2  -6 -11    5.44    0.55
  -2  -6 -11    5.56    0.46
   1   8  -7   49.96    1.83
   7   8   0   48.85    1.74
   7   8   0   47.64    1.54
  -7  -8   0   46.48    2.01
  -2   3  10    5.73    0.63
   1  11   4    1.80    0.37
   1  11   4    1.50    0.57
   2  -3 -10    6.40    0.55
  -7   5  -4   99.49    3.15
   7  -5   4  102.91    3.11
  -7   5  -4  103.03    3.59
  -1 -11  -4    1.10    0.39
   2   0  12   87.64    2.92
  -4  -7   6   12.32    0.94
  -2   0 -12   83.19    2.75
   1   7  -8   43.72    1.50
  -2   8  -7    5.06    0.47
   1   7  -8   42.00    1.55
  -2   5 -10  140.60    4.11
   4   7  -6   15.04    0.72
  -2   5 -10  143.20    4.27
  -1  -7   8   39.65    1.74
   4   7  -6   15.09    0.80
   2  -5  10  140.36    4.35
   2  -8   7    4.92    0.45
  -2   8  -7    5.55    0.77
  -2   0 -12   86.61    2.62
   6   1  -6   42.32    1.51
  -6  -1   6   42.69    1.59
  -6  -1   6   43.82    1.80
  -1   1  11   50.86    1.96
   1  -1 -11   54.56    1.86
  -4   3   8    1.53    0.41
  -8   3  -4   20.25    1.12
   8  -3   4   22.00    0.94
   4  -3  -8    2.03    0.34
  -4   3   8    1.60    0.39
  -8   3  -4   22.05    0.94
   1  -5  10   24.44    1.09
  -1   5 -10   24.62    1.06
  -8  -7  -6   24.83    1.14
  -4   7   5    7.42    0.75
   4  -7  -5    7.95    0.59
   8   7   6   22.52    0.94
   8   7   6   25.45    1.16
  -8  -7  -6   24.45    1.05
   9   1   4  105.17    3.17
   2   3  12   11.43    0.83
  -2  -3 -12   11.44    0.66
  -2  -3 -12   11.85    0.68
  -9  -1  -4  100.35    3.06
  -9  -1  -4  101.71    3.47
   8  -3   2    7.51    0.55
  -8   3  -2    7.28    0.70
  -8   3  -2    6.68    0.55
  -1   0  11    0.28    0.30
   1   0 -11    0.30    0.26
   1   4 -10   39.84    1.49
   9   4   4   94.02    2.96
  -9  -4  -4   98.91    3.33
  -9  -4  -4   95.76    2.88
  -1  -4  10   42.59    1.61
   9   1   3    1.18    0.34
  -3   6  -9   90.39    3.41
  -6   0   6   35.37    1.57
  -6   0   6   35.35    1.40
  -3   6  -9   90.95    2.88
  -9  -1  -3    2.58    0.44
  -9  -1  -3    2.38    0.31
  -3   6  -9   90.97    2.82
   3  -6   9   95.30    2.93
   6   0  -6   35.85    1.32
  -8  -3  -9   13.89    0.75
  -7  -9  -4   94.40    2.90
   8   3   9   12.57    0.69
  -6   3   5  142.53    4.82
   6  -3  -5  148.70    4.31
   0   9  -6    4.60    0.47
   0  -9   6    4.63    0.67
   7   9   4   90.89    3.10
   7   0  10    9.04    0.66
  -7  -9  -4   91.79    3.26
  -7   0 -10    8.49    0.59
   6   5  -5   31.98    1.26
   4  11   4   20.50    1.06
  -6  -5   5   30.73    1.51
  -4   5   7    5.81    0.65
  -4   5   7    6.15    0.62
   4  -5  -7    6.69    0.50
   6   5  -5   33.15    1.22
  -7   3  -8   38.04    1.40
   7  -3   8   37.85    1.41
  -4 -11  -4   21.73    1.02
  -4 -11  -4   19.95    1.16
   4  -5  -7    7.06    0.56
  -8  -2   2  116.23    4.03
   8   2  -2  117.78    3.54
   3   8  -6    8.04    0.52
  -6 -10  -3  169.71    5.61
   6  10   3  169.02    5.29
  -3  -8   6    6.61    0.77
   8   2   9  117.00    3.63
  -6 -10  -3  171.04    5.01
   3   8  -6    7.68    0.58
  -8  -2  -9  120.92    3.62
  -6  -2   6  129.45    4.31
   6   0  11    3.59    0.47
  -6   0 -11    3.74    0.46
   6   2  -6  125.25    3.85
  -6  -2   6  129.93    4.00
   8   6   0    1.49    0.30
   7   9   3    6.20    0.63
  -7  -9  -3    8.44    0.77
   8   6   0    1.70    0.29
  -8  -6   0    1.16    0.44
   0 -11   1   25.29    1.05
   0 -10  -6   18.12    0.94
   0  11  -1   23.32    1.51
   0  10   6   16.62    0.95
   0  10   6   16.84    1.13
   0  11  -1   23.20    1.07
   2   5  -9    7.37    0.56
  -6 -10  -4   40.04    1.50
  -2  -5   9    6.59    0.67
   7   5  10    6.66    0.53
   7   5  10    6.64    0.67
  -3 -11  -5   11.12    0.76
  -7  -5 -10    8.11    0.61
   8   1  -2   16.83    0.79
   6  10   4   40.82    1.65
  -6 -10  -4   37.87    1.72
  -8  -1   2   17.32    1.04
   3  11   5   11.89    0.79
  -9  -4  -5    5.87    0.60
  -9  -4  -5    6.29    0.50
   5   8  -4    0.29    0.22
  -5  -8   4    0.30    0.40
   9   4   5    6.27    0.50
   5   8  -4    0.56    0.29
  -9  -1  -5    0.26    0.24
  -5  -7   5    5.58    0.72
   5   7  -5    6.00    0.47
   5   7  -5    6.21    0.54
   9   1   5    0.21    0.28
  -9  -1  -5    0.40    0.32
   4  11   1   15.33    0.87
   0  11   3   54.22    2.39
   0 -11  -3   54.05    1.90
  -4 -11  -1   14.73    0.79
  -4 -11  -1   14.35    1.03
   0  11   3   52.34    1.95
  -5   8  -1    9.45    0.91
   5  -8   1    9.05    0.62
  -1   2  11   10.51    0.79
   1  -2 -11    9.81    0.66
   9   4   3   12.13    0.65
   9   2   2    4.01    0.46
  -9  -4  -3   10.50    0.80
  -9  -2  -2    4.18    0.58
  -2 -11  -5   21.52    1.07
  -3  -4 -12    4.10    0.47
   2  11   5   24.14    1.45
   3   4  12    5.06    0.65
   2  11   5   23.10    1.14
  -3  -4 -12    4.07    0.48
   5   6  11   12.65    0.90
   5   6  11   12.99    0.70
   5  -8   2   93.61    2.87
  -5   8  -2   89.91    3.41
  -2  10   3  123.35    4.45
  -8  -5   1    0.79    0.39
  -2  10   3  126.59    3.93
   2 -10  -3  127.07    3.85
   8   5  -1    0.95    0.26
   8   5  -1    0.55    0.23
  -5  -6 -11   12.52    0.74
   7  -1  -4    9.78    0.61
  -7   1   4    9.46    0.78
  -3  -7   7    0.76    0.40
  -4   0 -12   13.72    0.80
  -3   7  -8    2.06    0.58
   3   7  -7    0.68    0.30
  -3   7  -8    1.75    0.34
   3   7  -7    1.07    0.28
  -4   0 -12   13.88    0.72
   4   0  12   13.89    0.82
  -7   2  -9    2.92    0.38
   7  -2   9    3.01    0.39
  -9  -3  -2    0.73    0.37
  -1   9  -6    9.63    0.60
   9   3   2    0.68    0.26
   1  -9   6    9.58    0.56
  -1   9  -6    9.09    1.04
  -9  -3  -6    0.40    0.30
   9   3   6    0.77    0.31
  -9  -3  -6    0.45    0.28
  -4   9  -1   33.46    1.70
   4  -9   1   33.42    1.29
  -1  10  -4    3.88    0.75
  -1  10  -4    4.25    0.44
   1 -10   4    4.95    0.47
  -1   8   8   29.46    1.36
   1  -8  -8   29.12    1.23
   6   9  -1    6.42    0.54
  -6  -9   1    6.18    0.76
   4   9  -4   22.36    0.99
  -9  -2  -6   23.02    1.07
  -9  -2  -6   21.71    0.94
   9   2   6   22.77    1.00
   7   9   5   32.42    1.41
  -7  -9  -5   31.06    1.28
  -4  -9   4   19.09    1.22
  -7  -9  -5   34.71    1.50
   5  -7  -3    3.21    0.41
  -5   7   3    3.00    0.56
   2 -10   3    4.81    0.50
  -2  10  -3    5.99    0.82
  -8  -3   2   24.73    1.30
   8   3  -2   26.49    1.04
   1   1  12    6.62    0.67
  -1  -1 -12    6.69    0.49
  -1  -1 -12    6.43    0.53
  -1  -1  11    4.46    0.57
   1   1 -11    4.39    0.51
  -6 -10  -2   44.96    2.00
   4   4  12    6.02    0.67
   3   8  10   19.52    1.08
  -2 -10   4   15.89    1.06
  -4  -4 -12    5.90    0.53
  -8  -4  -9    3.18    0.41
  -4  -4 -12    5.44    0.51
  -3  -8 -10   16.67    0.92
   8   4   9    2.39    0.34
   6  10   2   49.93    1.85
   2  10  -4   14.27    0.80
   8  -3   5   25.51    1.08
  -8   3  -5   25.97    1.07
  -3  -9  -9    4.78    0.55
   3   9   9    3.76    0.56
  -2   7   8  238.76    7.29
  -8   3  -5   27.60    1.30
   2  -7  -8  243.89    6.95
   5  -2  11    0.21    0.29
   4  -9   0    2.54    0.40
  -4   9   0    2.94    0.62
   1 -10  -5    0.21    0.33
  -5   2 -11   -0.01    0.24
  -1  10   5    0.31    0.33
  -1  10   5    0.21    0.44
   1   9  -6    4.66    0.49
  -1  -9   6    5.29    0.69
   4   4  -8   49.57    1.76
  -6  -8  -9   10.42    0.71
  -4  -4   8   52.47    2.04
   3  -5  10    2.11    0.37
   6   8   9   12.11    0.86
  -3   5 -10    2.51    0.35
  -3   5 -10    2.44    0.40
  -5   7  -6    3.08    0.62
  -5   7  -6    3.41    0.45
   1   2  12   11.74    0.79
   5  -7   6    4.01    0.40
  -1  -2 -12   11.19    0.63
  -1  -2 -12   10.94    0.66
   6   5  11    0.53    0.26
  -2   8   7   64.34    2.43
  -2   8   7   62.44    2.25
  -8   3  -1    1.92    0.47
  -6  -5 -11    0.16    0.29
   8  -3   1    1.90    0.34
   8  -3   1    2.20    0.32
   2  -8  -7   60.19    2.11
   6   5  11    0.51    0.41
   7  -5   0  106.47    3.16
   7  -5   0  105.05    3.15
  -7   5   0  101.12    3.66
   9   1   2  128.31    3.82
  -9  -1  -2  123.82    4.23
   7  -4   7   11.55    0.68
   5  -8   0   86.28    2.71
  -8  -1  -9    1.29    0.34
  -7   4  -7   11.83    0.70
   8   1   9    1.02    0.30
  -5   8   0   86.38    3.24
  -4  -8 -10   -0.08    0.29
  -7   4  -7   12.79    0.91
   4   8  10    0.05    0.41
  -6   6   2    8.11    0.81
   6  -6  -2   10.84    0.58
   6  -6  -2   11.17    0.65
  -6 -10  -5  187.53    5.94
   1  10   7    1.82    0.52
  -7  -9  -2   97.09    3.50
  -4   9  -2    1.20    0.52
   4  -9   2    0.53    0.30
  -1 -10  -7    1.55    0.39
  -6 -10  -5  179.87    5.41
   1  10   7    1.39    0.42
   7   9   2   99.35    3.24
   6  10   5  181.75    5.68
  -7   5  -5   22.53    1.01
  -7   5  -5   22.65    1.23
  -3   1 -12   74.37    2.45
  -3   1 -12   74.67    2.31
   3  -1  12   71.96    2.53
  -1  -6   9    9.66    0.76
   1   6  -9    8.58    0.60
   1   6  -9    9.06    0.61
   7  -5   5   22.94    0.96
  -1   7   9    7.96    0.74
   8   6   8   23.36    0.97
   6  -1  -6   60.79    2.01
  -8  -6  -8   23.16    1.05
   8   6   8   24.56    1.13
   1  -7  -9    5.50    0.60
  -6   1   6   60.22    2.09
  -6   1   6   59.98    2.30
   3   9  -5    7.77    0.57
  -3  -9   5    8.25    0.82
   5   2  12   80.81    2.73
   4   9   9    2.14    0.45
   5  10  -1    1.22    0.35
  -4   3 -11    9.07    0.56
   4  -3  11    8.35    0.63
  -4   3 -11    8.51    0.61
   3  11  -1   74.02    2.53
  -3 -11   1   72.91    2.84
  -5 -10   1    1.52    0.50
  -5  -2 -12   76.75    2.50
  -4  -9  -9    1.91    0.42
   0   5 -10   33.10    1.29
  -8   0   2    4.77    0.63
   0  -5  10   33.30    1.36
   8   0  -2    4.57    0.47
  -2   1 -12   34.68    1.20
  -2   1 -12   31.50    1.30
   7  -3  -3   15.17    0.76
  -7   3   3   16.54    1.02
  -8   2  -7   25.32    1.08
   8  -2   7   26.31    1.10
   2  -1  12   32.48    1.39
  -8   2  -7   27.96    1.27
  -7  -4   4   15.42    1.01
  -8   1  -8    2.17    0.36
   7   4  -4   16.23    0.76
   6  -6   6    9.95    0.59
   7   4  -4   16.91    0.79
  -6   6  -6    9.70    0.65
  -6   6  -6    8.93    0.88
   4   6  -7    1.09    0.31
   8  -1   8    3.16    0.39
   4   6  -7    1.27    0.33
  -4  -6   7    1.50    0.45
  -2  -3  10   57.93    2.04
   5  -8   3    9.73    0.63
  -1   0 -12   12.47    0.73
   2   3 -10   53.60    1.90
   1   0  12   11.21    0.76
  -5   8  -3   10.56    0.97
  -1 -11   2   14.31    0.77
  -9   0  -4   16.82    0.77
  -9   0  -4   15.70    0.95
   1  11  -2   15.00    1.26
   1  11  -2   14.89    0.81
  -9  -4  -6   77.46    2.48
   9   4   6   79.76    2.51
  -9  -4  -6   79.97    2.74
   9   0   4   16.02    0.82
   7  -4  -2    3.27    0.41
  -7   4   2    2.66    0.52
   7  -4  -2    2.69    0.35
   8   7   1   20.31    0.83
  -8  -7  -1   17.63    1.12
   8   7   1   21.34    0.94
  -6  -7 -10    9.51    0.68
   6   7  10   10.03    0.82
   6   7  10   10.07    0.60
  -6  -3   6    4.25    0.60
   6   3  -6    4.09    0.47
   5   3  12   10.04    0.79
   2   4  12    2.52    0.51
  -2  -4 -12    2.90    0.39
  -2  -4 -12    2.46    0.37
  -5  -3 -12   11.40    0.68
   4  11   5   11.05    0.79
  -5  -4   7   55.14    2.15
   5   4  -7   52.94    1.90
  -5 -10  -7   74.81    2.49
   5   4  -7   53.60    1.82
  -4 -11  -5    9.57    0.80
   5  10   7   71.86    2.61
  -4 -11  -5    9.28    0.71
   0   3 -11   12.77    0.74
  -9   0  -3   11.13    0.62
   7   7   9    1.25    0.41
  -9   0  -3   10.55    0.81
   7   7   9    1.36    0.28
   9   0   3   11.69    0.68
  -7  -7  -9    1.05    0.34
   0  -3  11   16.34    0.87
   9   1   6   75.07    2.41
  -9  -1  -6   74.48    2.62
  -9  -1  -6   72.42    2.34
  -9  -4  -2   61.65    2.33
   9   4   2   59.88    1.99
   7   7  -2    0.59    0.24
  -9  -5  -4    7.39    0.68
  -7  -7   2    0.61    0.41
   9   5   4    7.24    0.54
   7   7  -2    0.49    0.28
   8   7   7   53.90    2.00
  -5  -9   3    3.09    0.58
  -8  -7  -7   54.29    1.87
   6  -7   2    0.28    0.27
   8   7   7   53.08    1.76
   5   9  -3    1.33    0.32
   3  -9  -4    2.16    0.40
   5   1  12    1.62    0.41
   3  -4  -9   -0.02    0.26
  -3   9   4    1.29    0.52
  -5  -1 -12    2.16    0.36
  -3   4   9    0.06    0.33
   5   6  -6   99.25    3.19
  -5  -6   6   96.54    3.53
   5   6  -6  102.41    3.06
   1  -9  -7   64.76    2.19
  -5   5  -9    3.63    0.47
   0   8   9  143.51    4.57
  -1   9   7   62.01    2.47
   5  -5   9    3.04    0.42
  -1   9   7   63.48    2.30
   0  -8  -9  139.53    4.28
  -2  -9  -9   35.71    1.46
   2   9   9   37.77    1.63
  -1   3  11    2.72    0.45
  -1  11   1    1.92    0.62
   1 -11  -1    1.85    0.40
  -9  -5  -5    8.22    0.57
  -1  11   1    1.09    0.35
  -9  -5  -5    9.55    0.73
   1  -3 -11    2.13    0.34
   9   5   5    8.84    0.58
  -1  11   0   53.87    1.87
  -1  11   0   50.80    2.37
   1 -11   0   51.10    1.81
  -9   0  -5    7.23    0.68
   4  -9  -1   75.74    2.44
   3   4  -9    7.97    0.59
   9   0   5    6.74    0.53
  -9   0  -5    6.34    0.51
  -4   9   1   73.32    2.93
  -3  -4   9   10.79    0.78
  -3  -4   9   10.24    0.71
  -4 -11   0    4.21    0.65
  -2  -8 -10    0.34    0.32
   6  -7   1  138.87    4.00
   2  11  -2   19.52    0.94
   6  -7   1  136.66    4.06
  -6   7  -1  133.30    4.66
   2   8  10    0.12    0.42
  -2 -11   2   16.55    1.13
   4  11   0    4.57    0.56
  -2 -11   2   18.13    0.85
   1  11   5    0.81    0.36
   1  11   5    0.46    0.49
  -7  -8  -8   76.53    2.55
   7   8   8   79.96    2.75
  -1 -11  -5    0.75    0.38
  -3   9  -5   55.78    2.44
   3  -9   5   53.28    1.82
   1   3  12    9.14    0.74
  -1  -3 -12    9.18    0.61
  -1  -3 -12    9.77    0.62
   3  -7  -7    0.54    0.32
  -3   7   7    0.31    0.38
  -3   7   7    0.34    0.35
  -7  -9  -6   64.90    2.37
  -7  -9  -6   63.22    2.16
   7   9   6   64.08    2.33
   7   6  -3   20.90    0.87
  -5   3   7   24.65    1.12
   5  -3  -7   23.41    1.02
  -7  -6   3   21.79    1.24
   7   6  -3   20.62    0.95
  -5   3   7   26.20    1.25
  -1  -6 -11   15.90    0.77
   1   6  11   17.32    1.01
  -1  -6 -11   16.24    0.86
   0 -11   2   68.67    2.27
   0  11  -2   73.67    2.39
   0  11  -2   69.38    3.00
  -8   2   1   21.54    1.18
   8  -2  -1   20.62    0.92
   9   5   3    3.86    0.41
  -9  -5  -3    4.47    0.60
  -4   8   4    1.00    0.47
   6  -7   3  148.10    4.40
   4  -8  -4    1.17    0.35
  -6  -9  -8   45.68    1.71
   6   9   8   46.10    1.85
   6  -7   3  151.15    4.35
  -6   7  -3  147.54    5.07
   8   4  -2   29.05    1.13
   2  -4 -10   14.76    0.77
  -8  -4   2   28.45    1.42
  -2   4  10   15.87    0.95
   8   4  -2   29.66    1.14
   0  -5 -11  103.40    3.26
  -6 -10  -1   53.78    2.22
   9   2   1   18.03    0.84
   0  -5 -11  108.68    3.27
   0   5  11  106.91    3.59
   6  10   1   51.09    1.95
  -9  -2  -1   17.46    1.03
   0 -11  -4   80.08    2.62
   0  11   4   79.01    2.71
   0  11   4   79.41    3.13
  -6   4  -9  247.15    6.97
   6  -4   9  239.01    7.04
   0   9   8    0.22    0.41
   0  -9  -8    0.55    0.35
   4  -9   3    3.70    0.47
  -4   9  -3    4.17    0.70
   8   5   9    2.22    0.43
   2   8  -7   27.92    1.19
  -2  -8   7   28.20    1.42
   3   6  -8   21.41    1.01
   8   5   9    1.88    0.33
  -8  -5  -9    0.83    0.33
  -2   6   9   23.96    1.20
   2  -6  -9   24.79    1.01
   2  -6  -9   23.20    1.04
  -3  -6   8   20.58    1.16
   2   8  -7   28.31    1.09
   3   6  -8   21.67    0.95
   6  -1  11   18.45    0.90
  -6   1 -11   15.68    0.81
   7  -1  10    0.70    0.34
  -9   0  -2    4.75    0.45
  -9   0  -2    4.18    0.57
   3   7  11   87.38    3.07
  -7   1 -10    0.84    0.30
   8   8   4   15.40    0.87
  -3   8  -7   17.73    1.27
  -8  -8  -4   14.78    0.95
   9   0   2    5.18    0.51
   5  -8  -1    2.29    0.39
  -5   8   1    2.42    0.57
   3  -8   7   19.59    0.85
  -3  -7 -11   87.83    2.84
  -9  -3  -7   85.34    2.65
   9   3   7   83.31    2.67
   9   3   1    7.08    0.53
  -9  -3  -1    5.35    0.66
   6   7  -4   16.46    0.74
   4  -1  12    0.82    0.34
  -6  -7   4   13.53    1.02
  -4   1 -12    0.13    0.25
  -4   8  -6   62.71    2.59
   4  -8   6   60.84    2.02
   6   7  -4   15.36    0.80
  -4   1 -12    0.16    0.28
   2  -4  11    3.53    0.45
  -2   9  -6    5.77    0.82
   2  -9   6    4.90    0.46
   5  -4  10   14.74    0.83
  -5   4 -10   14.52    0.75
  -2   9  -6    6.00    0.47
  -2   4 -11    3.35    0.41
   1   2 -11   88.89    2.91
  -1  -2  11   94.11    3.08
   3  10   8   62.52    2.33
  -3 -10  -8   64.46    2.22
   1 -11  -2   75.83    2.59
  -1  11   2   83.77    2.68
   5   4  12    1.56    0.45
  -4  -7 -11   44.61    1.67
  -1  11   2   79.27    3.17
  -3  10   0    1.46    0.57
  -5   6  -8   48.53    1.72
   5  -6   8   50.78    1.72
   4   7  11   46.60    1.90
  -5   6  -8   48.16    2.11
   3 -10   0    1.47    0.36
  -5  -4 -12    1.46    0.35
  -9  -2  -7    5.85    0.54
   9   2   7    6.80    0.56
   5   8  10   62.85    2.39
   6   8  -3   56.61    1.81
   8  -3   6   89.29    2.81
  -8   3  -6   86.55    2.80
   6   8  -3   53.78    1.97
  -8   3  -6   92.52    3.17
  -6  -8   3   56.98    2.32
  -5  -8 -10   65.73    2.22
  -5 -11  -3   72.01    2.79
  -5 -11  -3   73.75    2.42
   5  11   3   73.95    2.61
   7   8  -1    8.48    0.63
  -7  -8   1    7.90    0.82
  -3  10  -1    0.22    0.47
   3 -10   1    0.14    0.29
   7   8  -1    8.50    0.50
   1  -1  12   65.84    2.32
  -6 -10  -6   32.21    1.34
  -6 -10  -6   31.91    1.45
   1 -11   1    6.51    0.58
   6  10   6   32.59    1.45
  -1  11  -1    7.27    0.93
  -1  11  -1    5.96    0.54
  -1   1 -12   63.47    2.19
   8   0   9    3.72    0.45
   7   6  10   22.04    1.12
  -3  -5 -12   46.82    1.72
  -8   0  -9    3.11    0.40
  -3 -11  -6   -0.03    0.32
   7   6  10   21.11    0.92
   3  11   6    0.30    0.36
   3   5  12   50.04    1.96
  -3  -5 -12   50.43    1.71
  -7  -6 -10   21.28    1.01
  -7  -9  -1    3.87    0.61
   7   9   1    4.51    0.54
   9   1   1    8.39    0.58
  -9  -1  -1    8.31    0.75
  -6   5  -8   23.59    1.31
   6  -5   8   23.65    1.02
  -6   5  -8   23.39    1.03
  -4   4   8   21.51    1.12
   4  -4  -8   20.14    0.92
   7  -2  -4  118.24    3.52
  -4   4   8   21.33    1.06
  -7   2   4  113.90    3.99
   8   8   5    1.29    0.38
  -8  -8  -5    1.01    0.39
  -8  -8  -5    0.79    0.31
   3  -6  -8    5.00    0.56
   8   8   3    0.42    0.33
  -3   6   8    7.08    0.66
  -8  -8  -3    0.08    0.36
  -3   6   8    7.79    0.70
   3  -6  -8    5.77    0.49
   3  -8  -6   63.78    2.21
  -2   9   6   14.95    1.08
  -9  -5  -6    1.16    0.31
  -3   8   6   68.79    2.57
   2  -9  -6   14.33    0.83
  -3   8   6   66.10    2.32
  -2   9   6   14.55    0.87
   9   5   6    1.15    0.31
  -9  -5  -6    1.72    0.38
  -2  -7   8   21.16    1.13
   8  -3   0   12.90    0.63
  -4  -5 -12   14.15    0.72
   2   7  -8   17.66    0.90
   4   5  12   12.08    0.92
  -8   3   0   12.10    0.89
  -4  -5 -12   14.63    0.79
   2   7  -8   19.12    0.87
   8  -3   0   11.86    0.65
   5  -8   4   66.97    2.18
  -5   8  -4   65.35    2.68
  -5  -9  -9    1.34    0.39
   5   9   9    1.35    0.42
  -8   1   2    3.81    0.56
   8  -1  -2    3.10    0.39
   6  -7   0    3.84    0.49
  -6   7   0    3.31    0.60
  -4   0   9   10.63    0.75
   5  11   4   10.26    0.76
  -5 -11  -4   10.44    0.86
  -5   0 -12   13.50    0.73
  -4 -10  -8   35.57    1.46
  -4   0   9   11.27    0.76
   5   0  12   13.29    0.81
   4   0  -9   10.41    0.68
   0   7  10   69.43    2.58
   4  10   8   37.32    1.58
   0  -7 -10   72.19    2.37
  -5 -11  -4    9.17    0.70
   5  -6  -5    9.53    0.55
  -5   6   5    6.62    0.77
   5  -6  -5    9.15    0.62
  -2  10   4  106.41    3.53
  -2  10   4  117.88    4.07
   2 -10  -4  110.17    3.48
  -5 -11  -2    6.25    0.74
   5  11   2    5.83    0.63
  -5 -11  -2    5.47    0.57
   1  -4  11   14.26    0.81
  -1   4 -11   14.62    0.81
   6  -2  -6    5.92    0.52
  -6   2   6    6.24    0.68
  -6   3 -10    2.28    0.36
   6  -3  10    2.32    0.39
   9   4   7    0.52    0.29
  -9  -4  -7    0.59    0.29
  -2  -9   6   42.41    1.87
   2   9  -6   41.04    1.57
   2  11   6    1.83    0.58
  -2 -11  -6    1.63    0.41
   2  11   6    1.75    0.40
  -6   5   4    1.11    0.45
   3 -10  -1    3.27    0.44
   4  -6   9    0.71    0.29
   6  -5  -4    1.56    0.32
  -3  10   1    2.83    0.67
  -4   6  -9    0.45    0.29
   6  -5  -4    1.80    0.31
   7  -5  -1    0.26    0.26
   7  -5  -1    0.49    0.27
   9   0   6    9.26    0.61
  -7   5   1    0.28    0.40
  -9   0  -6    9.39    0.62
  -9   0  -6    9.29    0.72
  -4  -1   9   14.29    0.86
   7   3  11   68.88    2.39
  -7  -3 -11   64.88    2.23
   4   1  -9   15.95    0.79
   7   3  11   68.43    2.27
  -4  -1   9   14.21    0.87
   3  -4  11   27.53    1.21
  -3   4 -11   28.22    1.08
   7   2  11   28.38    1.17
  -7  -2 -11   26.43    1.13
  -3   4 -11   28.08    1.20
   0 -10   5    1.03    0.29
   0  10  -5    0.85    0.29
   4  10  -3    0.05    0.25
  -4 -10   3    0.33    0.43
   0  10  -5    0.63    0.55
   5  -5  -6   49.49    1.67
   5  -5  -6   47.54    1.68
   2 -10   4    0.63    0.30
  -5   5   6   51.24    2.03
  -2  10  -4    0.64    0.54
  -1   6  10   53.89    2.09
   1  -6 -10   54.21    1.81
  -6   7  -4    5.12    0.74
   1  -6 -10   52.94    1.86
  -9  -5  -2   23.22    1.21
   9   5   2   22.37    0.96
  -3   0  10   80.24    2.76
  -7   5  -6   82.54    2.69
   7  -5   6   85.35    2.66
   3   0 -10   80.54    2.62
  -7   5  -6   85.25    3.10
  -2 -10  -8    0.99    0.37
   2  10   8    1.35    0.44
   8   6  -1   29.51    1.11
   8   6  -1   28.74    1.15
  -8  -6   1   27.90    1.45
   3 -10   2    0.28    0.30
   6   4  -6    9.83    0.64
   6   4  -6   10.81    0.66
  -3  10  -2    0.74    0.52
  -6  -4   6   11.17    0.85
  -9  -4  -1   39.34    1.73
   9   4   1   40.25    1.44
   6   6  11   52.53    1.80
   9   1   7   -0.01    0.29
   6   6  11   55.84    2.09
  -9  -1  -7    0.25    0.27
  -6  -6 -11   50.41    1.86
  -4   1   9   29.24    1.32
   2  -2  12    5.29    0.57
   4  -1  -9   29.30    1.18
  -4   1   9   29.53    1.31
  -2   2 -12    3.31    0.45
   3  10  -4   63.33    2.24
  -3 -10   4   66.22    2.61
  -4 -11  -6   -0.08    0.31
   4  -5  10  215.90    6.49
   4  11   6    0.15    0.32
  -4   5 -10  229.19    6.39
  -4 -11  -6    0.06    0.34
   1  10  -5   21.57    0.98
  -1 -10   5   20.93    1.25
  -4   9   2   22.20    1.37
   6  -4  -5   78.05    2.44
   4  -9  -2   22.94    1.04
  -6   4   5   76.14    2.84
   9  -1   4    2.34    0.37
   6   6  -5   19.43    0.85
  -3   2 -12    2.79    0.35
   3  -2  12    3.16    0.45
  -6  -6   5   18.52    1.14
  -3   2 -12    2.46    0.39
   6   6  -5   17.88    0.89
   2   7  11    2.91    0.52
  -2  -7 -11    3.19    0.45
  -3   1  10   26.27    1.24
   3  -1 -10   26.00    1.11
  -9   1  -3   99.46    3.49
  -1   7  -9   30.58    1.25
   1  -7   9   31.83    1.43
   9  -1   3  103.00    3.12
  -9   1  -3   98.37    3.04
  -1   7  -9   31.88    1.24
   7   5  -4    3.42    0.40
  -7  -5   4    2.83    0.54
   1   4  12   19.18    1.12
   7   5  -4    3.08    0.41
  -1  -4 -12   20.20    0.93
  -1  -4 -12   20.28    0.92
   8  -4   3   24.12    1.01
   2   5  12   74.23    2.71
  -2  -5 -12   75.16    2.40
   8   8   6   53.73    1.98
   3   1 -10    2.50    0.40
  -3  -1  10    3.77    0.50
  -8  -8  -6   50.89    1.98
  -8  -8  -6   50.92    1.80
  -8   4  -3   23.76    1.05
  -8   4  -3   22.79    1.24
  -2  -5 -12   73.61    2.41
   8   7   0    4.99    0.44
  -8  -7   0    5.03    0.69
   8   7   0    5.33    0.51
  -3 -11   2   54.23    2.33
   3  11  -2   57.69    2.03
   8   8   2   16.23    0.73
   0   1  12   17.05    0.97
   0  -1 -12   15.77    0.85
  -8  -8  -2   17.11    1.06
   8   8   2   17.34    0.90
   7   1  -5   71.77    2.32
  -7  -1   5   71.26    2.69
  -7  -4 -11    4.25    0.51
  -1  11   3   14.82    1.15
   7   4  11    4.24    0.56
   7   4  11    4.90    0.51
   1 -11  -3   14.06    0.83
  -1  11   3   12.95    0.82
  -5  -7 -11   80.74    2.69
  -1  -5  10    2.94    0.45
  -1   8  -8   11.46    0.67
  -1   8  -8   10.55    0.66
   1  -8   8   10.21    0.84
   1   5 -10    2.85    0.38
   5   7  11   85.51    2.61
   5   7  11   82.65    2.94
  -9  -6  -4    3.11    0.49
  -5 -11  -5   42.93    1.64
   5  11   5   40.59    1.72
   9   6   4    1.67    0.31
  -5 -11  -5   45.13    1.87
  -9   0  -1    3.00    0.51
   7   9   7   67.02    2.40
   5   0  -8   34.74    1.36
  -5   0   8   37.74    1.58
   5   1  -8    6.71    0.56
   7   1  11    3.91    0.49
  -5   0   8   36.48    1.48
  -7  -9  -7   64.43    2.22
   9   0   1    3.09    0.40
  -5  -1   8    6.48    0.65
  -7  -1 -11    3.17    0.42
  -5  -1   8    6.00    0.58
  -1   4  11    3.84    0.56
   1  -4 -11    5.32    0.52
  -4   7  -8    9.29    0.64
  -4   7  -8    9.36    0.96
   4  -7   8    8.89    0.59
  -5 -11  -1   98.76    3.69
  -6  -9   2    5.90    0.77
  -1  11  -2    5.28    0.84
   6   9  -2    7.16    0.59
   1  11  -3    2.35    0.36
  -1 -11   3    2.63    0.38
  -7  -2   5    3.21    0.55
  -7  -2   5    3.13    0.42
   1 -11   2    5.57    0.55
   5  11   1  105.20    3.40
   7   2  -5    3.34    0.40
  -1  11  -2    5.61    0.53
   1   9   9   36.32    1.64
   4  -9   4   10.26    0.66
  -4   9  -4   10.74    1.02
  -1  -9  -9   37.95    1.50
   8  -4   2    1.75    0.32
  -8   4  -2    1.80    0.48
  -4 -11   1   15.31    1.11
  -9  -6  -5   91.69    3.12
  -9  -6  -5   86.75    2.76
   4   2  -9    9.73    0.65
   4  11  -1   16.86    0.92
  -4  -2   9    8.85    0.65
   9   6   5   89.79    2.77
  -4  -2   9    9.33    0.72
  -8   4  -4    7.80    0.60
   8  -4   4    7.69    0.58
  -8   4  -4    8.88    0.78
  -1  10  -5    9.82    0.63
   0   0  12   75.42    2.69
  -9   1  -5   47.02    1.85
   1 -10   5   12.67    0.66
   4   5  -8   13.89    0.76
   0   0 -12   78.58    2.54
  -6 -10   0    9.05    0.89
   6  10   0   10.56    0.74
   0  -8   8   43.66    1.83
  -1  10  -5    9.95    1.11
   9  -1   5   44.10    1.61
   0   8  -8   41.35    1.57
   4   5  -8   14.00    0.77
   0   8  -8   41.93    1.50
  -9   1  -5   45.10    1.58
  -4  -5   8   12.39    0.92
   8   7   8   56.35    2.04
   8   7   8   52.30    1.77
  -8  -7  -8   52.25    1.88
   0  -2 -12    5.69    0.55
   0   2  12    5.30    0.66
   2   4 -10   62.81    2.10
  -5   7   4    2.71    0.55
   8   5  -2   35.72    1.36
  -8  -5   2   37.10    1.70
  -2  -4  10   60.85    2.19
   8   5  -2   37.71    1.35
   5  -7  -4    1.20    0.34
  -2   7  -9    0.62    0.28
  -2   7  -9    0.83    0.32
   6  -6  -3    9.52    0.64
   6  -6  -3    9.73    0.58
  -5  -5 -12   73.81    2.44
   5   5  12   74.46    2.67
   0  10   7    0.72    0.47
   0  10   7    1.02    0.41
   0 -10  -7    0.36    0.36
   1   8  10    2.30    0.54
  -1  -8 -10    2.90    0.45
   7  -3   9   56.28    1.95
  -7   3  -9   56.13    1.91
   8   3  10    3.60    0.46
  -8  -3 -10    4.60    0.50
   5  10  -2    2.21    0.38
  -8   2  -8    3.40    0.42
   8  -2   8    3.00    0.42
  -5 -10   2    1.54    0.52
  -5   3 -11   64.97    2.18
   5  -3  11   70.71    2.34
   8   2  -3   11.69    0.66
  -8  -2   3   11.18    0.89
  -5   8   2  112.21    3.97
   7   0  -5   12.85    0.69
   5  -8  -2  109.40    3.40
  -7   0   5   12.32    0.89
   9   5   7    1.26    0.30
  -9  -5  -7    0.91    0.31
   5   5  -7   24.11    1.01
   5   5  -7   24.32    1.07
  -3  10   2    0.45    0.51
  -5  -5   7   24.93    1.30
   0  -7   9   39.92    1.71
   0   7  -9   39.81    1.52
   3 -10  -2    0.69    0.34
   0   7  -9   41.91    1.50
   8   6   9    0.46    0.36
  -8  -2 -10   68.34    2.29
   8   6   9    0.58    0.28
  -8  -6  -9    0.18    0.30
   8   2  10   70.39    2.32
  -9   1  -2   10.00    0.61
  -4   7   6   48.13    1.99
  -9   1  -2    9.73    0.82
   0  11  -3    2.82    0.72
   9  -1   2   10.36    0.64
   0  11  -3    3.18    0.41
  -8  -1   3    3.03    0.53
   8   1  -3    2.61    0.38
   9   6   3  112.04    3.44
   4  -7  -6   45.10    1.66
   0 -11   3    3.34    0.41
  -9  -6  -3  117.39    3.94
  -1  10   6   12.66    0.84
   1 -10  -6   10.42    0.77
  -1  10   6   11.81    1.01
  -7   6  -2   11.77    0.95
   7  -6   2   13.16    0.71
   6   2  12   52.44    1.90
  -6  -2 -12   52.30    1.83
   6   2  12   54.20    1.99
  -6   6  -7   16.41    1.11
   7  -6   2   12.67    0.67
   6  -6   7   15.78    0.78
  -6   6  -7   16.00    0.84
  -7   4  -8    5.68    0.75
   7  -4   8    5.72    0.50
  -7   4  -8    5.29    0.54
  -5   7  -7    0.83    0.51
  -5   7  -7    0.81    0.34
   9   2   0    8.86    0.58
   5  -7   7    1.07    0.29
  -6   7   1   51.66    2.19
   6  -7  -1   51.48    1.77
  -4   6   7   53.41    2.09
   6   3  12    6.70    0.70
   4  -6  -7   49.40    1.78
  -6  -3 -12    6.95    0.58
   7  -6   3    4.15    0.45
   4  -6  -7   51.86    1.73
   7  -6   3    4.23    0.49
  -7   6  -3    4.35    0.64
   6   3  12    6.38    0.60
   3  -2 -10    0.67    0.30
  -3   2  10    0.64    0.39
  -1   2 -12   22.42    1.04
   1  -2  12   24.44    1.15
   0  11   5   14.92    0.88
   5  10   8    1.23    0.44
   0 -11  -5   12.39    0.83
   0  11   5   14.56    1.14
  -5  -2   8    2.50    0.47
   2   6  -9   25.66    1.13
  -5 -10  -8    1.96    0.42
   5   2  -8    2.07    0.34
  -5  -2   8    2.29    0.42
   2   6  -9   26.75    1.08
  -2  -6   9   22.93    1.23
   5  -1  -8   13.21    0.74
  -5   1   8   12.73    0.81
  -5   1   8   13.41    0.88
   4  -2  -9   32.62    1.28
  -4   2   9   34.07    1.45
   1  -6  10    5.46    0.56
  -1   6 -10    6.14    0.52
   0   4 -11    1.68    0.34
  -1 -11  -6    0.13    0.35
  -6 -10  -7   63.86    2.24
   6  10   7   65.46    2.39
   1  11   6    0.63    0.37
   0  -4  11    2.99    0.42
   1  11   6    0.72    0.50
   1   3 -11   17.56    0.86
  -9  -3   0    1.78    0.48
  -1  -3  11   16.81    0.94
   9   3   0    1.83    0.32
  -2   6 -10   25.35    1.08
   9   3   8    8.57    0.60
  -3  10  -3    1.07    0.55
   3 -10   3    0.69    0.32
  -9  -3  -8    8.89    0.63
   2  -6  10   23.04    1.06
  -7  -9   0   83.64    3.19
   7   9   0   86.88    2.85
  -2   8  -8   58.81    2.62
  -2   8  -8   59.23    2.04
   5  -1  12   24.06    1.13
  -8  -4 -10   11.49    0.71
   2  -8   8   62.46    1.95
  -5   1 -12   24.35    1.02
   8   4  10   10.39    0.67
   7  -4  -3   70.54    2.30
   2  11  -3   53.28    1.92
  -7   4   3   74.19    2.75
  -2 -11   3   51.62    2.24
  -3  -2  10   13.10    0.83
   4  -2  12   18.21    0.96
   3   2 -10   13.62    0.79
  -4   2 -12   19.79    0.87
  -4   2 -12   18.85    0.96
   9   6   6    0.66    0.26
  -9  -6  -6    0.96    0.32
   8  -1   9    9.50    0.63
  -9  -6  -6    0.68    0.35
   8  -3   7   46.41    1.71
  -8   1  -9    8.49    0.62
  -8   3  -7   48.10    1.72
  -8   3  -7   52.09    2.00
   5  -8   5   33.29    1.27
   9   1   0  103.46    3.21
   7   3  -5   37.40    1.40
  -5   8  -5   32.21    1.71
  -7  -3   5   38.52    1.71
  -9  -1   0  104.37    3.65
  -8  -3   3  131.00    4.41
   8   3  -3  125.87    3.85
  -3   5   9   27.85    1.32
   3  -5  -9   27.96    1.12
  -9   0  -7    0.89    0.37
   9   0   7    0.69    0.32
  -9  -2  -8   11.18    0.69
  -9   0  -7    0.60    0.30
   9   2   8   12.42    0.73
   2  12   2    2.04    0.68
  -4  -8   6   13.48    0.99
  -2 -12  -2    1.13    0.40
   4   8  -6   11.81    0.67
   4   8  -6   12.43    0.73
  -6   7  -5   82.71    3.12
   2   0 -11   24.08    1.09
   2  12   2    1.34    0.42
   5  -4  -7    2.05    0.33
  -2   0  11   26.13    1.21
   6  -7   5   79.81    2.52
  -5   4   7    1.33    0.44
   7  -6   1    3.36    0.42
   7  -6   1    3.67    0.46
  -7   6  -1    2.98    0.59
  -8   4  -1   12.25    0.92
   8  -4   1   13.32    0.71
   9   5   1   -0.02    0.22
   8  -4   1   12.61    0.67
  -9  -5  -1    0.09    0.34
  -2   1  11   16.65    1.00
   6   1  12  114.53    3.61
  -6  -1 -12  109.14    3.40
   2  -1 -11   19.13    0.90
   6   1  12  109.17    3.50
  -2 -10   5   19.71    1.21
   3  -9  -5   96.24    3.19
   2  10  -5   18.95    0.92
  -3   9   5  107.13    3.72
  -8   4  -5   46.42    1.95
   8  -4   5   47.45    1.66
  -8   4  -5   46.04    1.66
  -4   4 -11   34.02    1.34
  -4   4 -11   31.92    1.23
   4  -4  11   31.74    1.30
  -6   2 -11    1.33    0.33
   6  -2  11    1.31    0.36
   0   9  -7  121.24    3.78
   0  -9   7  120.40    4.18
   2  -5 -10    0.51    0.27
   0  -1  12  128.36    4.06
  -2   5  10    0.41    0.40
   0   1 -12  123.03    3.86
   8  -3  -1   38.91    1.43
  -3  -5   9   78.45    2.81
   8  -3  -1   40.19    1.37
  -8   3   1   40.08    1.77
   3   5  -9   75.81    2.49
   8  -2  -2   19.53    0.89
  -8   0   3   26.89    1.39
   8   0  -3   28.09    1.13
  -8   2   2   21.45    1.20
   0   3  12   13.89    0.94
   0  -3 -12   13.79    0.78
  -8  -1 -10   27.51    1.18
   8   1  10   30.64    1.25
  -7  -5 -11    1.28    0.36
   7   5  11    1.00    0.33
   7  -6   4   19.79    0.85
  -7   2 -10   30.69    1.23
   2  12   1  119.19    3.85
   2  12   1  116.54    4.54
  -7  -8  -9   13.97    0.83
  -7   6  -4   18.37    1.17
  -2 -12  -1  123.06    3.70
   7   8   9   15.70    0.98
   7  -2  10   31.15    1.29
   7   5  11    0.79    0.45
  -6  -8 -10    6.73    0.61
   6   8  10    7.18    0.75
   6   4  12    8.83    0.65
   6   4  12    8.92    0.77
  -6  -4 -12    8.63    0.64
  -9  -4  -8   43.27    1.61
   9   4   8   46.32    1.60
  -9   1  -6    2.82    0.40
  -5  -8   5   45.18    2.03
   1  10   8   13.41    0.92
   5   8  -5   46.86    1.59
  -9   1  -6    3.43    0.50
  -1 -10  -8   14.53    0.87
  -1   9  -7   60.24    2.06
   9  -1   6    3.60    0.45
   5   8  -5   47.30    1.74
   8   8   7    0.68    0.39
  -7   0 -11   55.22    1.89
  -8  -8  -7    0.98    0.35
   7   0  11   55.13    1.97
  -3  -6 -12   16.15    0.79
  -3   9  -6   27.31    1.58
   4   6  12  146.42    4.85
  -4  -6 -12  149.24    4.53
  -4  -6 -12  156.53    4.47
   3   6  12   15.49    1.05
  -3  -6 -12   15.48    0.84
   3  -9   6   24.56    1.05
   2  12   3   72.15    3.05
   2  12   3   69.06    2.51
  -2 -12  -3   71.48    2.40
  -7   3   4    1.34    0.47
  -8  -8  -1    6.09    0.75
   8   8   1    6.37    0.45
   7  -3  -4    1.71    0.31
   8   8   1    6.77    0.57
  -6   3   6    0.50    0.40
   4   9  -5   38.79    1.49
  -4  -9   5   37.82    1.80
   6  -3  -6    0.72    0.30
   0   6  11    7.66    0.78
   0  -6 -11    6.85    0.62
   0  -6 -11    7.68    0.55
  -3 -12  -2   20.52    1.02
   3  12   2   21.60    1.07
  -3 -12  -2   19.30    1.22
   5  11   6    2.10    0.47
  -5 -11  -6    2.15    0.47
  -3 -11  -7    5.78    0.63
   3  11   7    4.99    0.64
  -5 -11  -6    1.94    0.42
   9   6   2   15.98    0.78
  -9  -6  -2   17.32    1.06
   7   7  10    1.27    0.30
   7   7  10    1.94    0.47
  -7  -7 -10    1.90    0.39
  -7   1   5    8.87    0.79
   7  -1  -5    8.85    0.61
   1   8  -8   78.68    2.61
  -1  -8   8   76.65    2.89
   1   8  -8   78.75    2.49
   2 -11   0   57.74    1.98
  -2  11   0   54.80    2.50
   3  12   3    2.97    0.49
   6   9   9    1.96    0.48
  -6  -9  -9    1.52    0.39
  -3 -12  -3    3.22    0.58
  -3 -12  -3    3.93    0.51
   2   1 -11   37.32    1.44
  -2  -1  11   37.63    1.57
   5  11   0    1.98    0.43
   1  12   1  122.72    4.55
  -1 -12  -1  117.07    3.69
   1  12   1  120.45    3.85
  -5 -11   0    2.46    0.58
   1  12   2    6.21    0.66
   7  10   4    0.21    0.35
  -1 -12  -2    6.16    0.63
   4   3  -9    7.73    0.58
   7   7  -3   88.74    2.72
  -4  -3   9    6.03    0.61
  -4  -3   9    6.19    0.65
   7   7  -3   90.32    2.88
  -7  -7   3   84.35    3.25
   1  12   2    6.32    0.90
  -7 -10  -4    0.52    0.40
  -9  -4   0   61.50    2.46
   7  -5  -2   51.10    1.73
   9   4   0   65.07    2.10
   7  -5  -2   50.67    1.73
  -7   5   2   52.83    2.16
   4   7  -7    5.71    0.52
   4  -9  -3  100.16    3.18
  -4  -7   7    5.00    0.67
   4   7  -7    6.01    0.55
  -4   9   3  103.55    3.76
   1 -11  -4   26.33    1.19
   2  -2 -11   62.47    2.15
  -2   2  11   65.35    2.37
  -4   8   5   24.71    1.33
  -1  11   4   27.63    1.57
  -1  11   4   26.09    1.20
   4  -8  -5   22.81    1.06
  -9   1  -1   84.06    3.07
   9  -1   1   84.18    2.67
   0  -6  10    5.66    0.54
   0   6 -10    4.73    0.47
  -2  11   1   12.70    1.15
  -9  -1  -8   87.75    2.72
   9   1   8   83.46    2.75
   2 -11  -1   12.89    0.80
  -7 -10  -3    1.88    0.51
   7  10   3    1.14    0.39
  -1  -7 -11   34.04    1.40
   1   7  11   35.99    1.64
  -3   7  -9   28.43    1.60
  -6  -5   6   59.28    2.37
  -2  10   5   57.61    2.09
   2 -10  -5   57.94    2.04
  -2  10   5   58.60    2.45
   6   5  -6   58.66    2.06
   6   5  -6   59.97    1.99
   3  -7   9   26.45    1.15
  -3   7  -9   30.67    1.17
   5   7  -6    4.15    0.46
  -3  -9 -10   12.22    0.82
   5   7  -6    3.43    0.45
  -5  -7   6    4.02    0.62
   3   9  10   12.76    0.95
   3   8  -7   72.00    2.47
   3   8  -7   73.61    2.33
  -7   5  -7   23.38    1.35
  -7   5  -7   26.23    1.11
  -5  -9   4   39.80    1.84
   7  -5   7   26.22    1.08
  -3  -8   7   72.92    2.79
   5   9  -4   36.47    1.47
  -6  -1   7    0.67    0.39
   6   1  -7    0.28    0.27
   4   9  10   35.60    1.62
  -6  -1   7    0.44    0.30
  -4  -9 -10   36.57    1.48
   1   5  12    3.91    0.60
  -5  -3   8   61.26    2.34
  -7  -8   2   24.25    1.37
   5   3  -8   62.52    2.07
  -1  11  -3    0.65    0.30
  -1  -5 -12    4.94    0.54
  -5  -3   8   58.85    2.16
   7   8  -2   23.72    0.95
   1 -11   3    0.91    0.33
  -1  -5 -12    4.65    0.48
  -1  11  -3    0.77    0.58
   7   8  -2   24.19    1.08
   2 -11   1   13.12    0.79
  -3 -12  -1   14.31    1.08
   3  12   1   15.09    0.88
  -2  11  -1   14.87    1.21
  -9   0   0    1.86    0.49
   9   0   0    2.68    0.36
  -3 -12  -1   15.99    0.86
   4  11   7   11.30    0.82
  -4 -11  -7   11.63    0.78
  -5   2   8   50.88    1.96
  -5   2   8   49.82    1.86
   5  -2  -8   44.90    1.69
  -3  -2 -13    7.62    0.56
  -3   6 -10   16.77    0.87
  -3   6 -10   16.83    0.82
  -3  -2 -13    7.50    0.59
   3  -6  10   17.94    0.89
   3   2  13    7.45    0.73
  -4   8  -7    6.45    0.90
  -8  -5 -10    7.07    0.61
  -4   5   8   14.49    0.89
  -4   5   8   14.83    0.95
   8   5  10    5.98    0.53
   4  -5  -8   14.91    0.76
  -2 -12   0    9.41    0.69
   2  12   0    9.68    0.73
  -7 -10  -5    1.12    0.44
  -1  -9   7   11.18    0.91
   7  10   5    1.68    0.41
   1   9  -7   11.06    0.70
  -7 -10  -5    1.68    0.40
  -2   8   8   18.65    1.07
   2  -8  -8   19.02    0.98
   2  11   7    5.62    0.66
  -2 -11  -7    5.59    0.63
   7  -6   0    2.51    0.35
  -6   0   7   52.22    2.06
  -7   6   0    2.46    0.56
   6   0  -7   48.57    1.76
   7  -6   0    2.22    0.36
   3 -10  -3    5.39    0.59
  -2  10  -5    7.63    0.98
  -3  10   3    5.90    0.81
   2 -10   5    7.96    0.59
  -6   0   7   51.28    1.87
   2  -3  12    2.18    0.44
  -1   8   9   55.14    2.14
   1   7  -9    3.37    0.41
  -1  -7   9    2.69    0.51
   1  -8  -9   54.83    1.95
  -2   3 -12    2.11    0.38
   1   7  -9    2.87    0.42
  -3   3  10   24.14    1.24
   8   4  -3    0.51    0.25
  -8  -4   3    0.47    0.40
   8   4  -3    0.30    0.28
   3  -3 -10   28.35    1.15
  -3  -1 -13   41.55    1.50
   3   9  -6   14.35    0.80
  -3  -1 -13   42.27    1.62
   3   1  13   44.74    1.76
  -3  -9   6   15.76    1.10
   1  12   0    0.94    0.38
   1  12   0    1.34    0.65
  -1 -12   0    1.58    0.39
  -9   2  -4   48.88    1.68
  -9   2  -4   47.48    1.97
   9  -2   4   48.69    1.72
   9   6   7   53.92    1.82
  -9  -6  -7   53.53    1.87
   6   0  12   20.83    1.00
  -9   2  -3    1.92    0.48
   1  12   3   97.27    3.81
   1  12   3  100.42    3.28
   9  -2   3    1.69    0.36
  -1 -12  -3   96.95    3.15
  -9   2  -3    1.33    0.33
  -6   0 -12   17.65    0.88
   6   7  11  186.67    5.51
   6   7  11  195.08    5.95
  -6  -7 -11  187.26    5.60
   3  12   4   10.50    0.77
  -3 -12  -4   11.41    0.77
  -4   9  -5    0.93    0.55
   4  -9   5    2.03    0.38
   7   9   8   18.10    1.06
  -7  -9  -8   18.54    0.96
   2  12   4    0.44    0.57
  -6  -2   7    5.46    0.66
   6   2  -7    5.89    0.50
  -2 -12  -4    1.12    0.41
   2  12   4    0.92    0.40
  -6  -2   7    5.33    0.59
   4   2  13   14.76    0.97
  -4  -2 -13   16.53    0.86
  -4  -2 -13   17.10    0.82
  -3   3 -12    3.39    0.44
   3  -3  12    2.83    0.44
  -3   3 -12    3.48    0.41
   7   4  -5   69.72    2.22
  -7  -4   5   64.77    2.59
   7   4  -5   66.85    2.26
  -9  -5  -8   -0.05    0.28
   9   5   8    0.15    0.24
  -4  -8 -11   12.80    0.81
   4   8  11   13.80    0.99
   4  -3  -9    5.53    0.53
   1  -9  -8   12.20    0.81
  -4   3   9    6.39    0.65
  -1   9   8   11.42    0.89
   2   6  12  105.55    3.56
   5   6  12    9.36    0.85
  -2  -6 -12  104.85    3.18
   5   6  12    9.75    0.66
  -2  -6 -12   99.09    3.22
  -5  -6 -12   10.14    0.69
  -3  -8 -11    6.22    0.62
   3   8  11    5.77    0.76
   3   3  13    0.89    0.46
  -3  -3 -13    1.53    0.34
  -3  -3 -13    1.19    0.32
   7  -6   5    0.70    0.29
   7   6  -4   31.19    1.28
   7   6  -4   33.88    1.24
  -7   6  -5    1.31    0.51
   8  -4   0   19.81    0.86
  -2   5 -11   41.46    1.58
  -7  -6   4   32.51    1.61
  -8   4   0   19.88    1.17
   8  -4   0   19.51    0.89
   6  10  -1    8.46    0.67
  -7   6  -5    0.54    0.34
   2  -5  11   42.86    1.62
  -6 -10   1    8.84    0.88
  -1   5  11   18.13    1.07
   1  -5 -11   16.03    0.85
   1  -5 -11   15.62    0.82
   8   7  -1   47.38    1.63
  -6 -11  -3    0.55    0.45
   6  11   3    0.35    0.34
   8   7  -1   51.25    1.78
  -8  -7   1   47.25    2.09
   6  -7  -2    3.87    0.45
   7  10   2    4.41    0.58
   8  -1  -3   23.02    1.00
  -6   7   2    3.56    0.63
  -7 -10  -2    4.84    0.68
  -8   1   3   21.29    1.21
   3  10   9   15.01    0.95
  -6 -11  -4   11.33    0.92
   2  -9   7   31.43    1.17
  -3  -3  10   86.15    2.99
   3   3 -10   92.68    2.89
  -3 -10  -9   13.20    0.85
  -6 -11  -4   10.65    0.78
   6  11   4   10.74    0.83
  -2   9  -7   28.96    1.73
  -2   9  -7   31.07    1.22
  -2  11   2   51.80    2.35
   8   0  10   19.73    0.96
  -2   7   9    2.22    0.50
  -8   0 -10   18.63    0.91
   2  -7  -9    2.32    0.41
   2 -11  -2   51.62    1.88
   4  11  -2   10.55    0.70
  -4 -11   2   10.08    0.94
  -8   4  -6    6.98    0.59
  -8   4  -6    7.04    0.77
   9   7   4    9.51    0.71
  -9  -7  -4    9.85    0.79
   9   7   4    9.64    0.59
   8  -4   6    6.76    0.57
   6   5  12    3.84    0.50
  -6  -5 -12    3.73    0.47
   6   5  12    3.88    0.58
  -4  -1 -13   69.03    2.27
   4   1  13   71.95    2.52
  -4  -1 -13   70.40    2.38
  -4  -3 -13   17.44    0.89
  -4  -3 -13   16.38    0.84
   3 -10   4    1.22    0.35
   4   3  13   18.12    1.02
  -3  10  -4    1.13    0.59
   8   6  -2    5.22    0.48
   5  -8  -3    5.03    0.53
  -5   8   3    3.53    0.64
   8   6  -2    5.33    0.50
  -8  -6   2    4.20    0.64
  -4 -10  -9    6.97    0.67
   9   7   5   52.70    1.87
   3  11  -3   39.62    1.57
  -8  -9  -4    2.72    0.52
   4  10   9    6.59    0.74
  -9  -7  -5   49.68    1.99
   8   9   4    2.21    0.43
  -3 -11   3   40.01    1.89
   9   7   5   48.54    1.69
   0  -2  12    7.05    0.69
   3   7  -8    2.16    0.37
   0   2 -12    8.07    0.60
   3   7  -8    2.71    0.38
  -3  -7   8    1.69    0.48
   2   2  13    0.80    0.41
  -2  -2 -13    0.82    0.35
  -2  -2 -13    1.09    0.31
   2   1  13   19.58    1.06
  -6   5  -9   10.35    0.70
  -9   2  -5    3.32    0.52
  -2  -1 -13   19.28    0.86
   6  -5   9   11.42    0.69
   9  -2   5    3.07    0.43
  -9   2  -5    2.97    0.40
  -2  -1 -13   19.53    0.97
   2   2 -11   37.96    1.48
  -6  -8   4   46.10    2.12
   0  -4 -12    4.38    0.50
   0  -4 -12    4.19    0.49
  -1   5 -11   34.35    1.38
   1  -5  11   35.10    1.41
  -2  -2  11   39.15    1.59
   6   8  -4   51.31    1.83
   6   8  -4   50.11    1.66
   0   4  12    4.51    0.62
  -3   8  -8    7.83    0.94
  -9   2  -2   15.02    1.00
   5  -5  10   54.94    1.95
  -5   5 -10   56.18    1.91
  -9   2  -2   15.78    0.80
   9  -2   2   15.31    0.79
  -2  11  -2   26.32    1.63
  -4 -12  -3   34.74    1.66
  -4 -12  -3   35.06    1.39
   2 -11   2   26.62    1.14
   4  12   3   31.19    1.45
   2   9  10    8.92    0.86
   6  -4  10   26.08    1.15
  -2  -9 -10    8.82    0.72
  -2   9   7    9.39    0.78
   2  -9  -7    9.86    0.73
  -6   4 -10   27.69    1.13
  -5   6  -9   22.49    1.00
  -2   9   7    9.51    0.93
   5  -6   9   20.77    0.98
  -8  -7  -9  117.19    3.70
   8   7   9  117.26    3.58
   8   7   9  124.25    3.93
  -8  -9  -5    6.45    0.71
  -8  -9  -5    6.35    0.58
   8   9   5    7.46    0.69
   4  10  -4   61.12    2.21
  -4 -10   4   65.27    2.61
  -3   0 -13    9.95    0.71
  -6   1   7    0.51    0.33
   3   0  13   12.26    0.83
   6  -1  -7    0.43    0.31
  -3   0 -13   11.31    0.65
  -6   1   7    0.46    0.39
   3  12   0    5.91    0.58
  -1   3 -12    1.53    0.39
  -9   1  -7   17.33    0.85
  -3 -12   0    6.11    0.61
   1  -3  12    0.82    0.35
   9  -1   7   14.99    0.84
  -9   1  -7   17.76    0.99
  -3 -12   0    6.21    0.79
   4  12   2   72.63    2.54
  -1 -11   4    6.17    0.78
   5   9  10    2.66    0.50
  -5  -9 -10    1.78    0.42
  -4 -12  -2   70.95    2.79
  -4 -12  -2   68.52    2.35
   1  11  -4    7.13    0.58
  -2   3  11   28.21    1.36
   2  -3 -11   31.92    1.26
  -7 -10  -6    0.34    0.33
  -8  -9  -3    1.83    0.50
   8   9   3    1.13    0.38
   7  10   6    0.66    0.35
   0 -12  -1    7.80    0.66
   0  12   1    7.62    0.64
   6  11   2   51.34    2.02
   0  12   1    7.19    0.99
  -6 -11  -2   54.75    2.27
  -9  -7  -3   18.98    1.08
   9   7   3   16.34    0.88
   7   6  11   74.53    2.42
   7   6  11   76.07    2.69
   0 -11   4    9.43    0.63
   0  11  -4    9.41    1.10
   9   7   3   15.98    0.77
   0  11  -4    8.72    0.62
  -7  -6 -11   73.91    2.49
  -6   7  -6    1.99    0.58
  -9  -2   1   34.65    1.64
  -9  -6  -1   59.16    2.35
   0   9   9    4.54    0.59
   6  -7   6    1.76    0.32
   0  -9  -9    4.85    0.59
   9   2  -1   36.49    1.35
  -6   7  -6    1.82    0.41
   9   6   1   57.81    1.92
  -3   7   8    4.43    0.57
  -5   2 -12    4.32    0.49
  -6 -11  -5    3.16    0.56
  -6 -11  -5    2.71    0.46
   5  -2  12    4.22    0.53
   0 -10   6    0.20    0.43
   6  11   5    2.11    0.47
   3  -7  -8    5.18    0.60
   0  10  -6    0.32    0.27
  -3   7   8    4.89    0.63
  -6   5   5    7.46    0.78
  -9   0  -8    1.90    0.38
   9   5   0   28.82    1.13
   1  -7 -10   19.12    0.97
  -9  -5   0   27.62    1.42
   9   0   8    1.15    0.36
   6  -5  -5    7.19    0.54
  -1   7  10   18.64    1.13
   6   7  -5   90.73    2.98
  -6  -7   5   92.16    3.37
   6  10   8   14.55    0.96
   6   7  -5   89.52    2.82
  -6 -10  -8   13.79    0.87
   3  -8  -7   18.44    0.95
  -3   8   7   19.93    1.16
  -3   8   7   16.39    0.98
  -7   2   5   32.68    1.55
   7  -2  -5   32.43    1.25
  -7   1 -11    0.98    0.33
   3  -5  11    9.41    0.66
  -3   5 -11    8.44    0.67
   7  -1  11    1.67    0.41
  -3   5 -11    8.07    0.58
  -5   9  -1    0.94    0.53
   5  -9   1    0.40    0.32
   7   9  -1    5.76    0.58
   1  12  -1   62.11    2.18
  -2  -5  10   36.77    1.44
   2   5 -10   31.11    1.30
   0  11   6   13.30    1.11
   0 -11  -6   13.63    0.85
   0  11   6   12.02    0.84
  -1 -12   1   59.11    2.07
   1  12  -1   62.01    2.84
  -4 -12  -4   10.45    0.76
   5  -8   6   43.57    1.61
  -5   8  -6   48.40    2.16
  -5   6   6    6.77    0.78
  -2  -3 -13    7.15    0.56
   4  12   4   10.19    0.77
   5  -6  -6    7.76    0.53
   5  -6  -6    6.46    0.58
   0  12   2    2.34    0.45
   2   3  13    6.97    0.74
   0  12   2    1.92    0.68
   0 -12  -2    1.89    0.44
  -2  -3 -13    6.85    0.60
  -4 -12  -4   10.55    0.89
   9   7   6    2.71    0.37
   6   3  -7   24.59    1.04
  -6  -3   7   23.72    1.11
   9   7   6    3.40    0.48
  -9  -7  -6    3.49    0.44
  -9  -7  -6    4.25    0.59
  -6  -3   7   24.45    1.26
   0   8  10   15.24    0.99
  -5   9  -2    6.21    0.86
  -8  -8  -8   96.26    3.12
   0  -8 -10   15.80    0.89
   5  -9   2    5.92    0.55
   8   8   8  101.44    3.35
   0  12   0   13.46    1.21
   0 -12   0   12.06    0.77
   1   4 -11    2.21    0.40
   2   0  13  133.22    4.29
   0  12   0   11.87    0.77
  -1  -4  11    2.11    0.41
  -2   0 -13  131.19    4.07
   1  12   4   12.12    0.83
  -2 -12   1  109.89    3.26
  -1 -12  -4   10.83    0.80
   1  12   4   13.31    1.16
  -2 -12   1   98.67    3.77
  -5  -8 -11   18.79    0.97
   5   8  11   17.17    1.11
   2  12  -1  104.96    3.43
   9   3  -1   14.97    0.75
  -9  -3   1   13.02    0.98
  -8  -8   0   74.59    2.89
   8   8   0   78.16    2.56
  -9  -1   1   18.70    1.13
   9   1  -1   19.66    0.90
   8   8   0   72.40    2.33
   9   3   9  102.86    3.18
  -9  -3  -9   99.14    3.15
  -8   2  -9    3.81    0.49
   6  -6  -4    4.45    0.45
   6  -6  -4    4.14    0.50
   8  -2   9    2.92    0.44
  -6   6   4    4.98    0.68
   5  11   7   45.57    1.84
   4   6  -8    5.79    0.52
  -4  -6   8    5.64    0.71
   6   9  -3    7.50    0.62
  -6  -9   3    7.69    0.85
   4   6  -8    6.01    0.57
   2  10   9   24.21    1.30
  -5 -11  -7   41.80    1.68
  -2 -10  -9   26.40    1.21
  -8   3  -8  101.31    3.12
   1  -1 -12    4.97    0.56
   8  -3   8   97.65    3.13
  -1   1  12    5.21    0.62
   5   6  -7    7.23    0.58
   3  10  -5    7.43    0.61
   5   6  -7    7.76    0.62
  -5  -6   7    7.34    0.79
  -3 -10   5    6.87    0.81
  -3  -4 -13   39.89    1.50
  -3  -4 -13   39.90    1.48
   5  10  -3    1.51    0.35
   3   4  13   38.69    1.72
  -5 -10   3    1.00    0.50
   9  -1   0   37.09    1.38
  -9   1   0   35.00    1.66
   4   0  13   58.59    2.26
  -3 -12  -5    0.69    0.38
  -4   0 -13   65.12    2.22
  -4   0 -13   67.39    2.11
   3  12   5    0.36    0.38
  -4  -4 -13    8.49    0.62
   4   4  13    7.81    0.74
   2   8  11   27.22    1.41
  -2  -8 -11   30.34    1.30
  -4  -4 -13    8.92    0.61
   5  11  -1   74.47    2.61
  -5 -11   1   76.57    2.99
   9   2   9   13.92    0.77
  -9  -2  -9   11.57    0.75
   1  10  -6   86.41    2.89
   4  -3  12   12.50    0.77
  -1   0  12   76.25    2.70
   1   0 -12   75.52    2.52
  -4   3 -12   12.17    0.78
  -4   3 -12   12.65    0.69
  -1 -10   6   89.78    3.29
   4  12   1   97.80    3.27
  -4  -4   9  129.68    4.29
  -1  10  -6   23.21    1.59
  -1  10  -6   24.23    1.04
   1 -10   6   21.66    0.96
  -4  -4   9  127.07    4.05
   4   4  -9  123.94    3.88
  -4 -12  -1   96.45    3.60
  -5   9   0   21.06    1.36
   5  -9   0   20.05    0.97
  -6   6  -8    6.18    0.83
  -6   6  -8    6.08    0.58
   6  -6   8    5.81    0.54
   8   9   6   22.36    1.15
  -8  -9  -6   21.03    1.01
   5   2  13   13.81    0.91
  -5  -2 -13   12.90    0.75
  -5  -2 -13   13.59    0.80
  -5   7   5   12.51    0.97
   8   6  10    1.60    0.43
  -8  -6 -10    1.82    0.40
   8   6  10    1.38    0.33
   5  -7  -5   12.24    0.75
   5   4  -8    3.71    0.49
  -5  -4   8    3.00    0.45
  -5  -4   8    3.63    0.55
   1  11   7    0.43    0.39
  -1 -11  -7    0.80    0.38
  -7   6   1    1.55    0.52
   7  -6  -1    2.85    0.35
   7  -6  -1    2.96    0.40
  -1  -6  10    3.28    0.47
   1   6 -10    1.83    0.37
   2  12   5   28.28    1.66
  -6   8  -2    3.06    0.64
   2  12   5   27.04    1.29
   6  -8   2    2.02    0.38
   8  -3  -2   38.55    1.41
  -8   3   2   37.65    1.74
  -2 -12  -5   25.52    1.22
  -5   3   8    7.36    0.69
   9   4   9    2.83    0.41
  -9  -4  -9    2.73    0.43
  -7 -10  -1    7.54    0.83
   5  -3  -8    6.81    0.57
  -5   3   8    7.61    0.74
   7  10   1    7.37    0.67
  -9   2  -6  105.54    3.58
   9  -2   6  102.70    3.23
  -9   2  -6  102.05    3.20
   5  -4  11   51.33    1.88
   5  10   9   49.58    2.02
  -5 -10  -9   52.52    1.92
  -5   4 -11   52.19    1.78
   5   3  13    4.17    0.59
   2   8  -8    7.49    0.59
  -5  -3 -13    5.71    0.54
   4 -10   1   21.87    0.99
  -5  -3 -13    5.28    0.54
  -2  -8   8    8.46    0.83
  -4  10  -1   16.94    1.30
   2   8  -8    7.61    0.63
   8   5  -3    0.86    0.28
   8   5  -3    0.57    0.27
  -2  11   3    0.34    0.54
   2 -11  -3    0.32    0.35
  -8  -5   3    0.55    0.43
  -2 -11   4    7.93    0.86
   2  11  -4    7.55    0.62
   8   9   2    7.80    0.66
  -8  -9  -2    7.92    0.83
  -1  10   7    0.72    0.40
  -6   8  -1    7.37    0.86
   1  -2 -12    2.23    0.41
  -1  10   7    0.23    0.46
  -1   2  12    2.00    0.50
  -7   4  -9    6.50    0.59
   6  -8   1    6.27    0.57
   1 -10  -7    0.96    0.40
   7  -4   9    7.77    0.60
  -1  11   5   26.67    1.26
  -1  11   5   30.79    1.63
   1 -11  -5   28.11    1.26
  -2  -9   7  179.66    5.84
   2   9  -7  170.46    5.34
   9  -2   1    5.65    0.50
  -6   1 -12    3.04    0.41
   6  -1  12    2.88    0.49
   8  -5   3    0.06    0.28
  -9   2  -1    4.76    0.65
   5  -7   8    1.33    0.32
  -5   7  -8    1.32    0.37
  -5   7  -8    1.76    0.57
  -4  10   0    8.93    0.97
   4 -10   0   10.09    0.71
   5  -9   3    1.38    0.36
  -5   9  -3    1.19    0.56
  -9  -6  -8   -0.21    0.29
   9   6   8   -0.03    0.26
  -6   3 -11   13.45    0.74
   6  -3  11   12.74    0.82
   0   5 -11    5.35    0.54
   0  -5  11    5.87    0.60
   0  10   8    5.52    0.70
  -6   4   6   16.42    1.05
   0 -10  -8    6.60    0.64
   0  12   3    1.48    0.40
   9   7   2   21.19    1.00
   0 -12  -3    0.91    0.41
  -9  -7  -2   21.63    1.22
   6  -4  -6   16.74    0.80
   9   7   2   21.38    0.91
   0  12   3    1.47    0.63
  -5   5   7   14.80    0.98
   5  -5  -7   12.75    0.72
  -6 -11  -1    1.63    0.55
  -5  -1 -13    9.48    0.66
   6  11   1    3.01    0.49
  -5  -1 -13    9.03    0.62
   5   1  13    7.61    0.72
   4  -6  10    4.59    0.54
  -4  -7 -12    5.37    0.57
   4   7  12    4.93    0.64
  -4   6 -10    3.23    0.42
  -6   8  -3    5.81    0.83
  -7  -3 -12    2.44    0.41
   7   3  12    1.55    0.46
  -3   4  10    2.96    0.48
  -4   9   4   39.70    1.91
   7   3  12    1.81    0.38
   4  -9  -4   39.38    1.53
   3  -4 -10    2.91    0.42
   6  -8   3    5.79    0.56
  -1  11  -4    0.41    0.56
   8  -5   2   35.11    1.31
   8  -5   2   34.42    1.30
  -1  11  -4    0.16    0.26
   1 -11   4    0.36    0.30
  -8   5  -2   34.57    1.65
   0  12  -1   24.00    1.60
   7  -6   6   12.97    0.70
   0  12  -1   23.40    1.09
  -7   6  -6   11.89    1.00
   0 -12   1   23.57    1.08
  -7   6  -6   11.44    0.76
  -7   3 -10   67.31    2.26
  -4  10  -2    0.17    0.50
  -7  -2 -12   15.17    0.83
   7   2  12   15.51    0.89
   4 -10   2    0.65    0.34
   7  -3  10   69.05    2.32
  -6 -11  -6   11.87    0.88
  -9  -4   1   45.16    1.99
  -3   1 -13   11.85    0.66
   6  11   6   10.74    0.84
  -3   1 -13   11.15    0.76
   9   4  -1   47.48    1.65
  -6 -11  -6   10.72    0.78
   3  -1  13   11.70    0.82
   2  -6 -10    1.61    0.35
  -3  10   4    9.03    0.98
  -4 -12  -5    5.04    0.61
   3 -10  -4    8.41    0.70
  -2   6  10    2.32    0.52
  -3  -7 -12   15.79    0.89
   3   7  12   16.07    1.08
   2  -6 -10    1.36    0.37
  -4 -12  -5    5.23    0.70
   8   3  11    6.16    0.55
  -8  -3 -11    6.46    0.57
   3  -6  -9   79.90    2.65
   2 -11   3    0.53    0.33
  -6   2   7   12.11    0.89
  -9   0   1    3.61    0.58
   1   1  13   73.03    2.60
   9   0  -1    3.69    0.49
   8  -5   4   39.55    1.43
   7   5  -5    3.23    0.42
  -8   5  -4   39.18    1.79
  -2  11  -3    0.19    0.54
  -7   4   4   34.12    1.66
  -7  -5   5    3.53    0.59
   6  -2  -7   10.71    0.67
   7  -4  -4   36.72    1.34
   3  -6  -9   86.71    2.65
  -8   5  -4   37.73    1.50
  -3   6   9   83.00    2.91
  -1  -1 -13   68.93    2.38
   7   5  -5    3.25    0.44
  -1  -1  12    7.04    0.66
   1   1 -12    6.79    0.58
  -4   7  -9   13.39    0.78
   4  -7   9   14.90    0.78
   8  -4  -1    5.53    0.48
  -9  -1  -9    5.35    0.55
  -8  -2   4   93.34    3.46
   9   1   9    5.22    0.57
  -8   2   3   19.73    1.20
   8   2  -4   97.37    3.00
   8  -2  -3   21.41    0.94
  -8   4   1    4.32    0.64
   8  -4  -1    5.60    0.50
  -8  -1   4    3.66    0.59
   8   1  -4    3.79    0.44
   3  -9  -6    1.14    0.40
  -3   9   6    1.66    0.56
   3  11   8    6.56    0.68
  -3 -11  -8    7.26    0.69
  -1  -2 -13    2.27    0.38
  -8  -2 -11   73.31    2.46
   8   2  11   76.35    2.51
   1   2  13    2.70    0.49
   7  -5  -3    3.20    0.39
   6   6  12   51.25    2.03
  -6  -6 -12   47.00    1.78
   6   6  12   50.38    1.75
  -2  -4 -13    0.16    0.27
  -2  -4 -13   -0.08    0.27
   8  -1  10    0.87    0.34
   7  -5  -3    3.14    0.40
  -8   1 -10    0.22    0.30
  -7   5   3    3.39    0.61
   2   4  13    0.03    0.43
  -1  -6 -12   75.26    2.41
   3  12  -1   10.99    0.74
  -3 -12   1    9.69    0.94
   1   6  12   74.45    2.76
  -1  -6 -12   74.02    2.47
   9   7   7   67.81    2.22
  -9  -7  -7   70.58    2.31
   8  -4   7  100.79    3.16
  -8   4  -7  104.09    3.60
   7  10   7    7.45    0.74
  -7 -10  -7    6.67    0.64
  -8   4  -7   99.90    3.18
   2   3 -11    0.79    0.32
  -2  -3  11    0.78    0.34
   3   6  -9    4.67    0.52
   2  -1  13    9.27    0.72
  -2   1 -13    9.35    0.70
   3   6  -9    4.69    0.54
  -3  -6   9    5.86    0.70
   7   8  10   91.09    3.15
  -7  -8 -10   89.77    2.93
   6   6  -6   10.63    0.66
  -4   4   9    0.08    0.36
   5   4  13    4.80    0.62
  -5  -4 -13    3.69    0.49
  -6  -6   6   11.22    0.92
  -5  -4 -13    3.66    0.46
   6   6  -6   10.38    0.69
   4  -4  -9    0.24    0.29
  -5   9   1    1.25    0.58
   5  -9  -1    0.82    0.36
  -6   8   0   12.65    1.04
   6  -8   0   13.02    0.77
  -4 -11  -8   14.66    0.91
   7  -5   8   56.80    1.94
  -7   5  -8   56.50    2.33
  -7   5  -8   56.34    1.96
   4  11   8   14.33    0.94
   7   4  12    1.41    0.47
   3   4 -10    3.19    0.42
   7   4  12    1.88    0.40
  -7  -4 -12    2.67    0.43
  -3  -4  10    2.46    0.47
  -4  10   1   86.08    3.38
   8   4  11    0.70    0.34
  -8  -4 -11    0.17    0.32
   4 -10  -1   86.30    2.80
   3  -9   7   42.34    1.53
   0  -3  12    7.65    0.67
   0   3 -12    6.87    0.58
  -3   9  -7   43.58    2.14
   2   7  -9    0.73    0.34
   2   7  -9    1.10    0.32
  -2  -7   9    0.52    0.41
  -9  -5  -9    0.69    0.34
  -4   7   7   15.75    1.07
   9   5   9    0.75    0.29
   4  -7  -7   18.12    0.91
   1   0  13   13.79    0.94
   7   1  -6   42.56    1.56
  -7  -1   6   43.02    1.87
  -1   0 -13   15.73    0.84
   2  -4 -11   14.84    0.79
  -2   4  11   14.08    0.93
   0   7  11    0.00    0.44
   0  -7 -11    0.20    0.33
 -10  -3  -4    8.86    0.75
   4  12   0   87.09    2.93
  -4   9  -6   37.39    1.95
   4  -9   6   37.07    1.40
  10   3   4    8.27    0.60
  -4 -12   0   81.72    3.23
  -1  -9 -10   43.51    1.70
   0   5  12   15.83    1.05
   0  -5 -12   16.18    0.83
   0  -5 -12   14.60    0.83
   1   9  10   44.46    1.89
  -7  -1 -12   37.36    1.46
  -2  10   6   46.00    1.83
  -2  10   6   51.29    2.17
   2 -10  -6   45.78    1.77
   7   1  12   40.23    1.56
  10   3   5   50.99    1.80
  -1 -12   2   11.66    0.72
   1  12  -2   11.35    0.73
   6   4  -7   42.41    1.54
   1  12  -2   10.05    1.17
  -6  -4   7   41.37    1.83
 -10  -3  -5   50.33    2.02
 -10  -3  -5   52.43    1.73
   8  -5   1   20.64    0.91
  -3  10  -5    2.15    0.68
   8  -5   1   20.49    0.91
  -8   5  -1   18.79    1.20
   3 -10   5    2.81    0.41
  10   2   4    0.24    0.29
   8   3  -4   15.19    0.80
  -8  -3   4   15.38    1.05
   7   9   9   30.18    1.40
  -7  -9  -9   28.48    1.27
   4  -5  11    1.03    0.36
   6  -7  -3   15.66    0.83
  -6   7   3   14.66    1.08
  -4   5 -11    1.23    0.33
 -10  -2  -4    1.22    0.41
  -1   3  12   53.68    2.11
   1  -3 -12   52.20    1.87
  -1   8  -9    2.93    0.40
   1  -8   9    2.87    0.53
  -1   8  -9    3.03    0.41
   8   9   7    8.16    0.75
  -5  -7 -12    1.12    0.37
  -8  -9  -7    7.13    0.64
  -4   1 -13   27.52    1.25
   5   7  12    1.00    0.46
  -4   1 -13   27.91    1.13
   5   7  12    0.96    0.32
   7   2  -6   21.60    0.97
  -7  -2   6   19.95    0.99
   4  -1  13   30.80    1.33
  -7  -2   6   19.38    1.17
  -8   0   4    0.29    0.42
  -4  -5 -13   20.08    0.98
   4   5  13   20.49    1.16
   8   0  -4    0.35    0.30
  -4  -5 -13   20.29    0.95
  -1 -12  -5   41.66    1.66
   6   9  10    9.88    0.86
   1  12   5   42.04    1.72
   1  12   5   41.76    2.08
  10   2   5   55.98    1.94
  -6  -9 -10   11.32    0.77
 -10  -2  -5   55.03    2.15
 -10  -2  -5   56.29    1.86
  -2   4 -12    0.16    0.34
  -9   1  -8   -0.03    0.29
   2  -4  12    0.29    0.35
   9  -1   8    0.12    0.29
  -5 -12  -3    0.80    0.38
   5  12   3    0.50    0.38
  -6   8  -4    7.41    0.92
  -5 -12  -3    1.14    0.50
   6  -8   4    7.78    0.60
  -9   3  -3    1.76    0.49
   9  -3   3    1.85    0.35
  -9   3  -3    1.54    0.37
  -3  -5 -13   22.61    1.01
   3   5  13   19.71    1.17
  -3  -5 -13   22.94    1.04
   5   0  13   51.27    1.95
  -5   0 -13   50.29    1.86
  -9   3  -4    0.56    0.42
   9  -3   4    0.62    0.33
  -9   3  -4    1.07    0.34
  -5   0 -13   51.71    1.78
  -2 -10   6   27.98    1.51
   2  10  -6   27.70    1.21
  -1  -3 -13    6.23    0.57
  -9  -6   0   23.32    1.30
  -6 -10   2    4.06    0.69
   9   6   0   22.54    0.98
   1   3  13    6.00    0.67
   4 -10   3    9.89    0.68
   2 -10   6    0.26    0.30
  -4  10  -3    6.79    0.95
  -2  10  -6    0.52    0.56
   7   0  -6    1.60    0.33
  -7   0   6    1.42    0.47
   8   1  11   16.94    0.89
  -8  -1 -11   14.66    0.83
   8  -5   5    4.01    0.47
  -8   5  -5    4.75    0.54
  -8   5  -5    5.99    0.77
  -5   9  -4    3.86    0.74
   5  -9   4    3.17    0.44
  -2 -12   2   12.56    1.01
   2  12  -2   11.99    0.78
  -2 -11  -8    0.71    0.39
   2  11   8    1.45    0.47
  -3 -12  -6    5.29    0.63
   3  12   6    4.14    0.57
   7   8  -3   13.47    0.80
  -7  -8   3   12.92    1.04
  -5 -12  -4    4.75    0.60
   7   8  -3   13.59    0.70
  -5 -12  -4    4.88    0.68
   5  12   4    5.16    0.65
   4  -8  -6    0.59    0.36
  -1   7 -10   59.43    2.05
   1  -7  10   59.90    2.11
  -4   8   6    1.42    0.51
  -1   6  11   20.25    1.22
   1  -6 -11   23.16    1.07
 -10  -4  -4    7.36    0.73
   5  -8  -4  100.84    3.13
  -5   8   4   97.18    3.63
  10   4   5   33.57    1.31
   8   9   1   15.40    0.87
 -10  -3  -3   14.55    0.96
   1  -6 -11   24.14    1.02
 -10  -4  -5   32.66    1.47
  10   3   3   14.98    0.81
  -1 -10  -9    4.49    0.55
   1  10   9    4.50    0.64
   6   8  11    0.74    0.46
  10   4   4    8.07    0.59
  -6  -8 -11    0.32    0.34
  -8  -9  -1   15.21    1.10
  -7   3   5    6.73    0.76
 -10  -2  -3   23.51    1.25
   7  -3  -5    5.45    0.50
  10   2   3   24.09    1.06
   7   7  11    2.47    0.53
  -7  -7 -11    3.38    0.48
   4  11  -3   11.02    0.75
   7   7  11    2.68    0.38
  -4 -11   3    9.95    0.95
  -1  12   1   58.77    2.68
  -5 -12  -2   15.93    1.14
  -1  12   1   61.06    2.12
   2   7  12    6.38    0.80
   0   8  -9   35.85    1.43
  -9   2  -7   14.20    0.94
  -2  -7 -12    5.79    0.61
   0  -8   9   35.96    1.65
   9  -2   7   13.13    0.79
   0  12   4   34.10    1.84
   1 -12  -1   57.69    2.09
  -3   4 -12   58.51    2.09
   3  -4  12   61.78    2.15
  -3   4 -12   57.77    1.94
   5  12   2   17.97    1.02
   0 -12  -4   32.82    1.41
   0  12   4   33.44    1.44
   0   8  -9   36.35    1.37
  -9   2  -7   13.54    0.77
  -4   6   8    9.84    0.85
   4  -6  -8   10.31    0.64
   1 -12   0    7.94    0.68
  10   3   6   34.42    1.34
   8   7  -2    4.80    0.51
  -1  12   0    7.68    1.01
  -8  -7   2    5.72    0.76
  -1  12   0    7.12    0.66
   8   7  -2    4.46    0.46
 -10  -3  -6   32.94    1.47
 -10  -3  -6   34.95    1.30
  -2   7 -10    8.11    0.65
  -4   0  10    9.05    0.75
   4   0 -10    9.31    0.68
   2  -7  10    8.70    0.66
  -7  -7   4   11.52    0.97
   7   7  -4   11.07    0.70
   7   7  -4   12.72    0.69
  -2   8  -9    2.36    0.38
  -2   8  -9    2.54    0.39
  -7   2 -11    0.98    0.34
   7  -2  11    0.93    0.40
  -7 -10   0    7.05    0.82
   7  10   0    5.60    0.59
   0 -12   2   27.99    1.17
   0  12  -2   26.98    1.18
   0  12  -2   25.59    1.71
  -9  -8  -4    1.50    0.46
   9   8   4    1.29    0.37
  -9  -8  -5    0.06    0.36
  -4   8  -8   30.50    1.72
  -1  -8 -11    5.74    0.63
   1   8  11    5.09    0.70
   9   8   5    0.22    0.32
   6  -7   7   23.28    1.02
  -6   7  -7   26.05    1.15
  -6   7  -7   26.13    1.49
 -10  -1  -4   17.75    1.06
   9  -3   2    0.61    0.29
  -7   7  -3   85.12    3.23
   9   7   1   30.41    1.17
  -9   3  -2    0.46    0.43
  -9  -7  -1   33.20    1.57
  -9   2   0   14.45    1.04
 -10  -1  -4   17.04    0.81
   9   7   1   29.36    1.25
   9  -2   0   17.01    0.82
  10   1   4   16.84    0.86
   7  -7   3   87.71    2.66
   7  -7   3   82.85    2.71
  -3  11   0   43.92    2.13
  -1  -2  12    2.09    0.47
   3 -11   0   39.86    1.59
   1   2 -12    2.35    0.42
   9  -3   5    1.63    0.37
  -9   3  -5    2.31    0.52
  -1   9  -8   20.34    0.95
 -10  -2  -6    0.33    0.36
 -10  -2  -6    0.32    0.30
   1  -9   8   19.27    1.17
  10   2   6    0.03    0.32
  -9   3  -5    1.66    0.37
  -2  11   4   36.58    1.89
  -9  -5   1    4.48    0.64
   2 -11  -4   34.94    1.47
   9   5  -1    4.56    0.49
  -6 -11   0   17.60    1.19
   8   5  11    6.06    0.52
  -1   4 -12   40.25    1.58
  -8  -5 -11    4.99    0.57
   1  -4  12   43.06    1.68
   6  11   0   16.24    0.93
   2  12   6    0.85    0.59
   4   1 -10    6.49    0.57
   2  12   6    1.10    0.43
  -4  -1  10    7.38    0.66
  -2 -12  -6    1.17    0.42
 -10  -1  -5   10.52    0.82
   9   0   9    3.99    0.49
  10   1   5   10.42    0.68
   0  -9   8    2.33    0.53
  -9   0  -9    4.15    0.52
   0   9  -8    1.63    0.36
 -10  -1  -5   11.03    0.66
  -7  -3   6   29.69    1.26
   8   8   9    0.82    0.43
  -3  11  -1   13.40    1.20
  -9   1   1   45.11    1.97
  -8  -8  -9    1.56    0.39
   7   5  12   28.34    1.37
   7   3  -6   29.07    1.20
  -7  -5 -12   27.70    1.21
  -7  -3   6   28.82    1.46
   9  -1  -1   45.68    1.64
   7   5  12   27.79    1.18
   3 -11   1   14.53    0.83
   3  11  -4   42.51    1.66
  -3 -11   4   41.97    1.98
  -4 -12  -6    6.73    0.66
  -4 -12  -6    7.01    0.76
   4  12   6    5.79    0.64
  -1   1 -13    1.01    0.34
   1  -1  13    1.28    0.40
   5  -3  12   10.78    0.76
  -4  -9   6   27.88    1.50
   7  -6  -2    3.16    0.42
  -7   6   2    2.75    0.60
  -5   3 -12   12.20    0.70
   4   9  -6   27.36    1.22
   7  -6  -2    3.10    0.37
  -6   8   1   18.79    1.23
   8   8  -1   34.16    1.25
  10   4   3    7.15    0.58
   5  11   8    0.16    0.36
  -8  -8   1   34.37    1.70
   4  -1 -10  149.04    4.52
  10   4   6    0.46    0.33
  -4   1  10  150.54    4.76
   6  -8  -1   16.07    0.89
   8   8  -1   33.90    1.39
 -10  -4  -6    0.80    0.37
  -5 -11  -8    0.76    0.40
 -10  -4  -3    6.81    0.73
 -10  -4  -6    0.85    0.31
  -1  12   2    4.37    0.58
  -6 -11  -7    9.09    0.75
  -1  12   2    3.55    0.79
   1 -12  -2    4.47    0.55
   6  11   7    9.73    0.82
  -5  -5 -13    1.16    0.36
  -5  -8   6    2.52    0.59
   5   8  -6    1.81    0.40
   5   8  -6    1.73    0.34
   5   5  13    0.53    0.47
   8   7  10   54.25    2.04
   8   7  10   49.61    1.74
  -8  -7 -10   49.62    1.86
   4 -10  -2   23.80    1.11
   4   8  -7    8.04    0.62
  -4  -8   7    6.55    0.81
   5   9  -5    0.39    0.33
  -4  10   2   24.85    1.52
   4   8  -7    7.48    0.57
  -5  -9   5    0.17    0.45
   7  -7   1   90.30    2.79
  -6 -10  -9   20.54    1.07
   6  10   9   21.44    1.20
  -7   7  -1   84.96    3.31
  -5   0   9   50.11    1.92
  -5   0   9   52.12    2.03
   5   0  -9   48.65    1.78
  10   1   3    4.76    0.50
   6   2  13    0.66    0.41
  -6  -2 -13    1.33    0.36
 -10  -1  -3    4.90    0.65
   6   2  13    0.89    0.36
  -5 -12  -5   -0.18    0.34
   6   3  13   27.73    1.24
   6   3  13   29.21    1.37
   5  12   5    0.00    0.37
   5   1  -9   39.17    1.53
  -5  -1   9   42.53    1.68
  -5  -1   9   43.23    1.78
  -5 -12  -5   -0.21    0.37
  -6  -3 -13   26.36    1.16
   5   5  -8   18.62    0.92
   5   5  -8   17.31    0.87
   9   2  -2   26.24    1.09
   0  11  -5    0.37    0.29
  -9  -2   2   25.47    1.38
  -5  -5   8   17.50    1.09
  -5 -11   2    4.81    0.75
  -7  -9   2   96.61    3.67
   5  11  -2    5.81    0.57
   7   9  -2  101.97    3.28
   8   4  -4    0.13    0.28
  -3  11   1    8.72    1.05
  -8  -4   4    0.00    0.39
   9   8   3    0.21    0.31
  -5   8  -7   27.92    1.60
   3 -11  -1    9.63    0.72
  -9  -8  -3    0.41    0.41
   8   4  -4   -0.01    0.26
  -7   0 -12   10.02    0.68
   0   7 -10    4.59    0.53
   1 -12   1   60.09    2.12
   7   0  12   11.82    0.80
  -1  12  -1   63.74    2.83
   3   0 -11    3.14    0.44
  -8  -6   3   14.86    1.06
   7  -1  -6   11.73    0.69
   5  -4  -8   10.04    0.66
  -3   0  11    3.01    0.48
   8   6  -3   15.27    0.78
   8   6  -3   15.76    0.82
  -5   4   8    9.94    0.84
  -7   1   6   12.59    0.94
  -5   9   2   14.10    1.14
   5  -9  -2   15.59    0.88
   1  11  -5    1.38    0.35
   3  -2  13    9.95    0.75
  -1 -11   5    1.27    0.52
  -4  -5   9   68.64    2.42
   4   5  -9   69.48    2.32
  -3   2 -13    9.10    0.68
  -4  -5   9   68.37    2.60
  -3   2 -13    9.31    0.61
   9   8   6    4.82    0.62
  -9  -8  -6    4.47    0.55
  -9  -7  -8   22.10    1.06
  -2  -5 -13   95.72    2.94
   8  -1  -4    5.96    0.56
   2   5  13   91.41    3.26
  -2  -5 -13   89.28    2.92
   9   7   8   22.99    0.98
  -8   1   4    6.74    0.76
   8  -5   0   24.32    1.02
  -8   5   0   24.21    1.35
   8  -5   0   22.93    0.99
   6  -2  12   35.94    1.48
  -6   2 -12   35.03    1.36
  -6   3   7   73.67    2.83
   6  -3  -7   78.37    2.49
   0  11   7    1.41    0.44
   0 -11  -7    0.16    0.37
   7  -7   4   23.80    0.98
   2 -11   4   10.96    0.70
  -2  11  -4   10.15    1.12
  -7   7  -4   22.73    1.39
   7  -7   4   22.47    1.02
  -9  -1   2   39.21    1.78
   9   1  -2   39.00    1.45
   3  -1 -11    7.18    0.66
   5  12   1    0.40    0.37
  -3   1  11    8.58    0.76
   2  -2  13    2.30    0.48
  -2   2 -13    3.67    0.46
  -5 -12  -1    1.09    0.51
  -4  -9 -11    0.30    0.36
   4   9  11    0.14    0.47
  -9  -6  -9   32.21    1.35
   9   6   9   34.19    1.29
 -10  -5  -5   19.58    1.10
  10   5   5   19.30    0.90
   9   3  -2    0.91    0.33
  10   3   2    1.24    0.33
  -9  -3   2    0.54    0.44
   1   5 -11   45.46    1.71
 -10  -3  -2    1.14    0.44
 -10  -2  -2    2.01    0.49
  -1  -5  11   48.48    1.83
  10   2   2    2.03    0.36
  -9  -3 -10   25.24    1.15
   9   3  10   27.96    1.18
  10   5   4   60.93    2.02
 -10  -5  -4   57.96    2.31
   8  -3   9   35.62    1.39
  -8   3  -9   33.23    1.36
  -1  -4 -13   75.27    2.49
  -3  11  -2   14.90    1.26
   1   4  13   77.26    2.80
   7  -6   7    1.08    0.33
   3 -11   2   15.63    0.87
  -7   6  -7    1.38    0.54
  -1  -4 -13   73.83    2.43
  -7   6  -7    0.97    0.37
 -10  -1  -6   14.87    0.80
 -10  -1  -6   15.66    0.97
  10   1   6   16.07    0.86
   4  10  10   19.86    1.16
  -4 -10 -10   21.71    1.10
  -8   0 -11    0.05    0.30
   8   0  11    0.18    0.35
  -3  -9 -11    7.52    0.69
   3   9  11    6.24    0.75
   2  -6  11  115.44    3.69
  -2   6 -11  115.66    3.61
  -7 -10  -8    0.74    0.37
   7  10   8    0.79    0.44
   4   2 -10   11.94    0.77
  -3  -1  11   18.01    1.02
  -4  -2  10   12.05    0.79
  -3 -12   2    3.45    0.66
   3   1 -11   15.73    0.87
   3  12  -2    2.26    0.42
   5  -1  -9    2.80    0.43
   6  -8   5   26.15    1.13
  -5   1   9    2.57    0.47
  -5   1   9    2.58    0.50
  -6   8  -5   27.12    1.54
   1  -4 -12   24.58    1.09
  -1   4  12   22.12    1.23
  -3 -10 -10   38.15    1.56
  -6  -1 -13   18.59    0.92
   6   1  13   18.21    1.00
   6   1  13   18.06    1.03
   3  10  10   36.80    1.70
   4  12  -1  140.80    4.38
  -4 -12   1  132.36    4.80
 -10  -3  -7   96.75    2.97
  10   3   7   92.60    3.01
  -8   5  -6   18.57    1.17
  -8   5  -6   17.35    0.92
   8  -5   6   17.77    0.88
  -2   9  -8   15.41    0.80
  -2   9  -8   16.02    1.31
   1 -11  -6   11.08    0.79
  -1  11   6    9.27    0.76
  -1  11   6    9.52    1.02
   2  -9   8   14.93    0.76
  -6  -4 -13   13.42    0.79
  -1   6 -11   24.40    1.12
   6   4  13   13.64    0.83
  -5  -2   9    0.74    0.38
  -5  -2   9    0.99    0.41
   4 -10   4    0.24    0.33
   9   2  10    4.17    0.55
   5   2  -9    0.96    0.32
  -9  -2 -10    4.43    0.55
   1  -6  11   25.18    1.15
   6   4  13   13.75    0.96
  -4  10  -4    0.60    0.56
   9  -3   1    0.57    0.28
  -7 -11  -4   44.09    1.93
  -9   3  -1    0.54    0.43
   9  -3   1    0.55    0.31
   7  11   4   40.30    1.75
  -2  -6  10    2.41    0.43
  -5   1 -13    8.66    0.61
   2   6 -10    3.94    0.49
   3  -5 -10   14.15    0.79
  -3   5  10   11.02    0.88
   5  -1  13    7.16    0.67
  -3   7 -10    6.07    0.57
   9   4  10   22.35    1.01
  -9  -4 -10   19.32    0.98
   4  10  -5    1.79    0.40
  -4   4 -12   37.27    1.39
  -4 -10   5    1.45    0.55
  -4   4 -12   38.28    1.51
   8  -3  -3  122.94    3.70
  -8   3   3  118.58    4.22
  -9   3  -6    1.64    0.38
   9  -3   6    1.79    0.36
  -9   3  -6    2.14    0.51
  -6   5 -10   42.75    1.62
   6  -5  10   45.76    1.68
  -7  -6   5   21.57    1.29
  -8   4   2   25.24    1.41
  -2  -4  11   15.36    0.94
   7   6  -5   20.25    0.98
   2   4 -11   16.23    0.87
   7   6  -5   21.84    0.97
   8  -4  -2   26.88    1.09
  -2   8   9   19.49    1.13
  -8  -9  -8   18.90    0.99
   4  -2 -10   19.68    0.98
   2  -8  -9   18.15    0.98
  -3  -9   7   23.22    1.37
  -4   2  10   20.02    1.12
   8   9   8   20.80    1.14
   3   9  -7   23.80    1.10
   1   8  -9   11.04    0.70
   1   9  -8    5.65    0.57
  -1  -9   8    5.48    0.72
  -1  -8   9   14.18    0.97
   1   8  -9   11.46    0.73
   1  -9  -9   45.47    1.74
 -10  -2  -7   78.11    2.49
  -1   9   9   46.32    1.90
   6   7  12    5.14    0.53
 -10  -5  -6   20.93    0.95
   6   7  12    4.48    0.66
  10   2   7   75.79    2.53
  -6  -7 -12    4.29    0.57
  10   5   6   20.09    0.96
 -10  -5  -6   21.36    1.12
   0  -1 -13    0.70    0.32
  10   0   4   58.98    2.06
 -10   0  -4   60.72    2.00
 -10   0  -4   61.29    2.36
   0   1  13    0.95    0.42
  -8   2 -10    1.10    0.35
  -7 -11  -3   88.03    3.21
  -1  12   3   47.38    2.27
   3 -10  -5    2.87    0.49
   1 -12  -3   44.67    1.74
  -1  12   3   44.75    1.76
  -3  10   5    2.09    0.63
   7  11   3   79.16    2.90
   8  -2  10    1.11    0.39
   5   7  -7    4.32    0.50
   5   7  -7    3.85    0.51
  -1  11  -5    0.33    0.28
  -7   7   0    6.57    0.84
   7  -7   0    6.84    0.62
  -5  -7   7    2.95    0.60
   1 -11   5    0.11    0.29
  -1  11  -5   -0.18    0.56
   6  -6  -5    8.38    0.66
   6  -6  -5    8.71    0.58
  -6   6   5    7.82    0.86
   5  -9   5   27.52    1.16
  10   4   7   11.09    0.69
  10   4   2    3.84    0.45
  10   1   2   38.27    1.45
 -10  -1  -2   38.33    1.72
 -10  -4  -7   11.13    0.72
 -10  -4  -2    3.54    0.59
  -5   9  -5   26.18    1.60
   2  -9  -8    1.37    0.43
   8  10   4    0.08    0.40
   6   8  -5   33.47    1.39
   6   8  -5   34.67    1.27
   8  -4   8    2.34    0.43
  -8   4  -8    2.96    0.45
  -2   9   8    1.82    0.50
  -6  -8   5   31.84    1.66
  -5 -10   4    6.67    0.86
 -10  -5  -3   21.54    1.20
  10   5   3   20.16    0.93
   5  10  -4    9.06    0.68
  -4   2 -13    2.40    0.46
   4  -2  13    2.39    0.49
  -4   2 -13    2.18    0.37
  -1 -11  -8    0.14    0.37
   7  11   5   75.81    2.80
  -7 -11  -5   81.13    2.97
   1  11   8    0.36    0.41
   6   5  -7   63.74    2.26
  -7 -11  -5   78.21    2.62
   6   5  -7   67.23    2.20
  -6  -5   7   65.11    2.57
  -4   9   5   90.63    3.33
   1  12  -3   15.38    0.86
   4  -9  -5   81.61    2.79
  -4  -6 -13   41.13    1.49
   4   6  13   38.29    1.78
   3  -2 -11   45.71    1.70
   3 -11  -2   88.84    2.96
  -4  -6 -13   40.93    1.56
  -3   2  11   43.72    1.83
  -3  11   2   93.69    3.61
   3   8  -8   14.02    0.83
   4   7  -8   15.93    0.83
  -3  -8   8   12.84    1.00
   3   8  -8   14.55    0.77
 -10   0  -5   15.43    0.97
 -10   0  -5   13.90    0.75
   4   7  -8   15.11    0.85
  10   0   5   11.85    0.78
  -4  -7   8   14.69    1.06
  -8 -10  -5  162.72    5.31
  -6  -9   4    1.93    0.58
  -3   8  -9    6.48    0.60
  -9   0   2    0.54    0.44
  -5  -9 -11    0.28    0.36
   6   9  -4    1.78    0.37
   9   8   2    1.17    0.35
   8  10   5  157.02    5.06
   5   9  11    0.24    0.41
  -3   8  -9    6.10    0.88
   0   2  13    3.92    0.57
   9   0  -2    0.04    0.30
   0 -10   7   11.52    0.96
   0  10  -7    9.82    0.67
   9   8   2    1.04    0.28
  -9  -8  -2    1.28    0.49
   0  -2 -13    5.02    0.56
   7   4  -6   12.72    0.76
  -7  -4   6   13.70    0.99
  -2   5  11   23.56    1.30
   2  -5 -11   26.79    1.10
  -1   8  10    5.17    0.68
   1  -8 -10    6.48    0.66
   0   0  13   19.32    1.11
   0   0 -13   19.83    1.00
   5  -6  10   27.54    1.20
   1  12   6    7.05    0.70
  -5   6 -10   30.79    1.23
  -6   6  -9    2.51    0.44
  -1 -12  -6    5.17    0.64
   1  12   6    7.12    0.96
   6  -6   9    2.53    0.42
 -10   0  -3   57.74    2.31
  10   0   3   58.14    2.01
   6  -5  -6    1.72    0.32
  -6   5   6    2.03    0.54
   1 -12   2   12.14    0.78
   9   4  -2   59.69    1.98
  -1  12  -2   14.42    1.28
  -9  -4   2   56.73    2.38
  -8  -9   0   15.84    1.14
  -2 -11   5   10.09    0.96
   3   6  13    3.61    0.61
   2  11  -5   10.99    0.72
  -3  -6 -13    3.51    0.43
   0  12   5    0.34    0.35
   8   9   0   15.98    0.91
   0  12   5    0.17    0.54
   0 -12  -5   -0.19    0.37
  -3  -6 -13    3.80    0.48
   8   6  11    0.48    0.43
  -8  -6 -11    0.82    0.37
   8   6  11    0.59    0.29
  -9  -8  -7    0.43    0.34
   9   8   7    0.69    0.39
  -5 -12  -6    0.62    0.39
   4  -5  -9    0.31    0.30
  -5 -12  -6    1.08    0.46
  -4   5   9    0.52    0.41
   5  12   6    0.42    0.41
   8  10   3  157.54    4.92
  -3   6 -11   72.17    2.39
  -3   6 -11   74.91    2.49
  -8 -10  -3  153.49    5.25
   3  -6  11   76.50    2.53
   0  -4  12    5.20    0.59
  -3  -5  10    0.71    0.38
   0   4 -12    5.95    0.58
   3   5 -10    0.53    0.34
   4   8  12    3.42    0.61
  -4  -8 -12    4.24    0.53
  -5 -10 -10    2.84    0.50
   5  10  10    2.36    0.51
   6  -4  11  128.61    4.07
  -1  10  -7   12.12    0.74
  -6   4 -11  134.13    3.99
  -6  -1   8    9.64    0.74
  -6  -1   8   10.16    0.84
   6   1  -8   11.08    0.71
  -1   2 -13   32.29    1.33
   1  -2  13   28.97    1.38
  -7  -6 -12    1.39    0.40
   9   1  10   82.96    2.73
   7   6  12    2.30    0.53
  -9  -1 -10   83.48    2.70
   7   6  12    2.27    0.40
  -7   7  -5   40.82    1.94
   5  -7  -6    2.10    0.42
   7  -7   5   39.04    1.49
  -5   7   6    4.03    0.65
   7  -7   5   40.62    1.46
   0  12  -3   12.28    1.25
  -3  -2  11   18.88    1.04
   3   2 -11   20.14    1.00
   0  -6 -12   15.27    0.80
   0  12  -3   12.32    0.75
   0 -12   3   11.38    0.74
   0  -6 -12   14.28    0.84
   0   6  12   14.33    1.05
  -3   8   8   73.89    2.65
   3  -8  -8   73.19    2.47
   9  -2   8   76.33    2.50
  -1  -3  12    7.73    0.73
   1   3 -12    8.96    0.68
  -9   2  -8   74.32    2.48
  -3 -12  -7    4.65    0.62
   3  12   7    4.73    0.61
   1   7  12   15.70    1.11
  -1  -7 -12   15.00    0.89
   6   0  -8   39.52    1.53
  -2 -12   3   53.04    2.36
  -6   0   8   41.64    1.78
  -6   0   8   40.50    1.63
   2  12  -3   56.82    2.03
   7  11   2    5.69    0.68
  -3 -10   6   74.61    2.92
  -7 -11  -2    7.35    0.86
   3  10  -6   72.70    2.53
   3 -11   3    3.98    0.48
  -3  11  -3    2.46    0.72
   6  -8  -2   29.30    1.23
   7  -2  -6   61.86    2.10
   9   5  10    0.04    0.30
   3   8  12    3.08    0.65
  -7   2   6   62.44    2.46
  -5   6   7   19.35    1.22
  -5   5 -11    9.38    0.68
  -9  -5 -10   -0.04    0.32
  -3  -8 -12    2.99    0.49
   5  -5  11    9.31    0.73
   5  -6  -7   21.49    0.94
  -6   8   2   27.61    1.55
   2  10  10    1.19    0.52
  -5   2   9   76.72    2.73
   5  -2  -9   72.82    2.42
  -5   2   9   70.54    2.60
 -10  -1  -7    2.65    0.42
  -2 -10 -10    0.64    0.39
  10   1   7    2.70    0.44
   2   9  11   29.24    1.50
   9  -1   9    7.91    0.64
   7  -4  10    6.52    0.64
   9   7   0   31.56    1.21
   9   7   0   31.82    1.29
   3 -10   6    5.93    0.56
  -9   1  -9    9.13    0.66
  -9  -7   0   30.93    1.59
  -7   5   4   32.04    1.60
  -7   4 -10    5.93    0.59
   7  -5  -4   31.17    1.22
  -2  -9 -11   28.84    1.31
  -3  10  -6    4.75    0.85
  -4  10   3  107.45    3.98
   4 -10  -3  104.57    3.36
   6   0  13   14.22    0.90
  -6   0 -13   13.54    0.77
  -9  -6   1   16.27    1.12
  -5 -12   0   13.92    1.12
   9   6  -1   15.58    0.80
   5  12   0   14.65    0.91
  -1  10   8    1.99    0.50
   1 -10  -8    1.54    0.44
   8   5  -4   17.03    0.85
  -8  -5   4   15.91    1.12
  -5   7  -9    0.81    0.36
   8   5  -4   17.71    0.86
 -10   0  -6   15.84    0.97
 -10   0  -6   15.01    0.81
   5  -7   9    0.64    0.32
  10   0   6   15.49    0.83
   2   0 -12    5.46    0.55
   5   6  13   13.01    0.99
   0   6 -11  139.73    4.37
   9  -2  -1   11.96    0.72
  -5  -6 -13   11.47    0.77
  -2   1  12   19.41    1.11
  -9   2   1   10.21    0.92
   0  -6  11  148.17    4.55
  -2   0  12    4.21    0.56
   2  -1 -12   20.77    1.02
   6   5  13   17.30    0.93
  -6   7   4    1.75    0.56
   6  -7  -4    0.98    0.36
   0  -9 -10   10.02    0.77
   6   5  13   18.82    1.13
  -6  -5 -13   17.43    0.93
   4  12   7    3.77    0.58
  -4 -12  -7    4.02    0.56
   0   9  10    9.46    0.84
   2  -7 -10  125.57    3.97
   5   3  -9   18.49    0.92
   6  11  -1    4.85    0.58
  -2   7  10  134.51    4.32
  -5  -3   9   18.68    1.01
  -6 -11   1    3.17    0.68
  -8 -10  -6    0.38    0.36
  -3 -11  -9    9.48    0.76
  -1 -10   7   23.00    1.34
  -5  -3   9   18.44    1.08
   1  10  -7   21.60    1.04
  -4 -11  -9   25.15    1.23
   6   7  -6    2.24    0.35
   4  11   9   26.70    1.37
   6   7  -6    2.08    0.41
   8  10   6    0.73    0.39
  -6  -7   6    2.25    0.57
   3  11   9    7.81    0.81
   6   2  -8   27.65    1.16
  -6  -2   8   27.11    1.37
  -6  -2   8   25.63    1.22
   1   7 -10   46.56    1.68
  -4   9  -7    4.41    0.82
  -7 -10   1    3.46    0.68
   4  -9   7    4.87    0.53
  10   2   1    6.62    0.54
 -10  -2  -1    5.04    0.70
   7  10  -1    4.25    0.56
 -10  -5  -7   10.55    0.70
  10   5   7   12.58    0.71
   7  11   6   58.63    2.28
   7  -1  12    5.46    0.63
  -7 -11  -6   59.85    2.12
  -7   1 -12    4.96    0.54
  -4  -3  10    1.01    0.40
   4   3 -10    0.93    0.37
  -7   5  -9   26.31    1.18
   7  -5   9   27.91    1.19
  10   3   1   15.78    0.83
 -10  -3  -1   15.26    1.04
  10   6   5   44.80    1.61
  -8   2   4   48.36    2.05
 -10  -6  -5   46.23    1.89
   8  -2  -4   44.70    1.65
   0  -3 -13    0.66    0.32
   0   3  13    0.28    0.44
   8  -5  -1   24.61    1.05
   8  -5  -1   25.57    1.05
 -10  -6  -4    3.05    0.53
  10   6   4    1.73    0.38
   2  13   2    6.67    0.68
  -2 -13  -2    6.21    0.67
   2  13   2    6.43    0.99
  -8   5   1   23.25    1.37
  -3   7   9    1.72    0.51
  -2  11   5   18.59    1.34
   2 -11  -5   17.39    1.00
   3  -7  -9    2.18    0.42
  -6 -11  -8   30.09    1.35
   7   9  10    4.63    0.64
   6  11   8   29.72    1.43
  -7  -9 -10    5.42    0.62
 -10   0  -2   93.24    3.34
  -5  -8 -12   20.46    1.04
   5   8  12   21.68    1.28
   0   1 -13   22.96    1.10
  10   0   2   89.99    2.92
   0  -1  13   23.77    1.20
  10   5   2   73.20    2.36
  -7   4   5   48.95    2.11
 -10  -5  -2   69.70    2.73
   7  -4  -5   49.38    1.73
   5  -9  -3    3.23    0.48
  -5   9   3    4.13    0.73
   0  10   9    0.73    0.48
   0 -10  -9    1.10    0.42
  -3   9   7   28.36    1.51
   3  -9  -7   24.89    1.20
   2  12   7    7.44    0.70
  -2 -12  -7    6.38    0.70
  -8 -10  -2    2.27    0.57
   8  10   2    2.98    0.51
   6  12   4   15.70    0.98
  -6 -12  -4   13.16    0.87
  -6 -12  -4   12.98    1.02
  -1  -5 -13    1.62    0.37
  -7  -8 -11    1.77    0.43
  -1  -5 -13    1.08    0.36
   7   8  11    2.59    0.56
   1   5  13    1.27    0.52
 -10  -3  -8   38.79    1.46
   6  12   3    9.25    0.74
  -6 -12  -3    8.22    0.87
  10   3   8   37.48    1.46
   6  -1  -8  102.18    3.20
  -2 -13  -1    0.13    0.38
  -6   1   8  103.98    3.60
   9  -3   0    3.18    0.43
  -9   3   0    3.50    0.62
  -6   1   8   99.12    3.35
   2  13   1    0.76    0.39
   6  10  -3   12.74    0.77
  -6 -10   3    8.63    0.96
  -3 -13  -2   65.04    2.66
   3   7  -9    0.22    0.32
  -3  -7   9    0.36    0.43
   4  -3 -10   14.19    0.79
   2  13   3   15.97    1.39
  -3 -13  -2   65.41    2.27
   2  13   3   15.61    0.99
   3   7  -9    0.43    0.31
   3  13   2   65.06    2.39
  -2 -13  -3   16.00    0.96
  -4   3  10   13.10    0.91
  -2  10   7    9.44    0.78
   2 -10  -7    9.57    0.76
  -2  10   7    9.23    0.96
  -2   2  12    0.28    0.43
   8  -1  11   29.94    1.29
  -8   1 -11   27.83    1.20
   2  -2 -12   -0.22    0.32
  -3 -13  -3    0.69    0.48
   8  -6   3   18.25    0.88
  10   6   6    1.87    0.38
  -2  -1  12   56.70    2.16
   2   1 -12   55.10    1.99
   3  -3 -11   38.18    1.49
  -3 -13  -3    1.29    0.43
   3  13   3    0.45    0.43
  -3   3  11   37.33    1.65
   9  -3   7    3.67    0.48
  -7   7   1   60.25    2.54
   7  -7  -1   61.71    2.07
  -9   3  -7    3.64    0.61
  -9   3  -7    3.51    0.48
  -1  12   4   13.03    1.20
  10   1   1    1.04    0.36
   1 -12  -4   12.77    0.87
 -10  -1  -1    0.30    0.42
  -1  12   4   14.04    0.89
  -9  -7  -9   36.96    1.47
   9   7   9   35.75    1.35
  -7   6   3    1.11    0.54
   7  -3  11   18.41    1.00
   7  -6  -3    1.36    0.37
   7  -6  -3    1.24    0.32
  -2  -6 -13    6.24    0.62
  -2  -6 -13    7.34    0.58
   2   6  13    7.53    0.85
   9  -4   3   53.54    1.84
  -9   4  -3   50.44    2.18
   5  -8  -5    3.11    0.47
  -5   8   5    3.09    0.65
   2  -5  12  119.75    3.75
  -2   5 -12  111.83    3.63
  -8   5  -7    1.73    0.56
   3 -11  -3    2.98    0.50
   3  -9   8   25.56    1.11
  -3  11   3    2.52    0.72
   8  -6   2  151.54    4.52
  -8   5  -7    1.19    0.38
  -8   6  -2  149.59    5.20
   6  -8   6   25.78    1.11
   8  -6   2  154.85    4.52
  -9   1   2   30.28    1.56
   9  -1  -2   32.44    1.28
  -6   8  -6   25.60    1.54
   8  -5   7    1.07    0.32
  -3   9  -8   30.19    1.73
  10   2   8   14.03    0.83
 -10  -4  -8    2.45    0.42
 -10  -2  -8   13.45    0.80
  -8  -3 -12   18.70    0.95
  10   4   1    8.87    0.63
  10   4   8    2.19    0.38
   8   3  12   18.25    0.95
 -10  -4  -1    8.38    0.83
  -3  -2 -14   34.30    1.39
  -3  -2 -14   33.29    1.30
   3   2  14   34.23    1.58
  -2  12   0   28.76    1.77
   2 -12   0   29.96    1.30
   3  -3  13   11.89    0.83
  -3   3 -13   12.30    0.78
  -2   3 -13   22.16    1.08
   2  -3  13   24.42    1.17
   0  -8 -11   41.82    1.66
   4 -10   5   30.39    1.26
  -6   7  -8    0.23    0.50
  -4  10  -5   31.27    1.80
   0   8  11   44.67    1.91
  -6   7  -8   -0.02    0.32
   6  -7   8    0.16    0.29
   8   1  -5    8.00    0.62
  -8  -1   5    6.76    0.79
   4   2  14    0.53    0.46
  -4  -2 -14    1.18    0.34
  -4  -2 -14    0.84    0.35
  10   6   3  126.56    3.87
 -10  -6  -3  129.43    4.38
   4  11  -4   20.17    1.03
  -4 -11   4   19.36    1.31
   8   2  -5   24.47    1.09
  -8  -2   5   25.19    1.39
  10  -1   4   22.39    1.00
 -10   1  -4   20.02    0.95
   9   8   1    0.40    0.26
  -2  10  -7   34.81    1.97
 -10   1  -4   20.87    1.19
   9   8   1    0.31    0.32
   2 -10   7   32.19    1.27
  -9  -8  -1    0.45    0.47
   1  -7 -11    5.93    0.65
  -8  -8 -10   65.21    2.26
  -1   7  11    6.80    0.81
   1  -5 -12    2.93    0.44
   8   8  10   63.86    2.43
  -1   5  12    4.08    0.65
   6  -4  -7   39.55    1.51
  -9  -5   2   16.38    1.11
  -6   4   7   43.08    1.86
   9   5  -2   16.60    0.82
   1  13   2    8.39    1.09
   8  -6   4  109.74    3.29
   8   2  12   30.62    1.33
   1  13   2    7.47    0.70
  -6 -12  -5    0.16    0.42
   6  12   5    0.20    0.36
  -2  12   1    0.34    0.58
  -6 -12  -5   -0.02    0.37
  -8  -2 -12   30.19    1.28
  -8   6  -4  106.38    3.85
  -1 -13  -2    7.66    0.72
   8  -6   4  103.39    3.29
   2 -12  -1    0.10    0.37
   1  13   1    9.99    0.77
   1  13   1   10.00    1.19
   2 -11   5    1.40    0.37
  -3  -1 -14   22.49    0.98
  -1 -13  -1   10.37    0.78
   3   1  14   20.43    1.18
  -3  -1 -14   21.99    1.08
  -2  11  -5    0.97    0.65
  -3 -13  -1    2.40    0.61
   3  13   1    1.47    0.47
  -3 -13  -1    2.41    0.46
   5  11   9   58.51    2.28
  -5 -11  -9   56.00    2.12
   4  12  -2   56.80    2.13
  -6 -12  -2   23.70    1.41
  -8  -8   2  134.85    4.70
   8   8  -2  135.60    4.20
  -4 -12   2   59.60    2.52
   6  12   2   22.96    1.18
   8   8  -2  129.54    3.96
   9   0  10    0.39    0.35
  -5   2 -13    0.92    0.33
  -2 -11  -9   23.49    1.18
   2  11   9   23.75    1.29
  -9   0 -10    0.77    0.35
   6   3  -8    3.41    0.43
  -6  -3   8    2.83    0.46
  -6  -3   8    2.89    0.55
   2   9  -8   30.82    1.33
  -7 -11  -1   41.46    1.96
   7  11   1   39.65    1.66
  -2  -9   8   31.75    1.60
  -2  -8 -12    2.15    0.45
  -4  -3 -14    5.67    0.56
  -4  -3 -14    5.60    0.56
  -4   7 -10    0.03    0.31
   4   3  14    5.79    0.68
   4  -7  10   -0.01    0.31
   2   8  12    1.76    0.52
  -5  -6   8   94.12    3.43
   8   7  -3   28.23    1.15
  -1  12  -3   36.94    2.06
  -6  -9 -11    2.82    0.48
  10  -1   5    9.93    0.71
  -8  -7   3   30.07    1.60
 -10   1  -5    9.77    0.82
   5   6  -8   93.06    3.11
   8   7  -3   31.82    1.28
   1 -12   3   35.65    1.43
 -10   1  -5    8.80    0.65
   5   6  -8   95.99    3.01
  -8  -4 -12   30.97    1.29
   8   4  12   29.62    1.28
   6   9  11    2.80    0.58
   9  -4   2    3.62    0.45
   9   8   8   19.09    1.07
  -9  -8  -8   16.81    0.95
   9  -4   2    4.11    0.51
  -9   4  -2    4.08    0.65
  -3  -3 -14    0.53    0.33
   3   3  14    1.09    0.46
  -3  -3 -14    0.52    0.31
 -10   1  -3    6.57    0.57
 -10   1  -3    6.13    0.75
  -3 -13  -4   49.12    2.14
  -3 -13  -4   49.04    1.86
  -2  12  -1    1.29    0.68
   2 -12   1    2.57    0.47
  -3   5 -12    6.60    0.67
  10  -1   3    5.91    0.55
   3  -5  12    7.11    0.66
   3  13   4   49.32    1.98
  -4  -1 -14   10.66    0.78
   1  -5  12   46.44    1.79
  -4  -1 -14   11.77    0.71
  -1   5 -12   44.82    1.71
   4   1  14   13.82    0.93
  -5   5   8   64.77    2.51
   6  -3  12    8.79    0.71
   5  -5  -8   63.63    2.15
  -6   3 -12    9.80    0.66
  10   0   7    1.41    0.37
 -10   0  -7    1.57    0.38
  -5 -11   3   55.10    2.41
   5  11  -3   52.88    2.01
   3   3 -11    7.33    0.65
  -3  -3  11    8.22    0.72
   7  10   9    1.72    0.50
   7   5  -6    5.49    0.54
   8  10   7   76.39    2.71
  -7 -10  -9    1.38    0.42
  -7  -5   6    5.79    0.74
   7   5  -6    6.17    0.56
   9   9   5   28.64    1.35
  -9  -9  -5   31.20    1.49
  -8 -10  -7   71.70    2.49
  -2 -13   0    0.93    0.41
  -9  -9  -4   12.42    0.97
   2  13   0    0.88    0.39
   9   9   4   15.82    0.95
   3  12  -3    2.23    0.44
   5  -4  12    3.40    0.49
  -7  -8   4   12.12    1.02
   7   8  -4   11.87    0.77
  -5   4 -12    3.57    0.44
   7   8  -4   11.29    0.67
  -3 -12   3    2.52    0.63
  -9  -6 -10    0.27    0.35
   9   6  10    0.18    0.27
   5  12   7    1.39    0.47
  -5 -12  -7    1.16    0.44
  -9   4  -5   70.81    2.44
   2  13   4   21.47    1.55
   2  13   4   20.02    1.12
  -2 -13  -4   20.05    1.08
  -9   4  -5   73.29    2.81
   9  -4   5   75.73    2.43
   8   9   9    1.41    0.47
   7  -6   8    4.04    0.47
  -7   6  -8    4.46    0.57
  -8  -9  -9    0.87    0.39
  -7   6  -8    4.66    0.73
   7   3  13   69.72    2.38
   4  -6  11   11.24    0.78
  -7  -3 -13   67.58    2.32
   7  -7   6   17.91    0.84
  -7   7  -6   17.98    1.26
  -4   6 -11   10.27    0.71
  -7   7  -6   14.88    0.92
   5  -9   6   18.59    0.92
  -5   9  -6   17.14    1.31
  -4  -6   9   10.02    0.88
   8   0  -5   15.35    0.84
   4   6  -9    9.42    0.69
   8  -6   1   22.92    1.02
  -8   0   5   15.92    1.09
   4   6  -9    9.08    0.70
   8  -6   1   21.19    0.97
  -6 -10 -10    3.98    0.56
   6  10  10    5.23    0.68
  -2  -8   9   16.05    1.09
   2   8  -9   16.83    0.91
   1  13   3   23.46    1.18
   1  13   3   23.20    1.60
  -1 -13  -3   20.76    1.12
   2   8  -9   17.15    0.86
  -8  -3   5  109.83    3.95
   8   3  -5  111.41    3.44
  -4   8   7   16.00    1.12
   4  -8  -7   15.01    0.89
   7   2  13   23.92    1.13
  -7  -2 -13   23.05    1.09
   7  11   7   23.54    1.27
  -7 -11  -7   24.11    1.16
   1  13   0   30.16    1.92
  -1 -13   0   31.30    1.31
   5  -3  -9    8.89    0.66
  -5   3   9    8.86    0.76
   1  13   0   28.82    1.33
   0  -4 -13   36.94    1.44
   0   4  13   34.69    1.65
  -4   7   8   77.98    2.86
   4  -7  -8   71.19    2.46
 -10  -6  -7   17.29    0.90
   3 -11   4   20.57    1.00
  -3  11  -4   21.13    1.52
  10   6   7   18.27    0.88
  -5   8  -8   17.79    0.98
  -5   8  -8   19.18    1.38
   3  11  -5   28.17    1.24
  -6   1 -13   42.51    1.58
 -10  -1  -8    3.22    0.47
  -7  -9   3    5.32    0.77
   6  -1  13   44.26    1.72
   7   9  -3    6.89    0.63
  10   1   8    3.61    0.45
  -3 -11   5   28.96    1.58
  -2  12   2    6.36    0.91
  10   5   8    3.92    0.52
   2 -12  -2    5.96    0.67
   4  13   3   16.40    1.02
 -10  -5  -8    4.20    0.52
  -4 -13  -3   16.22    1.15
  -4 -13  -3   16.69    0.96
   5 -10   1    3.43    0.48
  -5  10  -1    3.46    0.74
  -8  -7 -11   79.49    2.64
   8   7  11   75.45    2.50
   8   7  11   79.67    2.82
   9   2  -3   35.10    1.37
  -2  -2 -14   22.74    1.08
  -9  -2   3   34.36    1.69
   2   2  14   21.50    1.23
   0 -11   6    7.69    0.87
   0  11  -6    8.33    0.63
   2  -3 -12    8.94    0.69
  10   0   1  116.48    3.62
  -8  -1 -12   30.96    1.29
   8   1  12   30.97    1.35
 -10   0  -1  116.68    4.10
  -2   3  12    6.41    0.75
   2   1  14    8.82    0.82
   2   2 -12    7.21    0.64
  -2  -1 -14   10.19    0.71
  -2 -10   7    6.54    0.82
  -2  -2  12    5.67    0.65
   2  10  -7    6.55    0.58
   0  -2  13    0.70    0.43
  -6  -6 -13   32.22    1.38
  -3   0 -14    4.90    0.53
   6   6  13   34.54    1.62
   6   6  13   34.46    1.37
   0   2 -13    0.41    0.32
   3   0  14    5.66    0.69
  -3   0 -14    5.61    0.62
  -6   2   8   13.99    0.98
   6  -2  -8   12.96    0.79
   6  -9   2    7.63    0.64
  -4 -13  -2   11.63    0.82
   9   9   6   28.74    1.37
  -6   9  -2    7.77    0.98
  -4   3 -13   10.28    0.74
  -4   3 -13   11.06    0.68
  -4 -13  -2   12.38    1.04
   4  -3  13   11.65    0.78
   4  13   2   12.37    0.88
   5   4  -9   47.20    1.74
  -1   3 -13    3.19    0.49
  -5  -4   9   46.52    1.98
   1  -3  13    2.80    0.48
  -5  10  -2    0.89    0.59
   5 -10   2    0.43    0.35
  -5  -4   9   47.94    1.85
  -4  -7 -13   11.48    0.78
   9   9   3   13.03    0.87
  -2  -5  11    9.67    0.74
   4   7  13   10.05    0.96
   2   5 -11   10.58    0.69
  -9  -9  -3   15.58    1.07
   5  12  -1   18.16    1.01
   0  12   6   29.65    1.41
  -5 -12   1   18.00    1.28
   0 -12  -6   31.54    1.41
   0  12   6   32.82    1.79
   7   4  13    4.48    0.58
  -7  -4 -13    4.95    0.57
   7   4  13    3.78    0.62
  -4   8  -9    0.84    0.38
   9   1  -3    9.57    0.65
  -8   6  -5    5.83    0.64
  -9  -1   3    9.89    0.89
   7   7  12    1.37    0.36
   8  10   1   68.47    2.43
   7   7  12    1.53    0.51
 -10   1  -6   14.96    0.84
  -8 -10  -1   68.87    2.77
   1  12  -4    3.86    0.51
  -7  -7 -12    1.78    0.43
  -1 -12   4    3.05    0.65
  10  -1   6   15.96    0.86
 -10   1  -6   17.51    1.04
  -6  -6   7   13.35    1.04
   6   6  -7   14.86    0.86
   6   6  -7   15.35    0.81
  -6   9  -1    2.10    0.66
   6  -9   1    2.03    0.42
  -4  -4 -14   13.55    0.82
   8   9  -1    8.63    0.68
  -8  -9   1    7.96    0.89
  -8   4   3    3.88    0.67
  -4  -4 -14   13.52    0.79
   4   4  14   14.01    1.02
   8  -4  -3    3.97    0.51
  -7   3   6    0.67    0.48
  -5  -2 -14   43.72    1.62
   5   2  14   46.58    1.86
  -5  -2 -14   42.33    1.67
  10   5   1   30.70    1.24
   1  10  10   28.04    1.41
   7  -3  -6    0.49    0.33
  -1 -10 -10   25.15    1.24
 -10  -5  -1   33.43    1.61
   0  11   8    5.21    0.70
   0 -11  -8    5.29    0.65
   4  13   4    3.46    0.52
  -4 -13  -4    3.10    0.52
   1 -11  -7    8.97    0.77
  -6 -12  -6   15.38    0.95
  -1  11   7   10.85    1.06
   6   8  12    2.69    0.56
   6  12   6   15.46    0.99
  -3 -13   0   93.79    3.62
   3  -6 -10   20.69    1.00
  -1  11   7    9.50    0.80
  -3   6  10   22.24    1.22
  -4 -13  -4    3.54    0.65
   3  13   0   98.59    3.27
  -6  -8 -12    1.90    0.43
   5 -10   0    6.05    0.64
   7   7  -5   55.00    2.02
   7   7  -5   58.31    1.93
  10   6   2    3.51    0.44
 -10   1  -2    3.18    0.61
  10  -1   2    4.30    0.50
 -10  -6  -2    3.38    0.59
  -7  -7   5   55.53    2.39
  -5  10   0    7.07    0.96
   1  11  -6    5.49    0.57
  -1  -9 -11    8.10    0.73
   1   9  11    6.91    0.85
  -5  -3 -14   14.56    0.85
  -1 -11   6    6.12    0.82
  -4  -4  10   24.72    1.21
   4   4 -10   26.65    1.18
  -9  -3   3   10.40    0.93
   9   3  -3   10.97    0.68
   5   3  14   13.89    0.99
  -5  -3 -14   14.54    0.82
   8   5  12   14.91    0.83
  -8   3 -10   54.57    1.93
  -8  -5 -12   13.78    0.85
   8  -3  10   53.18    1.95
   7   1  -7   49.16    1.79
   9   3  11   47.07    1.69
  -9  -3 -11   41.51    1.65
  -7  -1   7   49.66    2.09
   4   0  14    9.49    0.81
   1  12   7   27.95    1.35
  -2  12  -2   21.97    1.57
   2 -12   2   22.12    1.08
   6  12   1   17.68    1.05
  -3  -4 -14    2.46    0.44
  -6 -12  -1   17.09    1.24
  -4   0 -14    9.69    0.66
  -3  -4 -14    2.75    0.42
  -4   0 -14    9.36    0.75
   3   4  14    2.42    0.58
  -1 -12  -7   28.21    1.32
  -8   4  -9   94.08    3.09
   8  -4   9   99.77    3.12
   0  12  -4    3.05    0.82
 -10  -2   0   19.03    1.19
   6  -8  -3    0.11    0.35
  -6   8   3    0.60    0.53
  10   2   0   20.31    0.97
   1   6 -11   11.28    0.75
  -1  -6  11   12.90    0.85
   0  12  -4    2.63    0.41
  -1  -4  12    5.88    0.66
   9  -4   1   37.56    1.36
  -9   4  -1   35.92    1.73
   1   4 -12    5.01    0.58
   9  -4   1   35.59    1.38
  -2  -3 -14   12.35    0.72
   4 -10  -4   17.73    1.00
   7   1  13    5.13    0.63
  -4  10   4   20.41    1.41
  -2  -3 -14   12.62    0.79
  -7  -1 -13    4.62    0.56
   2   3  14   10.94    0.94
   3   7  13   55.17    2.30
  -3  -7 -13   57.51    2.03
 -10  -3   0    3.67    0.62
  10   3   0    3.44    0.43
   6  -9   3    0.60    0.36
  -6   9  -3    1.11    0.60
  -3  10   6   15.73    1.23
   3 -10  -6   15.12    0.92
   8   6  -4    6.66    0.57
   8   6  -4    6.72    0.57
  -8  -6   4    5.77    0.79
  -2   6  11   29.89    1.50
   2  -6 -11   30.11    1.24
 -10  -7  -5   10.51    0.85
  10   7   5    8.42    0.58
  -7  -2   7    5.38    0.60
  -3 -13  -5    2.73    0.51
   7   2  -7    5.75    0.54
  -7  -2   7    5.72    0.74
   3  13   5    2.46    0.53
  -1  11  -6    1.00    0.66
  -1  11  -6    1.19    0.34
  -9  -2 -11    1.53    0.41
  -9  -4 -11   13.42    0.81
  -9   2  -9   34.77    1.39
   9  -2   9   33.64    1.41
   9   4  11   11.85    0.74
   2   0  14   34.33    1.58
  -2   0 -14   34.90    1.44
   7   0  -7   17.17    0.88
  -5  -1 -14    4.08    0.52
   5   1  14    3.23    0.56
  -5  -1 -14    4.29    0.53
  -7   0   7   17.16    1.11
 -10  -7  -4   10.93    0.91
   0  13   1    8.33    1.10
  10   7   4   11.14    0.66
  -1   8 -10    7.24    0.62
   0 -13  -1   10.08    0.79
   0  13   1   10.37    0.78
   5   7  13   47.96    2.04
   7  -2  12   42.98    1.64
  -7   2 -12   36.87    1.49
  -5  -7 -13   49.01    1.82
   9   7  -1   53.07    1.89
   9   7  -1   53.18    1.79
  -9  -7   1   49.52    2.23
  -8   3   4   39.31    1.85
   3  -4 -11    2.32    0.44
  -3   4  11    2.38    0.52
   9  -4   6    1.60    0.37
  -4 -13  -1   10.05    0.98
   8  -3  -4   40.97    1.50
  -9   4  -6    2.01    0.54
   4  13   1   10.04    0.80
   1  13   4   12.07    0.85
  -1 -13  -4   10.29    0.82
   1  13   4   11.84    1.19
   3  12   8    1.20    0.48
  -3 -12  -8    1.16    0.45
   5 -10   3    1.08    0.39
  -5  10  -3    1.42    0.64
   8  -1  -5    3.90    0.51
  -8   1   5    2.43    0.57
   6  -9   0   24.96    1.14
  -6   9   0   24.13    1.52
  -8   5   2   16.84    1.15
   8  -5  -2   15.65    0.82
  -4 -12  -8   26.70    1.28
   1  -1 -13   23.26    1.09
   4  12   8   26.12    1.34
  -1   1  13   22.08    1.25
  -2 -13   1   17.97    1.23
  -4   4  10   21.75    1.19
   9  -3  -1    0.64    0.30
   2  13  -1   18.48    1.01
  -9   3   1    0.86    0.49
   4  -4 -10   22.41    1.04
 -10  -1   0   58.69    2.42
  10   1   0   60.35    2.06
  -5  -9   6   67.36    2.72
   7  -7  -2    4.48    0.52
   5   9  -6   64.42    2.33
  -7   7   2    4.53    0.73
   1  13  -1    3.59    0.87
  -6  -4   8    9.16    0.85
   0 -13  -2    9.21    0.76
   0  13   2    7.28    0.71
   0  13   2    8.17    1.07
  -6  -4   8    9.92    0.75
   1  -9   9   15.43    1.07
   1  13  -1    3.72    0.51
  -1 -13   1    5.09    0.62
   6   4  -8   10.07    0.70
  -1   9  -9   14.81    0.85
  -4   9   6   21.20    1.39
   8  -6   0  117.36    3.53
   8  -6   0  117.50    3.53
  -9   0   3    1.89    0.55
   8   4  -5    1.03    0.33
  -4   5 -12  124.75    3.78
  -2 -12   4    5.11    0.75
   9   0  -3    2.27    0.38
  -8  -4   5    1.11    0.49
   4  -9  -6   23.15    1.11
 -10  -3  -9   92.88    2.91
  10   3   9   87.14    2.91
   2  12  -4    4.50    0.55
  -8   6   0  110.71    4.13
   8   4  -5    1.40    0.36
   6  11  -2    0.37    0.32
  -6 -11   2   -0.12    0.47
   9  -2  -2   44.45    1.62
  -1  12   5   41.13    1.71
  -9   2   2   43.05    1.98
  -1  12   5   44.71    2.15
  -2 -13  -5    7.38    0.74
   0   5 -12   11.74    0.74
   4 -11   1    9.55    0.74
   0  -5  12   11.18    0.82
  10   7   6   29.19    1.17
  -4  11  -1   10.19    1.09
   1 -12  -5   41.07    1.68
   2  13   5    6.50    0.96
   2  13   5    6.90    0.74
  -5  -4 -14    4.14    0.53
   5   4  14    2.92    0.60
  -5  -4 -14    3.92    0.49
   9  -3   8   11.07    0.72
  -9   3  -8   10.62    0.74
   1   0 -13    5.44    0.61
   3 -11  -4   91.49    3.08
  -1   0  13    4.65    0.63
  -3  11   4   96.23    3.69
   0  13   0    2.23    0.77
   2  -8  10   15.55    0.90
   3   6 -10   42.68    1.61
   0  13   0    2.01    0.42
  -2   8 -10   15.91    0.85
   0 -13   0    2.30    0.48
   4  -6  -9  101.51    3.18
  -4  11   0    5.54    0.89
   4 -11   0    5.62    0.63
  -4  -9   7   35.92    1.77
   4   9  -7   34.81    1.47
   2   7 -10   57.51    2.00
   0   7  12   22.05    1.27
   0  -7 -12   20.99    1.08
   2 -12  -3    6.32    0.69
  -9  -9  -7   68.90    2.39
   9   9   7   72.67    2.59
  -2  12   3    6.65    0.94
   7   5  13    0.60    0.49
   7  11   0    1.37    0.42
  -7  -5 -13   -0.17    0.32
  -7 -11   0    2.38    0.63
   7   5  13    0.26    0.35
   1   6  13    2.66    0.58
  -1  -6 -13    2.27    0.40
  10   4   0    3.90    0.47
  -7 -10   2    0.61    0.51
  -1  -6 -13    2.46    0.44
  10   4   9    3.54    0.47
 -10  -4   0    3.58    0.63
  -9  -9  -2    6.29    0.79
   9   9   2    7.41    0.65
 -10  -4  -9    2.90    0.46
   7  10  -2    0.76    0.36
   4  13   5    6.95    0.74
  -4 -13  -5    6.38    0.69
  -4 -13  -5    6.29    0.79
   5 -10  -1   35.38    1.50
   5  -9  -4    1.27    0.43
   0  -9   9   46.53    2.07
  -5   9   4    1.78    0.63
   0   9  -9   51.70    1.85
  -4 -10 -11    1.35    0.44
  -5  10   1   39.90    2.00
   4  10  11    1.02    0.51
 -10  -2  -9   78.33    2.57
  -9  -6   2    5.59    0.78
  -9  -4   3   34.15    1.68
  -1   2  13    1.71    0.52
   1  -2 -13    2.49    0.42
   6  11   9    5.11    0.67
   9   6  -2    5.07    0.52
  10   2   9   77.29    2.60
   9   4  -3   32.88    1.31
  -6 -11  -9    4.62    0.59
   9   8   0    5.07    0.48
   9   8   0    5.67    0.57
  -9  -8   0    6.39    0.81
   8  -2  11   20.72    1.04
   9  -1  10    3.50    0.48
  -8   2 -11   20.23    0.99
  -9   1 -10    4.02    0.50
  10   0   8   11.63    0.77
  -1 -11  -9    0.75    0.43
   8  10   8    1.59    0.50
  -8 -10  -8    1.82    0.44
   1  11   9    1.26    0.50
 -10   0  -8   10.63    0.74
  10   6   8    0.64    0.34
  -5  -8   7   17.24    1.21
  -8   0 -12   29.06    1.27
   8   0  12   32.41    1.36
   5   8  -7   20.23    0.93
 -10  -6  -8    0.59    0.34
  -7   8  -2   16.00    1.23
   0   8 -10    8.87    0.69
   0   8 -10    9.06    0.66
   7  -8   2   15.78    0.88
   5   8  -7   18.29    0.97
   3  -1  14   57.74    2.21
  -3   1 -14   56.93    2.08
  10   7   3    0.74    0.31
  -6   6   6    5.68    0.80
   2 -11  -6   14.91    0.96
  -2  11   6   17.74    1.31
 -10  -7  -3    0.51    0.44
   6  -6  -6    5.58    0.52
  -4  11  -2    5.12    0.88
   4 -11   2    5.68    0.62
  -7  -3   7    9.01    0.87
   7   3  -7    8.19    0.63
  -3  10  -7   12.42    1.23
   3 -10   7   15.27    0.81
  -7  -3   7   10.26    0.74
   5  10  -5    0.48    0.31
  -5 -10   5   -0.18    0.46
  -6   9  -4   18.00    1.31
  10  -1   7   12.78    0.81
   6  -9   4   16.04    0.89
 -10   1  -7   12.35    0.78
   8  -5   8    1.59    0.40
  -8   5  -8    2.17    0.44
   9   5  11    1.34    0.38
   9   1  11   11.56    0.79
   7  -8   3    7.65    0.64
  -7   8  -3    6.68    0.91
  -9  -5 -11    1.15    0.39
  -1   7 -11   31.96    1.37
   1  -7  11   36.80    1.47
   2  -7  11    2.74    0.45
  -9  -1 -11   10.50    0.74
  -2   7 -11    2.03    0.43
  -4 -10   6  114.86    4.14
  -6   8  -7    9.57    1.07
   4  10  -6  112.72    3.69
   3  10  11   16.07    1.11
  -3 -10 -11   14.51    0.95
 -10   2  -4    7.00    0.61
  10  -2   4    6.61    0.63
   2   4  14    9.83    0.87
  -2  -4 -14   10.41    0.69
  -2  -4 -14    8.76    0.67
 -10   2  -4    7.95    0.81
   7  -1  -7   16.94    0.90
   9   8   9    1.58    0.46
  -8   6  -6   27.65    1.26
  -8   6  -6   26.83    1.54
   8  -6   6   29.01    1.18
  -7   1   7   17.05    1.10
  -9  -8  -9    1.64    0.43
  -4  -5 -14   11.62    0.76
  -4  -5 -14   11.07    0.74
   4   5  14   10.36    0.94
   1 -12   4   15.28    0.87
  -1  12  -4   16.73    1.43
   4 -10   6    0.28    0.34
  -4  10  -6    0.39    0.59
   0  13   3    1.98    0.47
   0 -13  -3    3.26    0.54
   0  13   3    2.02    0.72
   3   4 -11    8.80    0.69
   1   8  12    1.74    0.59
  -4  -9 -12    6.74    0.68
  -1  -8 -12    1.91    0.46
   4   9  12    7.71    0.88
  -3  -4  11    8.65    0.72
   9   7  10   39.41    1.45
  10  -1   1    5.37    0.53
  -2 -11   6    3.64    0.68
 -10   1  -1    4.82    0.70
   2  11  -6    2.60    0.41
  -9  -7 -10   38.30    1.55
  -4  -8   8    0.13    0.45
   4   8  -8    0.14    0.34
   4   8  -8   -0.12    0.28
  -7   0 -13   52.22    1.86
   2  12   8   11.32    0.90
   6  -6  10    7.18    0.65
   7   0  13   52.49    1.96
   2  -4 -12   53.99    1.92
   6  -7  -5    3.59    0.49
  -6   6 -10    7.88    0.66
  -2 -12  -8    8.81    0.79
  -2   4  12   52.05    2.13
  -6   7   5    4.08    0.69
  -4  11   1   20.43    1.48
  -7   8  -1   11.13    1.07
  -5   0 -14   12.17    0.75
  -5   0 -14   12.53    0.83
   7  -8   1   13.79    0.82
   4 -11  -1   21.40    1.08
   5   0  14   13.18    0.90
   7  11   8   35.86    1.61
  -7 -11  -8   32.31    1.44
   2   3 -12   16.11    0.92
  -2  -3  12   18.27    1.05
  -1  -1 -14    4.84    0.59
   1   1  14    4.53    0.65
   6   9  -5   21.51    1.06
  -6  -9   5   21.00    1.35
  -6   5 -11    2.47    0.43
   6  -5  11    2.01    0.42
 -10   2  -3   13.29    0.78
  -3 -13   1    6.64    0.87
   3  13  -1    7.16    0.69
 -10   2  -3   12.80    0.98
   0  -5 -13  112.95    3.49
  10  -2   3   12.02    0.75
   1   1 -13    2.49    0.46
   0   5  13  108.85    3.84
  -1  -1  13    3.21    0.57
  -2  -7 -13    2.79    0.47
  -2  12  -3    1.81    0.73
   2 -12   3    2.08    0.44
   2   7  13    2.21    0.62
  -4   1 -14    2.15    0.44
   4  -1  14    1.97    0.48
  -1  -2 -14    5.44    0.56
  10  -2   5   44.91    1.68
  -4   1 -14    2.08    0.38
 -10   2  -5   45.64    1.66
 -10   2  -5   45.56    1.95
   1   2  14    5.12    0.68
   8   6  12   21.54    1.02
   8   6  12   24.70    1.28
   2  -1  14   25.78    1.30
  -8  -6 -12   20.44    1.07
  -6 -12  -7    0.68    0.42
   6  12   7    0.65    0.46
  -2   1 -14   23.81    1.14
   5  10  11   13.64    0.98
  -5 -10 -11   13.38    0.90
   7  -5  -5    2.77    0.41
  -7   5   5    2.18    0.59
  -7   7  -7    4.10    0.74
  -4   9  -8   20.04    1.45
   7  -7   7    4.22    0.49
   3   5  14   44.18    1.91
   4  -9   8   19.81    0.95
  -7   7  -7    3.03    0.50
  -3  -5 -14   40.34    1.58
  10   7   7    3.18    0.42
  -3  -5 -14   41.13    1.58
 -10  -7  -7    3.52    0.47
   5  12   8    0.11    0.42
  -6   3   8    0.37    0.44
  -5 -12  -8   -0.18    0.38
  -1   6  12   27.74    1.51
   0  13  -1   28.39    1.24
   6  -3  -8    0.72    0.35
   0 -13   1   25.57    1.21
   1  -6 -12   32.73    1.28
   0  13  -1   26.44    1.80
  -5 -13  -3   15.42    1.14
   5  13   3   14.45    0.94
 -10   0   0   67.31    2.65
  10   0   0   65.27    2.25
  -9   4   0    3.32    0.63
   9  -4   0    2.50    0.42
   9  -4   0    2.86    0.40
 -10  -6  -1  145.91    5.07
  -2   4 -13   12.96    0.84
   4  11  10   13.55    1.02
  -4 -11 -10   14.84    0.96
  -4 -13   0   34.90    1.81
   4  13   0   35.20    1.55
   2  -4  13   13.23    0.90
  10   6   1  151.91    4.47
   2  -9  -9    3.28    0.51
 -10  -5  -9    8.69    0.68
  -6 -12   0   46.57    2.15
  -6   9   1   11.64    1.12
  10   5   9    7.62    0.60
  -2   9   9    2.88    0.62
   6  -9  -1   11.96    0.81
   6  12   0   43.37    1.80
   5 -10   4    0.79    0.38
  -5  10  -4    1.23    0.65
  -7  -6   6   33.33    1.70
  -3  -9 -12    5.53    0.65
   7   6  -6   33.99    1.41
   7   6  -6   35.46    1.36
   3   9  12    4.40    0.72
  -5   3 -13   41.91    1.53
   5  -3  13   40.66    1.66
   7  -6  -4    0.07    0.28
   0   3 -13    3.40    0.46
   0  -3  13    4.57    0.61
  -7   6   4    0.12    0.48
   0 -10   8    9.33    0.90
   3 -11   5    0.45    0.35
   5  -4  -9    2.12    0.38
  -6  -8   6   19.63    1.30
   6   8  -6   21.51    1.06
  -3  11  -5    1.16    0.66
   6   8  -6   20.45    0.95
   4  12  -3   61.82    2.23
   0  10  -8    7.91    0.65
  -4 -12   3   58.45    2.57
   3  -4  13   45.05    1.78
  -3   4 -13   44.94    1.73
  -5 -13  -4   11.34    0.85
  -5 -13  -4   10.33    0.97
   5  13   4   11.29    0.89
  -8 -10   0    0.01    0.46
   8  10   0    0.11    0.35
  -7   5 -10   33.09    1.36
   7  -5  10   31.38    1.34
   6  -2  13    5.91    0.64
  -6   2 -13    5.97    0.58
   1 -10   8   33.65    1.65
  -1  10  -8   32.20    1.33
  10   1   9   11.46    0.75
 -10  -1  -9   12.32    0.77
   7   9  11    2.45    0.58
  -7  -9 -11    2.81    0.49
  -1   9  10    6.58    0.82
  -5   7   7   29.97    1.57
  -1   3  13    6.84    0.80
   1  -9 -10    6.31    0.68
   3  11  10    5.08    0.70
   1  -3 -13    7.20    0.62
   7  -8   4   29.78    1.26
  -7   8  -4   30.26    1.70
  -3 -11 -10    5.52    0.67
  -5  -9 -12    0.41    0.38
   8  11   4   35.97    1.62
   5   9  12    0.03    0.48
  -8 -11  -4   38.76    1.80
   3  13   6   67.77    2.51
   2 -11   6   24.85    1.08
  -2  11  -6   22.65    1.64
  -3 -13  -6   66.34    2.40
  -1   0 -14    7.82    0.65
   6   3  14    7.07    0.77
   1   0  14    7.42    0.80
  -5  -5 -14   56.23    1.99
   6   3  14    6.15    0.67
   5   5  14   55.01    2.27
  -5  -5 -14   56.39    1.97
  -6  -3 -14    6.92    0.63
   9  -1  -3   43.72    1.61
  -9   1   3   42.84    1.97
  -6  -2 -14   21.65    1.01
   6   2  14   20.09    1.16
   6   2  14   21.13    1.11
  -6   5   7   25.72    1.42
   6  -5  -7   27.52    1.15
  -8 -11  -5   42.17    1.89
   8  11   5   41.00    1.78
  -5 -13  -2   26.18    1.54
   5  13   2   29.54    1.39
   1  13   5   20.74    1.49
  -6  -7 -13   60.19    2.13
  -1 -13  -5   20.99    1.14
   6   7  13   59.15    2.39
   1  13   5   20.84    1.15
   4 -11   3    0.48    0.38
  -4  11  -3    0.46    0.60
  -3  -9   8    8.69    0.89
   3   9  -8    8.44    0.69
  -3   8 -10    0.42    0.35
   9  -4   7   79.82    2.64
  -5  -5   9   16.70    0.98
   7  -4  11    3.37    0.52
  -5  -5   9   16.78    1.09
  -7   4 -11    2.76    0.45
  10   5   0   40.66    1.50
  -9   4  -7   79.63    2.66
 -10  -5   0   37.64    1.83
   5   5  -9   17.16    0.90
  -9   4  -7   81.86    3.04
   2  -8 -10   17.85    1.01
  -2   8  10   19.71    1.21
   6  10  -4   14.03    0.85
  -6 -10   4   15.69    1.18
  -5   9  -7   34.46    1.90
   5  -9   7   34.07    1.37
   5  -6  11   20.59    1.05
  -3   7 -11   17.19    0.93
  -5   6 -11   22.79    1.06
  -1  -3 -14   15.02    0.87
   1   9  -9    2.77    0.45
   1   3  14   15.50    1.07
  -1  -9   9    3.09    0.60
  -1  10   9    0.64    0.47
   4   0 -11   22.00    1.10
   1 -10  -9    0.52    0.40
  -4   0  11   23.28    1.21
   0  -7  11   23.25    1.17
   8   9  10    1.78    0.52
  -8  -9 -10    1.64    0.43
   8  -2  -5    3.55    0.47
  -8   2   5    3.76    0.66
   0   7 -11   24.58    1.12
   5  -7  10    0.57    0.34
  -1 -13   2   56.26    1.99
  -5   7 -10    0.60    0.37
   1  13  -2   54.99    2.04
  -5 -12   2   10.12    1.03
  10  -2   2    6.81    0.58
   5  12  -2   10.90    0.80
   7  10  10    0.64    0.42
 -10   2  -2    7.10    0.80
  -7 -10 -10    0.79    0.40
 -10  -7  -2    0.59    0.46
  10   7   2    1.37    0.33
   7  -8   0    9.34    0.71
  -7   8   0    7.42    0.92
   8  11   3   21.71    1.16
  -8 -11  -3   23.47    1.38
  10  -2   6   14.78    0.86
 -10   2  -6   16.75    1.08
  -5   8   6   70.62    2.83
  -8  -8 -11    1.23    0.41
   5 -10  -2    5.51    0.64
 -10   2  -6   17.29    0.91
  -5  10   2    4.28    0.82
   5  -8  -6   70.00    2.39
   6  -7   9    9.55    0.68
  -4 -13  -6    3.11    0.54
  -6   7  -9    9.31    0.73
   4  13   6    3.49    0.55
  -7 -12  -4   24.60    1.39
   7  12   4   21.16    1.18
   8   8  11    1.11    0.50
   5   0 -10   34.89    1.45
  -3 -12   4    2.22    0.64
   8   5  -5    2.48    0.41
  -5   0  10   37.50    1.57
   3  12  -4    1.81    0.39
  -8  -5   5    2.50    0.60
   8   5  -5    2.23    0.38
   8  -6  -1   13.52    0.79
   3  10  -7    0.58    0.36
  -3 -10   7    0.84    0.54
   8  -6  -1   12.84    0.75
  -8   6   1   13.90    1.10
  -2 -13   2    3.89    0.71
  -9  -9  -8   23.27    1.14
   9   9   8   24.01    1.26
   2  13  -2    4.29    0.56
  -5  -1  10    8.50    0.76
  -5 -11 -10    0.91    0.43
   5  11  10    0.72    0.45
   5   1 -10    8.17    0.68
   7   6  13   57.96    2.04
   7   6  13   59.59    2.33
  -4  -1  11   21.83    1.17
   4   1 -11   24.67    1.14
  -7  -6 -13   57.95    2.09
  -5 -13  -5    3.60    0.65
   9   5  -3    1.41    0.34
  -9  -5   3    1.34    0.52
   5  13   5    3.86    0.60
   8   8  -3   59.23    2.11
  -5 -13  -5    3.27    0.53
   9   9   1   33.14    1.40
  -9  -9  -1   30.78    1.65
   8   8  -3   57.61    1.93
  -8  -8   3   55.81    2.46
   6   4  14   36.32    1.53
  -4   1  11   14.05    0.96
   6   4  14   38.18    1.73
  -6  -4 -14   39.01    1.50
   4  -1 -11   13.69    0.83
  -2  10   8    5.69    0.74
   2 -10  -8    6.67    0.71
  -5  -7   8    5.23    0.71
   3  -8  -9   18.04    0.98
   5   7  -8    4.49    0.53
  -7  -4   7   46.91    1.81
   5   7  -8    4.45    0.56
  -3   8   9   16.23    1.11
  -7  -4   7   47.07    2.05
   7   4  -7   46.71    1.72
  -4  -5  10   22.31    1.15
   1  -4  13    4.96    0.68
  -2 -10 -11   30.94    1.40
   2  10  11   29.89    1.56
   4   5 -10   21.42    1.07
  -1   4 -13    6.89    0.62
   2  13   6   30.83    1.48
   2  13   6   31.70    1.86
  -2 -13  -6   31.86    1.43
   6   1  14   36.96    1.59
   9  -5   3   39.05    1.48
  -6   4 -12    6.82    0.61
   2 -12  -4    1.16    0.45
  -7   4   6   47.48    2.08
   9  -5   3   40.53    1.48
  -6  -1 -14   40.10    1.50
  -9   5  -3   38.50    1.87
  -7 -12  -3    3.28    0.66
   7  12   3    2.91    0.55
   7  -4  -6   46.88    1.70
  -2  12   4    1.48    0.68
   6  -4  12    7.01    0.66
   3  -9  -8    1.78    0.46
   7  -6   9    2.41    0.42
   0  13   4   17.59    1.03
  -4  11   2    2.38    0.72
   0 -13  -4   18.30    1.06
  -7   6  -9    2.38    0.45
   0  13   4   19.35    1.47
   4 -11  -2    1.99    0.47
   9   0  11   12.13    0.78
  -9   0 -11   11.32    0.76
  -9  -6 -11   34.38    1.46
  -5   6   8    7.58    0.85
   7  12   5    1.32    0.48
  -7 -12  -5    1.21    0.51
   5  -6  -8    7.85    0.62
   9   6  11   36.65    1.40
  -2   6 -12    9.94    0.76
   7   8  12   69.02    2.61
   6  -9   5    0.29    0.34
   4  11  -5    2.87    0.47
  -6   9  -5    0.01    0.56
   2  -6  12   10.42    0.77
  -7  -8 -12   68.29    2.39
  -4 -11   5    3.09    0.69
   1   8 -10   33.36    1.41
   8  11   6   11.13    0.87
 -10  -2   1    0.10    0.43
  10   2  -1    0.64    0.34
   1   8 -10   34.31    1.36
   1  10  -8   41.72    1.69
   5  11  -4    0.46    0.32
  -9   5  -4   12.41    1.02
  -5 -11   4    0.29    0.52
  -1 -10   8   46.79    2.05
   9  -5   4    9.86    0.71
   0 -12  -7    1.46    0.47
   7  -2  -7   17.60    0.91
   0  12   7    1.17    0.44
  -7   2   7   19.55    1.19
   6   5  -8   67.89    2.31
  -6  -5   8   68.58    2.69
   1  -8 -11   39.00    1.58
  -1   8  11   38.98    1.80
   3   8  -9   64.89    2.36
   3   8  -9   65.69    2.23
  -3  -8   9   68.13    2.66
  -1  -2  13   74.79    2.69
  10   3  -1   52.33    1.82
 -10  -3   1   48.93    2.19
   1   2 -13   72.93    2.52
  -5   1  10   10.75    0.85
   5  -1 -10   10.25    0.75
   3 -12   0    6.99    0.70
  -3  12   0    6.66    0.97
  -1  13   1    0.70    0.67
  -2  10  -8    0.52    0.63
   1 -13  -1    1.27    0.45
  -2  -5 -14   53.48    1.90
  -2  -5 -14   52.98    1.88
   8   9  -2   19.92    1.02
  -8  -9   2   18.40    1.27
   2   5  14   51.25    2.18
  -6   8   4   26.24    1.53
  -4   4 -13    5.41    0.65
  -4   4 -13    4.93    0.53
  -3   5  11   31.64    1.56
   3  -5 -11   34.30    1.38
   6  -8  -4   25.64    1.18
  -5 -13  -1   22.28    1.39
   5  13   1   21.73    1.19
   4   8  13    0.66    0.55
  -8   1 -12    0.14    0.32
   8  -1  12    0.77    0.38
   0 -10 -10   24.60    1.25
   0  10  10   28.67    1.47
  -4  -8 -13    0.20    0.36
  -3   2 -14    9.33    0.76
   3  -2  14    9.96    0.82
   4 -10  -5   74.90    2.60
  -4  10   5   77.78    3.13
   1 -13   0    7.02    0.72
  10  -1   8    1.38    0.38
   9  -5   2   26.58    1.14
 -10   1  -8    1.03    0.39
  -1  13   0    8.11    1.13
  -4  -7   9    5.88    0.79
   9  -5   2   26.72    1.15
  -9   5  -2   27.70    1.51
  -3   9  -9   20.28    1.55
   4   7  -9    6.80    0.61
 -10  -8  -5    3.92    0.60
   3  -9   9   23.21    1.01
   4   7  -9    6.23    0.59
  -1   6 -12    5.75    0.62
  -5   1 -14   35.03    1.46
  -3  12  -1   50.42    2.44
   1  -6  12    6.25    0.67
  -5   1 -14   36.09    1.36
   3 -12   1   46.51    1.83
   5  -1  14   34.34    1.53
   0  13  -2    0.52    0.68
  -1   1 -14   31.23    1.37
   1  -1  14   32.47    1.51
   1  12  -5    2.31    0.42
   0  13  -2    0.44    0.33
  -1 -12   5    4.35    0.72
   0 -13   2    0.33    0.38
   0  12  -5    4.41    0.55
   8   7  -4    6.24    0.57
   8   7  -4    7.58    0.63
  -8  -7   4    6.84    0.86
 -10  -7  -8   18.49    0.98
  10   7   8   19.02    0.92
 -10  -6  -9    9.62    0.73
  -5   5 -12   14.85    0.85
  10   6   9   12.15    0.74
   5  -5  12   16.41    0.96
 -10  -1   1    5.24    0.76
   3   0 -12   65.15    2.28
  -5  -2  10    1.13    0.44
  -3   0  12   65.81    2.46
   5   2 -10    1.18    0.36
  10   1  -1    5.09    0.53
  -2 -11 -10    1.12    0.45
   6   7  -7   33.25    1.34
   2  11  10    1.25    0.53
  -7   8  -5   18.77    1.36
  -6  -7   7   33.84    1.71
   6   7  -7   34.47    1.44
   7  -8   5   19.85    0.97
   7  -7  -3   42.60    1.61
   1   5 -12   16.89    0.91
  -7   7   3   43.30    2.05
  -1  -5  12   14.74    0.93
  -2  -9 -12    3.30    0.54
   2   9  12    4.60    0.74
   0  -9 -11   11.44    0.83
   0   9  11   10.20    0.97
   7  11  -1   14.20    0.90
  -7 -11   1   12.58    1.12
 -10  -8  -4   22.84    1.29
   2   6 -11   45.90    1.73
  -2  -6  11   48.46    1.88
   4  -5 -10    0.23    0.34
   6  10  11    9.99    0.91
   3 -12  -1   21.17    1.10
  -6 -10 -11    8.57    0.75
  -9   3   2   22.58    1.33
  -3  12   1   21.76    1.56
   3  -1 -12    8.40    0.72
   9  -3  -2   20.01    0.98
  -4   5  10   -0.04    0.45
  -3   1  12    8.68    0.84
  -7   1 -13    9.19    0.69
   9  10   5   42.57    1.74
   7  -1  13   10.13    0.80
  -9 -10  -5   39.15    1.83
  -8   6  -7    0.81    0.54
   8  -6   7    0.34    0.32
   1 -12  -6   14.39    0.95
  -1  12   6   14.46    0.96
  -8   6  -7    0.45    0.37
 -10   1   0    2.40    0.61
   3 -11  -5    0.59    0.43
  10  -1   0    2.76    0.42
  -3  11   5    0.43    0.59
  -3   6 -12   17.13    0.93
  -4  -6 -14   65.74    2.19
  -1  12   6   14.16    1.26
   4   6  14   62.24    2.54
  -4  -6 -14   64.31    2.24
   8  11   2   52.61    2.02
  -1 -12  -8    7.77    0.76
  -8 -11  -2   49.75    2.27
   1 -13  -2    1.06    0.46
   1  12   8    7.17    0.79
  -1  13   2    1.15    0.69
  -8 -10  -9   14.84    0.92
   4   2 -11   37.86    1.53
   9  10   4    4.60    0.60
  -9 -10  -4    6.16    0.80
   8  10   9   15.09    1.04
  -4  -2  11   38.56    1.66
  10   0   9    3.59    0.48
 -10   0  -9    3.75    0.49
  -2   2 -14   29.50    1.33
   8  -4  -4    5.91    0.57
 -10  -3 -10   17.85    0.95
  -5   8  -9    7.61    0.70
  -9   5  -5   39.25    1.87
  -9   5  -5   38.49    1.57
   2  -2  14   31.38    1.44
  -8   4   4    5.65    0.81
  10   3  10   16.38    0.91
   9  -5   5   38.89    1.47
  -7 -12  -2   49.93    2.24
  -7   3 -12   42.95    1.64
   7  12   2   47.19    1.96
   7  -3  12   45.46    1.76
   4  -2 -11   13.32    0.85
  -4   2  11   13.16    0.96
   1   4  14    7.54    0.86
  -7  -9   4   76.99    3.14
   9  -3   9    3.23    0.47
  -1  -4 -14    7.35    0.61
  -8   5   3    5.70    0.82
   7   9  -4   80.93    2.74
   6  -9  -2   71.94    2.47
  -9   3  -9    3.56    0.50
  -6   9   2   73.96    3.03
   8  -5  -3    5.17    0.55
  -1   4  13    8.24    0.87
   1  -4 -13    8.45    0.69
  -4 -13   1    0.52    0.53
   4  13  -1    0.60    0.39
  -3  -8 -13    7.22    0.69
   3   8  13    5.29    0.78
   7  12   6   15.15    1.03
  -5  -8 -13   15.62    0.94
  -7 -12  -6   15.60    0.98
   5   8  13   16.30    1.16
  -6  -9 -12    6.59    0.67
   6   9  12    7.38    0.85
   8   3  13    3.45    0.49
  -8  -3 -13    3.06    0.48
   5 -10   5    4.14    0.52
  -5  10  -5    5.41    0.88
   9  -2  10   37.02    1.51
   8  -7   3   17.59    0.92
  -6  -1   9    0.26    0.41
   2 -12   4    0.45    0.37
   6   1  -9    0.46    0.32
  -2  12  -4    0.89    0.68
  -8   7  -3   17.96    1.27
  -6  -1   9    0.21    0.39
 -10  -4   1   19.82    1.28
  10   4  -1   20.69    0.97
  10   4  10    2.90    0.46
   3   1 -12    4.51    0.58
 -10  -4 -10    2.87    0.47
  -3  -1  12    3.57    0.60
   4 -11   4    1.37    0.41
   9   7  -2   21.36    0.95
   9   7  -2   21.39    1.03
  -4  11  -4    1.87    0.72
  -9  -7   2   22.03    1.36
  -8   4 -10    2.06    0.44
   7   8  -5    6.46    0.56
   8   1  -6    0.48    0.31
  -9  -8   1    1.03    0.55
  -8  -1   6    0.91    0.50
  -3 -13   2   69.93    2.94
   8  -4  10    1.64    0.39
   9   8  -1    1.26    0.38
   9   8  -1    0.66    0.30
   7   8  -5    5.88    0.58
  -9  -2   4   33.07    1.72
   9   2  -4   37.40    1.43
   3  13  -2   73.92    2.57
  -7  -8   5    6.15    0.85
   6   0  -9   56.84    2.02
  10  -2   1    2.84    0.42
 -10   2  -1    4.23    0.68
  -6   0   9   58.43    2.30
  -8   7  -2    1.22    0.58
   4  -2  14   56.93    2.17
  -4   2 -14   55.60    2.07
   8  -7   2    1.13    0.38
  -6   0   9   54.60    2.13
  -4   2 -14   58.36    1.94
  -6  -5 -14    0.75    0.37
   6   5  14    0.56    0.38
   6   5  14    0.66    0.52
   0  11  -7    1.22    0.37
  -8  -2   6   52.05    2.21
   0 -11   7    1.00    0.53
  -3   7  10   10.47    0.91
   4  12   9    4.66    0.64
  -4 -12  -9    5.35    0.69
   1 -13   1    6.66    0.70
  -1  13  -1    6.30    1.02
   8   2  -6   48.93    1.81
   3  11  -6   18.43    1.01
  -8  -7 -12   37.12    1.57
  -6 -12  -8   35.37    1.54
   8   7  12   41.68    1.78
   6  12   8   34.50    1.64
  -3 -11   6   20.26    1.32
   8   7  12   39.04    1.48
  10  -2   7   24.57    1.13
 -10   2  -7   24.86    1.32
   1 -11  -8    7.90    0.76
  -1  11   8    6.52    0.76
 -10   2  -7   24.69    1.14
   2  -5 -12    2.87    0.46
  -2   5  12    3.53    0.64
  -5 -13  -6   14.89    0.96
   3 -12   2   30.07    1.32
   5  13   6   14.87    0.99
  10   2  10   16.70    0.92
  -3  12  -2   28.15    1.81
  -3  -6 -14   15.06    0.89
 -10  -2 -10   16.35    0.93
   3   6  14   14.38    1.08
  -3  -6 -14   15.33    0.85
  -2   7  11    0.15    0.48
   8   2  13   31.89    1.41
   9  10   6   14.09    0.98
  -8  -2 -13   31.92    1.35
  -9   4   1   66.95    2.71
  -2  -4  12   21.03    1.12
  -6   0 -14    8.26    0.66
   6   0  14    9.75    0.80
   9  -4  -1   66.05    2.23
  -9  -1   4   14.85    1.09
   2   4 -12   21.65    1.07
   9   1  -4   13.00    0.80
  -7   8   1   31.12    1.74
   7  -8  -1   35.68    1.41
   5   6  14    4.97    0.73
  -3 -12  -9   15.55    0.98
  -5  -6 -14    4.40    0.57
   3  12   9   14.00    1.04
  -8  -4 -13    1.69    0.43
   8   4  13    1.53    0.44
   6  11  -3   11.03    0.80
  -6 -11   3   11.48    1.08
   6  12  -1   10.51    0.80
  -1  -7 -13   15.73    0.93
  -6 -12   1   10.29    1.03
   1   7  13   17.27    1.21
   8  11   7   31.85    1.50
  -8 -11  -7   31.77    1.40
   3 -10  -7    2.55    0.51
  -3  10   7    2.37    0.67
   7  11   9    9.16    0.88
  -7 -11  -9   10.00    0.79
   9  10   3   56.35    2.12
  -9 -10  -3   53.47    2.32
  -5   2  10   21.23    1.16
   5  -2 -10   18.87    1.00
  10   6   0    4.80    0.53
  -8   7  -4   14.32    1.17
   9  -2  -3    8.79    0.67
 -10  -6   0    4.40    0.69
 -10  -8  -3    0.96    0.50
   8  -7   4   13.42    0.81
  -9   2   3    7.31    0.87
   3  -2 -12    7.18    0.68
  -3   2  12    5.91    0.76
  11   3   5    1.77    0.41
 -11  -3  -5    1.96    0.50
   0 -11  -9    7.14    0.74
  -9   5  -1   24.66    1.44
   0  11   9    8.43    0.84
   9  -5   1   23.94    1.08
   9  -5   1   24.59    1.07
  -6  -2   9    2.65    0.48
   9   8  10   35.37    1.59
   6   2  -9    2.10    0.43
   5  -9  -5    4.18    0.56
   4  -8  -8    0.73    0.40
  -6  -2   9    2.29    0.54
  -9  -8 -10   33.63    1.45
  -5   9   5    4.55    0.78
  -9  -3   4    0.26    0.47
   8  -3  11   20.89    1.07
   9   3  -4    0.70    0.32
  -8   3 -11   21.73    1.05
  -2 -12   5   12.22    1.08
   2  12  -5   12.62    0.80
  -3  -5  11   48.55    1.92
   3   5 -11   48.27    1.80
  10   7   1    2.05    0.38
 -10  -7  -1    1.46    0.54
   1 -12   5   31.04    1.27
   6  -4  -8    7.60    0.65
   9   3  12   22.80    1.12
   0   6  13    2.15    0.61
  -9  -3 -12   21.83    1.09
  -6   4   8   10.11    0.90
  -1  12  -5   29.69    1.95
   0  -6 -13    1.80    0.40
  -1  11  -7    1.95    0.41
   8   0  -6    0.07    0.32
  -8   0   6    0.12    0.45
 -10   0   1   64.03    2.57
  -4   7 -11    8.44    0.68
   4  -7  11    8.77    0.71
  10   0  -1   61.21    2.14
 -11  -3  -4    0.61    0.44
   3 -12  -2    1.40    0.46
   1  13   6   23.57    1.56
  -3  12   2    0.65    0.65
  -1 -13  -6   19.66    1.14
  11   3   4    0.51    0.35
   1  13   6   21.81    1.17
   3  13   7    0.15    0.39
  -3 -13  -7    0.11    0.41
   8  -5   9    1.85    0.42
  -6 -11 -10   11.01    0.85
   6  11  10    9.52    0.90
  -8   5  -9    2.01    0.45
   0  -1 -14    0.68    0.35
   1   7 -11    0.53    0.34
  -1  -7  11    0.30    0.40
   0   1  14   -0.01    0.41
  -1 -11   7    6.90    0.86
 -10   3  -4   56.05    2.02
   1  11  -7    7.18    0.64
  -7 -10   3    5.43    0.80
 -10   3  -4   56.39    2.36
  11   2   5   41.50    1.61
  10  -3   4   59.48    2.04
   7  10  -3    5.20    0.61
 -11  -2  -5   41.89    1.84
  -1  13   3    2.07    0.75
   1 -13  -3    3.19    0.56
  11   4   5    1.06    0.41
 -11  -4  -5    1.58    0.47
   8  -7   1    2.18    0.42
  -8   7  -1    1.60    0.62
  -6   8  -8    9.92    1.08
   6  -1  -9    4.21    0.53
  -6   1   9    5.06    0.71
  -6   1   9    4.00    0.59
  -6   8  -8    8.38    0.75
   8   3  -6   14.96    0.83
  -4  11   3    3.44    0.80
  -9  -4 -12   21.34    1.08
   9   4  12   23.22    1.10
   4 -11  -3    3.35    0.54
   9  -4   8    8.46    0.66
  -8  -3   6   14.89    1.10
  -9   4  -8    8.78    0.71
  10   5  10    7.00    0.59
   5 -10  -3   67.29    2.41
  -5  10   3   73.04    3.01
 -10  -5 -10    6.09    0.63
  11   3   6    0.97    0.35
  -4 -13  -7    1.93    0.51
   4  13   7    1.88    0.48
 -11  -3  -6    0.59    0.42
   8  10  -1   29.11    1.33
   5   3 -10   29.11    1.25
  -8 -10   1   28.98    1.64
  -5  -3  10   27.45    1.31
  11   2   4   11.45    0.76
   4 -10   7   93.52    3.00
 -11  -2  -4   13.37    0.97
  -4  10  -7   95.27    3.81
   5  13   0   58.85    2.22
   0   4 -13    1.24    0.41
   0  -4  13    0.94    0.45
  -5 -13   0   55.46    2.51
  -7   7  -8    3.68    0.54
   7  -7   8    4.74    0.54
   0  -6  12    5.95    0.63
  -7   7  -8    4.36    0.79
  -4   8 -10    9.28    0.74
   9   2  12    2.46    0.49
   0   6 -12    5.76    0.63
  -9  -2 -12    1.74    0.42
  -1 -13   3   11.72    1.08
   0  13   5   10.56    0.87
   0  -2 -14    6.76    0.64
   0 -13  -5   11.06    0.85
   1  13  -3   15.22    0.88
   0   2  14    5.15    0.70
   0  13   5    9.69    1.15
  10  -3   3    0.68    0.35
 -10   3  -3    0.41    0.47
   2   9  -9   54.76    2.06
  -2  -9   9   57.56    2.38
  11   4   4   41.52    1.56
  -5 -12  -9    0.58    0.44
  -2  11   7    8.42    1.05
   9   0  -4    0.08    0.30
   2 -11  -7    9.80    0.80
   5  12   9    0.14    0.40
   8  -3  -5  128.19    4.00
 -11  -4  -4   39.87    1.82
  -8   3   5  133.26    4.59
  -9   0   4    0.23    0.47
  -7  -5   7    5.16    0.73
   7   5  -7    6.40    0.61
  -9   5  -6    4.16    0.70
   9  -5   6    4.22    0.56
  -9   5  -6    3.59    0.52
 -10   3  -5    8.25    0.68
  10  -3   5    6.67    0.63
   3   7 -10    7.94    0.65
   9   9   9   58.64    2.23
   8   1  13    5.87    0.68
  -9  -9  -9   54.27    2.05
  -8  -1 -13    5.14    0.58
  11   4   6   66.26    2.25
  -3  11  -6   24.73    1.69
   0   8  12    5.38    0.77
  -3  -2  12   13.80    0.98
   0   0  14   40.29    1.79
   4  -9  -7   26.40    1.27
 -11  -4  -6   64.99    2.50
   0  -8 -12    7.27    0.72
   0   0 -14   41.97    1.65
   3   2 -12   13.60    0.83
  -4   9   7   29.20    1.61
   9   6  -3    3.38    0.45
   3 -11   6   24.29    1.12
  -9  -6   3    4.03    0.70
  -6 -13  -4   15.10    1.14
  -2 -10   8   26.58    1.51
   6  13   4   15.18    0.99
   2  10  -8   28.21    1.27
   5  -5  -9   33.92    1.35
  -9  -9   0   23.47    1.43
 -11  -2  -6    6.54    0.60
   9   9   0   23.23    1.13
  11   2   6    6.62    0.66
 -11  -2  -6    6.28    0.75
  -9  -7 -11    4.36    0.55
   9   7  11    3.20    0.44
  -9   1 -11    5.77    0.62
   7   7  13    5.56    0.75
  -7  -7 -13    5.92    0.63
   9  -1  11    6.03    0.65
   7   7  13    5.07    0.56
   8  -6  -2   47.78    1.74
  -7 -12  -1    5.89    0.83
   6  13   3    2.08    0.51
 -10  -1 -10    1.35    0.41
   7  12   1    5.35    0.67
  -8   6   2   50.60    2.24
   8  -6  -2   48.39    1.72
  -6 -13  -3    2.63    0.65
  10   1  10    1.87    0.45
  -8  -6   5    4.58    0.71
   6  -9   6   55.72    2.02
  -6   3 -13   13.45    0.78
  -1   2 -14    7.85    0.68
  -6   9  -6   60.20    2.66
   8   6  -5    3.14    0.45
   8   6  -5    3.29    0.45
   1  -2  14    8.44    0.81
   6  -3  13   11.26    0.86
  -8  -5 -13   24.63    1.16
  -4  -3  11   14.87    0.97
   4   3 -11   15.10    0.88
   8   5  13   23.87    1.12
   9  10   7   10.10    0.87
   1   3 -13    8.60    0.72
  -1  -3  13    9.60    0.84
   8  11   1   20.51    1.10
  -8 -11  -1   19.58    1.34
  -7   3   7    5.70    0.79
  -2 -13   3   19.60    1.34
   7  -3  -7    6.12    0.57
   2  13  -3   19.11    1.03
  -7 -12  -7    7.02    0.74
   7   7  -6   10.01    0.72
  -7  -7   6    8.84    0.93
  10   5  -1   34.54    1.37
   7  12   7    6.26    0.77
   7   7  -6   10.05    0.66
 -10  -5   1   33.47    1.72
   1  10  11    3.82    0.70
  -1  13  -2    8.30    1.13
  -1 -10 -11    3.35    0.55
 -11  -3  -3    2.46    0.56
   1 -13   2    7.24    0.71
  11   3   3    1.74    0.37
   2 -12  -5   19.74    1.11
  -4   3  11    6.78    0.76
   4  -3 -11    6.72    0.62
  -2  12   5   21.18    1.52
  -7  -3 -14    0.43    0.36
   4  -6  12    4.09    0.54
  -4   6 -12    2.88    0.46
   7   3  14    0.62    0.41
  -7   8  -6   26.23    1.58
   7  -8   6   24.15    1.12
  -8   7  -5   29.31    1.62
   8  -7   5   25.77    1.17
  -1   7  12    7.39    0.88
   1  -7 -12    7.89    0.73
   2  12   9    1.64    0.53
   6   8  13    5.74    0.76
   3 -10   8    9.42    0.66
  -2 -12  -9    2.12    0.51
  -3  10  -8    7.78    1.06
  -6  -8 -13    5.60    0.63
   2   8  13    8.83    0.91
  -2  -8 -13    9.27    0.77
  -3  12  -3   32.87    1.94
   3 -12   3   29.29    1.32
   0 -13   3   36.53    1.47
   2  13   7    1.28    0.50
   0  13  -3   35.08    2.16
   0  13  -3   36.62    1.49
  -2 -13  -7    1.43    0.49
   9   4  -4   39.81    1.48
  -9  -4   4   35.60    1.82
  11   2   3   49.25    1.81
 -11  -2  -3   49.03    2.10
   5  -4  13   27.47    1.29
  -5  -6   9    5.16    0.74
   5   6  -9    5.21    0.60
  -5   4 -13   28.55    1.19
   6   3  -9    3.88    0.51
   2  -1 -13   12.21    0.79
  -2   1  13    9.89    0.92
  -9 -10  -2    0.67    0.52
   7   2  14    4.81    0.64
   9  10   2    0.68    0.38
  -7  -2 -14    4.50    0.57
  -6  -3   9    3.51    0.61
  -6  -3   9    3.98    0.55
  10   7   9    6.19    0.59
 -10  -7  -9    6.29    0.67
  11   1   5   14.87    0.87
  -6 -13  -5    4.76    0.72
   6  13   5    4.31    0.62
 -11  -1  -5   14.16    1.04
  -6 -13  -5    3.90    0.57
  -2   0  13   11.51    0.88
   4  12  -4   18.81    1.06
  -4 -12   4   22.10    1.41
   2   0 -13   10.42    0.79
  -9  -5 -12    1.82    0.44
   9   5  12    2.23    0.44
   2   6  14   61.83    2.53
   2  -5  13   34.26    1.49
  11   5   5   38.68    1.50
 -11  -5  -5   37.80    1.72
  -2  -6 -14   65.61    2.20
  -2  -6 -14   65.15    2.23
  -2   5 -13   32.05    1.41
 -11  -1  -4   22.71    1.32
 -10  -8  -2   15.35    1.12
  10  -3   2   19.32    0.90
 -10   3  -2   18.26    1.20
  11   1   4   24.58    1.13
  10  -3   2   18.15    0.92
  -8   1   6   14.37    1.06
   8  -1  -6   11.76    0.78
   0  -3 -14    1.82    0.40
  -1  -5 -14    2.44    0.44
   0   3  14    1.78    0.55
   1   5  14    1.82    0.60
 -11  -4  -3    4.82    0.66
  -5   2 -14    2.97    0.44
  -3   3  12   24.02    1.33
 -11  -3  -7    3.09    0.45
  11   3   7    2.82    0.47
  11   4   3    4.20    0.56
   3  -3 -12   25.62    1.19
  -6 -13  -2   38.71    1.93
   6  13   2   37.00    1.66
   7   4  14    3.87    0.55
  -7  -4 -14    4.93    0.60
   5  12  -3   26.62    1.26
  -5 -12   3   27.00    1.62
   7   4  14    4.15    0.66
   9   1  12   36.24    1.53
   2   8 -10   10.47    0.77
  -9  -1 -12   36.09    1.46
   2   8 -10   10.70    0.72
   6   6  14   22.45    1.06
  -6  -6 -14   21.74    1.09
   6   6  14   21.98    1.28
  -6   7   6   20.19    1.31
   1  11  10    1.89    0.58
  -1 -11 -10    1.43    0.47
  10  -1   9   12.71    0.84
 -10   1  -9   13.23    0.83
 -10   3  -6  124.01    4.25
 -10   3  -6  116.11    3.76
 -11  -5  -4    6.82    0.78
  10  -3   6  124.20    3.79
  11   5   4    6.24    0.56
  -3   5 -13    4.95    0.61
   3  -5  13    6.34    0.68
  11   5   6    0.72    0.33
  11   4   7    0.80    0.40
   8  -7   0   12.37    0.80
   7  -6  -5    0.21    0.32
  -8   7   0   13.92    1.14
 -11  -4  -7    1.31    0.38
  -7   6   5    0.14    0.52
  -8   2 -12    0.41    0.35
   8  -2  12    0.21    0.40
   5  -9   8   47.67    1.75
   3  -3  14    2.59    0.53
   9  -5   0   27.72    1.17
 -10   2   0   15.72    1.12
   9  -5   0   28.99    1.21
  -5 -13  -7    3.67    0.59
  -5   9  -8   47.98    2.37
  -9   5   0   27.84    1.56
  -3   3 -14    2.28    0.48
  10  -2   0   14.60    0.83
   5  13   7    4.45    0.61
   2 -11   7    9.89    0.69
   6   6  -8   13.15    0.80
   6   6  -8   12.19    0.81
  -2  11  -7    9.43    1.23
  -6  -6   8   12.38    1.01
   6  -1  14    2.62    0.51
  -6   1 -14    2.50    0.44
  -8  -4   6   16.41    1.14
  -8  -4   6   16.09    0.92
   0   1 -14   80.47    2.78
   8   4  -6   15.48    0.89
   0  -1  14   86.43    3.02
  -1  -9 -12   33.87    1.50
 -11  -1  -6    5.88    0.77
 -11  -1  -6    5.10    0.57
  11   1   6    6.19    0.64
   6  -2  -9    0.84    0.38
   1   9  12   34.96    1.74
  -6   2   9    0.89    0.48
  -1   5  13   25.58    1.42
   5  -3 -10    3.71    0.50
   1  -5 -13   27.38    1.21
  -5   3  10    3.85    0.59
  -2   2  13   26.03    1.39
 -11  -2  -7   69.65    2.31
  11   2   7   69.20    2.37
  -3  12   3    3.98    0.86
   3 -12  -3    4.72    0.61
   2  -2 -13   24.90    1.17
  -8 -11  -8    3.58    0.56
   5   9  -7   12.96    0.84
   4 -11   5   21.13    1.06
  -5  -9   7   11.63    1.07
  10  -2   8   17.02    0.93
   8  11   8    5.19    0.67
 -10   2  -8   17.07    0.94
  -4  11  -5   21.89    1.60
  -6   6   7   53.32    2.30
   4   2  15   24.11    1.37
   6  -6  -7   52.81    1.87
   2  14   2    3.91    0.56
  -4  -2 -15   26.82    1.15
  -2 -14  -2    4.28    0.59
  -4  -2 -15   26.47    1.23
   4   6 -10    0.14    0.34
   8   9  11    9.25    0.90
  -4  -6  10    0.03    0.39
  -8  -9 -11    8.61    0.74
   7  -2  13    1.76    0.45
  -7   2 -13    2.11    0.43
   5  10  -6    7.67    0.70
  -5 -10   6    8.78    0.98
  -6   9   3   37.36    1.93
   6  -9  -3   34.74    1.46
 -10  -8  -8  148.52    4.53
  -7  -1   8   16.89    1.16
   7   1  -8   19.98    0.97
  10   6  10    6.99    0.62
   4  -9   9    2.13    0.43
 -10  -6 -10    6.47    0.65
  -4   9  -9    2.56    0.75
  -4 -10 -12    2.25    0.50
 -10   1   1    1.76    0.59
  10  -1  -1    1.76    0.38
  -2   3 -14    0.24    0.38
   4  10  12    1.80    0.59
   2  -3  14    0.28    0.43
   1 -13  -4    0.13    0.42
  -1  13   4   -0.01    0.60
   4  13  -2   30.91    1.43
  -4 -13   2   33.11    1.77
   2   1 -13   65.43    2.35
  -3  -2 -15    6.40    0.62
   3   2  15    5.17    0.71
  -2  -1  13   69.27    2.54
   7  -8  -2   14.54    0.89
   7   1  14    6.08    0.69
   3  14   2    7.04    0.75
  -3 -14  -2    8.42    0.75
  -7  -1 -14    5.71    0.61
  -3 -14  -2    7.64    0.91
  -7   8   2   14.31    1.20
  11   1   3   20.09    1.00
   5 -10   6    1.53    0.42
   3  14   3    0.13    0.41
  -5  10  -6    1.81    0.72
 -10  -2   2   21.32    1.31
  10   2  -2   20.17    1.02
 -11  -1  -3   19.84    1.24
   8  -6   8    4.54    0.51
   2  11  -7    1.40    0.37
  -3 -14  -3    0.66    0.50
  -8   6  -8    3.57    0.53
  -2 -11   7    0.60    0.52
  -3 -14  -3    0.30    0.42
  -4  -3 -15   48.85    1.78
  -4  -7 -14   16.09    0.93
  -4  -3 -15   49.88    1.87
   9  -1  -4   22.71    1.07
   4   7  14   13.79    1.13
  -9   1   4   25.14    1.43
   4   3  15   50.23    2.10
   7  -5  -6   23.40    1.03
  -7   5   6   21.76    1.36
  -2 -14  -3    9.75    0.83
   2  14   3    8.48    0.80
   2  14   3    9.45    1.20
  -1   5 -13   15.71    0.91
   1  -5  13   17.84    1.05
   4  11  11   58.56    2.35
  -7 -10 -11    0.32    0.39
  -4 -11 -11   54.15    2.13
  -1   9 -10   10.44    0.73
   7  10  11    0.21    0.47
   2  14   1    1.92    0.47
  -2 -14  -1    1.93    0.50
  -8   0 -13    0.54    0.37
  -7   0   8    3.71    0.64
   8   0  13    1.00    0.45
   7   0  -8    2.70    0.43
   7   2  -8   10.35    0.69
  -3   6  11   29.83    1.53
   6  -6  11    0.72    0.39
  10   3  -2    1.33    0.36
  -7  -2   8    8.39    0.73
  -7  -2   8    7.86    0.86
 -10  -3   2    1.19    0.52
  -6   6 -11    0.50    0.38
   3  -6 -11   30.65    1.30
  -4  -1 -15   23.99    1.08
   3   1  15   18.79    1.17
  -4  -1 -15   24.39    1.20
  -3  -1 -15   18.83    1.03
   4   1  15   25.98    1.32
  -3 -12   5    0.89    0.57
   3  12  -5    0.70    0.34
   4  10  -7    5.08    0.61
  -4 -10   7    5.12    0.77
   2 -12   5    8.24    0.69
  -7 -11   2    1.83    0.64
  -7  -9 -12   16.31    0.97
  -2  12  -5    7.92    1.13
   7  11  -2    1.80    0.45
   7   9  12   17.18    1.16
  -6 -13  -6    6.96    0.77
   3   3  15    6.05    0.76
  -3  -3 -15    6.38    0.63
  -3  -3 -15    6.33    0.60
   6  13   6    6.46    0.78
 -11  -3  -2    0.01    0.43
  11   3   2    0.25    0.31
  -4  -9   8   46.29    2.12
   4   9  -8   45.54    1.80
  -6  10  -2    0.53    0.61
   6   9  -6    0.95    0.40
  -5 -10 -12    4.70    0.61
   8  10  10   -0.04    0.45
   5   4 -10   15.64    0.91
  -6  -9   6    1.06    0.55
  -5  -4  10   13.55    0.94
  -8 -10 -10    0.43    0.39
   5  10  12    5.70    0.75
  -7   5 -11   32.01    1.39
   7  -5  11   34.85    1.44
   3   3 -12   71.59    2.44
   1  -8  11    2.45    0.49
  -3  -3  12   69.06    2.57
  -1   8 -11    2.20    0.44
 -10  -1   2   28.63    1.59
  10   1  -2   31.92    1.29
 -10   0 -10   19.78    1.04
   8   6  13    1.23    0.52
  11   5   3   45.89    1.70
   8   6  13    0.76    0.38
   3  13  -3   11.68    0.83
   0  12   8    2.67    0.56
   6 -10   1   13.40    0.85
 -11  -5  -3   47.54    2.06
  10   0  10   22.19    1.10
  -8  -6 -13    1.21    0.42
  -3 -13   3   11.17    1.07
  -6  10  -1   12.80    1.20
   0 -12  -8    3.00    0.56
 -11  -2  -2   15.37    1.09
  11   5   7   12.52    0.76
  -5  -7 -14    6.82    0.68
  11   2   2   14.92    0.85
   5   7  14    5.65    0.80
   2 -13   0    1.58    0.49
  -2  13   0    2.67    0.81
   9  -5   7   12.52    0.77
  -9   5  -7   12.37    1.07
   4  -3  14   19.57    1.09
  -4   3 -14   19.79    1.04
  -3 -10 -12   35.20    1.53
  -9   5  -7   12.58    0.84
   3  10  12   33.22    1.71
  -7   7   4    5.49    0.80
   7  -7  -4    5.25    0.64
  -3 -14  -1    1.11    0.58
   3  14   1    1.42    0.46
  -6   8   5    6.93    0.91
   9  10   8    8.57    0.83
  -7  -5 -14   48.81    1.84
   7   5  14   47.84    1.84
   6  -8  -5    4.88    0.63
  -9 -10  -8    6.88    0.68
   2  -8  11    1.52    0.42
   7   5  14   50.91    2.09
 -10  -9  -5   23.21    1.31
   3  14   4   10.10    0.88
  -3 -14  -4   11.95    0.87
  -3 -14  -4   11.99    1.03
 -10  -7   0    6.65    0.87
  10   7   0    8.45    0.62
   8   8  12   23.50    1.32
   6  12   9    1.16    0.48
  -8  -8 -12   22.44    1.15
  -6 -10   5   17.16    1.30
  -6 -12  -9    1.06    0.47
  -4  10   6    1.81    0.68
   4 -10  -6    0.79    0.45
   3  11  11    6.80    0.85
  -2  13   1   15.58    1.39
   2 -13  -1   14.84    0.96
  -3 -11 -11    7.65    0.78
   6  10  -5   19.42    1.01
   9  -4  -2    0.65    0.35
  -9   4   2    0.74    0.53
  -5 -13   1    5.45    0.83
  -5  11  -1   25.87    1.70
  -3  11   6   64.69    2.76
   5  13  -1    3.85    0.53
   5 -11   1   25.72    1.22
  -8   7  -6    1.26    0.61
   3 -11  -6   59.98    2.25
   8  -7   6    1.40    0.38
  -1  12   7   50.38    2.03
   0   9 -10    1.23    0.39
   3   7  14   11.41    1.05
  -3  -7 -14   11.78    0.82
   1 -12  -7   50.68    1.98
  -9   3   3    4.65    0.75
   5  11  11   48.05    2.07
  -6 -13  -1   13.02    1.15
  -5 -11 -11   49.06    1.94
   9  -3  -3    4.41    0.52
   6  13   1   12.55    0.92
  -7   6 -10    7.96    0.70
   6  -7  10    0.39    0.36
  -6   7 -10    0.51    0.38
   7  -6  10    6.89    0.67
   8   9  -3    2.29    0.45
  -8  -9   3    2.01    0.62
   1  14   2    0.04    0.65
 -10   3  -1    1.66    0.58
  10  -3   1    1.58    0.41
   1  14   2    0.38    0.38
  -1 -14  -2    0.12    0.42
   4  -6 -10    4.35    0.57
  -5  -2 -15    7.38    0.64
   5   2  15    7.18    0.81
  -5  -2 -15    7.13    0.69
  11   0   5    0.59    0.35
   8   8  -4  103.37    3.22
 -11   0  -5    0.48    0.35
 -11   0  -5    1.26    0.49
   9   6  12    0.51    0.36
  -8  -8   4  103.31    3.89
  -9  -6 -12    0.12    0.37
  -1 -14  -1   -0.19    0.41
   1  14   1    0.00    0.66
  11   1   7    4.42    0.55
   1  14   1    0.16    0.36
  -5  -3 -15   15.39    0.87
 -11  -4  -2   23.26    1.36
  -5  -3 -15   14.92    0.88
  -7 -12   0   61.36    2.67
 -11  -1  -7    3.88    0.52
   7  12   0   60.30    2.27
  11   4   2   24.26    1.11
   5   3  15   14.11    1.02
  11   0   4   14.80    0.86
   4 -11  -4    0.13    0.40
   0   4  14   20.67    1.30
 -10  -9  -4    0.83    0.48
   5   8  -8    4.43    0.60
 -11   0  -4   15.37    1.10
   5  -8  -7    2.72    0.50
   5   8  -8    4.81    0.57
  -5  -8   8    4.43    0.73
  -4  11   4    0.43    0.63
   6  -5  12   34.35    1.47
  -6   5 -12   33.52    1.39
  -5   8   7    2.48    0.66
   0  -4 -14   20.87    1.05
  -2   6  12    0.49    0.51
   0 -12   6    6.20    0.85
   9   5  -4    9.52    0.66
   0  12  -6    5.78    0.59
  -1  13  -3   20.94    1.67
   6  12  -2   43.13    1.77
   2  -6 -12    1.35    0.40
  -6 -12   2   41.98    2.11
  -9  -5   4   10.13    0.96
   1 -13   3   22.44    1.11
  -4  -4 -15    6.73    0.62
   5 -11   2   45.04    1.77
  -5  11  -2   47.46    2.36
  -4  -4 -15    7.28    0.64
 -11  -6  -5    6.06    0.76
   4   4  15    6.73    0.86
  11   6   5    6.91    0.60
   6 -10   3    9.58    0.75
   2  14   4   31.74    1.48
  -2 -14  -4   28.57    1.39
   2  14   4   30.28    1.92
  -6  10  -3   10.04    1.10
  10   3  11   35.95    1.48
 -10  -3 -11   36.68    1.49
  -2  -5  12    3.62    0.57
  -1  10  -9   38.81    1.54
   2   5 -12    3.37    0.50
   9  -3  10    9.26    0.75
   1 -10   9   37.04    1.81
  -9   3 -10    8.26    0.71
  -4   5 -13    0.10    0.35
  -2  13  -1   75.16    3.35
   2 -13   1   76.38    2.61
  11   3   8    3.50    0.47
 -11  -3  -8    2.63    0.47
  -6  -4   9   24.05    1.21
  -2   3  13    4.67    0.70
   6   4  -9   22.69    1.09
  -6  -4   9   23.75    1.33
   2  -3 -13    5.75    0.60
   4  14   3   26.71    1.38
 -10  -6   1   56.41    2.48
  -9 -10  -1   57.44    2.50
  -4 -14  -3   27.74    1.58
   9  10   1   58.57    2.17
  10   6  -1   61.49    2.04
  -4 -14  -3   28.97    1.33
  -5   7   8   14.87    1.12
   4   9  13    0.81    0.59
  -4  -4  11   60.37    2.25
   5 -11   0   44.63    1.79
  -4  -9 -13    0.54    0.41
   7  12   8   20.33    1.23
  -3  12  -4   66.04    3.03
   3 -12   4   66.11    2.30
  -5  11   0   48.59    2.37
  -7 -12  -8   20.76    1.14
   4   4 -11   56.90    2.10
  -2 -14   0    7.50    0.91
 -10  -4   2    3.38    0.67
   5  11  -5   68.58    2.49
  -5 -11   5   71.40    2.93
  -2 -14   0    7.69    0.74
  10   4  -2    3.36    0.44
   2  14   0    6.96    0.70
   0  13   6   38.55    1.69
   0 -13  -6   37.58    1.66
   0  13   6   42.19    2.15
  10   4  11   16.06    0.92
 -10  -4 -11   15.29    0.92
  -1  -6  12    3.70    0.57
   1   6 -12    3.96    0.51
   9   8  -2    6.44    0.64
  -9  -8   2    8.55    0.95
   9   8  -2    7.33    0.58
   1  12  -6    0.93    0.38
  -1 -12   6    0.66    0.53
  -3   0 -15    5.01    0.61
   0  10  -9   11.51    0.79
  -1 -13  -7    6.85    0.75
  -6  10   0    7.84    1.06
   9   0  12   11.87    0.83
  -9   0 -12   12.85    0.81
   1  13   7    5.51    0.72
   8  11   0   31.23    1.41
   7  -1  -8   26.68    1.20
   0 -10   9   13.36    1.05
   3   0  15    5.81    0.75
   6 -10   0    7.07    0.69
  -7   1   8   28.08    1.47
  -8 -11   0   30.75    1.73
  11   6   6    2.68    0.44
  11   4   8   85.95    2.82
 -10   3  -7    6.74    0.84
   8  -5  -4   14.27    0.80
 -10   3  -7    5.94    0.64
  -2   9  10    2.08    0.60
   2  -9 -10    3.74    0.55
 -11  -4  -8   85.27    2.79
  10  -3   7    5.16    0.65
  -8   5   4   13.16    1.11
  -7  -3   8    6.65    0.81
  -5  10   4    3.93    0.81
   8  -2  -6   34.14    1.37
   4  13   8    0.95    0.51
   5 -10  -4    3.65    0.56
  -4 -13  -8    1.12    0.49
   7   3  -8    5.75    0.59
  -7  -3   8    8.16    0.71
  -8   2   6   34.10    1.72
   2   2  15    0.83    0.53
  -2  -2 -15    1.08    0.42
   7  -4  12    1.55    0.48
   4  -4 -11    0.46    0.39
  -7   4 -12    2.28    0.45
  -4   4  11    0.49    0.46
   4  14   2   -0.15    0.35
   1  14   3    0.38    0.65
  -1 -14  -3    0.30    0.44
 -11  -6  -4    1.61    0.53
  11   6   4    2.33    0.38
   1  14   3    0.25    0.39
   3  13   8   71.68    2.72
  -4 -14  -2    0.49    0.52
  -3 -13  -8   72.91    2.60
   7  11  10   18.54    1.18
  11   1   2   40.54    1.60
 -11  -1  -2   41.45    1.91
   1  -3  14    0.24    0.39
  -1   3 -14   -0.05    0.33
  -7 -11 -10   16.12    1.01
  -2  -2  13   60.65    2.32
   4   0  15   35.85    1.67
  -4   0 -15   40.36    1.46
   2   2 -13   58.76    2.16
  -4   0 -15   36.46    1.55
   2 -13  -2    0.70    0.45
 -10  -8  -1    1.15    0.54
   6   8  -7   12.87    0.80
   7  -9   2    0.03    0.36
  -2  13   2    0.09    0.63
  -6  -8   7    9.40    1.01
   6   8  -7   12.83    0.78
  -7   9  -2    0.39    0.58
  10   8   1    1.86    0.37
  -5  -1 -15    5.85    0.62
   5   1  15    6.00    0.76
  -3  -4 -15   55.18    1.99
  -5  -1 -15    5.84    0.61
   2   1  15    9.06    0.88
  -3  -4 -15   55.47    1.92
  -2  -1 -15    9.65    0.76
   3   4  15   51.07    2.21
 -11   0  -6    3.64    0.61
  -4 -11   6    4.37    0.79
 -11   0  -6    3.35    0.48
   4  11  -6    4.45    0.59
  11   0   6    3.72    0.49
   1 -10 -10    1.82    0.49
  -4 -14  -4    3.54    0.57
  10   2  11   56.90    2.04
   4  14   4    2.27    0.55
   2 -10  -9    2.09    0.49
  -2  10   9    1.32    0.54
 -10  -2 -11   52.95    1.98
  -4 -14  -4    2.33    0.63
  -1  10  10    1.29    0.56
   0  -2  14    1.79    0.48
   0   8 -11    5.90    0.61
   0   2 -14    1.15    0.43
  -9   4  -9   41.63    1.64
   7   6  -7   18.92    1.00
   9  -4   9   41.22    1.63
   7   6  -7   19.62    0.97
  -7  -6   7   18.55    1.24
   0  -8  11    5.56    0.68
   3  -4 -12    5.56    0.63
  -3   4  12    3.90    0.65
  11   2   8    0.48    0.40
  -1 -12  -9   48.90    1.95
   1  12   9   48.78    2.04
 -11  -2  -8    1.20    0.41
   5   9  13    0.89    0.57
  -5  -9 -13    0.39    0.39
   6  -5  -8    6.47    0.61
   5  -7  11    2.70    0.43
  -5   7 -11    2.19    0.47
  -7   0 -14   18.29    0.95
  -6   5   8    5.49    0.74
   7   0  14   17.93    1.06
  -1 -13   4   43.62    2.10
 -11   0  -3    0.38    0.48
   9  -6   3    6.38    0.61
   1  13  -4   45.19    1.75
   9  -6   3    7.04    0.61
  11   0   3    0.30    0.37
  -9   6  -3    6.86    0.92
  -1 -14   0    0.63    0.45
   1  14   0    0.40    0.36
   1  14   0   -0.07    0.65
   8  -7  -1    0.30    0.36
  10   0  -2   22.12    1.05
  -8   7   1    0.43    0.56
 -10   0   2   20.38    1.32
   5   4  15   21.20    1.26
  -5  -4 -15   18.56    0.99
  -7   9  -3    0.51    0.60
  -5  -4 -15   20.06    1.04
   7  -9   3   -0.14    0.34
   0   7  13    1.65    0.61
   2   7 -11    3.15    0.48
   4   8  -9    9.57    0.69
  -4  -8   9    9.63    0.96
   4   8  -9    9.12    0.75
  -7   8  -7   38.76    2.04
   0  -7 -13    2.43    0.48
  -2  -7  11    3.22    0.55
   9   9  10   12.70    1.01
  -9  -9 -10   11.74    0.85
  -9   2 -11   20.92    1.05
   9   7  -3   52.96    1.95
  -2   7 -12    1.46    0.44
  -1  -4  13    2.29    0.53
   2  -7  12    1.55    0.44
  -9  -8 -11    6.62    0.70
  -9  -7   3   49.67    2.33
   9   7  -3   55.61    1.87
   1   4 -13    1.58    0.40
   9   8  11    6.60    0.79
   9  -2  11   20.50    1.06
   9  -6   4   12.95    0.80
   9  -6   4   14.02    0.80
   6  -9   7    1.06    0.40
  -6   9  -7    1.83    0.70
  -9   6  -4   13.06    1.12
   8  12   4    6.03    0.75
  -8 -12  -4    5.61    0.77
  -7   9  -1    0.27    0.58
   4  12  10   49.49    2.12
   7  -9   1    0.18    0.37
  -4 -12 -10   48.16    1.96
   8   5  -6   26.22    1.16
   1  -9 -11   41.60    1.69
  -9  -9   1   49.77    2.29
   9   9  -1   49.39    1.89
   3   6 -11    8.65    0.70
  -3  -6  11    7.51    0.71
  -1   9  11   40.55    1.89
  -8  -5   6   21.66    1.39
 -10  -9  -3   14.17    1.10
   8   5  -6   25.92    1.15
   2   3  15   16.90    1.18
  -8   4   5    6.41    0.86
   8  -4  -5    5.82    0.55
  -1  12  -6   16.93    1.50
  -3  -9 -13    1.19    0.45
  -2  -3 -15   17.82    0.98
   3   9  13    1.38    0.57
   5 -11   3   36.04    1.49
  -5  11  -3   35.82    2.04
  -8 -12  -5   16.37    1.17
  -3 -14   0    4.05    0.74
   3  14   0    2.72    0.51
   8  12   5   16.99    1.09
   6  -3  -9   20.02    1.02
  -8 -10   2    0.72    0.55
   8  10  -2    0.73    0.39
   3  -9  -9    5.07    0.61
   3  14   5    1.12    0.49
  -3 -14  -5    1.22    0.48
   1   8  13    0.91    0.53
   7  -4  -7   24.66    1.11
   7   8  13   -0.13    0.47
  -7  -8 -13    0.14    0.37
  -7   4   7   22.20    1.37
  -1  -8 -13    1.17    0.44
  -3 -14  -5    1.50    0.57
  -1   7 -12   38.87    1.55
   0  13  -4    4.46    0.56
   0  13  -4    4.41    0.97
   2 -10   9   53.04    2.28
   1  -7  12   38.32    1.62
   9  -6   2   28.47    1.23
   9  -6   2   28.57    1.20
 -10  -5 -11   26.11    1.21
  -5   6 -12   28.08    1.23
   5  -6  12   25.81    1.22
  -9   6  -2   30.22    1.65
  10   5  11   24.74    1.17
  -8   6   3    6.65    0.91
   9  -5  -1    6.42    0.59
   8  -6  -3    5.96    0.57
  -9   5   1    6.52    0.87
   3  10  -8   38.18    1.61
  -3 -10   8   39.70    1.91
 -11  -5  -2   33.17    1.70
   3 -12  -4    7.89    0.77
  -3  12   4    9.63    1.19
 -11  -5  -8    3.40    0.49
  11   5   8    2.82    0.47
  11   5   2   35.15    1.39
   6  11  -4    6.35    0.63
  -5  11   1    6.80    0.99
  11   6   7    2.43    0.43
  -6 -11   4    6.98    0.95
   5 -11  -1    7.35    0.74
   6  10  12    0.03    0.43
   0   5 -13   14.88    0.90
  -8  -7   5    7.14    0.88
  -1  -6 -14   68.29    2.27
   1   6  14   65.35    2.64
   8   7  -5    6.41    0.56
   0  -5  13   13.81    0.95
  -1  -6 -14   62.68    2.24
  -6 -10 -12   -0.28    0.38
   8   7  -5    6.14    0.61
  -6  -7 -14    0.61    0.39
   6   7  14    0.38    0.57
  -6 -13  -7   16.98    1.06
  -6  10  -4   15.92    1.34
   6  13   7   17.35    1.13
   6 -10   4   15.04    0.90
 -10  -8  -9   21.42    1.11
  10   7  10   10.97    0.73
 -10  -7 -10   11.42    0.83
   8  -4  11   52.31    1.98
   5  -9  -6    2.34    0.51
  -5   9   6    3.86    0.76
   2 -13   2    6.35    0.71
  -8   4 -11   54.81    1.98
  -4 -14  -1    6.84    0.91
  -2  13  -2    7.65    1.09
   4  14   1    6.65    0.73
  -2   0 -15   43.32    1.71
   3  12  10    9.39    0.92
   2   0  15   41.12    1.85
  -3 -12 -10    8.27    0.80
  -9   2   4   47.06    2.17
   2 -12  -6    0.41    0.45
  -2  12   6    0.57    0.65
   9  -2  -4   48.94    1.78
  -3  -9   9   25.13    1.47
   3   9  -9   26.84    1.24
  -5   8 -10   15.51    0.94
  -7   7  -9    3.17    0.52
   7  -7   9    2.94    0.45
   8  12   3    2.12    0.52
  -8 -12  -3    2.27    0.62
  -2 -13   4    7.88    0.97
   2  13  -4    8.07    0.70
   8  -5  10    8.32    0.67
  -8   5 -10    7.39    0.70
 -10   4  -4   20.63    1.30
  11   6   3    8.03    0.63
   1 -13  -5    1.69    0.51
  -1  13   5    1.67    0.73
 -11  -6  -3    8.47    0.88
   5  13   8   29.20    1.50
  10  -4   4   21.26    1.02
  -5 -13  -8   29.41    1.41
  -2 -10 -12    9.18    0.83
   2  10  12    9.89    0.95
   7   9  -5    0.51    0.34
   5  -4 -10   10.96    0.76
  -7  -9   5    0.73    0.56
  -2 -11 -11   78.32    2.71
   2  11  11   74.87    2.91
  -2   8  11   -0.32    0.49
   2  -8 -11    1.14    0.43
   6  -2  14   57.81    2.17
  -6   2 -14   57.81    2.01
  -8 -11  -9    8.69    0.77
   8  11   9    8.88    0.88
  11   3   1    0.64    0.37
  10  -2  -1    2.89    0.43
  -9 -11  -5    0.55    0.49
 -10   2   1    2.63    0.63
 -11  -3  -1    0.99    0.51
   7   6  14    1.03    0.41
   9  11   5   -0.15    0.41
   7   6  14    0.19    0.54
  -7  -6 -14    0.34    0.38
  -4 -14  -5   68.46    2.52
  -6   8  -9    2.02    0.49
  -4  12  -1    9.74    1.19
   4 -12   1    9.85    0.81
  -4 -14  -5   73.31    2.88
   4  14   5   71.95    2.68
   1  14   4    4.81    0.63
   3 -11   7    2.13    0.44
  -1 -14  -4    4.34    0.63
   1  14   4    5.03    0.95
  -3  11  -7    1.99    0.77
  -5 -12 -10    1.50    0.51
   5  12  10    1.08    0.54
   7  -9   4    0.61    0.38
  -7   9  -4    0.56    0.61
   8  -1  13   89.69    2.99
   4   5  15   15.50    1.15
  -8   1 -13   84.35    2.83
   2  14   5   36.65    2.08
  -4  -5 -15   15.05    0.87
 -10   4  -3    4.88    0.75
  -4  -5 -15   15.51    0.90
  -4  12   0   39.45    2.20
  -6  10   1   14.96    1.33
   2  14   5   31.93    1.56
  10  -4   3    4.46    0.58
   1   9 -10    1.18    0.40
   4 -12   0   41.55    1.67
  10  -4   3    4.70    0.58
  -2 -14  -5   33.48    1.53
   6 -10  -1   15.64    0.96
   1  10  -9   18.19    0.99
   9  -6   5    5.80    0.56
  11   2   1   58.79    2.07
   8  12   6    2.65    0.57
   1  -1 -14    5.41    0.64
  -1 -10   9   17.81    1.22
   2  13   8   33.27    1.59
  -1  11   9    6.37    0.85
 -11  -2  -1   56.79    2.43
  -1   1  14    5.60    0.75
  -9   6  -5    6.35    0.89
   1 -11  -9    5.70    0.72
   6  11  11    3.95    0.64
  -6 -11 -11    4.81    0.62
  -2 -13  -8   31.14    1.49
  -9 -11  -4   30.89    1.65
   4 -10   8    2.60    0.46
  -4  10  -8    3.28    0.83
   2   7  14    1.08    0.55
  -2  -7 -14    1.47    0.43
   9  11   4   31.92    1.49
  -2 -12   6    0.25    0.52
   2  12  -6    0.25    0.35
  -5   3 -14    8.78    0.67
  -3   7 -12   13.88    0.87
   5  -3  14   10.28    0.84
 -10   2  -9    3.35    0.52
  10  -2   9    3.35    0.53
   5  -6  -9    9.61    0.70
  10   1  11   18.52    1.01
 -10  -1 -11   18.45    0.99
 -11  -1  -8   13.70    0.85
 -11   0  -7    0.19    0.35
  11   1   8   13.07    0.83
  11   0   7    0.19    0.33
  10   5  -2    9.85    0.71
  -5   0 -15   21.14    1.00
 -10  -5   2   10.36    0.98
   5   0  15   22.20    1.24
  -5   0 -15   18.68    1.05
   3 -10  -8    4.46    0.61
   6  13   0   77.60    2.82
  -6 -13   0   81.01    3.25
  -7 -10   4    1.87    0.64
   7  10  -4    1.85    0.44
   9   2  -5   10.57    0.73
   2  14  -1    4.01    0.55
  -2 -14   1    4.03    0.73
  -9  -2   5   13.60    1.07
   0 -10 -11    1.18    0.46
   0  10  11    1.24    0.55
   0  14   1   -0.12    0.63
  -2  13   3    6.20    0.99
 -10   4  -5    1.89    0.47
   2 -13  -3    5.12    0.65
  -6   4 -13   37.25    1.46
   0 -14  -1    0.17    0.44
  10  -4   5    1.98    0.44
 -10   4  -5    2.34    0.61
   6  -4  13   35.36    1.55
   0  14   1   -0.13    0.35
  -7   9   0    0.52    0.61
   7  -9   0    1.02    0.42
  -4  11  -6    0.15    0.63
  -1   0  14   56.06    2.25
   4 -11   6    0.02    0.37
   1   0 -14   53.29    2.01
   3  -1  15   12.00    0.94
   0  11  -8   47.11    1.77
  -3   1 -15   11.10    0.84
   0 -11   8   43.83    2.08
   9   1  -5    4.32    0.53
 -11   0  -2   27.52    1.51
  11   0   2   26.24    1.22
  -9  -1   5    3.23    0.67
   7  -2  -8   20.47    1.05
  -7   2   8   22.13    1.31
   1  -6 -13   11.95    0.79
  -1   6  13   12.80    1.07
  -6  -3 -15   31.93    1.34
   6   3  15   31.64    1.57
   6   3  15   30.33    1.39
  10  -3   0   10.34    0.72
 -10   3   0    7.48    0.89
  -8  -7 -13   27.22    1.26
   8   7  13   25.12    1.14
   8   7  13   26.44    1.41
   7  -8  -3   25.32    1.18
   1  14  -1    0.19    0.35
  -7  -4   8    6.08    0.67
  -1 -14   1   -0.15    0.40
   7   4  -8    5.23    0.56
  -7  -4   8    5.88    0.80
  -7   8   3   24.44    1.55
  -1   2  14    0.80    0.48
   0 -14  -2   12.66    0.96
   0  14   2   15.32    0.97
   0  14   2   16.72    1.46
   1  -2 -14    0.49    0.40
   9  11   6   32.99    1.57
   1  14  -1   -0.35    0.64
 -10   1 -10   14.87    0.91
  10  -1  10   14.68    0.93
   6   2  15    0.01    0.46
   6   2  15    0.00    0.37
  -6  -2 -15    0.36    0.36
  -2   4  13   30.71    1.56
   3   4 -12    3.27    0.51
  -3  -4  12    2.66    0.54
   2  -4 -13   28.17    1.30
   4 -12   2   85.65    2.87
   3  11  -7   24.72    1.18
  -4  12  -2   85.01    3.58
  -3 -11   7   23.35    1.49
 -11  -4  -1    1.45    0.55
  11   4   1    1.62    0.38
   9  -6   1    2.21    0.44
   2   4  15    0.37    0.48
   1 -11   8    3.22    0.66
   9  -6   1    1.84    0.41
  -5  -5 -15    1.12    0.41
  -9   6  -1    2.15    0.65
  -2  -4 -15    0.30    0.34
  -5  -5 -15    0.65    0.35
  -9 -10  -9    2.22    0.48
   5   5  15    1.04    0.59
   9  10   9    1.78    0.53
   7  13   4    0.29    0.42
  -8   7  -7   15.36    1.24
   8  -7   7   14.28    0.82
  -8   7  -7   13.70    0.93
  -7 -13  -4    0.50    0.53
   6   9  13    5.58    0.77
   6  -9  -4   93.68    3.02
  -6   9   4   88.48    3.56
  -6  -9 -13    4.77    0.63
   2 -11  -8    6.42    0.75
  -7  -8   6    4.49    0.76
   7   8  -6    4.75    0.59
   3   5  15    3.84    0.72
  -4   1 -15   16.61    1.02
  -3  -5 -15    3.70    0.50
  -3  -5 -15    3.19    0.49
   7   8  -6    4.13    0.53
   4  -1  15   20.02    1.14
  -9  -7 -12   22.05    1.13
  11  -1   4    1.63    0.42
   0  -5 -14   11.24    0.78
   9   7  12   21.94    1.04
  -9   5  -8    3.93    0.55
   0   5  14   11.85    1.04
   9  -5   8    4.66    0.59
   5   7  -9    3.62    0.53
 -11   1  -5   48.67    1.77
   0  14   0   20.94    1.65
   5   7  -9    4.82    0.60
  11  -1   5   46.74    1.79
  -5  -7   9    4.06    0.68
   0 -14   0   18.58    1.09
 -11   1  -5   48.85    2.09
  -4  12   1    2.93    0.82
  -8   3 -12   15.01    0.91
   4 -12  -1    3.61    0.58
   5   5 -10    8.17    0.73
  -5  -5  10    8.32    0.77
   8  -3  12   17.03    0.97
   0  11  10    3.25    0.66
  -3   4 -14   35.27    1.52
   0 -11 -10    4.14    0.60
   3  -4  14   35.15    1.56
   9   3  -5    2.40    0.45
  -4 -13   3    7.18    0.93
   4  13  -3    6.02    0.67
  -9  -3   5    2.34    0.63
   9  11   3    5.81    0.70
  -5 -14  -3   33.75    1.79
  -9 -11  -3    5.48    0.79
   5  14   3   33.45    1.55
 -11  -7  -5   11.55    0.94
  10  -4   2    8.20    0.66
 -10  -9  -2    3.27    0.67
   5 -11   4   30.93    1.38
  11   1   1    4.63    0.55
  -9  -3 -13   15.62    0.94
   9   3  13   17.14    0.96
 -11  -3  -9    3.58    0.51
  -5  11  -4   34.23    1.97
  11   3   9    3.17    0.48
  11   7   5   10.06    0.70
   5 -10   7    9.50    0.74
 -11  -1  -1    3.62    0.67
  -5  10  -7    8.89    1.17
  10  -4   2    7.93    0.65
 -10   4  -2    8.19    0.91
   2  -4  14   -0.21    0.42
  -2   4 -14    0.16    0.40
   7  -3  13    2.87    0.55
  -7   3 -13    2.35    0.45
  -7 -13  -5    0.54    0.52
   7  13   5    0.20    0.44
 -10   1   2   12.51    1.08
  10  -1  -2   12.10    0.76
   0  -7  12   14.66    0.95
   5  14   4   14.63    0.99
  -7 -13  -3    0.71    0.56
   7  13   3    0.36    0.42
   0   7 -12   13.54    0.87
  -5 -14  -4   13.45    1.13
  -5 -14  -4   13.49    0.96
 -11  -4  -9    2.79    0.48
  11   4   9    2.49    0.48
   9   6  -4    3.44    0.47
  -2  -3  13    0.32    0.45
   2   3 -13   -0.15    0.37
   8  12   2    4.71    0.62
  -8 -12  -2    3.62    0.73
  -9  -6   4    2.83    0.66
  10  -3   8  140.09    4.29
  -6  -4 -15   29.70    1.29
   6   4  15   30.70    1.56
 -10   3  -8  136.65    4.27
   6   4  15   28.70    1.35
  11   7   6   40.54    1.52
   8   3  14    8.56    0.77
  10   6  11    8.71    0.69
  -8  -3 -14    8.33    0.72
 -10  -6 -11    6.70    0.69
  -9  -4 -13    6.51    0.66
   6   7  -8    1.62    0.38
  -1   8  12    2.23    0.64
  -6  -7   8    1.80    0.58
   9   4  13    6.42    0.68
   1  -8 -12    3.62    0.54
   6   7  -8    1.28    0.41
  -1  13  -4    2.09    0.85
   1 -13   4    2.65    0.49
  -5 -12   4    5.26    0.83
   5  12  -4    5.05    0.63
  11   6   8    0.72    0.37
   9  -1  12    4.16    0.57
  -8   6  -9    0.25    0.38
 -11  -6  -8    0.69    0.38
   8  -6   9    0.21    0.36
  -9   1 -12    5.35    0.62
  -6  -5   9   63.77    2.59
   6   5  -9   64.18    2.24
  -6  -5   9   65.22    2.39
  -5 -13   2   42.43    2.13
   8   1  -7   19.93    1.04
   5  13  -2   42.35    1.76
   5  -5  13    8.38    0.78
  -9 -10   0    5.02    0.80
  -5   5 -13    8.02    0.69
   9  10   0    5.08    0.63
  -8  -1   7   21.82    1.33
   3  14  -1   14.45    0.93
  -7 -12   1    0.86    0.59
  -3 -14   1   13.03    1.15
   4  14   0    1.25    0.45
   0   9  12   16.02    1.22
   1   8 -11   11.31    0.77
   2  -1  15    9.23    0.88
  -2   1 -15    8.11    0.70
  -1  -8  11   10.15    0.84
   0  -9 -12   16.96    1.02
   7  12  -1    1.21    0.45
  -9   0   5    2.21    0.62
  -4 -14   0    1.80    0.63
   9   0  -5    2.04    0.44
   3   8 -10    7.75    0.71
   3   8 -10    8.18    0.66
   4   8  14   10.41    1.00
  -4  -8 -14   12.07    0.85
   6   1  15    1.20    0.49
   0  14   3    3.67    0.88
  -6  -1 -15    1.15    0.40
  -1  -1 -15   32.54    1.48
   1   1  15   38.76    1.74
   0  14   3    3.90    0.59
   0 -14  -3    2.34    0.55
   7  -1  14    5.97    0.67
  -5  11   2   31.33    1.87
   2   9  13    3.06    0.71
   1   2  15    2.70    0.64
 -11  -7  -4   54.09    2.24
   5 -11  -2   31.98    1.42
  -4 -12   5   15.03    1.26
   1  11  -8    9.83    0.76
  -1  -2 -15    3.61    0.50
  -7   1 -14    4.90    0.60
  11   7   4   50.54    1.84
  -1 -11   8   10.47    1.03
  -2  -9 -13    3.28    0.55
   4  12  -5   17.50    0.99
  -9  -2 -13    0.15    0.36
   9   2  13    0.99    0.45
  -1  -1  14    0.30    0.42
   1   1 -14    0.33    0.41
  11  -1   3   44.56    1.73
  -2 -12 -10   21.10    1.20
   5  14   2   15.73    1.01
  -5 -14  -2   15.54    1.22
 -11   1  -3   47.46    2.08
  -3  12  -5    8.59    1.19
  -8  -2   7   16.20    1.17
   3 -12   5    8.45    0.72
   8   2  -7   15.12    0.90
   2  12  10   22.51    1.33
  -8   8  -3   17.39    1.34
  -3 -14  -6    3.48    0.60
   8  -8   3   17.28    0.94
   3  14   6    3.78    0.62
 -10   4  -6    6.57    0.68
 -11   1  -6    5.60    0.63
   4  -9  -8    2.86    0.54
  10  -4   6    7.39    0.64
  11  -1   6    5.40    0.66
 -10   4  -6    7.79    0.92
 -11   1  -6    6.94    0.79
  11   2   9   61.95    2.19
  -8  -2 -14    8.95    0.73
  -5   0  11   10.07    0.87
   8  -3  -6   23.17    1.06
   8  12   7   19.79    1.22
  -8 -12  -7   20.23    1.10
 -11  -2  -9   61.00    2.16
   8   2  14    8.79    0.79
   5   0 -11   11.13    0.81
  -8  -4 -14   69.93    2.43
  -8   3   6   21.49    1.37
   8   4  14   70.81    2.47
   2 -12   6    3.85    0.51
   8  -8   2    1.10    0.41
  -8   8  -2    0.70    0.61
  -2  12  -6    4.94    1.00
  -2  13  -3  136.43    5.22
   2 -13   3  135.54    4.23
  10   7  -1    3.62    0.45
 -10  -7   1    3.27    0.68
  11   6   2   -0.01    0.33
   0   3 -14    1.94    0.46
 -11  -6  -2    0.17    0.47
   0  -3  14    1.31    0.51
   7  12   9    3.57    0.64
  -6  10  -5   19.27    1.49
   6 -10   5   18.60    1.01
  -7 -12  -9    2.93    0.56
   9  -6   6    1.01    0.38
  -7   9  -5    1.21    0.66
   2  -6  13   76.26    2.69
   7  -9   5    1.73    0.44
  -9   6  -6    1.02    0.45
  -9   6  -6    0.84    0.60
  -2   6 -13   75.32    2.60
   1  -3 -14   46.24    1.74
  -5  -8 -14   11.96    0.85
  -1   3  14   40.57    1.93
   5   8  14   11.13    1.07
   5   1 -11   36.55    1.53
  -5  -1  11   36.82    1.64
  -4   0  12    2.76    0.59
   4   0 -12    3.81    0.52
   9  11   7    1.00    0.49
   4   5 -11   38.46    1.54
  -4  -5  11   36.21    1.61
   4   7 -10   32.13    1.36
  -4 -14  -6   12.24    0.93
 -10  -8   0   29.69    1.67
   4  14   6   10.11    0.88
  10   8   0   30.78    1.23
  -3  10  -9   22.27    1.69
  -4  11   5    7.02    0.98
   5  -9   9    7.46    0.67
   4 -11  -5    6.83    0.74
   5  14   5   64.17    2.46
   3  13  -4   25.37    1.24
   8   0  -7   33.95    1.41
  -8 -11   1   11.52    1.10
  -5 -14  -5   60.65    2.28
   8  11  -1   12.62    0.87
  -4  12  -3   11.58    1.27
  -5 -14  -5   61.35    2.61
  -3 -13   4   24.48    1.56
  -8   0   7   35.26    1.75
   8  -7  -2   29.92    1.29
  -8   7   2   29.04    1.69
 -11  -5  -9    2.00    0.45
  11   5   1   26.82    1.20
 -11  -5  -1   26.96    1.53
  11   5   9    1.19    0.41
   1  14   5   -0.03    0.40
  -1 -14  -5    0.37    0.45
   1  14   5    0.02    0.61
   0 -14   1    1.68    0.50
   7  13   6    0.43    0.46
 -10  -2   3    1.46    0.58
   0  14  -1    2.31    0.86
  -4   4 -14   22.36    1.13
  10   2  -3    1.60    0.42
   7  11  -3   10.16    0.80
  -7 -11   3    9.80    1.04
  -3   5  12   10.06    0.97
   3  -5 -12   11.55    0.81
   1   0  15    7.99    0.83
   9  -4  -3   69.79    2.33
  -8   8  -4    0.80    0.61
   4  -5 -11    2.68    0.49
  -4   8 -11    4.80    0.63
   8  -8   4    0.68    0.38
   4  -1 -12   58.67    2.13
  -1   0 -15    9.15    0.73
  11   7   7    5.66    0.60
  -4   1  12   56.56    2.30
  -4   5  11    2.58    0.60
  -9   4   3   67.35    2.82
  -6 -12 -10   91.07    3.13
  -8 -10 -11    6.28    0.69
   7  13   2    0.64    0.45
  -7 -13  -2    0.48    0.56
   8  10  11    5.55    0.74
   5  -1 -11    3.54    0.54
  -4  -1  12   11.63    0.92
   4   1 -12   10.28    0.80
  -5   1  11    3.57    0.61
  -7   9   1    1.35    0.66
   9   5  13    1.76    0.42
  -9  -5 -13    1.07    0.43
   7  -9  -1    0.82    0.42
   6 -10  -2   13.95    0.91
  10   0  11    6.36    0.70
  -1  -3 -15    2.54    0.49
  -2  11  -8   73.53    3.32
 -10   0 -11    6.66    0.67
   1   3  15    2.77    0.65
  -3   6 -13   24.78    1.21
  -6  10   2   13.65    1.26
  11   0   8    1.91    0.44
  -3   7  11    1.33    0.56
  -9  -4   5   36.92    1.86
   0  13   7   24.70    1.31
 -11   0  -8    1.56    0.44
   8   9  12    0.94    0.52
   0 -13  -7   24.69    1.30
   9   4  -5   37.56    1.50
  -8  -9 -12    0.53    0.41
   3   8  14    0.99    0.63
  -7   6   6    2.00    0.64
   4 -12  -2    6.69    0.75
   7  -6  -6    2.86    0.44
  -3  -8 -14    1.49    0.46
  -4  12   2    6.17    1.01
 -10  -3   3   88.55    3.44
  10   3  -3   90.14    2.92
   8   6  -6   24.60    1.14
   8   6  -6   23.12    1.09
  -8   8  -1    5.95    0.88
  -6 -13  -8    0.96    0.49
  -8  -3   7   61.79    2.58
   6  13   8    0.34    0.43
   8  -8   1    6.05    0.66
   8   3  -7   61.22    2.17
  -8  -6   6   23.61    1.45
   4  -7  12    1.41    0.45
  -1   4 -14   28.95    1.31
  -5   1 -15   20.34    1.00
  -5   1 -15   21.21    1.12
   1  -4  14   29.49    1.44
   6  -4  -9   12.31    0.81
 -10  -1   3    2.00    0.63
  -2 -14  -6   65.45    2.48
   1  -6  13    8.74    0.74
  -9 -11  -2    9.60    1.02
  -1   6 -13    7.23    0.72
  10   1  -3    1.81    0.43
   9  11   2    9.40    0.76
   2  14   6   71.97    2.62
  -6 -12   3    5.01    0.84
   6  12  -3    4.60    0.59
   6   5  15   12.87    1.07
  -6  -5 -15   12.47    0.83
   6   5  15   12.67    0.86
 -10   4  -1    0.73    0.54
   9  -6   0   26.06    1.17
 -11   0  -1   15.43    1.17
  -2  13   4    2.96    0.82
  10  -4   1    1.08    0.36
  -6   7   7    2.60    0.67
  -9   6   0   26.99    1.58
  11   0   1   15.62    0.88
   2 -13  -4    1.94    0.54
   9  -6   0   26.37    1.15
 -11  -7  -3   20.83    1.28
  11   7   3   20.23    0.98
   4   6  15   10.59    1.05
  -4  -6 -15   11.23    0.76
  -4  -6 -15   10.12    0.78
  -5  10   5   63.25    2.76
   4  13   9   14.07    1.07
   5 -10  -5   59.44    2.22
  -7   7   5   36.77    1.89
  -4 -13  -9   14.49    1.01
  -5  -2  11    5.33    0.73
   5   2 -11    5.14    0.63
  -8  -5 -14   28.01    1.30
   8   5  14   30.37    1.33
   8   1  14   17.33    1.04
  -9  -1 -13    8.77    0.73
  -8  -1 -14   16.43    0.94
   9   1  13    8.76    0.78
   6   1 -10    0.76    0.41
   1  13   8   23.38    1.30
  -6  -1  10    0.31    0.43
   1  14  -2    1.16    0.40
  -1 -13  -8   22.59    1.24
  -5 -14  -1   29.15    1.69
  -3  11   7    2.09    0.71
   5  14   1   30.54    1.48
  -7  -7 -14    2.11    0.48
 -10  -6   2    1.08    0.56
   2   5  15   39.94    1.92
   3 -11  -7    0.98    0.47
  10   6  -2    2.13    0.42
  -2  -5 -15   39.97    1.59
   7   7  14    1.22    0.60
   7  10  12    0.28    0.50
   2  14  -2   30.79    1.39
  -2   7  12   43.46    1.98
  -2 -14   2   29.24    1.69
  -7   8  -8   21.39    1.52
  -7 -10 -12    0.04    0.40
  -6   0  10   31.52    1.49
   6   0 -10   31.51    1.36
  -9   5   2   17.98    1.28
  -3  12   5    2.65    0.81
   3 -12  -5    1.85    0.52
   9  -5  -2   16.27    0.88
  -1  12   8    3.66    0.61
   1 -12  -8    3.63    0.61
   2   6 -12   18.55    0.98
   2  10  -9    1.00    0.37
  -2  -6  12   18.31    1.10
 -11   1  -2    1.91    0.60
  11  -1   2    1.35    0.45
  -2 -10   9    1.06    0.57
 -10  -8 -10   95.47    3.14
 -11  -1  -9    1.85    0.46
  11   1   9    2.56    0.50
 -11   1  -7   47.22    1.78
  11  -1   7   47.10    1.79
  -9   3   4   14.41    1.17
   3  -2  15   12.81    0.93
   3  13   9   12.48    1.01
   9  -1  -5   32.57    1.37
  -3 -13  -9   10.82    0.93
  -9   1   5   32.32    1.70
   9  -3  -4   15.43    0.85
  -3   2 -15   12.43    0.88
   0 -14  -4   12.63    0.95
   0  12   9    5.40    0.70
   7   7  -7   30.17    1.35
  -6   0 -15    6.47    0.64
   0  14   4   13.06    0.94
  -7  -7   7   28.87    1.63
  -5  -6 -15    2.37    0.47
   0  14   4   13.91    1.37
   6   0  15    6.87    0.76
 -11  -3   0    3.12    0.66
   3  12  -6    0.64    0.35
   0 -12  -9    6.15    0.76
   5   6  15    2.13    0.66
  -3 -12   6    0.08    0.53
  -6   8   6   29.47    1.68
  11   3   0    2.87    0.44
   7   7  -7   30.77    1.28
 -10 -10  -5   30.48    1.59
  10  10   5   31.82    1.47
  11   2   0   11.35    0.77
  -7   3   8    1.16    0.55
   7  -3  -8    0.91    0.40
   1  11  11    8.62    0.96
 -11  -2   0   13.20    1.07
  -1 -11 -11    8.59    0.83
  -4  10   7   40.56    2.04
   4 -10  -7   36.36    1.60
  -8 -12  -1   27.27    1.62
   8  12   1   26.00    1.32
  -1  -5  13   44.23    1.80
   1  10  12   34.32    1.74
   1   5 -13   38.96    1.61
  -6 -13   1   21.50    1.49
   4  -9  10    2.42    0.46
  -1 -10 -12   31.60    1.49
   6  13  -1   22.58    1.22
  -1  13   6    0.89    0.68
   1 -13  -6    0.44    0.45
  -7  -5   8    3.29    0.55
   7   5  -8    2.86    0.45
  -7  -5   8    3.32    0.66
   4  -2 -12   23.54    1.15
  -4   2  12   21.45    1.25
   9  -4  10   19.85    1.07
   1  13  -5   34.55    1.45
  -1 -13   5   32.88    1.81
   6  -9   8   80.53    2.74
  -6   9  -8   87.44    3.50
   1   2 -14    2.71    0.47
  -1  -2  14    2.88    0.60
  -8   1   7    1.63    0.58
  10   3  12    4.20    0.54
   9  -3  11    0.95    0.41
 -10  -3 -12    4.36    0.56
   8  -1  -7    2.24    0.43
  -9   3 -11    1.91    0.46
  -9  -9 -11   35.92    1.56
   2   9 -10    6.50    0.63
   9   9  11   37.37    1.72
   4   2 -12   10.15    0.76
  -4  -2  12   10.52    0.90
   5 -11   5   37.16    1.54
  -5  11  -5   37.78    2.11
  -3  13   0    2.68    0.85
  -6  -8 -14    4.79    0.64
   6   8  14    4.10    0.75
   3 -13   0    1.41    0.51
  10  10   6    0.55    0.44
   8  -2  13   24.66    1.23
  -8   2 -13   24.09    1.14
  -3   0  13    5.99    0.79
   3   0 -13    5.34    0.66
  -7 -11 -11   12.45    0.92
   7  11  11   12.32    0.99
 -10  -9  -1    7.98    0.95
  10  10   4    0.25    0.41
 -10  -4   3   22.91    1.44
 -10 -10  -4    0.43    0.50
  -9  -8   3    2.46    0.68
   9   8  -3    2.78    0.42
  10   4  -3   23.07    1.10
   0 -13   5   21.42    1.41
   9   8  -3    2.58    0.48
   0  13  -5   21.39    1.08
  -6  -2  10    6.95    0.75
 -10   4  -7    2.19    0.63
   8   9  -4   12.17    0.83
  -8  -9   4   12.21    1.12
  10   4  12    4.23    0.55
  10  -4   7    1.80    0.45
 -10   4  -7    1.91    0.48
   6   2 -10    8.04    0.67
 -10  -4 -12    3.86    0.55
   8  -8   5   29.20    1.29
  -3  -6 -15    5.60    0.65
   3   6  15    5.00    0.80
  -5 -14  -6    2.23    0.55
  -8   8  -5   29.83    1.78
   5  14   6    1.71    0.55
  -1  -7 -14   12.53    0.86
  -3  -6 -15    4.89    0.60
   1   7  14   11.91    1.06
   9   9  -2   41.13    1.64
  -5   2  11   43.75    1.92
   3  -1 -13    0.96    0.44
  -3   1  13    1.58    0.55
   5  -2 -11   45.96    1.76
  -9  -9   2   36.31    1.96
  -4   2 -15    2.26    0.51
   5  -5 -10   60.07    2.13
   4  -2  15    2.57    0.59
   5  13   9   15.07    1.10
   2  -5 -13   34.60    1.44
  -2   5  13   33.30    1.70
  -5 -13  -9   14.36    1.03
   0  12  -7    8.30    0.69
   0 -12   7    8.74    0.99
 -10   3   1   11.73    1.07
  10  -3  -1   12.81    0.80
  -1   1 -15    1.97    0.49
   1  -1  15    2.18    0.58
  -7   5   7    2.67    0.66
   7  -5  -7    3.22    0.47
   4  11  12    8.40    0.93
   8  11  10    4.13    0.67
  -4 -11 -12    7.71    0.80
  -8 -11 -10    3.63    0.57
   6  -1 -10   59.49    2.14
  10   7  11   23.61    1.07
  -6   6   8    7.28    0.91
  11   6   9    2.84    0.47
 -11  -6  -9    3.01    0.50
  -3  13  -1    4.69    0.97
   3 -13   1    4.93    0.64
 -10  -7 -11   21.05    1.13
   6  -6  -8    6.39    0.62
 -10   0   3   16.17    1.19
  -1   4  14   13.62    1.11
  10   0  -3   13.78    0.87
   1  -4 -14   13.20    0.84
  11   4   0   15.26    0.86
   5  10  -7    1.59    0.42
   4  14  -1    1.88    0.47
  -5 -10   7    2.02    0.66
  -4 -14   1    1.09    0.61
 -11  -4   0   15.15    1.16
 -10  -9  -9    8.09    0.75
  -6   3 -14    7.27    0.65
  -1  14   1    0.77    0.74
   1 -14  -1    0.77    0.48
   6  -3  14    6.64    0.77
  11   7   8   41.58    1.58
  -9 -11  -8    9.69    0.79
  -2 -11   8    8.16    0.95
   7  13   7    2.54    0.59
  -1  -4 -15   48.87    1.85
   9  11   8    8.88    0.88
   8  12   8   11.86    0.98
   2  11  -8    8.83    0.74
   7   9  13    1.47    0.57
   1   4  15   47.49    2.11
  -8 -12  -8   10.86    0.86
   2  -2  15    0.16    0.47
  -7  -9 -13    1.70    0.48
  -2   2 -15    0.41    0.41
  -7 -13  -7    2.47    0.56
   8  -5  -5    3.46    0.48
  -7   6 -11   11.64    0.84
  -8   5   5    2.40    0.66
   3 -13  -1    1.44    0.51
   7  -6  11   12.05    0.83
  -3  13   1    1.03    0.73
 -10   2   2   35.46    1.82
  10  -2  -2   35.08    1.42
  -8   8   0    3.71    0.78
   8  -8   0    3.77    0.53
  11   1   0   30.79    1.34
 -11  -1   0   31.02    1.65
  10   2  12    2.92    0.53
 -10  -2 -12    3.52    0.53
  -7 -13  -1    0.96    0.61
  -8  -8 -13    7.20    0.74
  -8   6   4   14.82    1.21
   8  -6  -4   14.48    0.82
   7  13   1    1.15    0.46
   8   8  13    7.95    0.90
   0  -8 -13   13.57    0.93
   0   8  13   13.92    1.10
   1 -14   0   19.32    1.12
  -5  11   3    3.25    0.84
   0 -14   2   56.74    2.10
  -1  -7  12   42.47    1.75
   5 -11  -3    3.05    0.56
  -1  14   0   20.63    1.64
   0  14  -2   58.09    2.93
   1   7 -12   38.03    1.58
  -4  12  -4   67.62    3.12
   4 -12   4   67.98    2.37
  -9   6  -7   -0.03    0.54
  -9   6  -7    0.24    0.41
   9   6  13   46.15    1.78
   9  -6   7    0.29    0.36
  -9  -6 -13   49.18    1.85
  -3  -1  13   31.65    1.54
   5  11  12   12.74    1.07
  -5 -11 -12   11.74    0.93
  -7  -3 -15   46.43    1.76
   3   1 -13   30.27    1.38
   7   3  15   46.52    1.85
  -8   7  -8    3.01    0.54
   8  -7   8    3.10    0.46
   4  -6  13   17.80    1.04
 -10   2 -10   28.08    1.29
  -8  -4   7    1.92    0.61
   8   4  -7    1.76    0.44
  -8 -10   3   11.33    1.09
  -8  -4   7    1.89    0.46
  10  -2  10   27.98    1.31
  -7   5 -12   16.96    0.96
  -9 -10 -10    0.20    0.40
   9  10  10    0.28    0.46
   0   6  14    2.44    0.68
   7  -5  12   14.56    0.96
   7  -9   6    1.27    0.42
   0  -6 -14    2.26    0.44
  -7   9  -6    0.82    0.66
  -9  -8 -12   14.83    0.96
 -11   2  -4   11.97    1.02
 -11   2  -4   12.10    0.82
  11  -2   4   12.72    0.84
  -4 -10 -13   -0.08    0.41
   6  -7  11   18.20    0.98
  -6   7 -11   15.22    0.96
   1  12  -7    9.14    0.73
  -1 -12   7    7.64    0.95
   3  14  -2    3.84    0.53
   4  10  13    0.36    0.51
  -3 -14   2    4.07    0.78
  -2  -4  13    3.02    0.58
   2   4 -13    3.14    0.51
   2 -12  -7   40.76    1.72
   8   8  -5   28.17    1.31
  11   6   1    3.78    0.49
  -8  -8   5   29.39    1.68
   8   8  -5   29.76    1.23
 -11  -6  -1    3.56    0.68
  -6   6 -12   14.27    0.90
 -11   2  -5    7.83    0.69
  -6 -10   6   48.76    2.34
 -11   2  -5    8.36    0.87
   6  10  -6   52.82    2.01
  11  -2   5    6.41    0.68
   6  -6  12   13.29    0.90
  -1  14   2   10.42    1.27
  -3  -5  12    4.58    0.63
   1 -14  -2   10.66    0.89
   3   5 -12    4.49    0.57
 -11  -3 -10    7.74    0.74
  11   3  10    9.12    0.75
   5   9  -8   62.03    2.27
  -5  -9   8   59.21    2.59
   7   2  15   10.10    0.84
  -7  -2 -15   10.09    0.77
  -2  13  -4    2.27    0.84
  -3  -7  11    1.71    0.47
   2 -13   4    2.33    0.52
   3   7 -11    1.51    0.43
  10   5  12   25.24    1.17
 -10  -5 -12   22.63    1.17
   2  13  -5    0.97    0.41
 -11  -4 -10   66.03    2.34
   3  14   7    3.34    0.62
  -2 -13   5    1.87    0.66
  -3 -14  -7    2.84    0.60
  11   4  10   68.58    2.36
  10  -3   9    0.50    0.42
 -10   3  -9    0.74    0.42
 -11  -8  -5    0.51    0.46
  -9  -5   5    4.47    0.74
  -5  -3  11    7.78    0.78
   5   3 -11    7.27    0.71
  -3   2  13   32.71    1.64
   9   5  -5    3.99    0.50
   3  -2 -13   33.92    1.47
   4  14   7   81.21    3.04
  -4 -14  -7   84.88    2.93
   5  10  13   17.66    1.24
  -6  10  -6   23.55    1.65
  -5 -10 -13   16.44    1.03
  10  10   7   22.56    1.25
   6 -10   6   23.91    1.15
  -9   5  -9    9.34    0.78
   9  -5   9    9.91    0.76
  10  10   3   21.95    1.15
  -4  11  -7   33.93    2.04
   4 -11   7   32.34    1.38
 -10 -10  -3   21.50    1.37
 -11  -7  -2   61.56    2.58
  11   7   2   62.57    2.14
   7   4  15    1.17    0.47
   7   4  15    1.27    0.58
  -4  12   3    4.02    0.89
  -7   8   4   32.85    1.81
  -7  -4 -15    0.95    0.42
  -5 -11   6    3.78    0.76
   7  -8  -4   31.36    1.39
  -3 -11 -12    1.54    0.53
   3  11  12    1.47    0.62
   4 -12  -3    3.47    0.60
   5  11  -6    2.75    0.51
   5  -4  14    1.32    0.51
  -5   4 -14    2.39    0.45
  -1 -12 -10   12.03    0.95
   0   6 -13  104.89    3.45
   2   8  14    3.43    0.74
  -2  -8 -14    3.60    0.56
   1  12  10   12.18    1.04
   0  -6  13  109.60    3.63
  -6 -14  -4    7.57    0.95
   8   6  14   10.80    1.00
  -8  -6 -14   11.01    0.81
  -6  -9   7    7.84    0.96
   6  14   4    7.10    0.74
   6   9  -7    7.61    0.71
   8   6  14   10.38    0.78
  -8   0 -14   16.86    0.95
   8   0  14   16.57    1.04
  -3  13  -2    1.01    0.76
   3 -13   2    0.55    0.46
  -4 -10   8  121.67    4.45
   7  -2  14   31.71    1.46
   4  10  -8  123.49    4.01
  -7   2 -14   29.52    1.30
  -9  -7   4   10.33    1.03
   9   7  -4    9.41    0.71
  -2 -13  -9    6.86    0.79
   9   7  -4    8.72    0.68
   2  13   9    7.09    0.85
  -4 -12 -11    5.57    0.70
   4  12  11    5.00    0.75
  -6 -14  -3    4.59    0.80
   9  11   1    5.40    0.66
  -6  -6 -15   10.33    0.78
   5  14   0    8.05    0.79
  -5 -14   0    8.47    1.00
   6  14   3    4.09    0.63
  -9   2 -12   20.85    1.09
   9   0  13   24.20    1.21
   6   6  15    8.51    0.74
   9  -2  12   22.06    1.17
  -9   0 -13   23.63    1.15
  -9 -11  -1    4.68    0.80
   6   6  15    8.54    0.96
  -7   9   2   11.12    1.14
   7  -9  -2    9.60    0.81
  -5  -6  10   44.63    1.85
   1  14   6   25.08    1.33
   5   6 -10   44.53    1.72
  -1 -14  -6   22.33    1.27
  11  -2   3    2.47    0.48
 -11   2  -3    2.43    0.64
   1  14   6   24.88    1.70
  -1   7  13   -0.17    0.53
  -1  -9 -13   10.52    0.87
   7  -7  10    0.67    0.35
  -7   7 -10    0.74    0.43
   1   9  13   10.25    1.08
  -6  -3  10    6.09    0.71
   1 -14   1    1.97    0.53
   6   3 -10    6.61    0.67
  -1  14  -1    2.21    0.84
  -1  13  -5   38.01    2.29
 -11  -8  -4   15.33    1.12
 -10   4   0    1.79    0.62
  10  -4   0    0.84    0.36
  -9 -10   1   56.63    2.56
  11   2  10    7.11    0.71
  -3  13   2    3.21    0.87
   9  10  -1   57.92    2.16
 -11  -2 -10    7.10    0.70
   3 -13  -2    3.35    0.59
  -6  -6   9    2.82    0.63
  -6  -6   9    2.94    0.50
 -11   1  -1   40.99    1.98
   6   6  -9    3.52    0.52
  11  -1   1   40.98    1.61
 -11   2  -6   16.98    0.96
 -11   2  -6   16.49    1.15
  11  -2   6   16.11    0.94
   1  -9  11    6.52    0.71
 -11   0  -9    0.50    0.41
  11   0   9    0.36    0.41
 -10   1 -11   21.48    1.10
  10  -1  11   20.28    1.10
  -4   3  12   23.94    1.35
   4  -3 -12   24.03    1.20
   6  -9  -5   43.11    1.77
 -11   1  -8    2.73    0.50
  -6   9   5   48.57    2.27
   2   8 -11    5.42    0.61
  -3  11  -8   30.72    1.99
  11  -1   8    2.99    0.53
   3 -11   8   29.13    1.27
  -5   9   7    3.49    0.76
  -6  10   3   12.30    1.24
   6 -10  -3   12.71    0.91
   5  -9  -7    3.45    0.57
   7   1  -9   39.23    1.63
   8  -5  11   13.99    0.87
   3  10  13   22.37    1.43
  -6 -14  -5    5.90    0.83
   6  11  -5   31.11    1.44
  -6 -11   5   31.69    1.79
   6  14   5    6.47    0.79
  -3 -10 -13   20.90    1.19
  -7  -1   9   44.40    1.95
   0   4 -14   15.32    0.94
   0  -4  14   14.74    1.05
  -8   5 -11   12.39    0.87
   9  -6  -1   13.23    0.79
  11   5  10   10.91    0.80
  -7 -12   2   58.12    2.67
 -11  -5   0   45.39    2.17
  11   5   0   48.83    1.76
  -9   6   1   13.80    1.18
   7  12  -2   60.73    2.28
 -11  -5 -10   11.79    0.84
   5  12  11    2.51    0.65
  -5 -12 -11    2.53    0.57
   6  -2 -10    0.57    0.35
 -10  -5   3    7.56    0.92
  10   5  -3    7.88    0.64
  -8   4   6    1.05    0.57
  -3  12  -6   64.49    3.03
  -4 -11   7    1.34    0.62
   8  -4  -6    1.46    0.41
   4  11  -7    1.26    0.41
   3 -12   6   62.49    2.21
  10  -5   4   11.73    0.80
  -4  -3  12    2.60    0.58
 -10   5  -4   12.74    1.13
  10  -5   4   12.19    0.80
   4   3 -12    2.22    0.48
 -10  -1 -12    3.71    0.54
  10   1  12    4.05    0.55
   0   1  15    4.98    0.73
   0  -1 -15    5.27    0.61
   0 -14  -5   12.22    0.95
   0  14   5   15.86    1.42
   7   1  15    1.08    0.44
   0  14   5   12.57    0.94
  -7  -1 -15    0.52    0.38
   5  13  -3    1.73    0.47
  -4 -13   4   22.05    1.48
   4  13  -4   21.53    1.13
  -5   2 -15    5.58    0.61
  -5 -13   3    1.16    0.64
  -1  10 -10   23.99    1.15
   6  -1  15   37.23    1.65
   4   9  -9   10.24    0.82
  -6   1 -15   38.56    1.51
  -4  -9   9    9.97    1.03
  10  -5   3   49.08    1.81
  -1  14   3    0.17    0.66
   8  -2  -7    0.33    0.38
  -8   2   7    0.79    0.56
  -5  10  -8    6.24    1.01
   9  -2  -5    0.49    0.39
 -10   5  -3   50.00    2.29
   1 -14  -3    0.82    0.50
  -6   8 -10    1.10    0.46
   5 -10   8    3.52    0.52
  10  -5   3   51.58    1.86
  -9   2   5    0.19    0.53
  11   0   0   15.62    0.93
   3   2 -13   19.30    1.08
 -11   0   0   14.96    1.19
  -3  -2  13   21.55    1.23
   7   0  -9    5.73    0.61
  -3 -12 -11   18.80    1.16
   3  12  11   20.01    1.29
  -7   0   9    5.58    0.75
  -8   8  -6    2.70    0.74
   0   2  15    5.45    0.76
  -2  10  10    8.43    0.95
   2 -10 -10    9.08    0.82
   0  -2 -15    6.39    0.64
   2 -13  -5   15.74    1.04
  -2  13   5   16.84    1.44
   4 -10   9  117.79    3.74
  -4  10  -9  125.43    4.73
  -7 -12 -10   17.55    1.08
  -6   5 -13    0.33    0.38
   7  12  10   17.75    1.20
   6  -5  13    0.24    0.43
   6  14   2   21.84    1.24
  -6 -14  -2   19.53    1.41
   5  -3 -11    8.54    0.74
  -2 -14  -7   60.14    2.29
   7   2  -9    0.71    0.40
  -2   5 -14   37.25    1.61
 -10  -8   1    0.46    0.54
   2  -5  14   40.03    1.71
  -7  -2   9    1.79    0.49
   2  14   7   59.58    2.38
  -5   3  11    7.00    0.81
  -7  -2   9    1.59    0.58
  10   8  -1    0.36    0.33
   1  14  -3    0.97    0.41
  -1 -14   3    0.86    0.58
  10  -1  -3    0.54    0.39
 -10   1   3    0.65    0.57
  -8   7   3   -0.13    0.54
   8  -4  12    1.10    0.47
   2   6  15    2.28    0.62
  -8   4 -12    0.84    0.42
   3  -5  14    8.21    0.78
   9  -7   3   40.63    1.61
  -2  -6 -15    2.47    0.45
  -2  -6 -15    2.41    0.48
  -3   5 -14    8.68    0.80
  -9   7  -3   42.78    2.10
   7  -4  13    2.06    0.52
  -7   4 -13    1.96    0.46
  -5 -14  -7   54.25    2.16
   5  14   7   57.18    2.30
   6  11  12    1.64    0.60
   7   5  15    1.72    0.44
   7   5  15    1.95    0.62
  -7  -5 -15    2.60    0.50
  -6 -11 -12    1.38    0.50
  10  -5   5   16.92    0.92
 -10   5  -5   18.13    1.30
  -6 -13  -9   30.80    1.50
   6  13   9   31.25    1.60
  -1  -3  14    8.53    0.81
   1   3 -14    9.19    0.76
   8  12   0    0.05    0.40
  -8 -12   0    0.19    0.56
   1  -2  15   24.74    1.35
  -1   2 -15   28.08    1.30
   0   0 -15    3.70    0.52
   0   0  15    4.42    0.70
   4   7  15    2.41    0.71
  -4  -7 -15    1.84    0.47
   0  10 -10    5.70    0.62
  -9   7  -4   18.46    1.33
   9  -7   4   16.23    0.93
  -4  -6  11   17.92    1.08
   1 -10 -11    0.17    0.43
  -1  10  11   -0.18    0.55
   4   6 -11   16.46    0.96
  -3   3  13   25.22    1.46
   3  -3 -13   29.77    1.33
   8  -6  10   14.97    0.91
  -8   6 -10   14.13    0.93
  -8 -11   2    8.74    1.05
   8  11  -2    8.65    0.77
  -2 -14   3    2.63    0.71
  -2   9  11    9.50    1.00
   5  -7  12    1.80    0.46
  -5   7 -12    2.20    0.48
  10   6  12   20.06    1.02
   2  -9 -11    9.11    0.82
   2  14  -3    3.01    0.52
 -10  -6 -12   17.82    1.04
  -1   8 -12    8.23    0.73
 -10   4  -8    0.28    0.40
  10  -4   8    0.50    0.41
   6  10  13   14.07    1.14
  -2 -12   7   12.13    1.11
 -10  -7   2    9.12    1.00
  -6 -10 -13   15.01    0.98
   2  12  -7    9.81    0.79
  10   7  -2    8.50    0.67
   1  -8  12    7.50    0.75
  -8   8   1    6.53    0.93
   8  -8  -1    5.97    0.70
  -3   6  12   13.04    1.09
  11   7   9    2.29    0.45
   3  -6 -12   12.94    0.85
   9  -7   2   13.66    0.87
  11  -2   2    1.13    0.43
 -11  -7  -9    3.10    0.51
 -11   2  -2    1.42    0.60
   1   5  15    4.60    0.78
  -1  -5 -15    5.86    0.64
  -9   7  -2   13.43    1.22
   5   7  15   22.12    1.38
  -5  -7 -15   23.27    1.17
  -7 -10   5   15.50    1.27
   7  10  -5   15.66    0.97
 -11  -8  -3    0.14    0.47
  -5   8 -11    3.20    0.54
   5   8  -9   17.89    0.94
   5   8  -9   15.36    0.93
  -5  -8   9   14.49    1.17
  -7 -13  -8    7.04    0.80
   7  13   8    6.08    0.76
   8   7  -6   12.90    0.84
  -8  -7   6   10.64    1.06
   8   7  -6   13.27    0.81
  -4  -9 -14   15.40    0.99
  10  -5   2   36.25    1.43
   4 -11  -6    4.16    0.63
 -10   5  -2   36.91    1.88
  10  -5   2   34.77    1.44
  10  10   2    4.48    0.57
  -4  11   6    5.38    0.92
 -10 -10  -2    4.97    0.80
  -2   1  14    7.21    0.82
   2  -1 -14    7.44    0.69
   3 -13   3    3.52    0.59
  -6  -8   8    2.97    0.69
   6   8  -8    2.77    0.51
   6   8  -8    2.23    0.45
  -3  13  -3    3.40    0.95
   7   9  -6   38.66    1.60
 -11  -1 -10   32.34    1.39
  11   1  10   29.58    1.37
  -7  -8 -14   36.56    1.58
  -3   3 -15   15.53    0.99
   7   8  14   38.38    1.84
   3  -3  15   15.70    1.05
   3  -9 -10    1.67    0.48
  -2  12  -7   13.85    1.48
  -7  -9   6   34.87    1.90
   1 -11 -10   19.07    1.15
   6  -5  -9   16.16    0.92
  -1  11  10   20.98    1.30
  -6 -14  -6    1.17    0.50
   5   9  14    0.65    0.63
  -1   5  14   -0.12    0.48
   6  14   6    2.20    0.57
  -5  -9 -14    0.73    0.44
   1  -5 -14    0.39    0.39
  -5  11  -6   27.48    1.81
  -2   0  14    2.52    0.58
   2   0 -14    2.60    0.52
  -7 -13   0    2.49    0.73
  -9 -11  -9    0.56    0.43
   9  11   9    0.44    0.48
   5 -11   6   24.66    1.21
   7  13   0    2.30    0.51
  -8  -5   7    5.65    0.66
   7  -4  -8   25.01    1.15
  -8  -5   7    5.24    0.78
   8   5  -7    5.69    0.59
  -7   4   8   25.11    1.47
   0   3  15    5.86    0.80
   0  -3 -15    5.06    0.60
 -11   2  -7   26.55    1.24
  11  -2   7   26.63    1.23
   7  -1  -9   12.22    0.81
   1 -14   2   34.45    1.52
 -10  -9   0   17.57    1.30
   3 -10  -9    0.38    0.44
  -7   1   9   12.44    1.03
  -9  -7 -13    0.12    0.40
  -1  14  -2   34.58    2.16
   9   7  13    0.57    0.37
   0  14  -3    2.38    0.88
  -7  -6   8   39.61    1.94
  -5 -12   5   19.91    1.43
   2 -11  -9    0.13    0.43
   7   6  -8   41.16    1.61
   5  12  -5   19.86    1.10
   4   2  16    5.43    0.72
  -4  -2 -16    5.20    0.64
   8  12   9    9.23    0.93
  -8 -12  -9   10.10    0.85
   2  11  12    2.88    0.64
  -2 -11 -12    2.86    0.58
  -4  12  -5   15.80    1.47
   4 -12   5   15.22    0.95
  11   2  -1   39.83    1.57
 -11  -2   1   37.62    1.92
   0  13   8   71.16    2.69
   0 -13  -8   71.56    2.60
   9  12   5   10.95    0.95
   6  13  -2  106.10    3.55
  -3  13   3    2.60    0.85
  11   6  10   -0.02    0.37
  -3 -13   5    7.29    0.99
   3 -13  -3    2.88    0.58
 -11  -3   1    2.58    0.66
  -6 -13   2  100.97    4.00
  11   3  -1    2.48    0.47
   3  13  -5    8.44    0.74
 -11  -6 -10   -0.02    0.37
   5   4 -11   26.48    1.28
  -5  -4  11   27.64    1.38
  -4 -14   2   11.08    1.13
   4  14  -2   12.09    0.89
  -7  -3   9    3.78    0.68
   7   3  -9    3.11    0.51
  -4  -3 -16   16.38    0.97
  -6  11  -2   11.99    1.28
  -4  -3 -16   16.86    0.92
  -7  -3   9    3.41    0.56
   6 -11   2   10.75    0.84
   6 -11   1   24.93    1.25
  -3  12   6   14.37    1.38
   1  -5  14   42.41    1.81
  -1   5 -14   39.73    1.64
   3 -12  -6   14.08    0.99
  -9   7  -5   29.14    1.69
   9  -7   5   25.53    1.21
 -10  -8 -11   18.95    1.07
   9   2  -6   50.86    1.89
  -2   2  14    1.25    0.57
   2  -2 -14    1.10    0.46
  -9  -2   6   50.86    2.30
  -3  -7 -15   41.80    1.70
   9  12   4   50.20    2.09
   9  -5  -3    1.15    0.41
   2  -3  15   53.66    2.12
  -2   3 -15   49.20    1.95
  -9   5   3    1.82    0.65
  -9 -12  -4   51.42    2.31
   3   7  15   43.47    2.03
   9  -4  -4    3.63    0.50
 -10  -9 -10    3.27    0.55
  -8 -13  -4    2.21    0.67
   8  13   4    1.91    0.55
  -9   4   4    4.92    0.80
   8  13   5    9.78    0.85
   3  10  -9    2.96    0.52
   9   1  -6   23.11    1.13
  -3 -10   9    3.66    0.70
  -9  -1   6   23.42    1.45
  -9   6  -8    0.10    0.40
   9  -6   8   -0.06    0.35
  -4   5 -14   35.44    1.54
   1 -11   9    5.86    0.81
  -6 -12 -11    0.23    0.45
   0 -11   9    1.21    0.57
   0  11  -9    0.89    0.40
   6  12  11    0.30    0.52
   4  -3  15   20.83    1.19
  -3  -2 -16   39.47    1.64
   1  -9 -12    0.98    0.46
 -10   5  -6    2.79    0.55
 -10   5  -6    3.71    0.75
   3   2  16   38.28    1.85
   6   4 -10    4.56    0.57
  11   7   1   22.68    1.06
  -1   9  12    1.07    0.62
  -7   0 -15   34.95    1.43
  10  -5   6    3.18    0.50
  -6  -4  10    4.81    0.64
 -11  -7  -1   21.36    1.38
   7   0  15   34.75    1.57
   0   1 -15    8.52    0.76
   6  14   1    0.36    0.45
  -6 -14  -1    0.59    0.59
   0  -1  15    8.81    0.92
  -7   9  -7    3.07    0.84
  -5   6 -13   15.82    0.95
   4   1  16    9.12    0.91
   7  -9   7    3.07    0.51
   5  -6  13   15.79    1.00
  -4  -1 -16    6.32    0.74
  -5  11   4   15.54    1.40
   4  12  -6    2.59    0.47
   5 -11  -4   13.75    0.97
  -4 -12   6    1.69    0.67
   8   7  14   15.91    1.17
  -9   7  -1   24.88    1.60
  -8  -7 -14   15.70    0.97
   9  -7   1   26.12    1.21
   9   6  -5    1.89    0.44
   7  11  -4    4.89    0.65
  -8   1 -14    1.58    0.44
   1 -13  -7    1.09    0.52
   9  12   6   50.42    2.11
   8  -1  14    1.28    0.52
  -9  -6   5    1.42    0.61
  -7 -11   4    4.94    0.85
  -2   6  13    7.92    0.95
  -8 -10 -12    2.15    0.52
   2  -6 -13    8.26    0.72
   8  10  12    1.89    0.60
   2   1 -14   50.11    1.93
   1 -14  -4   15.23    1.05
  -2  -1  14   50.53    2.13
  -1  14   4   15.69    1.47
   3   9  14   11.30    1.06
  -4 -13 -10    4.29    0.67
   7 -10   2    9.45    0.78
  -3  -9 -14   11.77    0.90
  -5  10   6    8.75    1.13
   4  13  10    4.98    0.75
 -10   3   2    7.30    0.93
  10  -3  -2    8.71    0.71
   5 -10  -6    8.62    0.81
 -11  -6   0    0.44    0.53
  11   6   0   -0.05    0.30
   5  14  -1   31.04    1.45
  -4  12   4    4.60    0.93
  -5 -14   1   31.17    1.80
   4 -12  -4    3.19    0.60
   4   8 -10    8.70    0.72
   3  11  -8   12.81    0.90
 -10   0 -12   47.30    1.86
  -4  -8  10    7.61    0.91
   4   8 -10    8.98    0.71
  -3 -11   8   14.56    1.21
  10   0  12   50.87    1.94
  -5  -2 -16   35.84    1.46
   6  12  -4   37.39    1.61
  -3  -1 -16   19.73    1.11
  -6 -12   4   35.48    1.97
   3   1  16   20.12    1.26
   3   3  16    0.74    0.59
  -3  -3 -16    1.10    0.46
  -2 -10 -13   12.87    0.96
  -5  -2 -16   36.54    1.57
   2  10  13   11.92    1.15
   5   2  16   38.79    1.78
  -5  -3 -16    4.91    0.62
   0   8 -12    3.19    0.51
  -5  -3 -16    4.48    0.59
   5   3  16    4.90    0.76
  -3 -15  -3   13.72    1.15
   9  -1  13    7.62    0.74
   0  -8  12    5.59    0.70
  11   1  -1    0.47    0.35
  -9   1 -13    7.12    0.69
  -2 -15  -2    2.85    0.60
 -11  -1   1    0.19    0.53
   3  15   3   12.97    0.97
  -3 -15  -3   12.67    0.96
   2  15   2    2.71    0.55
   6 -11   3    5.60    0.69
  -6  11  -3    6.85    1.04
   8  -3  13    5.45    0.72
  -8   3 -13    5.49    0.64
  11   4  -1    0.36    0.38
   3  15   2    1.81    0.52
 -11  -4   1    0.38    0.52
  -3 -15  -2    3.01    0.72
  -3 -15  -2    2.19    0.55
   2  12  11    0.47    0.56
  10   2  -4    5.87    0.60
 -10  -2   4    5.34    0.80
   6  -3 -10    0.87    0.38
  -2 -12 -11    0.43    0.48
   0  11  11   36.37    1.78
   0 -11 -11   31.28    1.53
  -9  -3   6    0.07    0.51
   9   3  -6    0.56    0.39
   6 -11   0    3.79    0.60
  -3  -3  13   11.90    0.97
   3   3 -13   11.62    0.85
  -9  -3 -14    9.13    0.78
  -1 -13  -9    0.63    0.51
   4  14   8    9.60    0.90
   9   3  14    9.98    0.82
   1  13   9    0.55    0.52
  -4 -14  -8   11.30    0.94
   5 -12   1    1.44    0.51
  -8 -13  -3    9.83    1.08
   6   7  15   14.23    1.18
   1  10 -10   17.16    0.99
  -3 -14   3   21.76    1.48
  -7  10  -3   31.34    1.89
  -5  12  -1    0.98    0.74
   3  14  -3   21.17    1.16
   8  13   3   11.03    0.93
  -6  -7 -15   13.52    0.90
   7 -10   3   29.89    1.36
  -2  13  -5  114.87    4.63
  -9 -11   0    4.78    0.81
   9  11   0    2.89    0.53
   4  -4 -12   39.96    1.62
   2 -13   5  111.50    3.58
  -4   4  12   37.49    1.79
   7 -10   1   31.82    1.43
  -7  10  -1   32.84    1.95
  -7  -6 -15   19.85    1.08
   8  13   6    1.57    0.56
   2  15   3    9.75    0.86
   7   6  15   19.93    1.03
  -2 -15  -3    9.95    0.89
   7   6  15   19.82    1.35
   4   4  16   17.10    1.26
  -4  -4 -16   19.24    1.06
 -11   1   0    3.24    0.71
  -4  -4 -16   18.58    0.98
  -2   7 -13    5.37    0.70
  11  -1   0    3.02    0.52
   2  -7  13    7.29    0.78
 -10   5  -1   75.48    3.08
   0  10  12   63.62    2.58
  10  -5   1   75.18    2.52
 -12  -3  -5   26.05    1.43
  12   3   5   26.50    1.22
   0 -10 -12   58.53    2.26
  -9  -4 -14   31.94    1.44
  -9   0   6    0.36    0.54
  10   6  -3   15.53    0.88
   9   4  14   35.34    1.49
 -10  -6   3   14.26    1.17
   9   0  -6    0.66    0.37
   9  12   3   13.40    0.99
  -9 -12  -3   13.09    1.17
  -6  10  -7   38.78    2.14
   6 -10   7   37.57    1.56
  -7  -8   7    2.20    0.67
   7   8  -7    1.78    0.46
   3   9 -10    2.56    0.50
   6   9  14   14.37    1.19
   3  14   8    0.85    0.53
  -6  -9 -14   14.44    0.96
   7   8  -7    1.56    0.42
  -3 -14  -8    0.90    0.52
 -10  -3   4    1.05    0.58
  11  -1   9   37.28    1.53
 -10   4   1    2.18    0.66
 -11   1  -9   34.76    1.51
  10  -4  -1    2.20    0.44
  10   3  -4    0.88    0.37
  -1  -6  13   14.31    0.97
   1   6 -13   14.96    0.92
   2  15   1    8.15    0.78
  -4  -4  12    5.83    0.75
   4   4 -12    5.94    0.63
  -2 -15  -1    7.72    0.95
  10   1  -4   10.12    0.72
 -10  -1   4    9.37    1.01
  -2 -15  -1    8.22    0.83
   5  13  10   38.61    1.83
  -5 -13 -10   39.63    1.76
  -3 -13 -10   38.81    1.72
   5 -12   2    9.60    0.83
   3  13  10   37.42    1.83
   8  11  11    0.55    0.52
   7  -9  -3    0.25    0.41
  -8 -11 -11    0.45    0.43
  -7   9   3    0.06    0.60
  -5  12  -2    8.20    1.14
  12   3   6   72.14    2.51
   2   5 -13    4.14    0.57
 -12  -4  -5    8.97    0.88
   6  -9   9    3.54    0.53
  12   4   5    7.85    0.68
  -5  12   0    2.34    0.82
  -2  -5  13    2.63    0.54
   5 -12   0    1.77    0.54
  -2   8  12   17.95    1.26
   0 -13   6   19.40    1.36
 -11  -8  -2    7.62    0.93
   0  13  -6   17.39    0.99
  11  -2   1    0.48    0.36
  -1  -8 -14    1.22    0.46
   1   8  14    1.10    0.59
 -11   2  -1    0.95    0.57
  -7   7   6    5.89    0.87
   0   7  14    4.02    0.77
  -8   7  -9    2.95    0.56
   8  -7   9    4.24    0.53
  12   4   6   29.31    1.32
  -3 -15  -4    2.10    0.64
  -3 -15  -4    1.82    0.53
   3  15   4    1.77    0.54
   8   9  13   20.09    1.30
   1  14   7    7.01    0.82
  -8  -9 -13   20.17    1.14
  -1 -14  -7    6.80    0.80
  11  -3   4   20.20    1.07
   9  -4  11    8.86    0.79
  -2  -7  12   81.24    2.87
   9   2  14    0.39    0.41
  -9   4 -11    9.31    0.78
  -5  -1 -16    2.04    0.46
 -11   3  -4   19.84    1.32
   0   4  15   23.07    1.43
  -9  -2 -14    0.63    0.41
   2   7 -12   77.37    2.67
  -1 -13   6   25.78    1.58
   8  -8   7   24.91    1.19
  -5  -1 -16    1.83    0.46
   1  13  -6   25.42    1.23
   0  -4 -15   23.41    1.17
   5   1  16    2.23    0.61
  -8   8  -7   27.14    1.68
 -11   3  -4   21.47    1.11
   9  10  11    2.81    0.63
   9   9  12   11.50    1.00
 -11  -3 -11    1.52    0.47
  -9 -10 -11    2.44    0.53
  11   3  11    1.98    0.45
  -9  -9 -12   10.46    0.87
  -5  -4 -16    6.13    0.68
   3  15   1    3.72    0.60
 -11  -4 -11    2.71    0.52
  -3 -15  -1    3.92    0.77
  11   4  11    2.18    0.50
   3 -11  -8   40.93    1.74
  -5  -4 -16    4.77    0.61
   5   4  16    4.45    0.75
   8  -3  -7   48.09    1.84
   2 -11   9   16.65    1.24
  -2   3  14    9.38    0.97
   2  -3 -14   10.54    0.83
  -8   3   7   50.50    2.24
  10  -3  10   63.22    2.30
   0  14   6   24.24    1.33
   0 -14  -6   25.41    1.35
  -6   4 -14    0.61    0.39
   6  -4  14    0.34    0.46
   0  14   6   26.51    1.80
 -10   3 -10   64.75    2.31
  12   3   4   29.52    1.32
  11  -3   5    5.73    0.66
 -12  -2  -5    0.57    0.51
   3  -4 -13    4.51    0.58
  -7   2   9   14.10    1.11
   7  -2  -9   14.67    0.91
  12   2   5    0.41    0.41
 -11   3  -5    7.56    0.90
 -11   3  -5    6.65    0.70
  -3   4  13    4.97    0.74
 -12  -3  -4   28.19    1.52
  -6 -14  -7    8.14    0.87
  10  -2  -3    5.45    0.64
   2 -14   0    0.37    0.48
   1  -7  13   26.22    1.32
  -1   7 -13   25.49    1.24
   6  14   7    8.11    0.88
 -10   2   3    4.56    0.79
  -2  14   0    0.98    0.76
  10   7  12    7.66    0.68
  -1 -11   9   10.18    1.01
  -1  12   9   55.31    2.24
 -10  -7 -12    7.33    0.75
   1 -12  -9   54.35    2.13
   1  11  -9    9.58    0.77
   9   9  -3   21.35    1.10
  -9  -9   3   18.43    1.39
  -2  14   1   17.02    1.54
   5  -4 -11    3.97    0.52
   9  12   7    4.70    0.70
   2 -14  -1   14.70    1.03
  -6   2 -15    5.00    0.61
   4   0  16    1.01    0.52
   6  -2  15    5.93    0.76
  -3   7 -13   25.52    1.24
   9  -6  -2   18.20    0.95
  -4   0 -16    0.84    0.46
  -9   6   2   17.47    1.33
  11   0  10    0.20    0.42
   4  15   3   25.42    1.35
 -11   0 -10    0.06    0.41
  -4 -15  -3   23.37    1.51
 -11  -9  -5   12.26    1.04
  -9   7  -6   19.73    1.41
   9  -7   6   17.07    0.98
   7  -6  -7    3.33    0.49
  -3  -6  12   36.75    1.62
   9  -3  -5   16.48    0.94
  -9   3   5   16.24    1.25
   3   6 -12   32.32    1.43
  -7   6   7    3.27    0.74
  -3   0 -16    2.16    0.52
 -10 -10  -9    6.87    0.75
   3   4  16    2.58    0.64
 -12  -4  -4   26.60    1.49
  -3  -4 -16    3.17    0.54
  12   4   4   27.36    1.22
   3   0  16    2.40    0.62
  12   2   6    2.98    0.48
  -7   3 -14   23.38    1.14
   7  -3  14   23.92    1.23
  10  -2  11   -0.17    0.42
 -10   2 -11    0.35    0.41
 -11   2  -8    7.07    0.74
  11  -2   8    7.30    0.69
   2  15   4   13.69    1.43
  -3  13  -4    2.85    0.92
  -2 -15  -4   12.86    0.99
   7 -10   4    7.11    0.71
  -5 -14  -8    3.58    0.64
   2  15   4   13.60    1.01
  -7  10  -4    7.73    1.08
   3 -13   4    2.76    0.55
   5  14   8    3.81    0.67
   6 -10  -4    0.84    0.47
  -6  10   4    1.07    0.72
 -10 -10  -1    5.60    0.85
   7  11  12   31.37    1.65
  -7 -11 -12   29.69    1.44
  10  10   1    4.13    0.57
   7 -10   0   11.63    0.88
   7   4  -9   41.26    1.65
  -7  -4   9   40.30    1.94
 -11   3  -3   11.42    1.04
   9   5  14   10.34    0.77
   1  15   2    4.19    1.00
   1  15   2    3.21    0.56
  11  -3   3    9.56    0.77
  -9  -5 -14    9.92    0.80
  -1 -15  -2    4.39    0.66
  -7  10   0   10.10    1.20
  -7  -4   9   40.98    1.75
 -12  -2  -4   21.15    1.34
   9  -5  10   13.14    0.89
  12   2   4   21.35    1.08
  -9   5 -10   12.50    0.89
   1  -3  15    6.18    0.79
   1 -14   3    1.53    0.51
  -1  14  -3    1.22    0.84
  -4 -15  -2    6.92    0.95
   4  15   2    6.48    0.76
  -1   3 -15    5.08    0.68
  -2  -2 -16   37.86    1.57
   4  15   4   13.87    1.03
  -4 -15  -4   14.18    1.18
  -6   8   7    5.55    0.86
  -8  -3 -15    0.66    0.42
  -4 -15  -4   14.06    1.01
   8   3  15    0.59    0.46
   2   2  16   35.65    1.76
   6 -11   4   20.23    1.11
  -6  11  -4   21.82    1.64
  12   3   7   36.06    1.51
   7  10  13    5.04    0.72
  10  11   5    0.71    0.49
  -7 -10 -13    3.94    0.60
   4 -10  -8    1.14    0.51
  -8   8   2   20.83    1.48
  -1 -15  -1   28.52    1.39
   0 -12 -10    5.79    0.73
   1  15   1   27.72    1.37
   9  -3  12    3.97    0.59
   8  -8  -2   20.40    1.10
   2   2 -14    9.16    0.79
   0  12  10    7.41    0.90
   1  15   1   29.45    2.03
  -9   3 -12    4.40    0.59
  -6  11   1   22.44    1.65
 -11  -2 -11   28.15    1.31
  11   2  11   28.15    1.30
   6 -11  -1   22.33    1.20
  12   4   7    3.75    0.51
   9   4  -6   15.65    0.94
   8   1  -8    1.77    0.46
 -12  -5  -5    2.06    0.57
  -9  -8   4    7.94    0.99
  10   3  13    9.05    0.79
  -9  -4   6   16.86    1.25
   9   8  -4    8.52    0.68
  11   0  -1   27.38    1.24
   2 -14   1   24.77    1.30
  -8  -1   8    1.57    0.59
  12   5   5    1.86    0.45
 -11   0   1   27.49    1.61
  -2  14  -1   24.73    1.85
 -10  -3 -13    8.03    0.75
 -11  -5   1   12.27    1.10
  11   5  11    4.55    0.57
 -10   5  -7    3.65    0.58
 -10   5  -7    4.24    0.76
  11   5  -1   11.57    0.80
  10   4  -4   10.66    0.75
  10  -5   7    4.38    0.57
   8  13   2    5.03    0.67
 -10  -4   4   10.54    1.06
  -5  12  -3    2.07    0.82
 -11  -5 -11    4.62    0.60
  -8 -13  -2    5.73    0.87
   5 -12   3    1.61    0.50
  10   4  13    9.98    0.83
 -10   0   4    9.66    1.02
  -8   6   5    8.74    1.05
   5  -3  15   31.62    1.47
   8  -6  -5    6.79    0.64
 -10  -4 -13   11.53    0.85
   2   1  16   10.33    1.00
  12   5   6   10.67    0.75
  10   0  -4    9.84    0.73
  -2  -1 -16   11.26    0.86
   9  -7   0   11.25    0.83
   2  15   0    2.90    0.54
  -2 -15   0    3.42    0.73
  -9   7   0   12.32    1.19
  -5  12   1    0.93    0.73
   5 -12  -1    0.84    0.49
  11   7  10   48.49    1.81
 -11  -9  -4    3.12    0.67
  -6   7   8   20.46    1.38
 -11  -7 -10   49.68    1.88
  -1  -6 -15    0.01    0.36
   1   6  15    0.52    0.54
  -8  -4 -15    6.36    0.68
   8  13   7   39.81    1.85
   1   4 -14    3.15    0.50
 -11   3  -6   26.58    1.50
  -2  13   6   16.35    1.44
  10  11   6   44.66    1.91
 -11   3  -6   24.28    1.22
   8   4  15    5.87    0.67
   2 -13  -6   14.09    1.03
  11  -3   6   26.36    1.24
  -1  -4  14    2.56    0.56
   8   2  -8   17.10    1.00
  -9 -10   2    3.63    0.76
  -3 -12   7    1.87    0.67
   9  10  -2    4.73    0.65
   0  -2  15    4.36    0.69
   3  12  -7    1.51    0.46
  -8  -2   8   19.42    1.28
   0   2 -15    4.58    0.61
  -7   8   5    7.42    1.01
  -2  14   2    1.59    0.81
   2 -14  -2    2.14    0.58
  -1 -14   4    1.26    0.64
   1  14  -4    1.24    0.43
   4 -11   8    2.01    0.47
  -8 -12   1    8.38    1.04
   8  12  -1    7.70    0.77
  -4  11  -8    1.59    0.80
 -11  -8  -9    4.72    0.58
  -2  -7 -15   12.17    0.86
  -3  13   4   -0.04    0.69
   2 -12  -8    3.20    0.61
   3 -13  -4    0.14    0.46
   1  15   3   37.91    1.67
   7  13   9    8.57    0.92
   8   2  15    6.08    0.69
  -1 -15  -3   37.32    1.67
  -7 -13  -9    9.06    0.88
   1  15   3   37.77    2.28
  -8  -2 -15    4.77    0.62
 -10 -11  -4  110.34    4.07
 -10   4  -9   10.18    0.82
  10  11   4  111.05    3.76
  10  -4   9   10.10    0.80
  -5  -7  10    6.19    0.74
  -6  -7   9    4.82    0.75
   6   7  -9    6.49    0.69
   5   7 -10    5.52    0.60
  -2  -3 -16   15.04    0.92
   2   3  16   14.56    1.17
   0   5 -14    1.56    0.48
  -6 -14   0    7.10    1.02
  -7 -14  -4    3.41    0.74
   7  14   4    1.89    0.58
   0  -5  14    2.21    0.58
   6  14   0    7.16    0.72
   9  -1  -6   21.69    1.10
  -2 -14  -8   55.17    2.20
  -9   1   6   25.93    1.50
  -6  -3 -16    6.04    0.67
   6   3  16    6.10    0.74
   6   3  16    7.26    0.88
   2  14   8   56.29    2.31
  -8 -10   4    3.14    0.74
  -9 -12  -2   57.18    2.57
   8  10  -4    2.83    0.51
  -3 -15  -5   40.37    2.00
   8   9  -5    8.32    0.74
   4   5  16    5.40    0.83
  -4  -5 -16    6.25    0.68
  -4  -5 -16    6.01    0.65
  -8  -9   5    9.50    1.06
  -3 -15  -5   39.59    1.77
   3  15   5   44.37    1.89
   8   0  -8    0.86    0.38
  -8   0   8    0.32    0.51
   8  -9   3    1.20    0.44
  -8   9  -3    1.75    0.74
   9   1  14   18.53    1.08
  -9  -1 -14   18.94    1.03
  -8   9  -2   12.02    1.24
   8  -9   2   12.09    0.86
  12   3   3   11.38    0.82
 -12  -3  -3   11.83    1.03
  12   2   7    0.40    0.37
   6   2  16    3.77    0.61
   6   2  16    3.58    0.67
   0  -9 -13    2.39    0.54
   0 -12   8   25.09    1.55
   0  12  -8   26.57    1.24
   0   9  13    1.03    0.66
  -6  -2 -16    4.59    0.56
   2  13  -6    1.08    0.43
  -7 -13   1   -0.09    0.57
  -2 -13   6    0.66    0.60
   7  13  -1   -0.21    0.41
 -12  -1  -5    6.91    0.88
 -12  -5  -4   19.03    1.25
  -7   1 -15   16.08    0.94
  12   1   5    5.72    0.68
  12   5   4   18.55    1.00
   8   6  -7    6.07    0.65
  -8  -6   7    6.23    0.89
   7  14   5   48.66    2.06
 -10  -2 -13   10.60    0.82
   5   0  16    3.72    0.67
   5  -5  14    5.75    0.74
   3 -12   7    2.09    0.48
  10   2  13   11.59    0.83
  -3  12  -7    1.83    0.84
  -5   0 -16    5.21    0.61
  -5   0 -16    4.20    0.57
   8  -5  -6    9.73    0.73
  -3 -15   0    0.45    0.57
  -8   5   6   11.86    1.11
   3  15   0    0.20    0.42
   7  12  -3   12.88    0.92
  -7 -12   3   12.23    1.19
   2   9  14    4.87    0.86
  -2  -9 -14    4.99    0.65
   5   5  16   31.29    1.67
  -5  -5 -16   34.16    1.43
  -5  -5 -16   32.14    1.39
   1  15   0    4.13    1.00
  -1 -15   0    4.22    0.64
  -9 -11 -10    3.12    0.57
  -9  -8 -13    8.10    0.78
   1  15   0    4.03    0.59
  -1   8  13   14.87    1.22
   9  11  10    3.38    0.64
  12   5   7    7.50    0.70
   7  14   3   39.03    1.78
  -7 -14  -3   40.76    2.05
  -4 -15  -1    7.97    1.01
   4  15   1   10.18    0.88
  10   5  13   48.96    1.87
  12   4   3    5.59    0.60
 -12  -4  -3    6.82    0.87
  -2 -14   4   71.74    3.04
  -1  14   5    1.17    0.77
  -1   6  14   31.97    1.73
 -10  -5 -13   47.82    1.88
   1 -14  -5    0.85    0.52
   2  14  -4   71.68    2.59
  -6 -13 -10    2.90    0.61
  -4  -8 -15    1.52    0.48
   6  13  10    2.29    0.64
   4   8  15    2.58    0.75
  12   2   3    0.74    0.39
 -12  -1  -6    5.25    0.74
  12   1   6    5.77    0.62
  -2 -13 -10   28.10    1.42
   4  15   5   45.44    1.98
   2  13  10   25.14    1.48
 -12  -2  -3    0.96    0.55
  -4 -15  -5   43.16    2.10
  -4 -15  -5   44.67    1.86
  -5  -8 -15   14.64    0.97
   5   8  15   14.63    1.23
   1 -12   8   21.52    1.42
  -5  -5  11    7.17    0.79
   5   5 -11    6.23    0.71
   2   0  16    9.92    0.96
  -8   7   4    5.32    0.88
  -2   0 -16    9.06    0.76
   6   4  16   50.56    2.21
  -6  -5  10   45.43    1.89
  -6  -4 -16   52.76    1.91
  12   1   4   28.74    1.32
 -11   3  -2   12.85    1.12
   6   5 -10   45.83    1.81
  11  -3   2   14.37    0.89
 -12  -1  -4   29.91    1.61
   6   4  16   49.31    1.96
 -10  -8   2   46.16    2.23
 -10   5   0   45.64    2.23
   5  13  -4   10.45    0.81
  10   8  -2   45.49    1.69
  10  -5   0   48.40    1.78
  -5 -13   4   12.85    1.23
   3   8 -11   52.97    1.98
  -3  -8  11   55.58    2.15
   4 -12   6   18.96    1.05
  10  11   7    0.20    0.46
  -4  12  -6   18.36    1.62
   6  -9  -6   60.13    2.22
  -6   9   6   62.74    2.73
  -8  -3   8    7.73    0.94
  -7 -12 -11    1.91    0.54
  -1 -11 -12    3.80    0.63
   1  11  12    4.62    0.81
   8   3  -8    8.39    0.70
   7  12  11    2.33    0.65
   8  -9   4   40.75    1.65
  -8   9  -4   42.01    2.21
   5 -11   7   36.51    1.52
   7  -6  12   25.53    1.27
  -4  13  -1   47.52    2.49
  -4  13   0   12.17    1.34
   4 -13   1   43.95    1.85
   1   8 -12   28.15    1.32
  -7   6 -12   26.89    1.28
  -5  11  -7   35.59    2.14
  -1  -8  12   31.77    1.47
   8   5  15   26.82    1.30
  -8  -5 -15   28.19    1.30
   0  -7  13    5.54    0.73
   8  -9   1    1.27    0.46
  -8   9  -1    1.00    0.69
   0   7 -13    4.06    0.56
  -8 -12 -10   35.97    1.61
   8  12  10   36.05    1.73
  10  -1  12   12.28    0.91
 -10  -9   1   12.71    1.16
  11   7   0   23.97    1.11
  -2  14  -2    6.21    1.11
   2  15   5    5.79    0.79
 -11  -7   0   23.76    1.49
   2  15   5    6.10    1.08
   2 -14   2    7.07    0.80
  -2 -15  -5    5.92    0.74
   9  12   8   45.93    2.02
   2  -4 -14   66.36    2.34
 -11  -9  -3    3.19    0.69
   1  12  -8    1.95    0.46
   3  -4  15   31.81    1.52
  11   1  11    9.64    0.78
  -3   4 -15   32.39    1.48
  -2   4  14   61.91    2.61
  -1 -12   8    1.45    0.64
  -7  10  -5   33.54    2.01
 -11  -1 -11    9.19    0.80
  -3  -5 -16   15.21    0.95
   4  13  -5    4.90    0.65
  -3  -5 -16   14.66    0.89
 -10 -11  -3   13.79    1.17
  10  11   3   12.77    0.98
  12   3   8   75.02    2.58
  -4 -13   5    6.17    0.92
 -12  -3  -8   73.02    2.51
   4  -7  13   18.59    1.08
   3   5  16   15.53    1.22
  12   4   8   22.40    1.12
  -6  -1 -16    8.71    0.72
   9   6  14    1.38    0.46
   7   7  15    1.00    0.62
   3  -1  16   29.15    1.48
   6   1  16    8.61    0.84
   3   4 -13    2.39    0.51
  -1   1  15   13.87    1.08
   1  -1 -15   15.26    0.94
  -8  -1 -15    0.22    0.39
   8   1  15    0.24    0.42
   5 -10   9    3.69    0.55
  -4 -11 -13   67.88    2.53
   7 -10  -1   34.54    1.53
  -1 -15  -4    3.33    0.64
   1  15   4    3.24    0.93
   4  -1  16    2.06    0.59
   1  15   4    3.16    0.63
 -11  -6 -11   15.69    0.97
  11   6  11   15.03    0.92
   4  14  -3    0.15    0.39
   7  -7  11    4.18    0.56
   7  14   6    5.69    0.76
   8   8  14    9.08    0.96
  -7   5   8   29.52    1.66
   7  -5  -8   31.45    1.34
  -7   7 -11    4.64    0.61
   6  -4 -10    5.29    0.64
   5  11  13   15.73    1.17
   0   5  15   65.09    2.74
   0  -5 -15   69.92    2.40
  -8   2 -14    9.07    0.75
   7   9  14   25.47    1.50
  -2  -4 -16    8.47    0.77
  -2  14   3   -0.08    0.71
  12   6   6    7.36    0.68
 -12  -6  -5   27.92    1.50
 -11  -8  -1    8.63    1.00
 -11   3  -7    1.93    0.50
  11  -3   7    1.40    0.46
  12   6   5   26.90    1.20
   8  11  -3   10.01    0.79
   2  10 -10   24.06    1.20
   9  -6   9    0.85    0.42
   7   7  -8    9.15    0.75
   7   7  -8    8.76    0.76
  -7  -7   8    9.95    0.99
   5  14  -2    6.62    0.74
   5 -12   4   12.44    0.90
  -5  12  -4   12.34    1.37
  -3   7  12   11.42    1.06
   5  15   3   -0.09    0.38
  -8   1   8   13.48    1.11
   8  -1  -8   12.69    0.84
  -5 -15  -3   -0.21    0.53
  -3  11  -9    5.37    1.03
   8   8  -6   39.51    1.57
  -2   4 -15   16.15    0.98
  -8  -8   6   42.11    2.08
   8   8  -6   40.17    1.67
   4   7 -11    5.82    0.64
  11  -2   0    0.53    0.42
   9   7  -5   50.63    1.83
   5 -12  -2    0.94    0.50
  -9  -7   5   46.35    2.28
 -10  -9 -11    0.92    0.46
  -5  12   2    1.00    0.75
  -1   2  15    1.61    0.57
   4  12  12   43.25    2.03
   9   7  -5   48.96    1.89
   1  -2 -15    1.81    0.49
  -5 -15  -4    1.26    0.62
  10   5  -4    6.11    0.65
  -6   7 -12    6.73    0.73
   6  -7  12    5.07    0.68
   7  -3  -9    3.06    0.52
  -1 -12 -11   35.01    1.64
   1  12  11   37.00    1.81
   5  15   4    1.53    0.53
  -4  13   1   22.95    1.73
  -9   7  -7   20.52    1.49
  -7   9  -8    7.76    1.11
 -12  -1  -7    5.08    0.63
  -6  11  -5    0.61    0.71
  10  -1  -4    6.56    0.67
   2  15  -1   10.04    0.82
   7  -9   8    4.93    0.65
  -7 -14  -2    1.95    0.69
  -2   6 -14    1.55    0.50
   4 -12  -5    6.94    0.80
  12   5   3    1.07    0.41
 -12  -5  -3    1.03    0.56
   7  14   2    1.29    0.48
  -4  12   5    7.44    1.09
   2  -6  14    1.66    0.53
  -2 -11   9    2.37    0.68
  -6 -14  -8    9.20    0.90
   2  11  -9    1.65    0.46
  -5 -10   8    1.18    0.63
   1  10  13    0.65    0.64
  -4   5  12    6.58    0.88
  -1 -10 -13    0.84    0.50
   4  -5 -12    6.23    0.71
  -7   5 -13   22.45    1.15
  -6  11   2    1.59    0.79
  -5   0  12   25.71    1.41
   8  13   1   22.16    1.22
  -8 -13  -1   18.80    1.44
   6 -11  -2    1.42    0.51
   7  -5  13   21.10    1.18
 -12  -1  -3   19.29    1.32
   5 -11  -5    6.74    0.78
  -6 -10   7   26.78    1.64
  -3  -8 -15    4.80    0.62
  -5  11   5    7.75    1.09
  10   7  -3    0.51    0.36
   9   5  -6   20.15    1.06
  -9  -5   6   19.31    1.36
  -5 -11   7   75.03    3.13
  -8   5 -12   12.51    0.90
  12   2   8    3.39    0.51
   8  -5  12   11.76    0.90
 -12  -2  -8    2.47    0.52
  11   3  -2    6.70    0.64
   0  15   1    6.47    1.14
   0 -15  -1    6.93    0.83
  -3   6 -14   14.82    0.97
  11  -1  -1   31.17    1.37
  12   5   8    0.27    0.40
   8  13   8    5.70    0.77
  11   6  -1    4.24    0.54
  -4   4 -15    0.34    0.40
   4 -11  -7    9.72    0.89
  -8 -13  -8    6.46    0.77
   9  11  -1    0.74    0.43
  -4  11   7   13.84    1.32
   6   8  15    8.46    1.03
   0  15   2    0.57    0.74
   0 -15  -2    0.67    0.52
  -5  -1  12    0.83    0.50
   1  15  -1   32.61    1.49
   4   5 -12    6.77    0.70
   8  -6  11    0.36    0.42
   6   5  16    0.59    0.45
  -6  -5 -16    0.92    0.42
   6   5  16    0.14    0.58
  10  -6   4   19.92    1.03
 -12  -6  -4   12.79    1.06
  10  -6   4   20.17    1.03
  12   6   4   10.42    0.74
 -10   6  -4   19.94    1.44
  12   6   7    4.24    0.54
  -6 -11   6    8.45    1.04
   5  15   2    0.20    0.45
 -11   1 -10    0.75    0.45
  -5 -15  -2   -0.22    0.54
  -7  -5   9    4.91    0.65
  -3   5  13   36.90    1.85
  10   6  13    6.05    0.67
   7   5  -9    5.97    0.63
   3  -5 -13   39.37    1.61
  12   3   2   11.00    0.80
  -7  -5   9    5.12    0.76
 -12  -3  -2    9.87    1.00
 -10   6  -3    3.51    0.78
  10  -6   3    2.81    0.49
  -6   8 -11   24.00    1.25
  11  -2   9   37.28    1.54
 -11   2  -9   34.33    1.52
   3 -12  -7    4.04    0.64
   3  15   6    5.22    0.72
  -3 -15  -6    4.77    0.70
 -10  -8 -12   25.50    1.29
   6  -6  13    4.22    0.61
   4  15   0    0.90    0.47
  -6   6 -13    2.90    0.53
   9  -7  -1   28.63    1.30
  10  -4  -2   11.57    0.82
  -5   1  12    8.88    0.91
 -12   0  -5    5.89    0.84
  -5 -15  -5    3.92    0.78
  -5 -15  -5    4.20    0.65
  10  -5   8    0.15    0.40
   8  -9   0   12.61    0.90
  -4 -15  -6   16.73    1.12
  -4   0  13    6.45    0.84
   2  -1  16   10.77    0.99
   9  -5  -4    3.98    0.52
   4  15   6   15.45    1.14
 -10 -10 -10    5.36    0.65
  -2   7  13    0.06    0.57
   3 -13   5    0.72    0.45
  -9 -12  -1    5.11    0.87
  -2  13  -6    2.64    0.93
  -9   2   6   25.23    1.54
   9  -2  -6   24.35    1.16
  -3  13  -5    0.22    0.73
   9  12   1    4.89    0.64
   0 -15   0   10.20    0.91
   3  15  -1    5.57    0.69
  10  -3  -3   20.03    1.02
   3  14  -4   15.88    1.01
  10  11   8    8.22    0.89
 -12  -2  -2    7.69    0.92
 -12  -4  -2    8.06    0.94
  12   4   2    8.58    0.69
   0  13   9   26.88    1.47
   8   4  -8    6.57    0.65
  -8   4   7    4.08    0.77
   8  -4  -7    4.85    0.62
  -8  -4   8    6.17    0.87
  -6  -1  11   -0.04    0.44
   7  -9  -4   17.59    1.09
  10  10   0   15.43    0.97
  -1  -2 -16    5.24    0.65
 -10 -10   0   15.27    1.28
  -7   9   4   19.58    1.46
  -4  -6 -16   15.38    0.93
  -6   0  11   39.15    1.77
  -4  -6 -16   15.79    0.94
  -6  10  -8   24.82    1.77
  11  -3   1    2.73    0.47
   6 -10   8   25.25    1.22
 -12   0  -4   15.86    1.19
  -4   1  13    5.43    0.75
   1  -3 -15    4.42    0.56
  11   4  -2   28.05    1.28
   0  14   7    9.30    0.90
  10  -6   5    1.98    0.44
 -12   0  -6   10.52    0.97
 -10   6  -5    3.44    0.75
  10  -6   5    1.93    0.46
  -5  -6 -16    2.49    0.50
   5   6  16    1.79    0.69
   5  -5 -11   32.28    1.40
  -1   6 -14    3.16    0.55
   8   6  15    2.39    0.51
   1  -6  14    3.30    0.60
   3  14   9    0.80    0.53
  -6  -9   8    1.58    0.63
  -6   0 -16    0.29    0.38
   0  15   3    2.20    0.85
  -5  -9   9   24.78    1.54
 -11  -8 -10    0.98    0.45
   1  14   8   21.31    1.29
  10  -6   2   34.85    1.45
   3  13  -6   11.20    0.85
  -7 -14  -7   37.82    1.69
  10  -6   2   35.70    1.45
 -10 -11  -2  119.80    4.43
  -5  -2  12    2.20    0.53
  -7   8 -10   15.67    1.04
  -4 -11   8    1.15    0.62
  -6   3 -15    2.30    0.47
   8  -4  13   19.03    1.09
   2 -14   3   18.49    1.10
  -4 -10   9    5.55    0.84
 -11  -9  -2    0.39    0.56
   1  15   5   42.01    1.85
   1  15   5   41.57    2.38
  -9   4   5   32.82    1.84
   9  -6  -3   14.68    0.87
   9  -4  -5   35.42    1.45
  -3  13   5    8.54    1.16
   1  -4  15    1.75    0.52
   2  12  -8    0.41    0.41
  -2 -12   8    0.63    0.59
   2   6 -13   33.04    1.43
  -1  -3 -16   19.18    1.07
 -12  -1  -8    1.21    0.46
  -7  -3 -16    2.35    0.49
  -6  -2  11    4.51    0.67
   7   3  16    2.73    0.57
   2  15   6    7.01    0.83
   4  -6  14    1.68    0.48
  12   4   9    0.19    0.41
 -12  -4  -9    0.07    0.41
  -5 -15  -1    0.48    0.60
   5 -10  -7   28.56    1.40
  -2  -5 -16   22.77    1.16
  -5  10   7   30.40    1.83
 -12  -3  -9   23.77    1.19
 -12  -6  -3   70.39    2.84
  12   6   8    2.89    0.50
  -7 -14  -1   41.52    2.16
  12   6   3   66.65    2.35
  11   7  11    0.37    0.40
   2 -10 -11    1.95    0.53
 -11  -7 -11    0.09    0.40
  -8   2   8   20.64    1.37
  11   4  12   36.78    1.54
  -2  14   4    4.14    0.97
  -7  10  -6    8.41    1.21
   8  -7  10   16.32    0.96
  -7   2 -15    2.23    0.49
  -5   2  12    7.12    0.84
   0   8  14    0.67    0.64
 -12  -1  -2   52.22    2.35
  -9 -12  -9    7.23    0.79
   9  12   9    8.98    0.93
 -11   3  -8   17.50    1.04
   6 -10  -5    3.50    0.60
  -6  10   5    2.48    0.80
  -7  -2 -16    2.75    0.51
  11  -4   4   26.57    1.23
 -11   4  -4   29.32    1.63
 -12  -5  -2    4.87    0.77
   7 -10  -2    6.22    0.74
  10  -5  -1   49.89    1.85
  12   5   2    5.98    0.64
  11  -4   4   25.95    1.21
 -12   0  -3   16.02    1.24
   8  11  12   10.56    1.03
  -4   2  13    1.83    0.58
   9  10  12    0.25    0.51
   0 -15   1    7.18    0.82
   9  -8   3    1.96    0.48
   8  10  13   24.05    1.46
  -3  -6 -16    9.06    0.76
   7   4  16    0.83    0.45
  -3  -6 -16    9.19    0.78
 -12   0  -7    0.55    0.42
  12   7   6    2.95    0.48
   3  -2  16   22.77    1.34
  -7 -13 -10    8.19    0.86
  -5 -15  -6    3.49    0.63
  -1  14   6   42.03    2.32
   2 -11 -10    0.26    0.46
  12   7   5   13.82    0.85
  -5  12  -5    3.37    0.93
 -12  -7  -5   14.77    1.12
   1  13  10   15.60    1.18
 -11   4  -5   14.99    1.01
 -11   4  -5   15.90    1.24
  11  -4   5   15.59    0.96
   1   5 -14   13.30    0.90
  -5   8 -12   19.36    1.10
  -2   5  14    3.69    0.75
   2  -5 -14    3.01    0.55
 -10   6  -6    7.76    1.04
  10  -4  10    1.59    0.49
  10  -6   6    9.38    0.76
   1  -9  12    3.69    0.59
   1 -11 -11    9.89    0.90
   4  -2  16   76.11    2.83
  -1  11  11    9.82    1.05
  -7   4 -14    0.29    0.40
  -9   8  -4    7.75    1.10
   0 -13   7    6.12    0.90
   3 -10 -10    1.70    0.52
   9  -8   2    2.69    0.52
 -12  -5  -9   12.73    0.89
   1   7 -13    3.19    0.53
  12   5   9   12.53    0.87
   6   6  16    2.49    0.47
   2  15  -2   16.37    1.03
  -1  -9 -14   26.31    1.33
   6   6  16    1.70    0.68
 -12  -2  -9    5.30    0.63
  11  -4   3   31.96    1.37
   8   7  -7    4.46    0.55
  10   6  -4    0.44    0.39
  -8  -7   7    4.08    0.77
   1  14  -5    2.05    0.47
   8   7  -7    4.34    0.57
   6  -5  14    8.56    0.83
  -6   5 -14   10.21    0.81
  11   5  12    8.11    0.71
  11   5  -2   37.99    1.54
   1  15  -2    4.39    0.59
  -2  -8 -15   11.86    0.89
  -8   9  -6   83.55    3.51
   3   7 -12    5.60    0.66
  -1  10  12    2.87    0.75
   1 -10 -12    4.07    0.62
   0  15   4   17.67    1.59
   6   6 -10   11.90    0.87
  -6  11  -6   15.05    1.46
   5  -7  13    9.19    0.82
  10  -6   1    0.27    0.39
  10  -6   1    0.55    0.41
  12   7   7    2.11    0.46
   9   9  13   22.64    1.39
   8  -9  -1    1.35    0.49
  -1 -13   7   39.10    2.04
   1  13  -7   39.46    1.66
  -9 -11 -11    2.10    0.54
   9  11  11    2.80    0.64
   9  -5  11   21.41    1.15
   5   6 -11    3.42    0.54
   1  -4 -15   11.72    0.87
   2  14   9   41.21    1.91
  12   7   4    9.59    0.73
 -12  -7  -4    9.98    1.01
   7   8  15    1.54    0.66
   9   9  -4   37.64    1.61
  -1  -4 -16    0.63    0.44
  -1   7  14    1.72    0.69
  -7  -1 -16    1.27    0.44
  -2   9  12    9.56    1.06
   9   6  -6    3.94    0.53
  -8 -13  -9   76.52    2.74
 -11   4  -6   17.00    1.28
 -11   4  -6   16.35    1.05
 -11 -10  -4   25.49    1.53
  11  -4   6   16.20    0.95
   9  10  -3   28.50    1.37
  -9  -2   7    2.28    0.67
  -6  -3  11    0.27    0.42
   2   8 -12    3.79    0.53
  -9  -1   7    1.89    0.66
   7  -4  -9   14.59    0.89
  10  11   9    0.27    0.49
  -6 -15  -4   59.75    2.66
   4 -12   7    8.42    0.78
  -7   7   7   47.11    2.26
   9  13   5    1.51    0.55
  -4  12  -7    8.77    1.21
   7   5  16   37.68    1.61
   1 -13   7   35.63    1.91
  11   7  -1   23.72    1.12
  -8  -5   8   47.44    1.92
  -8  -5   8   45.63    2.16
   0   6 -14    3.75    0.58
   3 -11  -9    3.38    0.62
   0  11 -10   74.33    2.63
  -7  -2  10    7.58    0.82
  -6 -15  -3   30.30    1.78
   6  -5 -10   15.83    0.95
  -9   8  -5   16.63    1.41
   2  14  -5   10.35    0.82
 -12   1  -5    0.44    0.54
   6   8  -9   14.11    0.89
  -6  -8   9   11.58    1.11
  -9 -13  -4    0.28    0.55
   9  13   4    0.74    0.45
   9  -8   1    0.76    0.43
  -6   1 -16   11.57    0.81
  -1  12  10    1.14    0.61
   0  -9  12    0.38    0.47
   8   7  15    7.65    0.97
  -7   8   6   30.56    1.80
  -7 -14  -8   10.12    0.94
  -5  11  -8   19.17    1.60
   3  15  -2    0.58    0.44
   5 -11   8   16.19    1.00
  11  -4   2   22.99    1.12
   4 -11   9   17.62    1.00
   9  13   6    4.21    0.63
   9  12   0   42.37    1.80
   8   9  14    1.03    0.60
 -12   1  -4   16.84    1.23
   5   8 -10    2.97    0.50
  -5  -8  10    2.61    0.68
  -3  12  -8   38.77    2.36
  -4   3  13    8.72    0.95
  10  11   1   16.00    1.03
  -8   6   6    7.15    1.03
 -12   0  -8    9.78    0.81
 -12   1  -6    2.76    0.65
  12   6   9    4.89    0.65
  -3 -11   9   24.84    1.56
  12   6   2   10.69    0.80
  -5   3  12    2.62    0.67
   0  11  12    1.57    0.66
   7   6  -9    9.89    0.80
  -7  -6   9    9.72    1.01
   0 -11 -12    2.27    0.57
  -7  -6   9   10.19    0.87
   1  -8  13    3.59    0.60
  10  -5   9    9.99    0.77
 -12  -1  -9   11.06    0.85
  11   6  12    0.38    0.42
   2 -14   4   27.32    1.34
   1  15   6    0.29    0.48
  12   7   8    4.51    0.55
   9  -6  10    0.23    0.37
  -4  -7 -16   12.27    0.90
   9   8  -5    3.03    0.51
  -4  12   6   11.94    1.33
   9   8  -5    3.31    0.49
   3  -5  15    2.19    0.57
  -3   6  13   12.48    1.13
  -5 -15  -7    5.58    0.74
 -10   6  -7    1.28    0.68
  10  -6   7    1.10    0.43
   4 -10  -9   11.62    0.94
 -12  -7  -3    9.17    1.00
  12   7   3    8.58    0.70
  -8 -14  -4    0.31    0.58
 -11 -10  -3   41.36    2.06
  -7   6   8    6.80    0.92
   2  -5  15    9.96    0.95
  10  12   5    2.13    0.58
  -9 -13  -3    6.47    0.92
   3 -13   6    1.01    0.47
   5  -6  14   29.07    1.41
   4   6 -12    0.45    0.37
  -1   9  13   27.61    1.64
 -10 -10 -11    1.29    0.50
   0  12  11    9.67    1.03
 -12  -4 -10   14.69    0.96
  -8   3   8    9.74    1.04
   9  11  -2    1.20    0.46
   7   8  -8    1.41    0.44
  -7  -3  10    1.34    0.51
  10  12   6   10.89    0.97
 -12  -3 -10   41.80    1.70
   2  15   7    3.59    0.67
  -2  14   5   12.04    1.39
  10  10  -1   -0.02    0.43
  -5  11   6   13.66    1.40
   5 -11  -6   11.22    0.95
  -6 -15  -6   70.24    2.60
 -11  -8 -11    4.13    0.60
  -6   9   7   24.08    1.59
  11   6  -2    1.78    0.46
   0 -10 -13    3.13    0.60
   0  15   5   -0.15    0.69
  10  -6   0   26.75    1.19
  -7  10  -7   24.90    1.76
 -10 -12  -4   11.55    1.14
 -12   1  -7   -0.13    0.41
   1  11 -10   19.06    1.08
   9   5  15    7.87    0.78
 -11  -9 -10    2.12    0.52
  -9   8  -6    8.06    1.15
   7   6  16    0.23    0.62
   7   6  16    0.60    0.44
   7 -10  -3   32.40    1.49
  -8 -14  -3   11.47    1.18
   8  -5  -7    0.37    0.40
  -8   5   7    0.60    0.60
  -9 -12 -10   28.87    1.43
   0  12  -9   17.90    1.04
   0 -12   9   18.88    1.36
 -12  -5 -10    0.52    0.44
   9  -8   0    0.31    0.42
   5 -10  10    2.48    0.51
  -1  -5 -16   -0.15    0.41
   0  14   8   29.43    1.53
   1 -12   9   31.43    1.75
   4   8 -11   18.08    1.01
  -8   9  -7   10.89    1.27
  -3  13   6    0.27    0.74
  -3  -7 -16    5.67    0.71
   3  -3  16    3.42    0.65
   1  -5 -15   31.45    1.42
   1  15  -3   43.15    1.78
  10  12   7    2.49    0.61
   8  -9  -2   21.72    1.17
  10  -5  -2   28.23    1.26
   2  15  -3   23.80    1.25
  -2   8  13   -0.35    0.59
  10   7  -4    3.37    0.50
  -6   4 -15    7.28    0.72
   7  -7  12    2.54    0.49
   4 -11  -8    7.46    0.85
   1  14   9   19.37    1.27
   2  -7  14    6.36    0.79
  -2   7 -14    5.82    0.75
  12   7   9    6.76    0.69
   9  -5  -5    0.00    0.37
 -10 -12  -3    1.98    0.69
  10  12   3    1.57    0.52
  -6  11  -7    0.04    0.72
 -12  -8  -4    4.37    0.74
  10  11  10   14.17    1.10
 -10 -11 -10   12.28    0.96
  11   7  12   46.42    1.78
  -8  -1   9   28.81    1.64
  -4   4  13    2.65    0.68
  -5  -3 -17    9.65    0.77
  -1 -12   9    9.22    1.05
  -5  -2 -17    9.47    0.77
  -3   7 -14   11.10    0.87
  -8  -6   8   42.66    1.82
  12   7   2   23.13    1.13
  -8  -2   9    2.18    0.66
   9   6  15   46.76    1.83
  10   6  14    9.75    0.82
  -7  -4  10    6.75    0.78
  -6   2 -16   75.01    2.54
  12   6  10    9.55    0.75
 -12  -6 -10    9.06    0.82
   9   7  -6    3.74    0.53
   9   7  -6    3.38    0.52
   0  13  10   63.60    2.58
  -6 -15  -7   28.23    1.48
  -8   0   9   66.65    2.77
   2 -12   9    2.16    0.69
   8   8  15    4.64    0.78
   6 -10  -6    7.13    0.82
  -1   7 -14   13.04    0.89
   2   7 -13    3.05    0.53
  10  11   0   50.66    2.04
  10  -6   8   11.78    0.87
  -5  -4 -17   22.09    1.13
   8   8  -7    9.68    0.77
  10  12   8    5.82    0.76
   5   1  17    2.40    0.65
  -6   7 -13   48.85    1.90
   6  -7  13   46.96    1.90
   8  -7  11    6.13    0.71
  -3 -16  -3    3.59    0.65
   1  15   7   33.90    1.67
 -12   2  -6   19.01    1.31
 -12   2  -6   16.26    1.03
   2 -14   5    6.87    0.79
   1  14  -6    3.49    0.55
   9  10  13    2.00    0.63
  -9   8  -7   40.07    2.17
  -2 -16  -2    7.93    0.88
   9  -8  -1    2.97    0.56
  -7 -15  -4   16.37    1.33
  10  -6  -1    2.64    0.49
  11  -5   3    2.89    0.50
   6   3  17   34.08    1.75
  -8   1   9    2.48    0.69
  -2  14   6    2.00    0.86
  -4  -5 -17    2.04    0.48
   3   8 -12    5.49    0.66
  -4 -16  -4    0.76    0.52
  -6   6 -14   10.69    0.87
   1   8 -13   24.10    1.22
   5   0  17   11.56    1.04
  -7  10  -8   21.91    1.70
  12   7  10    4.03    0.56
   9   9  14    5.22    0.79
   1  15  -4    8.69    0.78
  -3 -16  -5    0.42    0.59
  -3  12  -9    3.03    0.95
;

loop_
_space_group_symop_id
_space_group_symop_operation_xyz
1 +X,+Y,+Z

loop_
_atom_site_label
_atom_site_type_symbol
_atom_site_fract_x
_atom_site_fract_y
_atom_site_fract_z
_atom_site_U_iso_or_equiv
_atom_site_adp_type
_atom_site_occupancy
_atom_site_site_symmetry_order
_atom_site_calc_flag
_atom_site_refinement_flags_posn
_atom_site_refinement_flags_adp
Pt1 Pt 0.99430(4) 0.66790(3) 0.27614(3) 0.01225(10) Uani 1 1 d . .
Pt2 Pt 0.38614(4) 1.03313(3) 0.29893(3) 0.01204(10) Uani 1 1 d D .
Pt3 Pt 0.45821(4) 1.32131(3) -0.19275(3) 0.01203(10) Uani 1 1 d . .
Pt4 Pt 1.06703(4) 0.95255(3) -0.20658(3) 0.01151(10) Uani 1 1 d . .
Br1 Br 0.28512(14) 1.23079(10) 0.23914(9) 0.0182(3) Uani 1 1 d . .
Br2 Br 0.48883(14) 0.83976(11) 0.36014(10) 0.0180(3) Uani 1 1 d . .
Br3 Br 0.97138(14) 0.83754(11) 0.36753(10) 0.0189(3) Uani 1 1 d . .
Br4 Br 1.01866(14) 0.49629(11) 0.18355(10) 0.0215(3) Uani 1 1 d . .
Br5 Br 0.97439(14) 1.14354(11) -0.28086(10) 0.0185(3) Uani 1 1 d . .
Br6 Br 1.15748(13) 0.75853(10) -0.13310(9) 0.0179(3) Uani 1 1 d . .
Br7 Br 0.44967(14) 1.49893(11) -0.11487(10) 0.0197(3) Uani 1 1 d . .
Br8 Br 0.46569(14) 1.14701(11) -0.27212(10) 0.0180(3) Uani 1 1 d . .
O1 O 1.0350(9) 1.3627(7) -0.5313(6) 0.0205(19) Uani 1 1 d . .
O2 O 0.4195(9) 0.6249(7) 0.6166(7) 0.0233(19) Uani 1 1 d . .
O3 O 1.1825(9) 0.7172(8) -0.4644(6) 0.0233(19) Uani 1 1 d . .
O4 O 0.2796(9) 1.2722(7) 0.5431(6) 0.0216(19) Uani 1 1 d . .
N1 N 0.7000(10) 0.6145(8) 0.4529(7) 0.0241(6) Uani 1 1 d D U
N2 N 0.8226(11) 0.8190(9) 0.1229(8) 0.0241(6) Uani 1 1 d D U
N3 N 0.0827(9) 1.0077(8) 0.4829(7) 0.0241(6) Uani 1 1 d D U
N4 N 0.2740(9) 0.9276(7) 0.1350(7) 0.0241(6) Uani 1 1 d D U
N5 N 0.6326(11) 1.1784(9) -0.0376(8) 0.0241(6) Uani 1 1 d D U
N6 N 0.7450(10) 1.3556(8) -0.3815(7) 0.0241(6) Uani 1 1 d D U
N7 N 1.3783(9) 0.9549(8) -0.3783(7) 0.0241(6) Uani 1 1 d D U
N8 N 1.1504(9) 1.0795(8) -0.0548(7) 0.0241(6) Uani 1 1 d D U
N9 N 1.1311(10) 0.5754(9) 0.3673(7) 0.017(2) Uani 1 1 d . .
H9A H 1.1302 0.6165 0.4193 0.020 Uiso 1 1 calc R U
H9B H 1.0972 0.5118 0.3995 0.020 Uiso 1 1 calc R U
N10 N 1.1994(11) 0.6973(9) 0.1633(8) 0.017(2) Uani 1 1 d . .
H10A H 1.2192 0.6610 0.1036 0.020 Uiso 1 1 calc R U
H10B H 1.1953 0.7715 0.1431 0.020 Uiso 1 1 calc R U
N11 N 0.4730(10) 1.0905(9) 0.4043(7) 0.016(2) Uani 1 1 d . .
H11C H 0.4253 1.1606 0.4207 0.019 Uiso 1 1 calc R U
H11D H 0.4592 1.0453 0.4664 0.019 Uiso 1 1 calc R U
N12 N 0.5946(11) 1.0482(8) 0.1854(8) 0.015(2) Uani 1 1 d . U
H12C H 0.6528 0.9800 0.1767 0.018 Uiso 1 1 calc R U
H12D H 0.5839 1.0780 0.1206 0.018 Uiso 1 1 calc R U
N13 N 0.2504(11) 1.3063(9) -0.0765(8) 0.015(2) Uani 1 1 d . .
H13A H 0.2299 1.2374 -0.0752 0.018 Uiso 1 1 calc R U
H13B H 0.2518 1.3157 -0.0099 0.018 Uiso 1 1 calc R U
N14 N 0.3269(10) 1.4084(8) -0.2898(7) 0.0121(19) Uani 1 1 d . .
H14A H 0.3351 1.4816 -0.3010 0.015 Uiso 1 1 calc R U
H14B H 0.3578 1.3796 -0.3547 0.015 Uiso 1 1 calc R U
N15 N 0.9833(10) 0.8795(8) -0.3063(7) 0.0146(19) Uani 1 1 d . .
H15A H 0.9620 0.9313 -0.3581 0.017 Uiso 1 1 calc R U
H15B H 1.0513 0.8224 -0.3389 0.017 Uiso 1 1 calc R U
N16 N 0.8512(10) 0.9530(8) -0.0989(7) 0.013(2) Uani 1 1 d . .
H16A H 0.8542 0.9024 -0.0418 0.016 Uiso 1 1 calc R U
H16B H 0.8136 1.0215 -0.0739 0.016 Uiso 1 1 calc R U
C1 C 0.8050(11) 0.6295(8) 0.3884(8) 0.0137(6) Uani 1 1 d D U
C2 C 0.8819(11) 0.7637(9) 0.1786(8) 0.0137(6) Uani 1 1 d D U
C3 C 0.1882(10) 1.0184(7) 0.4174(8) 0.0137(6) Uani 1 1 d D U
C4 C 0.3079(10) 0.9723(7) 0.1721(8) 0.0137(6) Uani 1 1 d D U
C5 C 0.5734(12) 1.2337(9) -0.0937(9) 0.0137(6) Uani 1 1 d D U
C6 C 0.6453(11) 1.3396(8) -0.3125(8) 0.0137(6) Uani 1 1 d D U
C7 C 1.2689(11) 0.9501(8) -0.3191(8) 0.0137(6) Uani 1 1 d D U
C8 C 1.1312(10) 1.0250(8) -0.1045(8) 0.0137(6) Uani 1 1 d D U
C9 C 1.2873(10) 0.5463(8) 0.2922(8) 0.016(2) Uani 1 1 d . .
H9 H 1.2899 0.4877 0.2462 0.020 Uiso 1 1 calc R U
C10 C 1.3220(9) 0.6538(8) 0.2185(7) 0.0146(18) Uani 1 1 d . .
H10 H 1.3203 0.7119 0.2647 0.018 Uiso 1 1 calc R U
C11 C 1.4752(13) 0.6331(11) 0.1344(9) 0.019(2) Uani 1 1 d . .
H11A H 1.4968 0.7044 0.0925 0.023 Uiso 1 1 calc R U
H11B H 1.4763 0.5808 0.0839 0.023 Uiso 1 1 calc R U
C12 C 1.5949(10) 0.5837(8) 0.1900(8) 0.0193(19) Uani 1 1 d . .
H12A H 1.6899 0.5635 0.1343 0.023 Uiso 1 1 calc R U
H12B H 1.6049 0.6413 0.2309 0.023 Uiso 1 1 calc R U
C13 C 1.5589(11) 0.4799(9) 0.2669(10) 0.025(2) Uani 1 1 d . .
H13C H 1.6338 0.4555 0.3047 0.030 Uiso 1 1 calc R U
H13D H 1.5633 0.4187 0.2244 0.030 Uiso 1 1 calc R U
C14 C 1.4034(13) 0.5020(11) 0.3526(9) 0.019(2) Uani 1 1 d . .
H14C H 1.3820 0.4320 0.3972 0.022 Uiso 1 1 calc R U
H14D H 1.4006 0.5577 0.4005 0.022 Uiso 1 1 calc R U
C15 C 0.6374(10) 1.0914(9) 0.3515(8) 0.018(2) Uani 1 1 d . .
H15 H 0.6924 1.0141 0.3608 0.022 Uiso 1 1 calc R U
C16 C 0.6643(10) 1.1250(8) 0.2288(7) 0.0132(18) Uani 1 1 d . U
H16 H 0.6112 1.2031 0.2205 0.016 Uiso 1 1 calc R U
C17 C 0.8281(13) 1.1237(11) 0.1683(10) 0.024(3) Uani 1 1 d . .
H17A H 0.8411 1.1487 0.0914 0.028 Uiso 1 1 calc R U
H17B H 0.8837 1.0468 0.1728 0.028 Uiso 1 1 calc R U
C18 C 0.8865(11) 1.2020(10) 0.2189(9) 0.025(2) Uani 1 1 d . .
H18A H 0.8386 1.2799 0.2059 0.030 Uiso 1 1 calc R U
H18B H 0.9930 1.1970 0.1827 0.030 Uiso 1 1 calc R U
C19 C 0.8595(12) 1.1740(10) 0.3422(9) 0.028(3) Uani 1 1 d . .
H19A H 0.8909 1.2309 0.3711 0.033 Uiso 1 1 calc R U
H19B H 0.9191 1.1006 0.3552 0.033 Uiso 1 1 calc R U
C20 C 0.6922(13) 1.1708(11) 0.4030(10) 0.023(3) Uani 1 1 d . .
H20A H 0.6793 1.1450 0.4798 0.027 Uiso 1 1 calc R U
H20B H 0.6339 1.2468 0.3993 0.027 Uiso 1 1 calc R U
C21 C 0.1667(10) 1.3969(8) -0.2322(7) 0.0144(19) Uani 1 1 d . .
H21 H 0.1536 1.3230 -0.2468 0.017 Uiso 1 1 calc R U
C22 C 0.1337(9) 1.3964(8) -0.1088(7) 0.0146(18) Uani 1 1 d . .
H22 H 0.1437 1.4706 -0.0925 0.018 Uiso 1 1 calc R U
C23 C -0.0251(12) 1.3764(10) -0.0475(9) 0.019(2) Uani 1 1 d . .
H23A H -0.0452 1.3788 0.0308 0.023 Uiso 1 1 calc R U
H23B H -0.0361 1.3020 -0.0602 0.023 Uiso 1 1 calc R U
C24 C -0.1376(11) 1.4706(9) -0.0891(9) 0.026(2) Uani 1 1 d . .
H24A H -0.2385 1.4566 -0.0525 0.031 Uiso 1 1 calc R U
H24B H -0.1316 1.5442 -0.0710 0.031 Uiso 1 1 calc R U
C25 C -0.1032(12) 1.4721(10) -0.2150(10) 0.028(3) Uani 1 1 d . .
H25A H -0.1181 1.4009 -0.2325 0.034 Uiso 1 1 calc R U
H25B H -0.1714 1.5335 -0.2398 0.034 Uiso 1 1 calc R U
C26 C 0.0589(13) 1.4885(11) -0.2750(10) 0.022(3) Uani 1 1 d . .
H26A H 0.0806 1.4846 -0.3533 0.026 Uiso 1 1 calc R U
H26B H 0.0713 1.5630 -0.2635 0.026 Uiso 1 1 calc R U
C27 C 0.8451(10) 0.8361(9) -0.2358(8) 0.019(2) Uani 1 1 d . .
H27 H 0.8754 0.7662 -0.1933 0.023 Uiso 1 1 calc R U
C28 C 0.7539(10) 0.9244(8) -0.1558(7) 0.0140(18) Uani 1 1 d . .
H28 H 0.7218 0.9935 -0.1985 0.017 Uiso 1 1 calc R U
C29 C 0.6146(12) 0.8845(10) -0.0772(9) 0.017(2) Uani 1 1 d . .
H29A H 0.6432 0.8200 -0.0293 0.020 Uiso 1 1 calc R U
H29B H 0.5543 0.9453 -0.0318 0.020 Uiso 1 1 calc R U
C30 C 0.5241(10) 0.8506(9) -0.1385(8) 0.022(2) Uani 1 1 d . .
H30A H 0.4811 0.9183 -0.1759 0.027 Uiso 1 1 calc R U
H30B H 0.4425 0.8176 -0.0862 0.027 Uiso 1 1 calc R U
C31 C 0.6151(12) 0.7652(10) -0.2227(10) 0.027(2) Uani 1 1 d . .
H31A H 0.6465 0.6934 -0.1846 0.032 Uiso 1 1 calc R U
H31B H 0.5526 0.7515 -0.2634 0.032 Uiso 1 1 calc R U
C32 C 0.7518(13) 0.8080(11) -0.3023(9) 0.022(3) Uani 1 1 d . .
H32A H 0.7212 0.8756 -0.3460 0.026 Uiso 1 1 calc R U
H32B H 0.8111 0.7501 -0.3514 0.026 Uiso 1 1 calc R U

loop_
_atom_site_aniso_label
_atom_site_aniso_U_11
_atom_site_aniso_U_22
_atom_site_aniso_U_33
_atom_site_aniso_U_23
_atom_site_aniso_U_13
_atom_site_aniso_U_12
Pt1 0.0106(2) 0.0120(2) 0.0134(2) 0.00171(17) -0.00348(16) -0.00266(18)
Pt2 0.0110(2) 0.0123(2) 0.01177(19) -0.00074(16) -0.00207(16) -0.00219(18)
Pt3 0.0107(2) 0.0121(2) 0.01270(19) 0.00104(16) -0.00326(16) -0.00263(18)
Pt4 0.0096(2) 0.0116(2) 0.01201(19) -0.00001(16) -0.00146(16) -0.00271(17)
Br1 0.0159(6) 0.0154(6) 0.0210(5) 0.0004(4) -0.0051(4) 0.0002(5)
Br2 0.0185(6) 0.0135(7) 0.0195(6) 0.0008(5) -0.0036(5) -0.0024(5)
Br3 0.0201(6) 0.0160(7) 0.0204(6) -0.0032(5) -0.0067(5) -0.0008(5)
Br4 0.0196(6) 0.0172(6) 0.0302(6) -0.0056(5) -0.0093(5) -0.0032(5)
Br5 0.0190(6) 0.0132(7) 0.0199(6) 0.0024(5) -0.0031(5) -0.0031(5)
Br6 0.0152(6) 0.0151(6) 0.0220(5) 0.0012(4) -0.0060(4) -0.0009(5)
Br7 0.0189(6) 0.0171(6) 0.0256(6) -0.0034(4) -0.0074(4) -0.0062(5)
Br8 0.0195(6) 0.0154(7) 0.0184(5) -0.0022(5) -0.0050(5) -0.0027(5)
O1 0.016(4) 0.026(5) 0.015(4) 0.001(3) 0.002(3) -0.006(4)
O2 0.020(5) 0.021(5) 0.031(4) 0.001(4) -0.010(4) -0.009(4)
O3 0.017(4) 0.027(5) 0.022(4) -0.008(3) 0.000(3) -0.001(4)
O4 0.024(5) 0.023(5) 0.016(4) -0.003(3) -0.004(3) 0.001(4)
N1 0.0200(13) 0.0312(17) 0.0192(13) 0.0026(12) -0.0075(10) -0.0010(12)
N2 0.0200(13) 0.0312(17) 0.0192(13) 0.0026(12) -0.0075(10) -0.0010(12)
N3 0.0200(13) 0.0312(17) 0.0192(13) 0.0026(12) -0.0075(10) -0.0010(12)
N4 0.0200(13) 0.0312(17) 0.0192(13) 0.0026(12) -0.0075(10) -0.0010(12)
N5 0.0200(13) 0.0312(17) 0.0192(13) 0.0026(12) -0.0075(10) -0.0010(12)
N6 0.0200(13) 0.0312(17) 0.0192(13) 0.0026(12) -0.0075(10) -0.0010(12)
N7 0.0200(13) 0.0312(17) 0.0192(13) 0.0026(12) -0.0075(10) -0.0010(12)
N8 0.0200(13) 0.0312(17) 0.0192(13) 0.0026(12) -0.0075(10) -0.0010(12)
N9 0.009(5) 0.020(6) 0.019(4) 0.008(4) -0.002(4) -0.008(4)
N10 0.015(5) 0.019(5) 0.016(4) 0.000(4) -0.003(4) -0.007(4)
N11 0.015(4) 0.022(5) 0.008(4) 0.000(3) -0.003(3) 0.000(4)
N12 0.016(5) 0.010(5) 0.021(5) -0.002(4) -0.009(4) -0.001(4)
N13 0.012(5) 0.019(5) 0.015(4) 0.002(4) -0.004(4) -0.006(4)
N14 0.014(5) 0.010(5) 0.012(4) 0.000(3) -0.005(3) 0.000(4)
N15 0.011(4) 0.010(4) 0.020(4) 0.001(3) -0.003(3) -0.002(3)
N16 0.008(4) 0.017(5) 0.010(4) 0.003(4) 0.001(3) 0.000(4)
C1 0.0120(12) 0.0053(13) 0.0232(14) -0.0056(11) -0.0003(10) -0.0055(10)
C2 0.0120(12) 0.0053(13) 0.0232(14) -0.0056(11) -0.0003(10) -0.0055(10)
C3 0.0120(12) 0.0053(13) 0.0232(14) -0.0056(11) -0.0003(10) -0.0055(10)
C4 0.0120(12) 0.0053(13) 0.0232(14) -0.0056(11) -0.0003(10) -0.0055(10)
C5 0.0120(12) 0.0053(13) 0.0232(14) -0.0056(11) -0.0003(10) -0.0055(10)
C6 0.0120(12) 0.0053(13) 0.0232(14) -0.0056(11) -0.0003(10) -0.0055(10)
C7 0.0120(12) 0.0053(13) 0.0232(14) -0.0056(11) -0.0003(10) -0.0055(10)
C8 0.0120(12) 0.0053(13) 0.0232(14) -0.0056(11) -0.0003(10) -0.0055(10)
C9 0.013(4) 0.011(5) 0.020(5) -0.003(4) -0.002(4) 0.003(4)
C10 0.012(4) 0.013(5) 0.020(5) -0.001(4) -0.008(4) -0.001(4)
C11 0.018(5) 0.023(6) 0.016(5) -0.007(4) -0.003(4) -0.005(4)
C12 0.012(4) 0.019(5) 0.022(5) -0.006(4) 0.001(4) 0.002(4)
C13 0.012(5) 0.020(6) 0.039(7) -0.002(5) -0.009(5) 0.003(4)
C14 0.017(6) 0.017(6) 0.024(6) 0.003(5) -0.009(5) -0.006(5)
C15 0.012(4) 0.021(5) 0.021(5) -0.001(4) -0.004(4) -0.002(4)
C16 0.016(4) 0.007(4) 0.017(4) 0.000(4) -0.006(4) -0.001(4)
C17 0.018(6) 0.027(7) 0.022(6) 0.000(5) -0.007(5) 0.001(5)
C18 0.014(5) 0.027(6) 0.036(6) -0.004(5) -0.008(4) -0.008(4)
C19 0.023(5) 0.033(7) 0.033(6) 0.000(5) -0.015(5) -0.010(5)
C20 0.022(6) 0.023(7) 0.024(6) 0.004(5) -0.011(5) -0.003(5)
C21 0.009(4) 0.015(5) 0.017(4) -0.006(4) -0.002(3) 0.001(4)
C22 0.007(4) 0.015(5) 0.018(4) -0.002(4) 0.000(3) 0.000(4)
C23 0.010(5) 0.021(6) 0.024(5) -0.005(4) 0.001(4) -0.005(4)
C24 0.014(5) 0.021(6) 0.040(6) -0.004(5) -0.009(4) 0.004(4)
C25 0.016(5) 0.025(6) 0.044(7) -0.011(5) -0.011(5) 0.006(4)
C26 0.015(6) 0.022(7) 0.024(6) -0.001(5) -0.008(5) 0.009(5)
C27 0.016(5) 0.021(5) 0.024(5) 0.001(4) -0.007(4) -0.009(4)
C28 0.014(4) 0.012(5) 0.017(4) 0.002(4) -0.005(4) -0.005(4)
C29 0.013(5) 0.018(5) 0.016(5) 0.006(4) 0.000(4) -0.009(4)
C30 0.012(5) 0.024(6) 0.028(5) 0.000(4) -0.002(4) -0.005(4)
C31 0.021(5) 0.026(6) 0.039(7) -0.001(5) -0.011(5) -0.014(5)
C32 0.022(6) 0.026(7) 0.021(5) -0.008(5) -0.004(5) -0.013(5)

loop_
_atom_type_symbol
_atom_type_description
_atom_type_scat_dispersion_real
_atom_type_scat_dispersion_imag
_atom_type_scat_source
C C 0.0033 0.0016
;
International Tables for Crystallography
(Vol. C, Tables 4.2.6.8 and 6.1.1.4)
;
H H 0.0000 0.0000
;
International Tables for Crystallography
(Vol. C, Table 6.1.1.4)
;
Br Br -0.2901 2.4595
;
International Tables for Crystallography
(Vol. C, Tables 4.2.6.8 and 6.1.1.4)
;
N N 0.0061 0.0033
;
International Tables for Crystallography
(Vol. C, Tables 4.2.6.8 and 6.1.1.4)
;
O O 0.0106 0.0060
;
International Tables for Crystallography
(Vol. C, Tables 4.2.6.8 and 6.1.1.4)
;
Pt Pt -1.7033 8.3905
;
International Tables for Crystallography
(Vol. C, Tables 4.2.6.8 and 6.1.1.4)
;

loop_
_geom_angle_atom_site_label_1
_geom_angle_atom_site_label_2
_geom_angle_atom_site_label_3
_geom_angle
C2 Pt1 C1 92.4(4)
C2 Pt1 N9 173.9(4)
C1 Pt1 N9 93.6(4)
C2 Pt1 N10 91.2(4)
C1 Pt1 N10 176.0(4)
N9 Pt1 N10 82.9(4)
C2 Pt1 Br3 89.1(3)
C1 Pt1 Br3 90.7(3)
N9 Pt1 Br3 89.6(3)
N10 Pt1 Br3 91.0(3)
C2 Pt1 Br4 91.0(3)
C1 Pt1 Br4 89.5(3)
N9 Pt1 Br4 90.2(3)
N10 Pt1 Br4 88.7(3)
Br3 Pt1 Br4 179.75(5)
C3 Pt2 N11 93.4(4)
C3 Pt2 N12 176.5(4)
N11 Pt2 N12 83.2(4)
C3 Pt2 C4 91.2(4)
N11 Pt2 C4 175.4(3)
N12 Pt2 C4 92.2(4)
C3 Pt2 Br2 88.7(2)
N11 Pt2 Br2 86.8(3)
N12 Pt2 Br2 90.0(3)
C4 Pt2 Br2 93.6(2)
C3 Pt2 Br1 91.6(2)
N11 Pt2 Br1 91.9(3)
N12 Pt2 Br1 89.7(3)
C4 Pt2 Br1 87.7(2)
Br2 Pt2 Br1 178.72(5)
C6 Pt3 C5 91.4(4)
C6 Pt3 N14 91.9(4)
C5 Pt3 N14 176.5(4)
C6 Pt3 N13 174.9(4)
C5 Pt3 N13 93.4(4)
N14 Pt3 N13 83.2(4)
C6 Pt3 Br8 87.0(3)
C5 Pt3 Br8 91.3(3)
N14 Pt3 Br8 87.8(3)
N13 Pt3 Br8 91.5(3)
C6 Pt3 Br7 92.7(3)
C5 Pt3 Br7 89.5(3)
N14 Pt3 Br7 91.4(3)
N13 Pt3 Br7 88.7(3)
Br8 Pt3 Br7 179.18(5)
C8 Pt4 C7 90.5(4)
C8 Pt4 N16 93.6(4)
C7 Pt4 N16 175.7(4)
C8 Pt4 N15 175.8(4)
C7 Pt4 N15 93.6(4)
N16 Pt4 N15 82.2(4)
C8 Pt4 Br5 89.0(3)
C7 Pt4 Br5 91.3(3)
N16 Pt4 Br5 87.6(3)
N15 Pt4 Br5 89.9(3)
C8 Pt4 Br6 92.0(3)
C7 Pt4 Br6 89.0(3)
N16 Pt4 Br6 92.0(3)
N15 Pt4 Br6 89.1(3)
Br5 Pt4 Br6 178.94(5)
C9 N9 Pt1 109.2(6)
C9 N9 H9A 109.8
Pt1 N9 H9A 109.8
C9 N9 H9B 109.8
Pt1 N9 H9B 109.8
H9A N9 H9B 108.3
C10 N10 Pt1 108.4(6)
C10 N10 H10A 110.0
Pt1 N10 H10A 110.0
C10 N10 H10B 110.0
Pt1 N10 H10B 110.0
H10A N10 H10B 108.4
C15 N11 Pt2 110.4(6)
C15 N11 H11C 109.6
Pt2 N11 H11C 109.6
C15 N11 H11D 109.6
Pt2 N11 H11D 109.6
H11C N11 H11D 108.1
C16 N12 Pt2 108.0(6)
C16 N12 H12C 110.1
Pt2 N12 H12C 110.1
C16 N12 H12D 110.1
Pt2 N12 H12D 110.1
H12C N12 H12D 108.4
C22 N13 Pt3 108.0(6)
C22 N13 H13A 110.1
Pt3 N13 H13A 110.1
C22 N13 H13B 110.1
Pt3 N13 H13B 110.1
H13A N13 H13B 108.4
C21 N14 Pt3 109.0(6)
C21 N14 H14A 109.9
Pt3 N14 H14A 109.9
C21 N14 H14B 109.9
Pt3 N14 H14B 109.9
H14A N14 H14B 108.3
C27 N15 Pt4 108.6(6)
C27 N15 H15A 110.0
Pt4 N15 H15A 110.0
C27 N15 H15B 110.0
Pt4 N15 H15B 110.0
H15A N15 H15B 108.4
C28 N16 Pt4 110.3(6)
C28 N16 H16A 109.6
Pt4 N16 H16A 109.6
C28 N16 H16B 109.6
Pt4 N16 H16B 109.6
H16A N16 H16B 108.1
N1 C1 Pt1 175.7(9)
N2 C2 Pt1 177.9(10)
N3 C3 Pt2 178.0(8)
N4 C4 Pt2 162.7(8)
N5 C5 Pt3 174.9(10)
N6 C6 Pt3 175.8(10)
N7 C7 Pt4 175.7(9)
N8 C8 Pt4 167.7(9)
N9 C9 C10 106.7(7)
N9 C9 C14 113.6(8)
C10 C9 C14 110.8(8)
N9 C9 H9 108.5
C10 C9 H9 108.5
C14 C9 H9 108.5
C11 C10 C9 111.6(8)
C11 C10 N10 111.4(8)
C9 C10 N10 108.9(7)
C11 C10 H10 108.3
C9 C10 H10 108.3
N10 C10 H10 108.3
C10 C11 C12 110.9(8)
C10 C11 H11A 109.5
C12 C11 H11A 109.5
C10 C11 H11B 109.5
C12 C11 H11B 109.5
H11A C11 H11B 108.1
C13 C12 C11 112.2(9)
C13 C12 H12A 109.2
C11 C12 H12A 109.2
C13 C12 H12B 109.2
C11 C12 H12B 109.2
H12A C12 H12B 107.9
C12 C13 C14 112.6(9)
C12 C13 H13C 109.1
C14 C13 H13C 109.1
C12 C13 H13D 109.1
C14 C13 H13D 109.1
H13C C13 H13D 107.8
C9 C14 C13 108.6(9)
C9 C14 H14C 110.0
C13 C14 H14C 110.0
C9 C14 H14D 110.0
C13 C14 H14D 110.0
H14C C14 H14D 108.4
N11 C15 C20 111.9(8)
N11 C15 C16 108.1(7)
C20 C15 C16 111.2(8)
N11 C15 H15 108.5
C20 C15 H15 108.5
C16 C15 H15 108.5
C17 C16 N12 113.9(8)
C17 C16 C15 111.7(8)
N12 C16 C15 108.0(7)
C17 C16 H16 107.7
N12 C16 H16 107.7
C15 C16 H16 107.7
C16 C17 C18 109.4(9)
C16 C17 H17A 109.8
C18 C17 H17A 109.8
C16 C17 H17B 109.8
C18 C17 H17B 109.8
H17A C17 H17B 108.2
C17 C18 C19 113.2(9)
C17 C18 H18A 108.9
C19 C18 H18A 108.9
C17 C18 H18B 108.9
C19 C18 H18B 108.9
H18A C18 H18B 107.7
C18 C19 C20 111.1(9)
C18 C19 H19A 109.4
C20 C19 H19A 109.4
C18 C19 H19B 109.4
C20 C19 H19B 109.4
H19A C19 H19B 108.0
C15 C20 C19 110.1(9)
C15 C20 H20A 109.6
C19 C20 H20A 109.6
C15 C20 H20B 109.6
C19 C20 H20B 109.6
H20A C20 H20B 108.1
N14 C21 C26 112.1(8)
N14 C21 C22 109.9(7)
C26 C21 C22 111.7(8)
N14 C21 H21 107.7
C26 C21 H21 107.7
C22 C21 H21 107.7
N13 C22 C21 107.1(7)
N13 C22 C23 112.6(8)
C21 C22 C23 111.1(8)
N13 C22 H22 108.7
C21 C22 H22 108.7
C23 C22 H22 108.7
C22 C23 C24 109.1(9)
C22 C23 H23A 109.9
C24 C23 H23A 109.9
C22 C23 H23B 109.9
C24 C23 H23B 109.9
H23A C23 H23B 108.3
C25 C24 C23 110.8(8)
C25 C24 H24A 109.5
C23 C24 H24A 109.5
C25 C24 H24B 109.5
C23 C24 H24B 109.5
H24A C24 H24B 108.1
C26 C25 C24 110.6(9)
C26 C25 H25A 109.5
C24 C25 H25A 109.5
C26 C25 H25B 109.5
C24 C25 H25B 109.5
H25A C25 H25B 108.1
C21 C26 C25 110.1(9)
C21 C26 H26A 109.6
C25 C26 H26A 109.6
C21 C26 H26B 109.6
C25 C26 H26B 109.6
H26A C26 H26B 108.1
N15 C27 C28 108.0(8)
N15 C27 C32 113.3(8)
C28 C27 C32 111.2(8)
N15 C27 H27 108.1
C28 C27 H27 108.1
C32 C27 H27 108.1
N16 C28 C29 113.1(8)
N16 C28 C27 108.9(8)
C29 C28 C27 111.4(8)
N16 C28 H28 107.7
C29 C28 H28 107.7
C27 C28 H28 107.7
C30 C29 C28 111.1(8)
C30 C29 H29A 109.4
C28 C29 H29A 109.4
C30 C29 H29B 109.4
C28 C29 H29B 109.4
H29A C29 H29B 108.0
C29 C30 C31 113.3(9)
C29 C30 H30A 108.9
C31 C30 H30A 108.9
C29 C30 H30B 108.9
C31 C30 H30B 108.9
H30A C30 H30B 107.7
C32 C31 C30 111.7(9)
C32 C31 H31A 109.3
C30 C31 H31A 109.3
C32 C31 H31B 109.3
C30 C31 H31B 109.3
H31A C31 H31B 108.0
C31 C32 C27 108.7(9)
C31 C32 H32A 110.0
C27 C32 H32A 110.0
C31 C32 H32B 110.0
C27 C32 H32B 110.0
H32A C32 H32B 108.3

loop_
_geom_bond_atom_site_label_1
_geom_bond_atom_site_label_2
_geom_bond_distance
Pt1 C2 2.004(10)
Pt1 C1 2.019(9)
Pt1 N9 2.087(9)
Pt1 N10 2.102(9)
Pt1 Br3 2.4460(14)
Pt1 Br4 2.4726(14)
Pt2 C3 2.041(9)
Pt2 N11 2.074(9)
Pt2 N12 2.089(9)
Pt2 C4 2.278(9)
Pt2 Br2 2.4529(14)
Pt2 Br1 2.4851(13)
Pt3 C6 1.984(9)
Pt3 C5 2.002(10)
Pt3 N14 2.085(9)
Pt3 N13 2.099(9)
Pt3 Br8 2.4502(14)
Pt3 Br7 2.4737(14)
Pt4 C8 1.998(9)
Pt4 C7 2.008(9)
Pt4 N16 2.088(8)
Pt4 N15 2.099(9)
Pt4 Br5 2.4587(14)
Pt4 Br6 2.4786(13)
N1 C1 1.110(11)
N2 C2 1.119(11)
N3 C3 1.108(11)
N4 C4 0.939(10)
N5 C5 1.121(11)
N6 C6 1.106(11)
N7 C7 1.088(11)
N8 C8 1.064(11)
N9 C9 1.498(12)
N9 H9A 0.8900
N9 H9B 0.8900
N10 C10 1.533(13)
N10 H10A 0.8900
N10 H10B 0.8900
N11 C15 1.506(12)
N11 H11C 0.8900
N11 H11D 0.8900
N12 C16 1.513(13)
N12 H12C 0.8900
N12 H12D 0.8900
N13 C22 1.504(13)
N13 H13A 0.8900
N13 H13B 0.8900
N14 C21 1.504(12)
N14 H14A 0.8900
N14 H14B 0.8900
N15 C27 1.496(12)
N15 H15A 0.8900
N15 H15B 0.8900
N16 C28 1.482(13)
N16 H16A 0.8900
N16 H16B 0.8900
C9 C10 1.520(12)
C9 C14 1.527(15)
C9 H9 0.9800
C10 C11 1.514(14)
C10 H10 0.9800
C11 C12 1.522(15)
C11 H11A 0.9700
C11 H11B 0.9700
C12 C13 1.506(14)
C12 H12A 0.9700
C12 H12B 0.9700
C13 C14 1.539(15)
C13 H13C 0.9700
C13 H13D 0.9700
C14 H14C 0.9700
C14 H14D 0.9700
C15 C20 1.508(16)
C15 C16 1.527(13)
C15 H15 0.9800
C16 C17 1.511(15)
C16 H16 0.9800
C17 C18 1.513(16)
C17 H17A 0.9700
C17 H17B 0.9700
C18 C19 1.526(15)
C18 H18A 0.9700
C18 H18B 0.9700
C19 C20 1.550(15)
C19 H19A 0.9700
C19 H19B 0.9700
C20 H20A 0.9700
C20 H20B 0.9700
C21 C26 1.518(14)
C21 C22 1.520(12)
C21 H21 0.9800
C22 C23 1.527(13)
C22 H22 0.9800
C23 C24 1.556(15)
C23 H23A 0.9700
C23 H23B 0.9700
C24 C25 1.549(15)
C24 H24A 0.9700
C24 H24B 0.9700
C25 C26 1.540(16)
C25 H25A 0.9700
C25 H25B 0.9700
C26 H26A 0.9700
C26 H26B 0.9700
C27 C28 1.518(13)
C27 C32 1.543(15)
C27 H27 0.9800
C28 C29 1.517(13)
C28 H28 0.9800
C29 C30 1.501(15)
C29 H29A 0.9700
C29 H29B 0.9700
C30 C31 1.528(15)
C30 H30A 0.9700
C30 H30B 0.9700
C31 C32 1.519(15)
C31 H31A 0.9700
C31 H31B 0.9700
C32 H32A 0.9700
C32 H32B 0.9700

loop_
_geom_hbond_atom_site_label_D
_geom_hbond_atom_site_label_H
_geom_hbond_atom_site_label_A
_geom_hbond_site_symmetry_A
_geom_hbond_distance_DA
_geom_hbond_distance_DH
_geom_hbond_distance_HA
_geom_hbond_angle_DHA
_geom_hbond_publ_flag
N(9) H(9B) O(1) 1_546 2.896(13) 0.890 2.007 176.1 no
N(10) H(10B) N(4) 1_655 2.958(15) 0.890 2.153 150.1 no
N(11) H(11C) O(4) . 2.952(12) 0.890 2.157 148.4 no
N(11) H(11D) N(7) 1_456 3.002(12) 0.890 2.126 167.9 no
N(12) H(12D) N(5) . 3.021(13) 0.890 2.181 157.3 no
N(13) H(13A) N(8) 1_455 3.035(15) 0.890 2.152 171.8 no
N(14) H(14A) O(2) 1_564 2.905(13) 0.890 2.067 156.5 no
N(15) H(15A) N(3) 1_654 2.902(11) 0.890 2.182 137.5 no
N(15) H(15B) O(3) . 2.949(12) 0.890 2.102 158.7 no
N(16) H(16A) N(2) . 3.035(13) 0.890 2.170 163.9 no
N(16) H(16B) N(5) . 3.088(13) 0.890 2.270 152.9 no

loop_
_geom_torsion_atom_site_label_1
_geom_torsion_atom_site_label_2
_geom_torsion_atom_site_label_3
_geom_torsion_atom_site_label_4
_geom_torsion
Pt1 N9 C9 C10 44.8(9)
Pt1 N9 C9 C14 167.2(7)
N9 C9 C10 C11 -177.0(8)
C14 C9 C10 C11 58.7(11)
N9 C9 C10 N10 -53.6(10)
C14 C9 C10 N10 -177.9(8)
Pt1 N10 C10 C11 160.0(7)
Pt1 N10 C10 C9 36.5(9)
C9 C10 C11 C12 -54.9(12)
N10 C10 C11 C12 -176.9(9)
C10 C11 C12 C13 52.6(12)
C11 C12 C13 C14 -54.1(12)
N9 C9 C14 C13 -177.8(9)
C10 C9 C14 C13 -57.6(11)
C12 C13 C14 C9 55.9(12)
Pt2 N11 C15 C20 158.6(7)
Pt2 N11 C15 C16 35.7(9)
Pt2 N12 C16 C17 167.5(7)
Pt2 N12 C16 C15 42.8(8)
N11 C15 C16 C17 -177.8(9)
C20 C15 C16 C17 58.9(11)
N11 C15 C16 N12 -51.9(10)
C20 C15 C16 N12 -175.1(8)
N12 C16 C17 C18 -179.4(9)
C15 C16 C17 C18 -56.8(12)
C16 C17 C18 C19 55.1(12)
C17 C18 C19 C20 -53.9(13)
N11 C15 C20 C19 -176.9(9)
C16 C15 C20 C19 -55.9(11)
C18 C19 C20 C15 53.3(13)
Pt3 N14 C21 C26 160.0(7)
Pt3 N14 C21 C22 35.2(9)
Pt3 N13 C22 C21 43.8(9)
Pt3 N13 C22 C23 166.1(7)
N14 C21 C22 N13 -52.7(10)
C26 C21 C22 N13 -177.7(9)
N14 C21 C22 C23 -176.0(8)
C26 C21 C22 C23 59.0(12)
N13 C22 C23 C24 -177.8(9)
C21 C22 C23 C24 -57.7(11)
C22 C23 C24 C25 56.9(12)
C23 C24 C25 C26 -56.5(12)
N14 C21 C26 C25 179.1(9)
C22 C21 C26 C25 -57.1(13)
C24 C25 C26 C21 55.8(12)
Pt4 N15 C27 C28 42.0(9)
Pt4 N15 C27 C32 165.6(8)
Pt4 N16 C28 C29 160.7(7)
Pt4 N16 C28 C27 36.3(9)
N15 C27 C28 N16 -51.9(10)
C32 C27 C28 N16 -176.8(8)
N15 C27 C28 C29 -177.3(8)
C32 C27 C28 C29 57.8(11)
N16 C28 C29 C30 -176.9(9)
C27 C28 C29 C30 -53.9(12)
C28 C29 C30 C31 52.2(12)
C29 C30 C31 C32 -54.4(13)
C30 C31 C32 C27 55.6(13)
N15 C27 C32 C31 -179.9(9)
C28 C27 C32 C31 -58.1(12)
